data_7102741
loop_
_publ_author_name
'Cork, S P'
'Cressey, G'
'Jones, R H'
'Teat, S J'
'Zholobenko, V L'

_publ_section_title
;
 The dynamic desorption of krypton from the zeolite chabazite.
;
_journal_issue 24
_journal_name_full 'Chemical communications (Cambridge, England)'
_journal_page_first 2796
_journal_page_last 2797
_journal_paper_doi 10.1039/b410366c
_journal_year 2004
_chemical_formula_sum 'Al3.39 Ca1.54 K0.32 Kr0.53 Na0.1 O24.52 Si8.61'
_chemical_formula_weight 846.35
_chemical_name_common chabazite
_chemical_name_systematic
;
?
;
_space_group_IT_number 166
_symmetry_cell_setting rhombohedral
_symmetry_space_group_name_Hall '-P 3* 2'
_symmetry_space_group_name_H-M 'R -3 m :R'
_atom_sites_solution_hydrogens geom
_atom_sites_solution_primary 'known model'
_atom_sites_solution_secondary difmap
_audit_creation_method SHELXL-97
_cell_angle_alpha 91.6380(10)
_cell_angle_beta 91.6380(10)
_cell_angle_gamma 91.6380(10)
_cell_formula_units_Z 1
_cell_length_a 9.3086(7)
_cell_length_b 9.3086(7)
_cell_length_c 9.3086(7)
_cell_measurement_temperature 290(2)
_cell_volume 805.58(10)
_computing_structure_refinement 'SHELXL-97 (Sheldrick, 1997)'
_computing_structure_solution 'known model'
_diffrn_ambient_temperature 290(2)
_diffrn_measured_fraction_theta_full 0.973
_diffrn_measured_fraction_theta_max 0.973
_diffrn_radiation_monochromator silicon
_diffrn_radiation_source synchrotron
_diffrn_radiation_wavelength 0.47950
_diffrn_reflns_av_R_equivalents 0.0489
_diffrn_reflns_av_sigmaI/netI 0.0330
_diffrn_reflns_limit_h_max 18
_diffrn_reflns_limit_h_min -17
_diffrn_reflns_limit_k_max 18
_diffrn_reflns_limit_k_min -14
_diffrn_reflns_limit_l_max 18
_diffrn_reflns_limit_l_min -17
_diffrn_reflns_number 16637
_diffrn_reflns_theta_full 28.66
_diffrn_reflns_theta_max 28.66
_diffrn_reflns_theta_min 2.06
_exptl_absorpt_coefficient_mu 0.470
_exptl_absorpt_correction_T_max 0.9118
_exptl_absorpt_correction_T_min 0.8341
_exptl_absorpt_correction_type sadabs
_exptl_crystal_colour colourless
_exptl_crystal_density_diffrn 1.745
_exptl_crystal_density_method 'not measured'
_exptl_crystal_description block
_exptl_crystal_F_000 418
_exptl_crystal_size_max 0.40
_exptl_crystal_size_mid 0.25
_exptl_crystal_size_min 0.20
_refine_diff_density_max 1.193
_refine_diff_density_min -0.817
_refine_diff_density_rms 0.226
_refine_ls_extinction_method none
_refine_ls_goodness_of_fit_ref 1.114
_refine_ls_hydrogen_treatment mixed
_refine_ls_matrix_type full
_refine_ls_number_parameters 70
_refine_ls_number_reflns 2387
_refine_ls_number_restraints 2
_refine_ls_restrained_S_all 1.114
_refine_ls_R_factor_all 0.0764
_refine_ls_R_factor_gt 0.0572
_refine_ls_shift/su_max 0.033
_refine_ls_shift/su_mean 0.003
_refine_ls_structure_factor_coef Fsqd
_refine_ls_weighting_details 'calc w=1/[\s^2^(Fo^2^)+(0.0983P)^2^+0.0000P] where P=(Fo^2^+2Fc^2^)/3'
_refine_ls_weighting_scheme calc
_refine_ls_wR_factor_gt 0.1721
_refine_ls_wR_factor_ref 0.1769
_reflns_number_gt 1602
_reflns_number_total 2387
_reflns_threshold_expression >2sigma(I)
_cod_data_source_file b410366c.txt
_cod_data_source_block c:\krypton-final\290k\290k
_cod_original_sg_symbol_H-M r-3m
_cod_original_formula_sum 'Al3.39 Ca1.54 K0.32 Kr0.53 Na0.10 O24.52 Si8.61'
_cod_database_code 7102741

loop_
_symmetry_equiv_pos_as_xyz
'x, y, z'
'x, z, y'
'z, x, y'
'y, x, z'
'y, z, x'
'z, y, x'
'-x, -y, -z'
'-x, -z, -y'
'-z, -x, -y'
'-y, -x, -z'
'-y, -z, -x'
'-z, -y, -x'

loop_
_atom_site_label
_atom_site_type_symbol
_atom_site_fract_x
_atom_site_fract_y
_atom_site_fract_z
_atom_site_U_iso_or_equiv
_atom_site_adp_type
_atom_site_occupancy
_atom_site_symmetry_multiplicity
_atom_site_calc_flag
_atom_site_refinement_flags
Si1 Si 0.09370(4) 0.32911(4) 0.86162(4) 0.01551(11) Uani 0.72 1 d P
Al1 Al 0.09370(4) 0.32911(4) 0.86162(4) 0.01551(11) Uani 0.28 1 d P
O1 O 0.28756(15) -0.28756(15) 0.0000 0.0273(3) Uani 1 2 d S
O2 O 0.12054(18) -0.12054(18) 0.5000 0.0348(4) Uani 1 2 d S
O3 O 0.24464(16) 0.24464(16) 0.8679(3) 0.0330(4) Uani 1 2 d S
O4 O -0.00382(17) -0.00382(17) 0.2626(2) 0.0270(3) Uani 1 2 d S
Ca1 Ca 0.0000 0.0000 0.0000 0.0160(4) Uani 0.71(3) 12 d SP
Ca2 Ca 0.1584(4) 0.1584(4) 0.1584(4) 0.0426(17) Uani 0.208(6) 6 d SP
Ca3 Ca 0.4452(10) 0.4452(10) 0.9706(18) 0.086(5) Uani 0.068(5) 2 d SP
K1 K 0.0000 0.0000 0.0000 0.0160(4) Uani 0.00(3) 12 d SP
K3 K 0.4452(10) 0.4452(10) 0.9706(18) 0.086(5) Uani 0.053(5) 2 d SP
Na1 Na 0.018(5) 0.018(5) 0.018(5) 0.03(3) Uiso 0.05 6 d SP
Kr1 Kr 0.399(3) 0.399(3) 1.202(5) 0.101(17) Uiso 0.025(4) 2 d SP
Kr2 Kr 0.272(4) 0.419(5) 0.325(5) 0.101(2) Uiso 0.0166(16) 1 d P
Kr3 Kr 0.264(12) 0.264(12) 0.264(12) 0.101(2) Uiso 0.021(13) 6 d SP
Kr4 Kr 0.276(5) 0.328(15) 0.276(5) 0.101(2) Uiso 0.016(4) 2 d SP
Kr5 Kr 0.497(10) 0.497(10) 1.130(14) 0.101(2) Uiso 0.007(2) 2 d SP
OW1 O 0.177(4) 0.177(4) 0.419(6) 0.058(19) Uiso 0.064(14) 2 d SP

loop_
_atom_site_aniso_label
_atom_site_aniso_U_11
_atom_site_aniso_U_22
_atom_site_aniso_U_33
_atom_site_aniso_U_23
_atom_site_aniso_U_13
_atom_site_aniso_U_12
Si1 0.01665(17) 0.01105(15) 0.01865(18) -0.00097(10) -0.00070(11) -0.00018(10)
Al1 0.01665(17) 0.01105(15) 0.01865(18) -0.00097(10) -0.00070(11) -0.00018(10)
O1 0.0270(5) 0.0270(5) 0.0272(8) -0.0049(4) -0.0049(4) -0.0015(6)
O2 0.0440(7) 0.0440(7) 0.0160(6) -0.0031(5) -0.0031(5) 0.0020(9)
O3 0.0252(5) 0.0252(5) 0.0483(12) -0.0036(5) -0.0036(5) 0.0046(6)
O4 0.0284(5) 0.0284(5) 0.0249(7) 0.0030(4) 0.0030(4) 0.0084(6)
Ca1 0.0162(4) 0.0162(4) 0.0162(4) 0.0040(6) 0.0040(6) 0.0040(6)
Ca2 0.0424(17) 0.0424(17) 0.0424(17) -0.0036(11) -0.0036(11) -0.0036(11)
Ca3 0.064(4) 0.064(4) 0.130(12) -0.020(6) -0.020(6) 0.023(5)
K1 0.0162(4) 0.0162(4) 0.0162(4) 0.0040(6) 0.0040(6) 0.0040(6)
K3 0.064(4) 0.064(4) 0.130(12) -0.020(6) -0.020(6) 0.023(5)

loop_
_atom_type_symbol
_atom_type_description
_atom_type_scat_dispersion_real
_atom_type_scat_dispersion_imag
_atom_type_scat_source
Si Si 0.0270 0.0310 'International Tables Vol C Tables 4.2.6.8 and 6.1.1.4'
Al Al 0.0210 0.0230 'International Tables Vol C Tables 4.2.6.8 and 6.1.1.4'
O O 0.0000 0.0030 'International Tables Vol C Tables 4.2.6.8 and 6.1.1.4'
Ca Ca 0.1010 0.1420 'International Tables Vol C Tables 4.2.6.8 and 6.1.1.4'
Kr Kr 0.1380 1.3930 'International Tables Vol C Tables 4.2.6.8 and 6.1.1.4'
K K 0.0860 0.1150 'International Tables Vol C Tables 4.2.6.8 and 6.1.1.4'
Na Na 0.0090 0.0110 'International Tables Vol C Tables 4.2.6.8 and 6.1.1.4'

loop_
_geom_angle_atom_site_label_1
_geom_angle_atom_site_label_2
_geom_angle_atom_site_label_3
_geom_angle
_geom_angle_site_symmetry_1
_geom_angle_site_symmetry_3
O2 Si1 O3 111.38(9) 2_556 .
O2 Si1 O1 110.84(7) 2_556 3_556
O3 Si1 O1 111.37(8) . 3_556
O2 Si1 O4 112.02(10) 2_556 2_556
O3 Si1 O4 105.38(10) . 2_556
O1 Si1 O4 105.60(9) 3_556 2_556
O2 Si1 Ca2 113.22(11) 2_556 1_556
O3 Si1 Ca2 64.64(9) . 1_556
O1 Si1 Ca2 133.53(13) 3_556 1_556
O4 Si1 Ca2 43.36(8) 2_556 1_556
O2 Si1 Na1 147.9(10) 2_556 1_556
O3 Si1 Na1 74.6(5) . 1_556
O1 Si1 Na1 94.7(13) 3_556 1_556
O4 Si1 Na1 39.5(4) 2_556 1_556
Ca2 Si1 Na1 38.8(12) 1_556 1_556
O2 Si1 K1 151.21(7) 2_556 1_556
O3 Si1 K1 76.18(8) . 1_556
O1 Si1 K1 90.39(6) 3_556 1_556
O4 Si1 K1 41.01(6) 2_556 1_556
Ca2 Si1 K1 43.14(11) 1_556 1_556
Na1 Si1 K1 4.3(12) 1_556 1_556
O2 Si1 Ca1 151.21(7) 2_556 1_556
O3 Si1 Ca1 76.18(8) . 1_556
O1 Si1 Ca1 90.39(6) 3_556 1_556
O4 Si1 Ca1 41.01(6) 2_556 1_556
Ca2 Si1 Ca1 43.14(11) 1_556 1_556
Na1 Si1 Ca1 4.3(12) 1_556 1_556
K1 Si1 Ca1 0.0 1_556 1_556
O2 Si1 Ca3 64.12(11) 2_556 .
O3 Si1 Ca3 48.48(11) . .
O1 Si1 Ca3 139.3(3) 3_556 .
O4 Si1 Ca3 113.7(3) 2_556 .
Ca2 Si1 Ca3 75.6(3) 1_556 .
Na1 Si1 Ca3 108.5(11) 1_556 .
K1 Si1 Ca3 112.1(2) 1_556 .
Ca1 Si1 Ca3 112.1(2) 1_556 .
O2 Si1 K3 60.55(19) 2_556 9_666
O3 Si1 K3 117.2(3) . 9_666
O1 Si1 K3 52.21(19) 3_556 9_666
O4 Si1 K3 136.6(3) 2_556 9_666
Ca2 Si1 K3 173.8(2) 1_556 9_666
Na1 Si1 K3 146.8(12) 1_556 9_666
K1 Si1 K3 142.44(19) 1_556 9_666
Ca1 Si1 K3 142.44(19) 1_556 9_666
Ca3 Si1 K3 101.0(5) . 9_666
O2 Si1 Ca3 60.55(19) 2_556 9_666
O3 Si1 Ca3 117.2(3) . 9_666
O1 Si1 Ca3 52.21(19) 3_556 9_666
O4 Si1 Ca3 136.6(3) 2_556 9_666
Ca2 Si1 Ca3 173.8(2) 1_556 9_666
Na1 Si1 Ca3 146.8(12) 1_556 9_666
K1 Si1 Ca3 142.44(19) 1_556 9_666
Ca1 Si1 Ca3 142.44(19) 1_556 9_666
Ca3 Si1 Ca3 101.0(5) . 9_666
K3 Si1 Ca3 0.0(5) 9_666 9_666
Al1 O1 Si1 0.00(4) 5_545 5_545
Al1 O1 Al1 128.34(13) 5_545 12_655
Si1 O1 Al1 128.34(13) 5_545 12_655
Al1 O1 Si1 128.34(13) 5_545 12_655
Si1 O1 Si1 128.34(13) 5_545 12_655
Al1 O1 Si1 0.00(4) 12_655 12_655
Al1 O1 K3 101.4(2) 5_545 7_656
Si1 O1 K3 101.4(2) 5_545 7_656
Al1 O1 K3 130.1(2) 12_655 7_656
Si1 O1 K3 130.1(2) 12_655 7_656
Al1 O1 Ca3 101.4(2) 5_545 7_656
Si1 O1 Ca3 101.4(2) 5_545 7_656
Al1 O1 Ca3 130.1(2) 12_655 7_656
Si1 O1 Ca3 130.1(2) 12_655 7_656
K3 O1 Ca3 0.00(19) 7_656 7_656
Al1 O1 K3 130.1(2) 5_545 1_544
Si1 O1 K3 130.1(2) 5_545 1_544
Al1 O1 K3 101.4(2) 12_655 1_544
Si1 O1 K3 101.4(2) 12_655 1_544
K3 O1 K3 29.7(4) 7_656 1_544
Ca3 O1 K3 29.7(4) 7_656 1_544
Al1 O1 Ca3 130.1(2) 5_545 1_544
Si1 O1 Ca3 130.1(2) 5_545 1_544
Al1 O1 Ca3 101.4(2) 12_655 1_544
Si1 O1 Ca3 101.4(2) 12_655 1_544
K3 O1 Ca3 29.7(4) 7_656 1_544
Ca3 O1 Ca3 29.7(4) 7_656 1_544
K3 O1 Ca3 0.0(8) 1_544 1_544
Al1 O1 Kr5 126(2) 5_545 7_656
Si1 O1 Kr5 126(2) 5_545 7_656
Al1 O1 Kr5 102(2) 12_655 7_656
Si1 O1 Kr5 102(2) 12_655 7_656
K3 O1 Kr5 31(2) 7_656 7_656
Ca3 O1 Kr5 31(2) 7_656 7_656
K3 O1 Kr5 23(2) 1_544 7_656
Ca3 O1 Kr5 23(2) 1_544 7_656
Al1 O1 Kr5 102(2) 5_545 1_544
Si1 O1 Kr5 102(2) 5_545 1_544
Al1 O1 Kr5 126(2) 12_655 1_544
Si1 O1 Kr5 126(2) 12_655 1_544
K3 O1 Kr5 23(2) 7_656 1_544
Ca3 O1 Kr5 23(2) 7_656 1_544
K3 O1 Kr5 31(2) 1_544 1_544
Ca3 O1 Kr5 31(2) 1_544 1_544
Kr5 O1 Kr5 46(4) 7_656 1_544
Al1 O1 Kr1 109.4(6) 5_545 7_656
Si1 O1 Kr1 109.4(6) 5_545 7_656
Al1 O1 Kr1 110.0(6) 12_655 7_656
Si1 O1 Kr1 110.0(6) 12_655 7_656
K3 O1 Kr1 37.9(6) 7_656 7_656
Ca3 O1 Kr1 37.9(6) 7_656 7_656
K3 O1 Kr1 45.2(6) 1_544 7_656
Ca3 O1 Kr1 45.2(6) 1_544 7_656
Kr5 O1 Kr1 23(2) 7_656 7_656
Kr5 O1 Kr1 60(2) 1_544 7_656
Al1 O1 Kr1 110.0(6) 5_545 1_544
Si1 O1 Kr1 110.0(6) 5_545 1_544
Al1 O1 Kr1 109.4(6) 12_655 1_544
Si1 O1 Kr1 109.4(6) 12_655 1_544
K3 O1 Kr1 45.2(6) 7_656 1_544
Ca3 O1 Kr1 45.2(6) 7_656 1_544
K3 O1 Kr1 37.9(6) 1_544 1_544
Ca3 O1 Kr1 37.9(6) 1_544 1_544
Kr5 O1 Kr1 60(2) 7_656 1_544
Kr5 O1 Kr1 23(2) 1_544 1_544
Kr1 O1 Kr1 78.9(10) 7_656 1_544
Al1 O2 Si1 0.000(5) 9_656 9_656
Al1 O2 Al1 175.71(17) 9_656 2_545
Si1 O2 Al1 175.71(17) 9_656 2_545
Al1 O2 Si1 175.71(17) 9_656 2_545
Si1 O2 Si1 175.71(17) 9_656 2_545
Al1 O2 Si1 0.00(4) 2_545 2_545
Al1 O2 K3 88.80(19) 9_656 9_656
Si1 O2 K3 88.80(19) 9_656 9_656
Al1 O2 K3 93.31(18) 2_545 9_656
Si1 O2 K3 93.31(18) 2_545 9_656
Al1 O2 Ca3 88.80(19) 9_656 9_656
Si1 O2 Ca3 88.80(19) 9_656 9_656
Al1 O2 Ca3 93.31(18) 2_545 9_656
Si1 O2 Ca3 93.31(18) 2_545 9_656
K3 O2 Ca3 0.0(6) 9_656 9_656
Al1 O2 K3 93.31(18) 9_656 2_545
Si1 O2 K3 93.31(18) 9_656 2_545
Al1 O2 K3 88.80(19) 2_545 2_545
Si1 O2 K3 88.80(19) 2_545 2_545
K3 O2 K3 121.2(6) 9_656 2_545
Ca3 O2 K3 121.2(6) 9_656 2_545
Al1 O2 Ca3 93.31(18) 9_656 2_545
Si1 O2 Ca3 93.31(18) 9_656 2_545
Al1 O2 Ca3 88.80(19) 2_545 2_545
Si1 O2 Ca3 88.80(19) 2_545 2_545
K3 O2 Ca3 121.2(6) 9_656 2_545
Ca3 O2 Ca3 121.2(6) 9_656 2_545
K3 O2 Ca3 0.0(2) 2_545 2_545
Al1 O2 Kr5 85.6(16) 9_656 8_666
Si1 O2 Kr5 85.6(16) 9_656 8_666
Al1 O2 Kr5 97.6(15) 2_545 8_666
Si1 O2 Kr5 97.6(15) 2_545 8_666
K3 O2 Kr5 103(2) 9_656 8_666
Ca3 O2 Kr5 103(2) 9_656 8_666
K3 O2 Kr5 20.0(19) 2_545 8_666
Ca3 O2 Kr5 20.0(19) 2_545 8_666
Al1 O2 Kr5 97.6(15) 9_656 3_445
Si1 O2 Kr5 97.6(15) 9_656 3_445
Al1 O2 Kr5 85.6(16) 2_545 3_445
Si1 O2 Kr5 85.6(16) 2_545 3_445
K3 O2 Kr5 20.0(19) 9_656 3_445
Ca3 O2 Kr5 20.0(19) 9_656 3_445
K3 O2 Kr5 103(2) 2_545 3_445
Ca3 O2 Kr5 103(2) 2_545 3_445
Kr5 O2 Kr5 85(4) 8_666 3_445
Al1 O2 Kr1 95.2(5) 9_656 2_545
Si1 O2 Kr1 95.2(5) 9_656 2_545
Al1 O2 Kr1 84.5(5) 2_545 2_545
Si1 O2 Kr1 84.5(5) 2_545 2_545
K3 O2 Kr1 154.6(6) 9_656 2_545
Ca3 O2 Kr1 154.6(6) 9_656 2_545
K3 O2 Kr1 33.6(6) 2_545 2_545
Ca3 O2 Kr1 33.6(6) 2_545 2_545
Kr5 O2 Kr1 53(2) 8_666 2_545
Kr5 O2 Kr1 135(2) 3_445 2_545
Al1 O2 Kr1 84.5(5) 9_656 9_656
Si1 O2 Kr1 84.5(5) 9_656 9_656
Al1 O2 Kr1 95.2(5) 2_545 9_656
Si1 O2 Kr1 95.2(5) 2_545 9_656
K3 O2 Kr1 33.6(6) 9_656 9_656
Ca3 O2 Kr1 33.6(6) 9_656 9_656
K3 O2 Kr1 154.6(6) 2_545 9_656
Ca3 O2 Kr1 154.6(6) 2_545 9_656
Kr5 O2 Kr1 135(2) 8_666 9_656
Kr5 O2 Kr1 53(2) 3_445 9_656
Kr1 O2 Kr1 171.8(10) 2_545 9_656
Si1 O3 Al1 149.21(14) . 4
Si1 O3 Si1 149.21(14) . 4
Al1 O3 Si1 0.000(13) 4 4
Si1 O3 Ca3 105.01(8) . .
Al1 O3 Ca3 105.01(8) 4 .
Si1 O3 Ca3 105.01(8) 4 .
Si1 O3 Ca2 85.62(10) . 1_556
Al1 O3 Ca2 85.62(10) 4 1_556
Si1 O3 Ca2 85.62(10) 4 1_556
Ca3 O3 Ca2 94.0(4) . 1_556
Si1 O3 Kr5 105.25(12) . 7_667
Al1 O3 Kr5 105.27(13) 4 7_667
Si1 O3 Kr5 105.27(13) 4 7_667
Ca3 O3 Kr5 20(2) . 7_667
Ca2 O3 Kr5 114(2) 1_556 7_667
Si1 O3 Ca1 76.52(8) . 1_556
Al1 O3 Ca1 76.52(8) 4 1_556
Si1 O3 Ca1 76.52(8) 4 1_556
Ca3 O3 Ca1 138.7(4) . 1_556
Ca2 O3 Ca1 44.68(13) 1_556 1_556
Kr5 O3 Ca1 159(2) 7_667 1_556
Si1 O3 Kr1 99.59(16) . .
Al1 O3 Kr1 99.59(16) 4 .
Si1 O3 Kr1 99.59(16) 4 .
Ca3 O3 Kr1 38.4(7) . .
Ca2 O3 Kr1 55.6(7) 1_556 .
Kr5 O3 Kr1 59(2) 7_667 .
Ca1 O3 Kr1 100.3(7) 1_556 .
Si1 O3 Kr3 92.4(6) . 1_556
Al1 O3 Kr3 92.4(6) 4 1_556
Si1 O3 Kr3 92.4(6) 4 1_556
Ca3 O3 Kr3 68(2) . 1_556
Ca2 O3 Kr3 26(2) 1_556 1_556
Kr5 O3 Kr3 88(3) 7_667 1_556
Ca1 O3 Kr3 71(2) 1_556 1_556
Kr1 O3 Kr3 30(2) . 1_556
Si1 O3 Kr4 89.4(8) . 1_556
Al1 O3 Kr4 99.3(16) 4 1_556
Si1 O3 Kr4 99.3(16) 4 1_556
Ca3 O3 Kr4 60.8(17) . 1_556
Ca2 O3 Kr4 33.7(18) 1_556 1_556
Kr5 O3 Kr4 81(3) 7_667 1_556
Ca1 O3 Kr4 78.0(17) 1_556 1_556
Kr1 O3 Kr4 22.9(16) . 1_556
Kr3 O3 Kr4 9.0(12) 1_556 1_556
Al1 O4 Si1 0.00(3) 3_455 3_455
Al1 O4 Al1 133.00(12) 3_455 2_545
Si1 O4 Al1 133.00(12) 3_455 2_545
Al1 O4 Si1 133.00(12) 3_455 2_545
Si1 O4 Si1 133.00(12) 3_455 2_545
Al1 O4 Si1 0.00(3) 2_545 2_545
Al1 O4 Na1 112.78(19) 3_455 .
Si1 O4 Na1 112.78(19) 3_455 .
Al1 O4 Na1 112.78(19) 2_545 .
Si1 O4 Na1 112.78(19) 2_545 .
Al1 O4 Ca2 107.10(8) 3_455 .
Si1 O4 Ca2 107.10(8) 3_455 .
Al1 O4 Ca2 107.10(8) 2_545 .
Si1 O4 Ca2 107.10(8) 2_545 .
Na1 O4 Ca2 56.3(17) . .
Al1 O4 Ca1 112.05(6) 3_455 .
Si1 O4 Ca1 112.05(6) 3_455 .
Al1 O4 Ca1 112.05(6) 2_545 .
Si1 O4 Ca1 112.05(6) 2_545 .
Na1 O4 Ca1 5.9(17) . .
Ca2 O4 Ca1 62.19(14) . .
Al1 O4 Na1 111.2(2) 3_455 7
Si1 O4 Na1 111.2(2) 3_455 7
Al1 O4 Na1 111.2(2) 2_545 7
Si1 O4 Na1 111.2(2) 2_545 7
Na1 O4 Na1 11(3) . 7
Ca2 O4 Na1 67.4(13) . 7
Ca1 O4 Na1 5.2(13) . 7
Al1 O4 Kr3 99.0(7) 3_455 .
Si1 O4 Kr3 99.0(7) 3_455 .
Al1 O4 Kr3 99.0(7) 2_545 .
Si1 O4 Kr3 99.0(7) 2_545 .
Na1 O4 Kr3 81(3) . .
Ca2 O4 Kr3 24.5(19) . .
Ca1 O4 Kr3 86.7(19) . .
Na1 O4 Kr3 92(2) 7 .
Al1 O4 Kr4 95.4(8) 3_455 2
Si1 O4 Kr4 95.4(8) 3_455 2
Al1 O4 Kr4 95.4(8) 2_545 2
Si1 O4 Kr4 95.4(8) 2_545 2
Na1 O4 Kr4 90(3) . 2
Ca2 O4 Kr4 34(2) . 2
Ca1 O4 Kr4 96(2) . 2
Na1 O4 Kr4 101(2) 7 2
Kr3 O4 Kr4 9.4(13) . 2
Al1 O4 Kr4 103.0(10) 3_455 4
Si1 O4 Kr4 103.0(10) 3_455 4
Al1 O4 Kr4 93.7(11) 2_545 4
Si1 O4 Kr4 93.7(11) 2_545 4
Na1 O4 Kr4 82.5(18) . 4
Ca2 O4 Kr4 26.6(7) . 4
Ca1 O4 Kr4 88.3(6) . 4
Na1 O4 Kr4 93.5(14) 7 4
Kr3 O4 Kr4 5.3(7) . 4
Kr4 O4 Kr4 9(2) 2 4
Na1 Ca1 O4 57.07(6) 7 9
Na1 Ca1 O4 122.94(6) 7 2
O4 Ca1 O4 86.76(7) 9 2
Na1 Ca1 O4 122.94(6) 7 .
O4 Ca1 O4 86.76(7) 9 .
O4 Ca1 O4 93.24(7) 2 .
Na1 Ca1 O4 57.06(6) 7 7
O4 Ca1 O4 93.24(7) 9 7
O4 Ca1 O4 86.76(7) 2 7
O4 Ca1 O4 180.00(7) . 7
Na1 Ca1 O4 57.06(6) 7 8
O4 Ca1 O4 93.24(7) 9 8
O4 Ca1 O4 180.0 2 8
O4 Ca1 O4 86.76(7) . 8
O4 Ca1 O4 93.24(7) 7 8
Na1 Ca1 O4 122.93(6) 7 3
O4 Ca1 O4 180.0 9 3
O4 Ca1 O4 93.24(7) 2 3
O4 Ca1 O4 93.24(7) . 3
O4 Ca1 O4 86.76(7) 7 3
O4 Ca1 O4 86.76(7) 8 3
Na1 Ca1 Ca2 180(8) 7 .
O4 Ca1 Ca2 122.94(5) 9 .
O4 Ca1 Ca2 57.06(5) 2 .
O4 Ca1 Ca2 57.06(5) . .
O4 Ca1 Ca2 122.94(5) 7 .
O4 Ca1 Ca2 122.94(5) 8 .
O4 Ca1 Ca2 57.06(5) 3 .
Na1 Ca1 Ca2 0(8) 7 7
O4 Ca1 Ca2 57.06(5) 9 7
O4 Ca1 Ca2 122.94(5) 2 7
O4 Ca1 Ca2 122.94(5) . 7
O4 Ca1 Ca2 57.06(5) 7 7
O4 Ca1 Ca2 57.06(5) 8 7
O4 Ca1 Ca2 122.94(5) 3 7
Ca2 Ca1 Ca2 180.0(3) . 7
Na1 Ca1 O3 57.31(5) 7 8_565
O4 Ca1 O3 49.697(19) 9 8_565
O4 Ca1 O3 65.63(6) 2 8_565
O4 Ca1 O3 130.303(19) . 8_565
O4 Ca1 O3 49.697(19) 7 8_565
O4 Ca1 O3 114.37(6) 8 8_565
O4 Ca1 O3 130.303(19) 3 8_565
Ca2 Ca1 O3 122.69(4) . 8_565
Ca2 Ca1 O3 57.31(4) 7 8_565
Na1 Ca1 O3 122.69(5) 7 3_455
O4 Ca1 O3 65.63(6) 9 3_455
O4 Ca1 O3 49.697(19) 2 3_455
O4 Ca1 O3 49.697(19) . 3_455
O4 Ca1 O3 130.303(19) 7 3_455
O4 Ca1 O3 130.303(19) 8 3_455
O4 Ca1 O3 114.37(6) 3 3_455
Ca2 Ca1 O3 57.31(4) . 3_455
Ca2 Ca1 O3 122.69(4) 7 3_455
O3 Ca1 O3 86.42(5) 8_565 3_455
Na1 Ca1 O3 57.31(5) 7 7_556
O4 Ca1 O3 49.697(19) 9 7_556
O4 Ca1 O3 130.303(19) 2 7_556
O4 Ca1 O3 65.63(6) . 7_556
O4 Ca1 O3 114.37(6) 7 7_556
O4 Ca1 O3 49.697(19) 8 7_556
O4 Ca1 O3 130.303(19) 3 7_556
Ca2 Ca1 O3 122.69(4) . 7_556
Ca2 Ca1 O3 57.31(4) 7 7_556
O3 Ca1 O3 93.58(5) 8_565 7_556
O3 Ca1 O3 86.42(5) 3_455 7_556
Na1 Ca1 O3 122.69(5) 7 1_554
O4 Ca1 O3 130.303(19) 9 1_554
O4 Ca1 O3 49.697(19) 2 1_554
O4 Ca1 O3 114.37(6) . 1_554
O4 Ca1 O3 65.63(6) 7 1_554
O4 Ca1 O3 130.303(19) 8 1_554
O4 Ca1 O3 49.697(19) 3 1_554
Ca2 Ca1 O3 57.31(4) . 1_554
Ca2 Ca1 O3 122.69(4) 7 1_554
O3 Ca1 O3 86.42(5) 8_565 1_554
O3 Ca1 O3 93.58(5) 3_455 1_554
O3 Ca1 O3 180.00(8) 7_556 1_554
Na1 Ca1 O3 122.69(5) 7 2_545
O4 Ca1 O3 130.303(19) 9 2_545
O4 Ca1 O3 114.37(6) 2 2_545
O4 Ca1 O3 49.697(19) . 2_545
O4 Ca1 O3 130.303(19) 7 2_545
O4 Ca1 O3 65.63(6) 8 2_545
O4 Ca1 O3 49.697(19) 3 2_545
Ca2 Ca1 O3 57.31(4) . 2_545
Ca2 Ca1 O3 122.69(4) 7 2_545
O3 Ca1 O3 180.0 8_565 2_545
O3 Ca1 O3 93.58(5) 3_455 2_545
O3 Ca1 O3 86.42(5) 7_556 2_545
O3 Ca1 O3 93.58(5) 1_554 2_545
Na1 Ca1 O3 57.31(5) 7 9_655
O4 Ca1 O3 114.37(6) 9 9_655
O4 Ca1 O3 130.303(19) 2 9_655
O4 Ca1 O3 130.303(19) . 9_655
O4 Ca1 O3 49.697(19) 7 9_655
O4 Ca1 O3 49.697(19) 8 9_655
O4 Ca1 O3 65.63(6) 3 9_655
Ca2 Ca1 O3 122.69(4) . 9_655
Ca2 Ca1 O3 57.31(4) 7 9_655
O3 Ca1 O3 93.58(5) 8_565 9_655
O3 Ca1 O3 180.00(8) 3_455 9_655
O3 Ca1 O3 93.58(5) 7_556 9_655
O3 Ca1 O3 86.42(5) 1_554 9_655
O3 Ca1 O3 86.42(5) 2_545 9_655
Na1 Ca1 Al1 115.440(9) 7 6_455
O4 Ca1 Al1 65.09(5) 9 6_455
O4 Ca1 Al1 26.943(10) 2 6_455
O4 Ca1 Al1 76.68(2) . 6_455
O4 Ca1 Al1 103.32(2) 7 6_455
O4 Ca1 Al1 153.057(10) 8 6_455
O4 Ca1 Al1 114.91(5) 3 6_455
Ca2 Ca1 Al1 64.563(7) . 6_455
Ca2 Ca1 Al1 115.437(7) 7 6_455
O3 Ca1 Al1 64.67(3) 8_565 6_455
O3 Ca1 Al1 27.302(8) 3_455 6_455
O3 Ca1 Al1 103.599(16) 7_556 6_455
O3 Ca1 Al1 76.401(16) 1_554 6_455
O3 Ca1 Al1 115.33(3) 2_545 6_455
O3 Ca1 Al1 152.698(8) 9_655 6_455
Na1 Ca1 Si1 115.440(9) 7 6_455
O4 Ca1 Si1 65.09(5) 9 6_455
O4 Ca1 Si1 26.943(10) 2 6_455
O4 Ca1 Si1 76.68(2) . 6_455
O4 Ca1 Si1 103.32(2) 7 6_455
O4 Ca1 Si1 153.057(10) 8 6_455
O4 Ca1 Si1 114.91(5) 3 6_455
Ca2 Ca1 Si1 64.563(7) . 6_455
Ca2 Ca1 Si1 115.437(7) 7 6_455
O3 Ca1 Si1 64.67(3) 8_565 6_455
O3 Ca1 Si1 27.302(8) 3_455 6_455
O3 Ca1 Si1 103.599(16) 7_556 6_455
O3 Ca1 Si1 76.401(16) 1_554 6_455
O3 Ca1 Si1 115.33(3) 2_545 6_455
O3 Ca1 Si1 152.698(8) 9_655 6_455
Al1 Ca1 Si1 0.000(17) 6_455 6_455
Na1 Ca1 Si1 115.440(9) 7 3_455
O4 Ca1 Si1 65.09(5) 9 3_455
O4 Ca1 Si1 76.68(2) 2 3_455
O4 Ca1 Si1 26.943(10) . 3_455
O4 Ca1 Si1 153.057(10) 7 3_455
O4 Ca1 Si1 103.32(2) 8 3_455
O4 Ca1 Si1 114.91(5) 3 3_455
Ca2 Ca1 Si1 64.563(7) . 3_455
Ca2 Ca1 Si1 115.437(7) 7 3_455
O3 Ca1 Si1 103.599(16) 8_565 3_455
O3 Ca1 Si1 27.302(8) 3_455 3_455
O3 Ca1 Si1 64.67(3) 7_556 3_455
O3 Ca1 Si1 115.33(3) 1_554 3_455
O3 Ca1 Si1 76.401(16) 2_545 3_455
O3 Ca1 Si1 152.698(8) 9_655 3_455
Al1 Ca1 Si1 54.097(13) 6_455 3_455
Si1 Ca1 Si1 54.097(13) 6_455 3_455
Na1 Ca1 Si1 64.566(8) 7 11_565
O4 Ca1 Si1 26.943(10) 9 11_565
O4 Ca1 Si1 65.09(4) 2 11_565
O4 Ca1 Si1 103.32(2) . 11_565
O4 Ca1 Si1 76.68(2) 7 11_565
O4 Ca1 Si1 114.91(4) 8 11_565
O4 Ca1 Si1 153.057(10) 3 11_565
Ca2 Ca1 Si1 115.437(7) . 11_565
Ca2 Ca1 Si1 64.563(7) 7 11_565
O3 Ca1 Si1 27.302(8) 8_565 11_565
O3 Ca1 Si1 64.67(3) 3_455 11_565
O3 Ca1 Si1 76.401(16) 7_556 11_565
O3 Ca1 Si1 103.599(16) 1_554 11_565
O3 Ca1 Si1 152.698(8) 2_545 11_565
O3 Ca1 Si1 115.33(3) 9_655 11_565
Al1 Ca1 Si1 50.876(13) 6_455 11_565
Si1 Ca1 Si1 50.876(13) 6_455 11_565
Si1 Ca1 Si1 77.099(8) 3_455 11_565
Na1 Ca1 Al1 64.566(8) 7 11_565
O4 Ca1 Al1 26.943(10) 9 11_565
O4 Ca1 Al1 65.09(4) 2 11_565
O4 Ca1 Al1 103.32(2) . 11_565
O4 Ca1 Al1 76.68(2) 7 11_565
O4 Ca1 Al1 114.91(4) 8 11_565
O4 Ca1 Al1 153.057(10) 3 11_565
Ca2 Ca1 Al1 115.437(7) . 11_565
Ca2 Ca1 Al1 64.563(7) 7 11_565
O3 Ca1 Al1 27.302(8) 8_565 11_565
O3 Ca1 Al1 64.67(3) 3_455 11_565
O3 Ca1 Al1 76.401(16) 7_556 11_565
O3 Ca1 Al1 103.599(16) 1_554 11_565
O3 Ca1 Al1 152.698(8) 2_545 11_565
O3 Ca1 Al1 115.33(3) 9_655 11_565
Al1 Ca1 Al1 50.876(13) 6_455 11_565
Si1 Ca1 Al1 50.876(13) 6_455 11_565
Si1 Ca1 Al1 77.099(8) 3_455 11_565
Si1 Ca1 Al1 0.000(18) 11_565 11_565
Na1 Ca1 Al1 115.440(9) 7 3_455
O4 Ca1 Al1 65.09(5) 9 3_455
O4 Ca1 Al1 76.68(2) 2 3_455
O4 Ca1 Al1 26.943(10) . 3_455
O4 Ca1 Al1 153.057(10) 7 3_455
O4 Ca1 Al1 103.32(2) 8 3_455
O4 Ca1 Al1 114.91(5) 3 3_455
Ca2 Ca1 Al1 64.563(7) . 3_455
Ca2 Ca1 Al1 115.437(7) 7 3_455
O3 Ca1 Al1 103.599(16) 8_565 3_455
O3 Ca1 Al1 27.302(8) 3_455 3_455
O3 Ca1 Al1 64.67(3) 7_556 3_455
O3 Ca1 Al1 115.33(3) 1_554 3_455
O3 Ca1 Al1 76.401(16) 2_545 3_455
O3 Ca1 Al1 152.698(8) 9_655 3_455
Al1 Ca1 Al1 54.097(13) 6_455 3_455
Si1 Ca1 Al1 54.097(13) 6_455 3_455
Si1 Ca1 Al1 0.000(13) 3_455 3_455
Si1 Ca1 Al1 77.099(8) 11_565 3_455
Al1 Ca1 Al1 77.099(8) 11_565 3_455
Na1 Ca1 Si1 115.437(9) 7 1_554
O4 Ca1 Si1 103.32(2) 9 1_554
O4 Ca1 Si1 26.943(10) 2 1_554
O4 Ca1 Si1 114.91(4) . 1_554
O4 Ca1 Si1 65.09(4) 7 1_554
O4 Ca1 Si1 153.057(10) 8 1_554
O4 Ca1 Si1 76.68(2) 3 1_554
Ca2 Ca1 Si1 64.563(7) . 1_554
Ca2 Ca1 Si1 115.437(7) 7 1_554
O3 Ca1 Si1 64.67(3) 8_565 1_554
O3 Ca1 Si1 76.401(16) 3_455 1_554
O3 Ca1 Si1 152.698(8) 7_556 1_554
O3 Ca1 Si1 27.302(8) 1_554 1_554
O3 Ca1 Si1 115.33(3) 2_545 1_554
O3 Ca1 Si1 103.599(16) 9_655 1_554
Al1 Ca1 Si1 53.270(13) 6_455 1_554
Si1 Ca1 Si1 53.270(13) 6_455 1_554
Si1 Ca1 Si1 102.901(8) 3_455 1_554
Si1 Ca1 Si1 77.099(8) 11_565 1_554
Al1 Ca1 Si1 77.099(8) 11_565 1_554
Al1 Ca1 Si1 102.901(8) 3_455 1_554
Na1 Ca1 Si1 64.563(8) 7 8_565
O4 Ca1 Si1 76.68(2) 9 8_565
O4 Ca1 Si1 65.09(4) 2 8_565
O4 Ca1 Si1 153.057(10) . 8_565
O4 Ca1 Si1 26.943(10) 7 8_565
O4 Ca1 Si1 114.91(4) 8 8_565
O4 Ca1 Si1 103.32(2) 3 8_565
Ca2 Ca1 Si1 115.437(7) . 8_565
Ca2 Ca1 Si1 64.563(7) 7 8_565
O3 Ca1 Si1 27.302(8) 8_565 8_565
O3 Ca1 Si1 103.599(16) 3_455 8_565
O3 Ca1 Si1 115.33(3) 7_556 8_565
O3 Ca1 Si1 64.67(3) 1_554 8_565
O3 Ca1 Si1 152.698(8) 2_545 8_565
O3 Ca1 Si1 76.401(16) 9_655 8_565
Al1 Ca1 Si1 77.099(8) 6_455 8_565
Si1 Ca1 Si1 77.099(8) 6_455 8_565
Si1 Ca1 Si1 126.730(13) 3_455 8_565
Si1 Ca1 Si1 54.097(12) 11_565 8_565
Al1 Ca1 Si1 54.097(12) 11_565 8_565
Al1 Ca1 Si1 126.730(13) 3_455 8_565
Si1 Ca1 Si1 50.876(14) 1_554 8_565
Na1 Ca1 Al1 115.437(9) 7 1_554
O4 Ca1 Al1 103.32(2) 9 1_554
O4 Ca1 Al1 26.943(10) 2 1_554
O4 Ca1 Al1 114.91(4) . 1_554
O4 Ca1 Al1 65.09(4) 7 1_554
O4 Ca1 Al1 153.057(10) 8 1_554
O4 Ca1 Al1 76.68(2) 3 1_554
Ca2 Ca1 Al1 64.563(7) . 1_554
Ca2 Ca1 Al1 115.437(7) 7 1_554
O3 Ca1 Al1 64.67(3) 8_565 1_554
O3 Ca1 Al1 76.401(16) 3_455 1_554
O3 Ca1 Al1 152.698(8) 7_556 1_554
O3 Ca1 Al1 27.302(8) 1_554 1_554
O3 Ca1 Al1 115.33(3) 2_545 1_554
O3 Ca1 Al1 103.599(16) 9_655 1_554
Al1 Ca1 Al1 53.270(13) 6_455 1_554
Si1 Ca1 Al1 53.270(13) 6_455 1_554
Si1 Ca1 Al1 102.901(8) 3_455 1_554
Si1 Ca1 Al1 77.099(8) 11_565 1_554
Al1 Ca1 Al1 77.099(8) 11_565 1_554
Al1 Ca1 Al1 102.901(8) 3_455 1_554
Si1 Ca1 Al1 0.000(14) 1_554 1_554
Si1 Ca1 Al1 50.876(13) 8_565 1_554
Na1 Ca1 Al1 64.563(8) 7 8_565
O4 Ca1 Al1 76.68(2) 9 8_565
O4 Ca1 Al1 65.09(4) 2 8_565
O4 Ca1 Al1 153.057(10) . 8_565
O4 Ca1 Al1 26.943(10) 7 8_565
O4 Ca1 Al1 114.91(4) 8 8_565
O4 Ca1 Al1 103.32(2) 3 8_565
Ca2 Ca1 Al1 115.437(7) . 8_565
Ca2 Ca1 Al1 64.563(7) 7 8_565
O3 Ca1 Al1 27.302(8) 8_565 8_565
O3 Ca1 Al1 103.599(16) 3_455 8_565
O3 Ca1 Al1 115.33(3) 7_556 8_565
O3 Ca1 Al1 64.67(3) 1_554 8_565
O3 Ca1 Al1 152.698(8) 2_545 8_565
O3 Ca1 Al1 76.401(16) 9_655 8_565
Al1 Ca1 Al1 77.099(8) 6_455 8_565
Si1 Ca1 Al1 77.099(8) 6_455 8_565
Si1 Ca1 Al1 126.730(13) 3_455 8_565
Si1 Ca1 Al1 54.097(12) 11_565 8_565
Al1 Ca1 Al1 54.097(12) 11_565 8_565
Al1 Ca1 Al1 126.730(13) 3_455 8_565
Si1 Ca1 Al1 50.876(14) 1_554 8_565
Si1 Ca1 Al1 0.000(13) 8_565 8_565
Al1 Ca1 Al1 50.876(14) 1_554 8_565
Na1 Ca1 Si1 64.566(9) 7 10_556
O4 Ca1 Si1 26.943(10) 9 10_556
O4 Ca1 Si1 103.32(2) 2 10_556
O4 Ca1 Si1 65.09(4) . 10_556
O4 Ca1 Si1 114.91(4) 7 10_556
O4 Ca1 Si1 76.68(2) 8 10_556
O4 Ca1 Si1 153.057(10) 3 10_556
Ca2 Ca1 Si1 115.437(7) . 10_556
Ca2 Ca1 Si1 64.563(7) 7 10_556
O3 Ca1 Si1 76.401(16) 8_565 10_556
O3 Ca1 Si1 64.67(3) 3_455 10_556
O3 Ca1 Si1 27.302(8) 7_556 10_556
O3 Ca1 Si1 152.698(8) 1_554 10_556
O3 Ca1 Si1 103.599(16) 2_545 10_556
O3 Ca1 Si1 115.33(3) 9_655 10_556
Al1 Ca1 Si1 77.099(8) 6_455 10_556
Si1 Ca1 Si1 77.099(8) 6_455 10_556
Si1 Ca1 Si1 50.876(13) 3_455 10_556
Si1 Ca1 Si1 53.270(13) 11_565 10_556
Al1 Ca1 Si1 53.270(13) 11_565 10_556
Al1 Ca1 Si1 50.876(13) 3_455 10_556
Si1 Ca1 Si1 125.903(12) 1_554 10_556
Si1 Ca1 Si1 102.901(8) 8_565 10_556
Al1 Ca1 Si1 125.903(12) 1_554 10_556
Al1 Ca1 Si1 102.901(8) 8_565 10_556
Na1 Ca1 Al1 64.566(9) 7 10_556
O4 Ca1 Al1 26.943(10) 9 10_556
O4 Ca1 Al1 103.32(2) 2 10_556
O4 Ca1 Al1 65.09(4) . 10_556
O4 Ca1 Al1 114.91(4) 7 10_556
O4 Ca1 Al1 76.68(2) 8 10_556
O4 Ca1 Al1 153.057(10) 3 10_556
Ca2 Ca1 Al1 115.437(7) . 10_556
Ca2 Ca1 Al1 64.563(7) 7 10_556
O3 Ca1 Al1 76.401(16) 8_565 10_556
O3 Ca1 Al1 64.67(3) 3_455 10_556
O3 Ca1 Al1 27.302(8) 7_556 10_556
O3 Ca1 Al1 152.698(8) 1_554 10_556
O3 Ca1 Al1 103.599(16) 2_545 10_556
O3 Ca1 Al1 115.33(3) 9_655 10_556
Al1 Ca1 Al1 77.099(8) 6_455 10_556
Si1 Ca1 Al1 77.099(8) 6_455 10_556
Si1 Ca1 Al1 50.876(13) 3_455 10_556
Si1 Ca1 Al1 53.270(13) 11_565 10_556
Al1 Ca1 Al1 53.270(13) 11_565 10_556
Al1 Ca1 Al1 50.876(13) 3_455 10_556
Si1 Ca1 Al1 125.903(12) 1_554 10_556
Si1 Ca1 Al1 102.901(8) 8_565 10_556
Al1 Ca1 Al1 125.903(12) 1_554 10_556
Al1 Ca1 Al1 102.901(8) 8_565 10_556
Si1 Ca1 Al1 0.000(18) 10_556 10_556
Na1 Ca1 Si1 115.434(9) 7 4_554
O4 Ca1 Si1 153.057(10) 9 4_554
O4 Ca1 Si1 76.68(2) 2 4_554
O4 Ca1 Si1 114.91(4) . 4_554
O4 Ca1 Si1 65.09(4) 7 4_554
O4 Ca1 Si1 103.32(2) 8 4_554
O4 Ca1 Si1 26.943(10) 3 4_554
Ca2 Ca1 Si1 64.563(7) . 4_554
Ca2 Ca1 Si1 115.437(7) 7 4_554
O3 Ca1 Si1 103.599(16) 8_565 4_554
O3 Ca1 Si1 115.33(3) 3_455 4_554
O3 Ca1 Si1 152.698(8) 7_556 4_554
O3 Ca1 Si1 27.302(8) 1_554 4_554
O3 Ca1 Si1 76.401(16) 2_545 4_554
O3 Ca1 Si1 64.67(3) 9_655 4_554
Al1 Ca1 Si1 102.901(8) 6_455 4_554
Si1 Ca1 Si1 102.901(8) 6_455 4_554
Si1 Ca1 Si1 129.124(13) 3_455 4_554
Si1 Ca1 Si1 126.730(13) 11_565 4_554
Al1 Ca1 Si1 126.730(13) 11_565 4_554
Al1 Ca1 Si1 129.124(13) 3_455 4_554
Si1 Ca1 Si1 54.097(12) 1_554 4_554
Si1 Ca1 Si1 77.099(8) 8_565 4_554
Al1 Ca1 Si1 54.097(12) 1_554 4_554
Al1 Ca1 Si1 77.099(8) 8_565 4_554
Si1 Ca1 Si1 180.0 10_556 4_554
Al1 Ca1 Si1 180.0 10_556 4_554
Na1 Ca1 Al1 115.434(9) 7 4_554
O4 Ca1 Al1 153.057(10) 9 4_554
O4 Ca1 Al1 76.68(2) 2 4_554
O4 Ca1 Al1 114.91(4) . 4_554
O4 Ca1 Al1 65.09(4) 7 4_554
O4 Ca1 Al1 103.32(2) 8 4_554
O4 Ca1 Al1 26.943(10) 3 4_554
Ca2 Ca1 Al1 64.563(7) . 4_554
Ca2 Ca1 Al1 115.437(7) 7 4_554
O3 Ca1 Al1 103.599(16) 8_565 4_554
O3 Ca1 Al1 115.33(3) 3_455 4_554
O3 Ca1 Al1 152.698(8) 7_556 4_554
O3 Ca1 Al1 27.302(8) 1_554 4_554
O3 Ca1 Al1 76.401(16) 2_545 4_554
O3 Ca1 Al1 64.67(3) 9_655 4_554
Al1 Ca1 Al1 102.901(8) 6_455 4_554
Si1 Ca1 Al1 102.901(8) 6_455 4_554
Si1 Ca1 Al1 129.124(13) 3_455 4_554
Si1 Ca1 Al1 126.730(13) 11_565 4_554
Al1 Ca1 Al1 126.730(13) 11_565 4_554
Al1 Ca1 Al1 129.124(13) 3_455 4_554
Si1 Ca1 Al1 54.097(12) 1_554 4_554
Si1 Ca1 Al1 77.099(8) 8_565 4_554
Al1 Ca1 Al1 54.097(12) 1_554 4_554
Al1 Ca1 Al1 77.099(8) 8_565 4_554
Si1 Ca1 Al1 180.0 10_556 4_554
Al1 Ca1 Al1 180.0 10_556 4_554
Si1 Ca1 Al1 0.000(18) 4_554 4_554
Na1 Ca1 Si1 64.560(9) 7 9_655
O4 Ca1 Si1 114.91(4) 9 9_655
O4 Ca1 Si1 103.32(2) 2 9_655
O4 Ca1 Si1 153.057(10) . 9_655
O4 Ca1 Si1 26.943(10) 7 9_655
O4 Ca1 Si1 76.68(2) 8 9_655
O4 Ca1 Si1 65.09(5) 3 9_655
Ca2 Ca1 Si1 115.437(7) . 9_655
Ca2 Ca1 Si1 64.563(7) 7 9_655
O3 Ca1 Si1 76.401(16) 8_565 9_655
O3 Ca1 Si1 152.698(8) 3_455 9_655
O3 Ca1 Si1 115.33(3) 7_556 9_655
O3 Ca1 Si1 64.67(3) 1_554 9_655
O3 Ca1 Si1 103.599(16) 2_545 9_655
O3 Ca1 Si1 27.302(8) 9_655 9_655
Al1 Ca1 Si1 125.903(13) 6_455 9_655
Si1 Ca1 Si1 125.903(13) 6_455 9_655
Si1 Ca1 Si1 180.000(12) 3_455 9_655
Si1 Ca1 Si1 102.901(8) 11_565 9_655
Al1 Ca1 Si1 102.901(8) 11_565 9_655
Al1 Ca1 Si1 180.000(12) 3_455 9_655
Si1 Ca1 Si1 77.099(8) 1_554 9_655
Si1 Ca1 Si1 53.270(13) 8_565 9_655
Al1 Ca1 Si1 77.099(8) 1_554 9_655
Al1 Ca1 Si1 53.270(13) 8_565 9_655
Si1 Ca1 Si1 129.124(13) 10_556 9_655
Al1 Ca1 Si1 129.124(13) 10_556 9_655
Si1 Ca1 Si1 50.876(14) 4_554 9_655
Al1 Ca1 Si1 50.876(14) 4_554 9_655
Na1 Ca1 Al1 64.560(9) 7 9_655
O4 Ca1 Al1 114.91(4) 9 9_655
O4 Ca1 Al1 103.32(2) 2 9_655
O4 Ca1 Al1 153.057(10) . 9_655
O4 Ca1 Al1 26.943(10) 7 9_655
O4 Ca1 Al1 76.68(2) 8 9_655
O4 Ca1 Al1 65.09(5) 3 9_655
Ca2 Ca1 Al1 115.437(7) . 9_655
Ca2 Ca1 Al1 64.563(7) 7 9_655
O3 Ca1 Al1 76.401(16) 8_565 9_655
O3 Ca1 Al1 152.698(8) 3_455 9_655
O3 Ca1 Al1 115.33(3) 7_556 9_655
O3 Ca1 Al1 64.67(3) 1_554 9_655
O3 Ca1 Al1 103.599(16) 2_545 9_655
O3 Ca1 Al1 27.302(8) 9_655 9_655
Al1 Ca1 Al1 125.903(13) 6_455 9_655
Si1 Ca1 Al1 125.903(13) 6_455 9_655
Si1 Ca1 Al1 180.000(12) 3_455 9_655
Si1 Ca1 Al1 102.901(8) 11_565 9_655
Al1 Ca1 Al1 102.901(8) 11_565 9_655
Al1 Ca1 Al1 180.000(12) 3_455 9_655
Si1 Ca1 Al1 77.099(8) 1_554 9_655
Si1 Ca1 Al1 53.270(13) 8_565 9_655
Al1 Ca1 Al1 77.099(8) 1_554 9_655
Al1 Ca1 Al1 53.270(13) 8_565 9_655
Si1 Ca1 Al1 129.124(13) 10_556 9_655
Al1 Ca1 Al1 129.124(13) 10_556 9_655
Si1 Ca1 Al1 50.876(14) 4_554 9_655
Al1 Ca1 Al1 50.876(14) 4_554 9_655
Si1 Ca1 Al1 0.000(13) 9_655 9_655
Na1 Ca1 Al1 64.563(9) 7 7_556
O4 Ca1 Al1 76.68(2) 9 7_556
O4 Ca1 Al1 153.057(10) 2 7_556
O4 Ca1 Al1 65.09(4) . 7_556
O4 Ca1 Al1 114.91(4) 7 7_556
O4 Ca1 Al1 26.943(10) 8 7_556
O4 Ca1 Al1 103.32(2) 3 7_556
Ca2 Ca1 Al1 115.437(7) . 7_556
Ca2 Ca1 Al1 64.563(7) 7 7_556
O3 Ca1 Al1 115.33(3) 8_565 7_556
O3 Ca1 Al1 103.599(16) 3_455 7_556
O3 Ca1 Al1 27.302(8) 7_556 7_556
O3 Ca1 Al1 152.698(8) 1_554 7_556
O3 Ca1 Al1 64.67(3) 2_545 7_556
O3 Ca1 Al1 76.401(16) 9_655 7_556
Al1 Ca1 Al1 126.730(13) 6_455 7_556
Si1 Ca1 Al1 126.730(13) 6_455 7_556
Si1 Ca1 Al1 77.099(8) 3_455 7_556
Si1 Ca1 Al1 102.901(8) 11_565 7_556
Al1 Ca1 Al1 102.901(8) 11_565 7_556
Al1 Ca1 Al1 77.099(8) 3_455 7_556
Si1 Ca1 Al1 180.000(13) 1_554 7_556
Si1 Ca1 Al1 129.124(13) 8_565 7_556
Al1 Ca1 Al1 180.000(13) 1_554 7_556
Al1 Ca1 Al1 129.124(13) 8_565 7_556
Si1 Ca1 Al1 54.097(12) 10_556 7_556
Al1 Ca1 Al1 54.097(12) 10_556 7_556
Si1 Ca1 Al1 125.903(12) 4_554 7_556
Al1 Ca1 Al1 125.903(12) 4_554 7_556
Si1 Ca1 Al1 102.901(8) 9_655 7_556
Al1 Ca1 Al1 102.901(8) 9_655 7_556
Na1 Ca1 Si1 115.437(8) 7 2_545
O4 Ca1 Si1 103.32(2) 9 2_545
O4 Ca1 Si1 114.91(4) 2 2_545
O4 Ca1 Si1 26.943(10) . 2_545
O4 Ca1 Si1 153.057(10) 7 2_545
O4 Ca1 Si1 65.09(4) 8 2_545
O4 Ca1 Si1 76.68(2) 3 2_545
Ca2 Ca1 Si1 64.563(7) . 2_545
Ca2 Ca1 Si1 115.437(7) 7 2_545
O3 Ca1 Si1 152.698(8) 8_565 2_545
O3 Ca1 Si1 76.401(16) 3_455 2_545
O3 Ca1 Si1 64.67(3) 7_556 2_545
O3 Ca1 Si1 115.33(3) 1_554 2_545
O3 Ca1 Si1 27.302(8) 2_545 2_545
O3 Ca1 Si1 103.599(16) 9_655 2_545
Al1 Ca1 Si1 102.901(8) 6_455 2_545
Si1 Ca1 Si1 102.901(8) 6_455 2_545
Si1 Ca1 Si1 53.270(13) 3_455 2_545
Si1 Ca1 Si1 125.903(12) 11_565 2_545
Al1 Ca1 Si1 125.903(12) 11_565 2_545
Al1 Ca1 Si1 53.270(13) 3_455 2_545
Si1 Ca1 Si1 129.124(14) 1_554 2_545
Si1 Ca1 Si1 180.0 8_565 2_545
Al1 Ca1 Si1 129.124(14) 1_554 2_545
Al1 Ca1 Si1 180.0 8_565 2_545
Si1 Ca1 Si1 77.099(8) 10_556 2_545
Al1 Ca1 Si1 77.099(8) 10_556 2_545
Si1 Ca1 Si1 102.901(8) 4_554 2_545
Al1 Ca1 Si1 102.901(8) 4_554 2_545
Si1 Ca1 Si1 126.730(13) 9_655 2_545
Al1 Ca1 Si1 126.730(13) 9_655 2_545
Al1 Ca1 Si1 50.876(14) 7_556 2_545
Na1 Ca1 Si1 64.563(9) 7 7_556
O4 Ca1 Si1 76.68(2) 9 7_556
O4 Ca1 Si1 153.057(10) 2 7_556
O4 Ca1 Si1 65.09(4) . 7_556
O4 Ca1 Si1 114.91(4) 7 7_556
O4 Ca1 Si1 26.943(10) 8 7_556
O4 Ca1 Si1 103.32(2) 3 7_556
Ca2 Ca1 Si1 115.437(7) . 7_556
Ca2 Ca1 Si1 64.563(7) 7 7_556
O3 Ca1 Si1 115.33(3) 8_565 7_556
O3 Ca1 Si1 103.599(16) 3_455 7_556
O3 Ca1 Si1 27.302(8) 7_556 7_556
O3 Ca1 Si1 152.698(8) 1_554 7_556
O3 Ca1 Si1 64.67(3) 2_545 7_556
O3 Ca1 Si1 76.401(16) 9_655 7_556
Al1 Ca1 Si1 126.730(13) 6_455 7_556
Si1 Ca1 Si1 126.730(13) 6_455 7_556
Si1 Ca1 Si1 77.099(8) 3_455 7_556
Si1 Ca1 Si1 102.901(8) 11_565 7_556
Al1 Ca1 Si1 102.901(8) 11_565 7_556
Al1 Ca1 Si1 77.099(8) 3_455 7_556
Si1 Ca1 Si1 180.000(13) 1_554 7_556
Si1 Ca1 Si1 129.124(13) 8_565 7_556
Al1 Ca1 Si1 180.000(13) 1_554 7_556
Al1 Ca1 Si1 129.124(13) 8_565 7_556
Si1 Ca1 Si1 54.097(12) 10_556 7_556
Al1 Ca1 Si1 54.097(12) 10_556 7_556
Si1 Ca1 Si1 125.903(12) 4_554 7_556
Al1 Ca1 Si1 125.903(12) 4_554 7_556
Si1 Ca1 Si1 102.901(8) 9_655 7_556
Al1 Ca1 Si1 102.901(8) 9_655 7_556
Al1 Ca1 Si1 0.000(14) 7_556 7_556
Si1 Ca1 Si1 50.876(13) 2_545 7_556
Na1 Ca1 Al1 115.437(8) 7 2_545
O4 Ca1 Al1 103.32(2) 9 2_545
O4 Ca1 Al1 114.91(4) 2 2_545
O4 Ca1 Al1 26.943(10) . 2_545
O4 Ca1 Al1 153.057(10) 7 2_545
O4 Ca1 Al1 65.09(4) 8 2_545
O4 Ca1 Al1 76.68(2) 3 2_545
Ca2 Ca1 Al1 64.563(7) . 2_545
Ca2 Ca1 Al1 115.437(7) 7 2_545
O3 Ca1 Al1 152.698(8) 8_565 2_545
O3 Ca1 Al1 76.401(16) 3_455 2_545
O3 Ca1 Al1 64.67(3) 7_556 2_545
O3 Ca1 Al1 115.33(3) 1_554 2_545
O3 Ca1 Al1 27.302(8) 2_545 2_545
O3 Ca1 Al1 103.599(16) 9_655 2_545
Al1 Ca1 Al1 102.901(8) 6_455 2_545
Si1 Ca1 Al1 102.901(8) 6_455 2_545
Si1 Ca1 Al1 53.270(13) 3_455 2_545
Si1 Ca1 Al1 125.903(12) 11_565 2_545
Al1 Ca1 Al1 125.903(12) 11_565 2_545
Al1 Ca1 Al1 53.270(13) 3_455 2_545
Si1 Ca1 Al1 129.124(14) 1_554 2_545
Si1 Ca1 Al1 180.0 8_565 2_545
Al1 Ca1 Al1 129.124(14) 1_554 2_545
Al1 Ca1 Al1 180.0 8_565 2_545
Si1 Ca1 Al1 77.099(8) 10_556 2_545
Al1 Ca1 Al1 77.099(8) 10_556 2_545
Si1 Ca1 Al1 102.901(8) 4_554 2_545
Al1 Ca1 Al1 102.901(8) 4_554 2_545
Si1 Ca1 Al1 126.730(13) 9_655 2_545
Al1 Ca1 Al1 126.730(13) 9_655 2_545
Al1 Ca1 Al1 50.876(14) 7_556 2_545
Si1 Ca1 Al1 0.000(13) 2_545 2_545
Si1 Ca1 Al1 50.876(14) 7_556 2_545
Na1 Ca1 Al1 115.434(8) 7 5_545
O4 Ca1 Al1 153.057(10) 9 5_545
O4 Ca1 Al1 114.91(4) 2 5_545
O4 Ca1 Al1 76.68(2) . 5_545
O4 Ca1 Al1 103.32(2) 7 5_545
O4 Ca1 Al1 65.09(4) 8 5_545
O4 Ca1 Al1 26.943(10) 3 5_545
Ca2 Ca1 Al1 64.563(7) . 5_545
Ca2 Ca1 Al1 115.437(7) 7 5_545
O3 Ca1 Al1 152.698(8) 8_565 5_545
O3 Ca1 Al1 115.33(3) 3_455 5_545
O3 Ca1 Al1 103.599(16) 7_556 5_545
O3 Ca1 Al1 76.401(16) 1_554 5_545
O3 Ca1 Al1 27.302(8) 2_545 5_545
O3 Ca1 Al1 64.67(3) 9_655 5_545
Al1 Ca1 Al1 129.124(13) 6_455 5_545
Si1 Ca1 Al1 129.124(13) 6_455 5_545
Si1 Ca1 Al1 102.901(8) 3_455 5_545
Si1 Ca1 Al1 180.0 11_565 5_545
Al1 Ca1 Al1 180.0 11_565 5_545
Al1 Ca1 Al1 102.901(8) 3_455 5_545
Si1 Ca1 Al1 102.901(8) 1_554 5_545
Si1 Ca1 Al1 125.903(12) 8_565 5_545
Al1 Ca1 Al1 102.901(8) 1_554 5_545
Al1 Ca1 Al1 125.903(12) 8_565 5_545
Si1 Ca1 Al1 126.730(13) 10_556 5_545
Al1 Ca1 Al1 126.730(13) 10_556 5_545
Si1 Ca1 Al1 53.270(13) 4_554 5_545
Al1 Ca1 Al1 53.270(13) 4_554 5_545
Si1 Ca1 Al1 77.099(8) 9_655 5_545
Al1 Ca1 Al1 77.099(8) 9_655 5_545
Al1 Ca1 Al1 77.099(8) 7_556 5_545
Si1 Ca1 Al1 54.097(12) 2_545 5_545
Si1 Ca1 Al1 77.099(8) 7_556 5_545
Al1 Ca1 Al1 54.097(12) 2_545 5_545
Na1 Ca1 Si1 115.434(8) 7 5_545
O4 Ca1 Si1 153.057(10) 9 5_545
O4 Ca1 Si1 114.91(4) 2 5_545
O4 Ca1 Si1 76.68(2) . 5_545
O4 Ca1 Si1 103.32(2) 7 5_545
O4 Ca1 Si1 65.09(4) 8 5_545
O4 Ca1 Si1 26.943(10) 3 5_545
Ca2 Ca1 Si1 64.563(7) . 5_545
Ca2 Ca1 Si1 115.437(7) 7 5_545
O3 Ca1 Si1 152.698(8) 8_565 5_545
O3 Ca1 Si1 115.33(3) 3_455 5_545
O3 Ca1 Si1 103.599(16) 7_556 5_545
O3 Ca1 Si1 76.401(16) 1_554 5_545
O3 Ca1 Si1 27.302(8) 2_545 5_545
O3 Ca1 Si1 64.67(3) 9_655 5_545
Al1 Ca1 Si1 129.124(13) 6_455 5_545
Si1 Ca1 Si1 129.124(13) 6_455 5_545
Si1 Ca1 Si1 102.901(8) 3_455 5_545
Si1 Ca1 Si1 180.0 11_565 5_545
Al1 Ca1 Si1 180.0 11_565 5_545
Al1 Ca1 Si1 102.901(8) 3_455 5_545
Si1 Ca1 Si1 102.901(8) 1_554 5_545
Si1 Ca1 Si1 125.903(12) 8_565 5_545
Al1 Ca1 Si1 102.901(8) 1_554 5_545
Al1 Ca1 Si1 125.903(12) 8_565 5_545
Si1 Ca1 Si1 126.730(13) 10_556 5_545
Al1 Ca1 Si1 126.730(13) 10_556 5_545
Si1 Ca1 Si1 53.270(13) 4_554 5_545
Al1 Ca1 Si1 53.270(13) 4_554 5_545
Si1 Ca1 Si1 77.099(8) 9_655 5_545
Al1 Ca1 Si1 77.099(8) 9_655 5_545
Al1 Ca1 Si1 77.099(8) 7_556 5_545
Si1 Ca1 Si1 54.097(12) 2_545 5_545
Si1 Ca1 Si1 77.099(8) 7_556 5_545
Al1 Ca1 Si1 54.097(12) 2_545 5_545
Al1 Ca1 Si1 0.000(18) 5_545 5_545
Na1 Ca1 Al1 64.560(9) 7 12_655
O4 Ca1 Al1 114.91(5) 9 12_655
O4 Ca1 Al1 153.057(10) 2 12_655
O4 Ca1 Al1 103.32(2) . 12_655
O4 Ca1 Al1 76.68(2) 7 12_655
O4 Ca1 Al1 26.943(10) 8 12_655
O4 Ca1 Al1 65.09(5) 3 12_655
Ca2 Ca1 Al1 115.437(7) . 12_655
Ca2 Ca1 Al1 64.563(7) 7 12_655
O3 Ca1 Al1 115.33(3) 8_565 12_655
O3 Ca1 Al1 152.698(8) 3_455 12_655
O3 Ca1 Al1 76.401(16) 7_556 12_655
O3 Ca1 Al1 103.599(16) 1_554 12_655
O3 Ca1 Al1 64.67(3) 2_545 12_655
O3 Ca1 Al1 27.302(8) 9_655 12_655
Al1 Ca1 Al1 180.0 6_455 12_655
Si1 Ca1 Al1 180.0 6_455 12_655
Si1 Ca1 Al1 125.903(12) 3_455 12_655
Si1 Ca1 Al1 129.124(13) 11_565 12_655
Al1 Ca1 Al1 129.124(13) 11_565 12_655
Al1 Ca1 Al1 125.903(12) 3_455 12_655
Si1 Ca1 Al1 126.730(13) 1_554 12_655
Si1 Ca1 Al1 102.901(8) 8_565 12_655
Al1 Ca1 Al1 126.730(13) 1_554 12_655
Al1 Ca1 Al1 102.901(8) 8_565 12_655
Si1 Ca1 Al1 102.901(8) 10_556 12_655
Al1 Ca1 Al1 102.901(8) 10_556 12_655
Si1 Ca1 Al1 77.099(8) 4_554 12_655
Al1 Ca1 Al1 77.099(8) 4_554 12_655
Si1 Ca1 Al1 54.097(12) 9_655 12_655
Al1 Ca1 Al1 54.097(12) 9_655 12_655
Al1 Ca1 Al1 53.270(13) 7_556 12_655
Si1 Ca1 Al1 77.099(8) 2_545 12_655
Si1 Ca1 Al1 53.270(13) 7_556 12_655
Al1 Ca1 Al1 77.099(8) 2_545 12_655
Al1 Ca1 Al1 50.876(13) 5_545 12_655
Si1 Ca1 Al1 50.876(13) 5_545 12_655
Na1 Ca1 Si1 64.560(9) 7 12_655
O4 Ca1 Si1 114.91(5) 9 12_655
O4 Ca1 Si1 153.057(10) 2 12_655
O4 Ca1 Si1 103.32(2) . 12_655
O4 Ca1 Si1 76.68(2) 7 12_655
O4 Ca1 Si1 26.943(10) 8 12_655
O4 Ca1 Si1 65.09(5) 3 12_655
Ca2 Ca1 Si1 115.437(7) . 12_655
Ca2 Ca1 Si1 64.563(7) 7 12_655
O3 Ca1 Si1 115.33(3) 8_565 12_655
O3 Ca1 Si1 152.698(8) 3_455 12_655
O3 Ca1 Si1 76.401(16) 7_556 12_655
O3 Ca1 Si1 103.599(16) 1_554 12_655
O3 Ca1 Si1 64.67(3) 2_545 12_655
O3 Ca1 Si1 27.302(8) 9_655 12_655
Al1 Ca1 Si1 180.0 6_455 12_655
Si1 Ca1 Si1 180.0 6_455 12_655
Si1 Ca1 Si1 125.903(12) 3_455 12_655
Si1 Ca1 Si1 129.124(13) 11_565 12_655
Al1 Ca1 Si1 129.124(13) 11_565 12_655
Al1 Ca1 Si1 125.903(12) 3_455 12_655
Si1 Ca1 Si1 126.730(13) 1_554 12_655
Si1 Ca1 Si1 102.901(8) 8_565 12_655
Al1 Ca1 Si1 126.730(13) 1_554 12_655
Al1 Ca1 Si1 102.901(8) 8_565 12_655
Si1 Ca1 Si1 102.901(8) 10_556 12_655
Al1 Ca1 Si1 102.901(8) 10_556 12_655
Si1 Ca1 Si1 77.099(8) 4_554 12_655
Al1 Ca1 Si1 77.099(8) 4_554 12_655
Si1 Ca1 Si1 54.097(12) 9_655 12_655
Al1 Ca1 Si1 54.097(12) 9_655 12_655
Al1 Ca1 Si1 53.270(13) 7_556 12_655
Si1 Ca1 Si1 77.099(8) 2_545 12_655
Si1 Ca1 Si1 53.270(13) 7_556 12_655
Al1 Ca1 Si1 77.099(8) 2_545 12_655
Al1 Ca1 Si1 50.876(13) 5_545 12_655
Si1 Ca1 Si1 50.876(13) 5_545 12_655
Al1 Ca1 Si1 0.000(17) 12_655 12_655
Na1 Ca1 O1 90.0 7 7
O4 Ca1 O1 43.38(4) 9 7
O4 Ca1 O1 43.38(3) 2 7
O4 Ca1 O1 90.0 . 7
O4 Ca1 O1 90.0 7 7
O4 Ca1 O1 136.62(3) 8 7
O4 Ca1 O1 136.62(3) 3 7
Ca2 Ca1 O1 90.0 . 7
Ca2 Ca1 O1 90.0 7 7
O3 Ca1 O1 43.21(3) 8_565 7
O3 Ca1 O1 43.21(3) 3_455 7
O3 Ca1 O1 90.0 7_556 7
O3 Ca1 O1 90.0 1_554 7
O3 Ca1 O1 136.79(3) 2_545 7
O3 Ca1 O1 136.79(3) 9_655 7
Al1 Ca1 O1 25.438(7) 6_455 7
Si1 Ca1 O1 25.438(7) 6_455 7
Si1 Ca1 O1 63.365(6) 3_455 7
Si1 Ca1 O1 25.438(7) 11_565 7
Al1 Ca1 O1 25.438(7) 11_565 7
Al1 Ca1 O1 63.365(6) 3_455 7
Si1 Ca1 O1 62.951(6) 1_554 7
Si1 Ca1 O1 63.365(6) 8_565 7
Al1 Ca1 O1 62.951(6) 1_554 7
Al1 Ca1 O1 63.365(6) 8_565 7
Si1 Ca1 O1 62.951(6) 10_556 7
Al1 Ca1 O1 62.951(6) 10_556 7
Si1 Ca1 O1 117.049(6) 4_554 7
Al1 Ca1 O1 117.049(6) 4_554 7
Si1 Ca1 O1 116.635(6) 9_655 7
Al1 Ca1 O1 116.635(6) 9_655 7
Al1 Ca1 O1 117.049(6) 7_556 7
Si1 Ca1 O1 116.635(6) 2_545 7
Si1 Ca1 O1 117.049(6) 7_556 7
Al1 Ca1 O1 116.635(6) 2_545 7
Al1 Ca1 O1 154.562(7) 5_545 7
Si1 Ca1 O1 154.562(7) 5_545 7
Al1 Ca1 O1 154.562(7) 12_655 7
Si1 Ca1 O1 154.562(7) 12_655 7
Kr3 Ca2 Kr4 11(2) . 2
Kr3 Ca2 Kr4 11(2) . .
Kr4 Ca2 Kr4 19(4) 2 .
Kr3 Ca2 Kr4 11(2) . 4
Kr4 Ca2 Kr4 19(4) 2 4
Kr4 Ca2 Kr4 19(4) . 4
Kr3 Ca2 Na1 180(3) . .
Kr4 Ca2 Na1 169(2) 2 .
Kr4 Ca2 Na1 169(2) . .
Kr4 Ca2 Na1 169(2) 4 .
Kr3 Ca2 O4 119.25(14) . 2
Kr4 Ca2 O4 124.1(9) 2 2
Kr4 Ca2 O4 109(2) . 2
Kr4 Ca2 O4 124.1(9) 4 2
Na1 Ca2 O4 60.75(14) . 2
Kr3 Ca2 O4 119.25(14) . .
Kr4 Ca2 O4 109(2) 2 .
Kr4 Ca2 O4 124.1(9) . .
Kr4 Ca2 O4 124.1(9) 4 .
Na1 Ca2 O4 60.75(14) . .
O4 Ca2 O4 98.15(18) 2 .
Kr3 Ca2 O4 119.25(14) . 3
Kr4 Ca2 O4 124.1(9) 2 3
Kr4 Ca2 O4 124.1(9) . 3
Kr4 Ca2 O4 109(2) 4 3
Na1 Ca2 O4 60.75(14) . 3
O4 Ca2 O4 98.15(18) 2 3
O4 Ca2 O4 98.15(18) . 3
Kr3 Ca2 OW1 50.1(14) . 2
Kr4 Ca2 OW1 56.1(19) 2 2
Kr4 Ca2 OW1 39(2) . 2
Kr4 Ca2 OW1 56.1(19) 4 2
Na1 Ca2 OW1 129.9(14) . 2
O4 Ca2 OW1 69.1(14) 2 2
O4 Ca2 OW1 130.39(18) . 2
O4 Ca2 OW1 130.40(18) 3 2
Kr3 Ca2 OW1 50.1(14) . .
Kr4 Ca2 OW1 39(2) 2 .
Kr4 Ca2 OW1 56.1(19) . .
Kr4 Ca2 OW1 56.1(19) 4 .
Na1 Ca2 OW1 129.9(14) . .
O4 Ca2 OW1 130.39(18) 2 .
O4 Ca2 OW1 69.1(14) . .
O4 Ca2 OW1 130.40(18) 3 .
OW1 Ca2 OW1 83(2) 2 .
Kr3 Ca2 OW1 50.1(14) . 3
Kr4 Ca2 OW1 56.1(19) 2 3
Kr4 Ca2 OW1 56.1(19) . 3
Kr4 Ca2 OW1 39(2) 4 3
Na1 Ca2 OW1 129.9(14) . 3
O4 Ca2 OW1 130.40(18) 2 3
O4 Ca2 OW1 130.39(18) . 3
O4 Ca2 OW1 69.1(14) 3 3
OW1 Ca2 OW1 83(2) 2 3
OW1 Ca2 OW1 83(2) . 3
Kr3 Ca2 Ca1 180(3) . .
Kr4 Ca2 Ca1 169(2) 2 .
Kr4 Ca2 Ca1 169(2) . .
Kr4 Ca2 Ca1 169(2) 4 .
Na1 Ca2 Ca1 0.0(10) . .
O4 Ca2 Ca1 60.75(14) 2 .
O4 Ca2 Ca1 60.75(14) . .
O4 Ca2 Ca1 60.75(14) 3 .
OW1 Ca2 Ca1 129.9(14) 2 .
OW1 Ca2 Ca1 129.9(14) . .
OW1 Ca2 Ca1 129.9(14) 3 .
Kr3 Ca2 Na1 180(3) . 7
Kr4 Ca2 Na1 169(2) 2 7
Kr4 Ca2 Na1 169(2) . 7
Kr4 Ca2 Na1 169(2) 4 7
Na1 Ca2 Na1 0.0(17) . 7
O4 Ca2 Na1 60.75(14) 2 7
O4 Ca2 Na1 60.75(14) . 7
O4 Ca2 Na1 60.75(14) 3 7
OW1 Ca2 Na1 129.9(14) 2 7
OW1 Ca2 Na1 129.9(14) . 7
OW1 Ca2 Na1 129.9(14) 3 7
Ca1 Ca2 Na1 0.0(8) . 7
Kr3 Ca2 O3 101.99(13) . 3_455
Kr4 Ca2 O3 96.5(11) 2 3_455
Kr4 Ca2 O3 96.5(11) . 3_455
Kr4 Ca2 O3 113(2) 4 3_455
Na1 Ca2 O3 78.01(13) . 3_455
O4 Ca2 O3 58.12(5) 2 3_455
O4 Ca2 O3 58.12(5) . 3_455
O4 Ca2 O3 138.8(3) 3 3_455
OW1 Ca2 O3 76.0(7) 2 3_455
OW1 Ca2 O3 76.0(7) . 3_455
OW1 Ca2 O3 152.1(14) 3 3_455
Ca1 Ca2 O3 78.02(13) . 3_455
Na1 Ca2 O3 78.02(13) 7 3_455
Kr3 Ca2 O3 101.98(13) . 1_554
Kr4 Ca2 O3 113(2) 2 1_554
Kr4 Ca2 O3 96.5(11) . 1_554
Kr4 Ca2 O3 96.5(11) 4 1_554
Na1 Ca2 O3 78.02(13) . 1_554
O4 Ca2 O3 58.12(5) 2 1_554
O4 Ca2 O3 138.8(3) . 1_554
O4 Ca2 O3 58.12(5) 3 1_554
OW1 Ca2 O3 76.0(7) 2 1_554
OW1 Ca2 O3 152.1(14) . 1_554
OW1 Ca2 O3 76.0(7) 3 1_554
Ca1 Ca2 O3 78.02(13) . 1_554
Na1 Ca2 O3 78.01(13) 7 1_554
O3 Ca2 O3 115.81(9) 3_455 1_554
Kr3 Ca2 O3 101.98(13) . 2_545
Kr4 Ca2 O3 96.5(11) 2 2_545
Kr4 Ca2 O3 113(2) . 2_545
Kr4 Ca2 O3 96.5(11) 4 2_545
Na1 Ca2 O3 78.02(13) . 2_545
O4 Ca2 O3 138.8(3) 2 2_545
O4 Ca2 O3 58.12(5) . 2_545
O4 Ca2 O3 58.12(5) 3 2_545
OW1 Ca2 O3 152.1(14) 2 2_545
OW1 Ca2 O3 76.0(7) . 2_545
OW1 Ca2 O3 76.0(7) 3 2_545
Ca1 Ca2 O3 78.02(13) . 2_545
Na1 Ca2 O3 78.01(13) 7 2_545
O3 Ca2 O3 115.81(9) 3_455 2_545
O3 Ca2 O3 115.81(9) 1_554 2_545
Kr3 Ca2 Kr2 19.3(7) . 6
Kr4 Ca2 Kr2 28(2) 2 6
Kr4 Ca2 Kr2 10.1(16) . 6
Kr4 Ca2 Kr2 23.5(15) 4 6
Na1 Ca2 Kr2 160.7(7) . 6
O4 Ca2 Kr2 101.0(7) 2 6
O4 Ca2 Kr2 133.3(8) . 6
O4 Ca2 Kr2 120.4(8) 3 6
OW1 Ca2 Kr2 32.6(14) 2 6
OW1 Ca2 Kr2 66.0(15) . 6
OW1 Ca2 Kr2 55.6(15) 3 6
Ca1 Ca2 Kr2 160.7(7) . 6
Na1 Ca2 Kr2 160.7(7) 7 6
O3 Ca2 Kr2 98.3(8) 3_455 6
O3 Ca2 Kr2 86.8(8) 1_554 6
O3 Ca2 Kr2 119.9(7) 2_545 6
Kr3 Ca2 Kr2 19.3(7) . 2
Kr4 Ca2 Kr2 10.1(16) 2 2
Kr4 Ca2 Kr2 23.5(15) . 2
Kr4 Ca2 Kr2 28(2) 4 2
Na1 Ca2 Kr2 160.7(7) . 2
O4 Ca2 Kr2 120.4(8) 2 2
O4 Ca2 Kr2 101.0(7) . 2
O4 Ca2 Kr2 133.3(8) 3 2
OW1 Ca2 Kr2 55.6(15) 2 2
OW1 Ca2 Kr2 32.6(14) . 2
OW1 Ca2 Kr2 66.0(15) 3 2
Ca1 Ca2 Kr2 160.7(7) . 2
Na1 Ca2 Kr2 160.7(7) 7 2
O3 Ca2 Kr2 86.8(8) 3_455 2
O3 Ca2 Kr2 119.9(7) 1_554 2
O3 Ca2 Kr2 98.3(8) 2_545 2
Kr2 Ca2 Kr2 33.3(12) 6 2
Kr3 Ca2 Kr2 19.3(7) . .
Kr4 Ca2 Kr2 23.5(15) 2 .
Kr4 Ca2 Kr2 10.1(16) . .
Kr4 Ca2 Kr2 28(2) 4 .
Na1 Ca2 Kr2 160.7(7) . .
O4 Ca2 Kr2 101.0(7) 2 .
O4 Ca2 Kr2 120.4(8) . .
O4 Ca2 Kr2 133.3(8) 3 .
OW1 Ca2 Kr2 32.6(14) 2 .
OW1 Ca2 Kr2 55.6(15) . .
OW1 Ca2 Kr2 66.0(15) 3 .
Ca1 Ca2 Kr2 160.7(7) . .
Na1 Ca2 Kr2 160.7(7) 7 .
O3 Ca2 Kr2 86.8(8) 3_455 .
O3 Ca2 Kr2 98.3(8) 1_554 .
O3 Ca2 Kr2 119.9(7) 2_545 .
Kr2 Ca2 Kr2 13.6(17) 6 .
Kr2 Ca2 Kr2 24.1(14) 2 .
Kr3 Ca2 Kr2 19.3(7) . 5
Kr4 Ca2 Kr2 28(2) 2 5
Kr4 Ca2 Kr2 23.5(15) . 5
Kr4 Ca2 Kr2 10.1(16) 4 5
Na1 Ca2 Kr2 160.7(7) . 5
O4 Ca2 Kr2 120.4(8) 2 5
O4 Ca2 Kr2 133.3(8) . 5
O4 Ca2 Kr2 101.0(7) 3 5
OW1 Ca2 Kr2 55.6(15) 2 5
OW1 Ca2 Kr2 66.0(15) . 5
OW1 Ca2 Kr2 32.6(14) 3 5
Ca1 Ca2 Kr2 160.7(7) . 5
Na1 Ca2 Kr2 160.7(7) 7 5
O3 Ca2 Kr2 119.9(7) 3_455 5
O3 Ca2 Kr2 86.8(8) 1_554 5
O3 Ca2 Kr2 98.3(8) 2_545 5
Kr2 Ca2 Kr2 24.1(14) 6 5
Kr2 Ca2 Kr2 38.2(14) 2 5
Kr2 Ca2 Kr2 33.3(12) . 5
Kr3 Ca2 Kr2 19.3(7) . 4
Kr4 Ca2 Kr2 23.5(15) 2 4
Kr4 Ca2 Kr2 28(2) . 4
Kr4 Ca2 Kr2 10.1(16) 4 4
Na1 Ca2 Kr2 160.7(7) . 4
O4 Ca2 Kr2 133.3(8) 2 4
O4 Ca2 Kr2 120.4(8) . 4
O4 Ca2 Kr2 101.0(7) 3 4
OW1 Ca2 Kr2 66.0(15) 2 4
OW1 Ca2 Kr2 55.6(15) . 4
OW1 Ca2 Kr2 32.6(14) 3 4
Ca1 Ca2 Kr2 160.7(7) . 4
Na1 Ca2 Kr2 160.7(7) 7 4
O3 Ca2 Kr2 119.9(7) 3_455 4
O3 Ca2 Kr2 98.3(8) 1_554 4
O3 Ca2 Kr2 86.8(8) 2_545 4
Kr2 Ca2 Kr2 33.3(12) 6 4
Kr2 Ca2 Kr2 33.3(12) 2 4
Kr2 Ca2 Kr2 38.2(14) . 4
Kr2 Ca2 Kr2 13.6(17) 5 4
Kr3 Ca2 Kr2 19.3(7) . 3
Kr4 Ca2 Kr2 10.1(16) 2 3
Kr4 Ca2 Kr2 28(2) . 3
Kr4 Ca2 Kr2 23.5(15) 4 3
Na1 Ca2 Kr2 160.7(7) . 3
O4 Ca2 Kr2 133.3(8) 2 3
O4 Ca2 Kr2 101.0(7) . 3
O4 Ca2 Kr2 120.4(8) 3 3
OW1 Ca2 Kr2 66.0(15) 2 3
OW1 Ca2 Kr2 32.6(14) . 3
OW1 Ca2 Kr2 55.6(15) 3 3
Ca1 Ca2 Kr2 160.7(7) . 3
Na1 Ca2 Kr2 160.7(7) 7 3
O3 Ca2 Kr2 98.3(8) 3_455 3
O3 Ca2 Kr2 119.9(7) 1_554 3
O3 Ca2 Kr2 86.8(8) 2_545 3
Kr2 Ca2 Kr2 38.2(14) 6 3
Kr2 Ca2 Kr2 13.6(17) 2 3
Kr2 Ca2 Kr2 33.3(12) . 3
Kr2 Ca2 Kr2 33.3(12) 5 3
Kr2 Ca2 Kr2 24.1(14) 4 3
Kr3 Ca2 Kr1 29.0(8) . 3_455
Kr4 Ca2 Kr1 25.3(8) 2 3_455
Kr4 Ca2 Kr1 25.3(8) . 3_455
Kr4 Ca2 Kr1 40(2) 4 3_455
Na1 Ca2 Kr1 151.0(8) . 3_455
O4 Ca2 Kr1 102.4(5) 2 3_455
O4 Ca2 Kr1 102.4(5) . 3_455
O4 Ca2 Kr1 148.3(8) 3 3_455
OW1 Ca2 Kr1 41.7(10) 2 3_455
OW1 Ca2 Kr1 41.7(10) . 3_455
OW1 Ca2 Kr1 79.2(16) 3 3_455
Ca1 Ca2 Kr1 151.0(8) . 3_455
Na1 Ca2 Kr1 151.0(8) 7 3_455
O3 Ca2 Kr1 72.9(8) 3_455 3_455
O3 Ca2 Kr1 114.8(3) 1_554 3_455
O3 Ca2 Kr1 114.8(3) 2_545 3_455
Kr2 Ca2 Kr1 31.8(12) 6 3_455
Kr2 Ca2 Kr1 18.2(8) 2 3_455
Kr2 Ca2 Kr1 18.2(8) . 3_455
Kr2 Ca2 Kr1 47.6(10) 5 3_455
Kr2 Ca2 Kr1 47.6(10) 4 3_455
Kr2 Ca2 Kr1 31.8(12) 3 3_455
Kr3 Ca2 Kr1 29.0(8) . 1_554
Kr4 Ca2 Kr1 40(2) 2 1_554
Kr4 Ca2 Kr1 25.3(8) . 1_554
Kr4 Ca2 Kr1 25.3(8) 4 1_554
Na1 Ca2 Kr1 151.0(8) . 1_554
O4 Ca2 Kr1 102.4(5) 2 1_554
O4 Ca2 Kr1 148.3(8) . 1_554
O4 Ca2 Kr1 102.4(5) 3 1_554
OW1 Ca2 Kr1 41.7(10) 2 1_554
OW1 Ca2 Kr1 79.2(16) . 1_554
OW1 Ca2 Kr1 41.7(10) 3 1_554
Ca1 Ca2 Kr1 151.0(8) . 1_554
Na1 Ca2 Kr1 151.0(8) 7 1_554
O3 Ca2 Kr1 114.8(3) 3_455 1_554
O3 Ca2 Kr1 72.9(8) 1_554 1_554
O3 Ca2 Kr1 114.8(3) 2_545 1_554
Kr2 Ca2 Kr1 18.2(8) 6 1_554
Kr2 Ca2 Kr1 47.6(10) 2 1_554
Kr2 Ca2 Kr1 31.8(12) . 1_554
Kr2 Ca2 Kr1 18.2(8) 5 1_554
Kr2 Ca2 Kr1 31.8(12) 4 1_554
Kr2 Ca2 Kr1 47.6(10) 3 1_554
Kr1 Ca2 Kr1 49.7(13) 3_455 1_554
Kr3 Ca2 Kr1 29.0(8) . 2_545
Kr4 Ca2 Kr1 25.3(8) 2 2_545
Kr4 Ca2 Kr1 40(2) . 2_545
Kr4 Ca2 Kr1 25.3(8) 4 2_545
Na1 Ca2 Kr1 151.0(8) . 2_545
O4 Ca2 Kr1 148.3(8) 2 2_545
O4 Ca2 Kr1 102.4(5) . 2_545
O4 Ca2 Kr1 102.4(5) 3 2_545
OW1 Ca2 Kr1 79.2(16) 2 2_545
OW1 Ca2 Kr1 41.7(10) . 2_545
OW1 Ca2 Kr1 41.7(10) 3 2_545
Ca1 Ca2 Kr1 151.0(8) . 2_545
Na1 Ca2 Kr1 151.0(8) 7 2_545
O3 Ca2 Kr1 114.8(3) 3_455 2_545
O3 Ca2 Kr1 114.8(3) 1_554 2_545
O3 Ca2 Kr1 72.9(8) 2_545 2_545
Kr2 Ca2 Kr1 47.6(10) 6 2_545
Kr2 Ca2 Kr1 31.8(12) 2 2_545
Kr2 Ca2 Kr1 47.6(10) . 2_545
Kr2 Ca2 Kr1 31.8(12) 5 2_545
Kr2 Ca2 Kr1 18.2(8) 4 2_545
Kr2 Ca2 Kr1 18.2(8) 3 2_545
Kr1 Ca2 Kr1 49.7(13) 3_455 2_545
Kr1 Ca2 Kr1 49.7(13) 1_554 2_545
Kr3 Ca2 Al1 107.70(11) . 6_455
Kr4 Ca2 Al1 107.42(16) 2 6_455
Kr4 Ca2 Al1 98.3(19) . 6_455
Kr4 Ca2 Al1 116.9(18) 4 6_455
Na1 Ca2 Al1 72.30(11) . 6_455
O4 Ca2 Al1 29.53(2) 2 6_455
O4 Ca2 Al1 81.65(9) . 6_455
O4 Ca2 Al1 124.7(2) 3 6_455
OW1 Ca2 Al1 63.9(12) 2 6_455
OW1 Ca2 Al1 101.4(3) . 6_455
OW1 Ca2 Al1 145.8(7) 3 6_455
Ca1 Ca2 Al1 72.30(11) . 6_455
Na1 Ca2 Al1 72.30(11) 7 6_455
O3 Ca2 Al1 29.74(2) 3_455 6_455
O3 Ca2 Al1 86.16(6) 1_554 6_455
O3 Ca2 Al1 138.23(16) 2_545 6_455
Kr2 Ca2 Al1 95.0(7) 6 6_455
Kr2 Ca2 Al1 100.1(8) 2 6_455
Kr2 Ca2 Al1 88.6(7) . 6_455
Kr2 Ca2 Al1 119.0(7) 5 6_455
Kr2 Ca2 Al1 126.7(7) 4 6_455
Kr2 Ca2 Al1 113.6(8) 3 6_455
Kr1 Ca2 Al1 82.3(7) 3_455 6_455
Kr1 Ca2 Al1 105.30(15) 1_554 6_455
Kr1 Ca2 Al1 131.9(6) 2_545 6_455
Kr3 Ca2 Si1 107.70(11) . 6_455
Kr4 Ca2 Si1 107.42(16) 2 6_455
Kr4 Ca2 Si1 98.3(19) . 6_455
Kr4 Ca2 Si1 116.9(18) 4 6_455
Na1 Ca2 Si1 72.30(11) . 6_455
O4 Ca2 Si1 29.53(2) 2 6_455
O4 Ca2 Si1 81.65(9) . 6_455
O4 Ca2 Si1 124.7(2) 3 6_455
OW1 Ca2 Si1 63.9(12) 2 6_455
OW1 Ca2 Si1 101.4(3) . 6_455
OW1 Ca2 Si1 145.8(7) 3 6_455
Ca1 Ca2 Si1 72.30(11) . 6_455
Na1 Ca2 Si1 72.30(11) 7 6_455
O3 Ca2 Si1 29.74(2) 3_455 6_455
O3 Ca2 Si1 86.16(6) 1_554 6_455
O3 Ca2 Si1 138.23(16) 2_545 6_455
Kr2 Ca2 Si1 95.0(7) 6 6_455
Kr2 Ca2 Si1 100.1(8) 2 6_455
Kr2 Ca2 Si1 88.6(7) . 6_455
Kr2 Ca2 Si1 119.0(7) 5 6_455
Kr2 Ca2 Si1 126.7(7) 4 6_455
Kr2 Ca2 Si1 113.6(8) 3 6_455
Kr1 Ca2 Si1 82.3(7) 3_455 6_455
Kr1 Ca2 Si1 105.30(15) 1_554 6_455
Kr1 Ca2 Si1 131.9(6) 2_545 6_455
Al1 Ca2 Si1 0.000(8) 6_455 6_455
Kr3 Ca2 Si1 107.70(11) . 3_455
Kr4 Ca2 Si1 98.3(19) 2 3_455
Kr4 Ca2 Si1 107.42(16) . 3_455
Kr4 Ca2 Si1 116.9(18) 4 3_455
Na1 Ca2 Si1 72.30(11) . 3_455
O4 Ca2 Si1 81.65(9) 2 3_455
O4 Ca2 Si1 29.53(2) . 3_455
O4 Ca2 Si1 124.7(2) 3 3_455
OW1 Ca2 Si1 101.4(3) 2 3_455
OW1 Ca2 Si1 63.9(12) . 3_455
OW1 Ca2 Si1 145.8(7) 3 3_455
Ca1 Ca2 Si1 72.30(11) . 3_455
Na1 Ca2 Si1 72.30(11) 7 3_455
O3 Ca2 Si1 29.74(2) 3_455 3_455
O3 Ca2 Si1 138.23(16) 1_554 3_455
O3 Ca2 Si1 86.16(6) 2_545 3_455
Kr2 Ca2 Si1 113.6(8) 6 3_455
Kr2 Ca2 Si1 88.6(7) 2 3_455
Kr2 Ca2 Si1 100.1(8) . 3_455
Kr2 Ca2 Si1 126.7(7) 5 3_455
Kr2 Ca2 Si1 119.0(7) 4 3_455
Kr2 Ca2 Si1 95.0(7) 3 3_455
Kr1 Ca2 Si1 82.3(7) 3_455 3_455
Kr1 Ca2 Si1 131.9(6) 1_554 3_455
Kr1 Ca2 Si1 105.30(15) 2_545 3_455
Al1 Ca2 Si1 57.33(4) 6_455 3_455
Si1 Ca2 Si1 57.33(4) 6_455 3_455
Kr3 Ca2 Al1 107.70(11) . 3_455
Kr4 Ca2 Al1 98.3(19) 2 3_455
Kr4 Ca2 Al1 107.42(16) . 3_455
Kr4 Ca2 Al1 116.9(18) 4 3_455
Na1 Ca2 Al1 72.30(11) . 3_455
O4 Ca2 Al1 81.65(9) 2 3_455
O4 Ca2 Al1 29.53(2) . 3_455
O4 Ca2 Al1 124.7(2) 3 3_455
OW1 Ca2 Al1 101.4(3) 2 3_455
OW1 Ca2 Al1 63.9(12) . 3_455
OW1 Ca2 Al1 145.8(7) 3 3_455
Ca1 Ca2 Al1 72.30(11) . 3_455
Na1 Ca2 Al1 72.30(11) 7 3_455
O3 Ca2 Al1 29.74(2) 3_455 3_455
O3 Ca2 Al1 138.23(16) 1_554 3_455
O3 Ca2 Al1 86.16(6) 2_545 3_455
Kr2 Ca2 Al1 113.6(8) 6 3_455
Kr2 Ca2 Al1 88.6(7) 2 3_455
Kr2 Ca2 Al1 100.1(8) . 3_455
Kr2 Ca2 Al1 126.7(7) 5 3_455
Kr2 Ca2 Al1 119.0(7) 4 3_455
Kr2 Ca2 Al1 95.0(7) 3 3_455
Kr1 Ca2 Al1 82.3(7) 3_455 3_455
Kr1 Ca2 Al1 131.9(6) 1_554 3_455
Kr1 Ca2 Al1 105.30(15) 2_545 3_455
Al1 Ca2 Al1 57.33(4) 6_455 3_455
Si1 Ca2 Al1 57.33(4) 6_455 3_455
Si1 Ca2 Al1 0.000(16) 3_455 3_455
Kr3 Ca2 Si1 107.70(11) . 1_554
Kr4 Ca2 Si1 116.9(18) 2 1_554
Kr4 Ca2 Si1 98.3(19) . 1_554
Kr4 Ca2 Si1 107.43(16) 4 1_554
Na1 Ca2 Si1 72.30(11) . 1_554
O4 Ca2 Si1 29.53(2) 2 1_554
O4 Ca2 Si1 124.7(2) . 1_554
O4 Ca2 Si1 81.65(9) 3 1_554
OW1 Ca2 Si1 63.9(12) 2 1_554
OW1 Ca2 Si1 145.8(7) . 1_554
OW1 Ca2 Si1 101.4(3) 3 1_554
Ca1 Ca2 Si1 72.30(11) . 1_554
Na1 Ca2 Si1 72.30(11) 7 1_554
O3 Ca2 Si1 86.16(6) 3_455 1_554
O3 Ca2 Si1 29.74(2) 1_554 1_554
O3 Ca2 Si1 138.23(16) 2_545 1_554
Kr2 Ca2 Si1 88.6(7) 6 1_554
Kr2 Ca2 Si1 119.0(7) 2 1_554
Kr2 Ca2 Si1 95.0(7) . 1_554
Kr2 Ca2 Si1 100.1(8) 5 1_554
Kr2 Ca2 Si1 113.6(8) 4 1_554
Kr2 Ca2 Si1 126.7(7) 3 1_554
Kr1 Ca2 Si1 105.30(15) 3_455 1_554
Kr1 Ca2 Si1 82.3(7) 1_554 1_554
Kr1 Ca2 Si1 131.9(6) 2_545 1_554
Al1 Ca2 Si1 56.45(4) 6_455 1_554
Si1 Ca2 Si1 56.45(4) 6_455 1_554
Si1 Ca2 Si1 111.18(10) 3_455 1_554
Al1 Ca2 Si1 111.18(10) 3_455 1_554
Kr3 Ca2 Al1 107.70(11) . 1_554
Kr4 Ca2 Al1 116.9(18) 2 1_554
Kr4 Ca2 Al1 98.3(19) . 1_554
Kr4 Ca2 Al1 107.43(16) 4 1_554
Na1 Ca2 Al1 72.30(11) . 1_554
O4 Ca2 Al1 29.53(2) 2 1_554
O4 Ca2 Al1 124.7(2) . 1_554
O4 Ca2 Al1 81.65(9) 3 1_554
OW1 Ca2 Al1 63.9(12) 2 1_554
OW1 Ca2 Al1 145.8(7) . 1_554
OW1 Ca2 Al1 101.4(3) 3 1_554
Ca1 Ca2 Al1 72.30(11) . 1_554
Na1 Ca2 Al1 72.30(11) 7 1_554
O3 Ca2 Al1 86.16(6) 3_455 1_554
O3 Ca2 Al1 29.74(2) 1_554 1_554
O3 Ca2 Al1 138.23(16) 2_545 1_554
Kr2 Ca2 Al1 88.6(7) 6 1_554
Kr2 Ca2 Al1 119.0(7) 2 1_554
Kr2 Ca2 Al1 95.0(7) . 1_554
Kr2 Ca2 Al1 100.1(8) 5 1_554
Kr2 Ca2 Al1 113.6(8) 4 1_554
Kr2 Ca2 Al1 126.7(7) 3 1_554
Kr1 Ca2 Al1 105.30(15) 3_455 1_554
Kr1 Ca2 Al1 82.3(7) 1_554 1_554
Kr1 Ca2 Al1 131.9(6) 2_545 1_554
Al1 Ca2 Al1 56.45(4) 6_455 1_554
Si1 Ca2 Al1 56.45(4) 6_455 1_554
Si1 Ca2 Al1 111.18(10) 3_455 1_554
Al1 Ca2 Al1 111.18(10) 3_455 1_554
Si1 Ca2 Al1 0.000(17) 1_554 1_554
Kr3 Ca2 Si1 107.70(11) . 4_554
Kr4 Ca2 Si1 116.9(18) 2 4_554
Kr4 Ca2 Si1 107.43(16) . 4_554
Kr4 Ca2 Si1 98.3(19) 4 4_554
Na1 Ca2 Si1 72.30(11) . 4_554
O4 Ca2 Si1 81.65(9) 2 4_554
O4 Ca2 Si1 124.7(2) . 4_554
O4 Ca2 Si1 29.53(2) 3 4_554
OW1 Ca2 Si1 101.4(3) 2 4_554
OW1 Ca2 Si1 145.8(7) . 4_554
OW1 Ca2 Si1 63.9(12) 3 4_554
Ca1 Ca2 Si1 72.30(11) . 4_554
Na1 Ca2 Si1 72.30(11) 7 4_554
O3 Ca2 Si1 138.23(16) 3_455 4_554
O3 Ca2 Si1 29.74(2) 1_554 4_554
O3 Ca2 Si1 86.16(6) 2_545 4_554
Kr2 Ca2 Si1 100.1(8) 6 4_554
Kr2 Ca2 Si1 126.7(7) 2 4_554
Kr2 Ca2 Si1 113.6(8) . 4_554
Kr2 Ca2 Si1 88.6(7) 5 4_554
Kr2 Ca2 Si1 95.0(7) 4 4_554
Kr2 Ca2 Si1 119.0(7) 3 4_554
Kr1 Ca2 Si1 131.9(6) 3_455 4_554
Kr1 Ca2 Si1 82.3(7) 1_554 4_554
Kr1 Ca2 Si1 105.30(15) 2_545 4_554
Al1 Ca2 Si1 111.18(10) 6_455 4_554
Si1 Ca2 Si1 111.18(10) 6_455 4_554
Si1 Ca2 Si1 144.6(2) 3_455 4_554
Al1 Ca2 Si1 144.6(2) 3_455 4_554
Si1 Ca2 Si1 57.33(4) 1_554 4_554
Al1 Ca2 Si1 57.33(4) 1_554 4_554
Kr3 Ca2 Al1 107.70(11) . 4_554
Kr4 Ca2 Al1 116.9(18) 2 4_554
Kr4 Ca2 Al1 107.43(16) . 4_554
Kr4 Ca2 Al1 98.3(19) 4 4_554
Na1 Ca2 Al1 72.30(11) . 4_554
O4 Ca2 Al1 81.65(9) 2 4_554
O4 Ca2 Al1 124.7(2) . 4_554
O4 Ca2 Al1 29.53(2) 3 4_554
OW1 Ca2 Al1 101.4(3) 2 4_554
OW1 Ca2 Al1 145.8(7) . 4_554
OW1 Ca2 Al1 63.9(12) 3 4_554
Ca1 Ca2 Al1 72.30(11) . 4_554
Na1 Ca2 Al1 72.30(11) 7 4_554
O3 Ca2 Al1 138.23(16) 3_455 4_554
O3 Ca2 Al1 29.74(2) 1_554 4_554
O3 Ca2 Al1 86.16(6) 2_545 4_554
Kr2 Ca2 Al1 100.1(8) 6 4_554
Kr2 Ca2 Al1 126.7(7) 2 4_554
Kr2 Ca2 Al1 113.6(8) . 4_554
Kr2 Ca2 Al1 88.6(7) 5 4_554
Kr2 Ca2 Al1 95.0(7) 4 4_554
Kr2 Ca2 Al1 119.0(7) 3 4_554
Kr1 Ca2 Al1 131.9(6) 3_455 4_554
Kr1 Ca2 Al1 82.3(7) 1_554 4_554
Kr1 Ca2 Al1 105.30(15) 2_545 4_554
Al1 Ca2 Al1 111.18(10) 6_455 4_554
Si1 Ca2 Al1 111.18(10) 6_455 4_554
Si1 Ca2 Al1 144.6(2) 3_455 4_554
Al1 Ca2 Al1 144.6(2) 3_455 4_554
Si1 Ca2 Al1 57.33(4) 1_554 4_554
Al1 Ca2 Al1 57.33(4) 1_554 4_554
Si1 Ca2 Al1 0.000(14) 4_554 4_554
Kr3 Ca2 Al1 107.70(11) . 2_545
Kr4 Ca2 Al1 98.3(19) 2 2_545
Kr4 Ca2 Al1 116.9(18) . 2_545
Kr4 Ca2 Al1 107.42(16) 4 2_545
Na1 Ca2 Al1 72.30(11) . 2_545
O4 Ca2 Al1 124.7(2) 2 2_545
O4 Ca2 Al1 29.53(2) . 2_545
O4 Ca2 Al1 81.65(9) 3 2_545
OW1 Ca2 Al1 145.8(7) 2 2_545
OW1 Ca2 Al1 63.9(12) . 2_545
OW1 Ca2 Al1 101.4(3) 3 2_545
Ca1 Ca2 Al1 72.30(11) . 2_545
Na1 Ca2 Al1 72.30(11) 7 2_545
O3 Ca2 Al1 86.16(6) 3_455 2_545
O3 Ca2 Al1 138.23(16) 1_554 2_545
O3 Ca2 Al1 29.74(2) 2_545 2_545
Kr2 Ca2 Al1 126.7(7) 6 2_545
Kr2 Ca2 Al1 95.0(7) 2 2_545
Kr2 Ca2 Al1 119.0(7) . 2_545
Kr2 Ca2 Al1 113.6(8) 5 2_545
Kr2 Ca2 Al1 100.1(8) 4 2_545
Kr2 Ca2 Al1 88.6(7) 3 2_545
Kr1 Ca2 Al1 105.30(15) 3_455 2_545
Kr1 Ca2 Al1 131.9(6) 1_554 2_545
Kr1 Ca2 Al1 82.3(7) 2_545 2_545
Al1 Ca2 Al1 111.18(10) 6_455 2_545
Si1 Ca2 Al1 111.18(10) 6_455 2_545
Si1 Ca2 Al1 56.45(4) 3_455 2_545
Al1 Ca2 Al1 56.45(4) 3_455 2_545
Si1 Ca2 Al1 144.6(2) 1_554 2_545
Al1 Ca2 Al1 144.6(2) 1_554 2_545
Si1 Ca2 Al1 111.18(10) 4_554 2_545
Al1 Ca2 Al1 111.18(10) 4_554 2_545
Kr3 Ca2 Si1 107.70(11) . 2_545
Kr4 Ca2 Si1 98.3(19) 2 2_545
Kr4 Ca2 Si1 116.9(18) . 2_545
Kr4 Ca2 Si1 107.42(16) 4 2_545
Na1 Ca2 Si1 72.30(11) . 2_545
O4 Ca2 Si1 124.7(2) 2 2_545
O4 Ca2 Si1 29.53(2) . 2_545
O4 Ca2 Si1 81.65(9) 3 2_545
OW1 Ca2 Si1 145.8(7) 2 2_545
OW1 Ca2 Si1 63.9(12) . 2_545
OW1 Ca2 Si1 101.4(3) 3 2_545
Ca1 Ca2 Si1 72.30(11) . 2_545
Na1 Ca2 Si1 72.30(11) 7 2_545
O3 Ca2 Si1 86.16(6) 3_455 2_545
O3 Ca2 Si1 138.23(16) 1_554 2_545
O3 Ca2 Si1 29.74(2) 2_545 2_545
Kr2 Ca2 Si1 126.7(7) 6 2_545
Kr2 Ca2 Si1 95.0(7) 2 2_545
Kr2 Ca2 Si1 119.0(7) . 2_545
Kr2 Ca2 Si1 113.6(8) 5 2_545
Kr2 Ca2 Si1 100.1(8) 4 2_545
Kr2 Ca2 Si1 88.6(7) 3 2_545
Kr1 Ca2 Si1 105.30(15) 3_455 2_545
Kr1 Ca2 Si1 131.9(6) 1_554 2_545
Kr1 Ca2 Si1 82.3(7) 2_545 2_545
Al1 Ca2 Si1 111.18(10) 6_455 2_545
Si1 Ca2 Si1 111.18(10) 6_455 2_545
Si1 Ca2 Si1 56.45(4) 3_455 2_545
Al1 Ca2 Si1 56.45(4) 3_455 2_545
Si1 Ca2 Si1 144.6(2) 1_554 2_545
Al1 Ca2 Si1 144.6(2) 1_554 2_545
Si1 Ca2 Si1 111.18(10) 4_554 2_545
Al1 Ca2 Si1 111.18(10) 4_554 2_545
Al1 Ca2 Si1 0.000(16) 2_545 2_545
Kr3 Ca2 Si1 107.70(11) . 5_545
Kr4 Ca2 Si1 107.43(16) 2 5_545
Kr4 Ca2 Si1 116.9(18) . 5_545
Kr4 Ca2 Si1 98.3(19) 4 5_545
Na1 Ca2 Si1 72.30(11) . 5_545
O4 Ca2 Si1 124.7(2) 2 5_545
O4 Ca2 Si1 81.65(9) . 5_545
O4 Ca2 Si1 29.53(2) 3 5_545
OW1 Ca2 Si1 145.8(7) 2 5_545
OW1 Ca2 Si1 101.4(3) . 5_545
OW1 Ca2 Si1 63.9(12) 3 5_545
Ca1 Ca2 Si1 72.30(11) . 5_545
Na1 Ca2 Si1 72.30(11) 7 5_545
O3 Ca2 Si1 138.23(16) 3_455 5_545
O3 Ca2 Si1 86.16(6) 1_554 5_545
O3 Ca2 Si1 29.74(2) 2_545 5_545
Kr2 Ca2 Si1 119.0(7) 6 5_545
Kr2 Ca2 Si1 113.6(8) 2 5_545
Kr2 Ca2 Si1 126.7(7) . 5_545
Kr2 Ca2 Si1 95.0(7) 5 5_545
Kr2 Ca2 Si1 88.6(7) 4 5_545
Kr2 Ca2 Si1 100.1(8) 3 5_545
Kr1 Ca2 Si1 131.9(6) 3_455 5_545
Kr1 Ca2 Si1 105.30(15) 1_554 5_545
Kr1 Ca2 Si1 82.3(7) 2_545 5_545
Al1 Ca2 Si1 144.6(2) 6_455 5_545
Si1 Ca2 Si1 144.6(2) 6_455 5_545
Si1 Ca2 Si1 111.18(10) 3_455 5_545
Al1 Ca2 Si1 111.18(10) 3_455 5_545
Si1 Ca2 Si1 111.18(10) 1_554 5_545
Al1 Ca2 Si1 111.18(10) 1_554 5_545
Si1 Ca2 Si1 56.45(4) 4_554 5_545
Al1 Ca2 Si1 56.45(4) 4_554 5_545
Al1 Ca2 Si1 57.33(4) 2_545 5_545
Si1 Ca2 Si1 57.33(4) 2_545 5_545
Kr3 Ca2 Al1 107.70(11) . 5_545
Kr4 Ca2 Al1 107.43(16) 2 5_545
Kr4 Ca2 Al1 116.9(18) . 5_545
Kr4 Ca2 Al1 98.3(19) 4 5_545
Na1 Ca2 Al1 72.30(11) . 5_545
O4 Ca2 Al1 124.7(2) 2 5_545
O4 Ca2 Al1 81.65(9) . 5_545
O4 Ca2 Al1 29.53(2) 3 5_545
OW1 Ca2 Al1 145.8(7) 2 5_545
OW1 Ca2 Al1 101.4(3) . 5_545
OW1 Ca2 Al1 63.9(12) 3 5_545
Ca1 Ca2 Al1 72.30(11) . 5_545
Na1 Ca2 Al1 72.30(11) 7 5_545
O3 Ca2 Al1 138.23(16) 3_455 5_545
O3 Ca2 Al1 86.16(6) 1_554 5_545
O3 Ca2 Al1 29.74(2) 2_545 5_545
Kr2 Ca2 Al1 119.0(7) 6 5_545
Kr2 Ca2 Al1 113.6(8) 2 5_545
Kr2 Ca2 Al1 126.7(7) . 5_545
Kr2 Ca2 Al1 95.0(7) 5 5_545
Kr2 Ca2 Al1 88.6(7) 4 5_545
Kr2 Ca2 Al1 100.1(8) 3 5_545
Kr1 Ca2 Al1 131.9(6) 3_455 5_545
Kr1 Ca2 Al1 105.30(15) 1_554 5_545
Kr1 Ca2 Al1 82.3(7) 2_545 5_545
Al1 Ca2 Al1 144.6(2) 6_455 5_545
Si1 Ca2 Al1 144.6(2) 6_455 5_545
Si1 Ca2 Al1 111.18(10) 3_455 5_545
Al1 Ca2 Al1 111.18(10) 3_455 5_545
Si1 Ca2 Al1 111.18(10) 1_554 5_545
Al1 Ca2 Al1 111.18(10) 1_554 5_545
Si1 Ca2 Al1 56.45(4) 4_554 5_545
Al1 Ca2 Al1 56.45(4) 4_554 5_545
Al1 Ca2 Al1 57.33(4) 2_545 5_545
Si1 Ca2 Al1 57.33(4) 2_545 5_545
Si1 Ca2 Al1 0.000(19) 5_545 5_545
Kr3 Ca2 K3 61.2(2) . 3_455
Kr4 Ca2 K3 56.3(9) 2 3_455
Kr4 Ca2 K3 56.3(9) . 3_455
Kr4 Ca2 K3 72(2) 4 3_455
Na1 Ca2 K3 118.8(2) . 3_455
O4 Ca2 K3 81.57(14) 2 3_455
O4 Ca2 K3 81.57(14) . 3_455
O4 Ca2 K3 179.6(3) 3 3_455
OW1 Ca2 K3 49.82(19) 2 3_455
OW1 Ca2 K3 49.82(19) . 3_455
OW1 Ca2 K3 111.3(14) 3 3_455
Ca1 Ca2 K3 118.8(2) . 3_455
Na1 Ca2 K3 118.8(2) 7 3_455
O3 Ca2 K3 40.8(2) 3_455 3_455
O3 Ca2 K3 121.91(6) 1_554 3_455
O3 Ca2 K3 121.91(6) 2_545 3_455
Kr2 Ca2 K3 60.0(9) 6 3_455
Kr2 Ca2 K3 47.2(8) 2 3_455
Kr2 Ca2 K3 47.2(8) . 3_455
Kr2 Ca2 K3 79.4(7) 5 3_455
Kr2 Ca2 K3 79.4(7) 4 3_455
Kr2 Ca2 K3 60.0(9) 3 3_455
Kr1 Ca2 K3 32.1(8) 3_455 3_455
Kr1 Ca2 K3 78.0(5) 1_554 3_455
Kr1 Ca2 K3 78.0(5) 2_545 3_455
Al1 Ca2 K3 54.93(16) 6_455 3_455
Si1 Ca2 K3 54.93(16) 6_455 3_455
Si1 Ca2 K3 54.93(16) 3_455 3_455
Al1 Ca2 K3 54.93(16) 3_455 3_455
Si1 Ca2 K3 98.23(6) 1_554 3_455
Al1 Ca2 K3 98.23(6) 1_554 3_455
Si1 Ca2 K3 150.59(9) 4_554 3_455
Al1 Ca2 K3 150.59(9) 4_554 3_455
Al1 Ca2 K3 98.23(6) 2_545 3_455
Si1 Ca2 K3 98.23(6) 2_545 3_455
Si1 Ca2 K3 150.59(9) 5_545 3_455
Al1 Ca2 K3 150.59(9) 5_545 3_455
Kr3 Ca2 Ca3 61.2(2) . 3_455
Kr4 Ca2 Ca3 56.3(9) 2 3_455
Kr4 Ca2 Ca3 56.3(9) . 3_455
Kr4 Ca2 Ca3 72(2) 4 3_455
Na1 Ca2 Ca3 118.8(2) . 3_455
O4 Ca2 Ca3 81.57(14) 2 3_455
O4 Ca2 Ca3 81.57(14) . 3_455
O4 Ca2 Ca3 179.6(3) 3 3_455
OW1 Ca2 Ca3 49.82(19) 2 3_455
OW1 Ca2 Ca3 49.82(19) . 3_455
OW1 Ca2 Ca3 111.3(14) 3 3_455
Ca1 Ca2 Ca3 118.8(2) . 3_455
Na1 Ca2 Ca3 118.8(2) 7 3_455
O3 Ca2 Ca3 40.8(2) 3_455 3_455
O3 Ca2 Ca3 121.91(6) 1_554 3_455
O3 Ca2 Ca3 121.91(6) 2_545 3_455
Kr2 Ca2 Ca3 60.0(9) 6 3_455
Kr2 Ca2 Ca3 47.2(8) 2 3_455
Kr2 Ca2 Ca3 47.2(8) . 3_455
Kr2 Ca2 Ca3 79.4(7) 5 3_455
Kr2 Ca2 Ca3 79.4(7) 4 3_455
Kr2 Ca2 Ca3 60.0(9) 3 3_455
Kr1 Ca2 Ca3 32.1(8) 3_455 3_455
Kr1 Ca2 Ca3 78.0(5) 1_554 3_455
Kr1 Ca2 Ca3 78.0(5) 2_545 3_455
Al1 Ca2 Ca3 54.93(16) 6_455 3_455
Si1 Ca2 Ca3 54.93(16) 6_455 3_455
Si1 Ca2 Ca3 54.93(16) 3_455 3_455
Al1 Ca2 Ca3 54.93(16) 3_455 3_455
Si1 Ca2 Ca3 98.23(6) 1_554 3_455
Al1 Ca2 Ca3 98.23(6) 1_554 3_455
Si1 Ca2 Ca3 150.59(9) 4_554 3_455
Al1 Ca2 Ca3 150.59(9) 4_554 3_455
Al1 Ca2 Ca3 98.23(6) 2_545 3_455
Si1 Ca2 Ca3 98.23(6) 2_545 3_455
Si1 Ca2 Ca3 150.59(9) 5_545 3_455
Al1 Ca2 Ca3 150.59(9) 5_545 3_455
K3 Ca2 Ca3 0.0(5) 3_455 3_455
Kr5 Ca3 K3 71(6) 7_667 7_667
Kr5 Ca3 Ca3 71(6) 7_667 7_667
K3 Ca3 Ca3 0.0(12) 7_667 7_667
Kr5 Ca3 Kr5 118(6) 7_667 .
K3 Ca3 Kr5 47(5) 7_667 .
Ca3 Ca3 Kr5 47(5) 7_667 .
Kr5 Ca3 Kr1 157(7) 7_667 .
K3 Ca3 Kr1 86.3(17) 7_667 .
Ca3 Ca3 Kr1 86.3(17) 7_667 .
Kr5 Ca3 Kr1 40(5) . .
Kr5 Ca3 Kr1 12(6) 7_667 7_667
K3 Ca3 Kr1 58.9(15) 7_667 7_667
Ca3 Ca3 Kr1 58.9(15) 7_667 7_667
Kr5 Ca3 Kr1 105(5) . 7_667
Kr1 Ca3 Kr1 145.2(8) . 7_667
Kr5 Ca3 O3 110(6) 7_667 .
K3 Ca3 O3 179.1(18) 7_667 .
Ca3 Ca3 O3 179.1(18) 7_667 .
Kr5 Ca3 O3 133(5) . .
Kr1 Ca3 O3 92.8(12) . .
Kr1 Ca3 O3 122.0(11) 7_667 .
Kr5 Ca3 O1 85.2(15) 7_667 1_566
K3 Ca3 O1 75.2(2) 7_667 1_566
Ca3 Ca3 O1 75.2(2) 7_667 1_566
Kr5 Ca3 O1 79.9(9) . 1_566
Kr1 Ca3 O1 89.1(4) . 1_566
Kr1 Ca3 O1 82.4(4) 7_667 1_566
O3 Ca3 O1 104.8(2) . 1_566
Kr5 Ca3 O1 85.3(15) 7_667 7_656
K3 Ca3 O1 75.2(2) 7_667 7_656
Ca3 Ca3 O1 75.2(2) 7_667 7_656
Kr5 Ca3 O1 79.8(9) . 7_656
Kr1 Ca3 O1 89.1(4) . 7_656
Kr1 Ca3 O1 82.4(4) 7_667 7_656
O3 Ca3 O1 104.8(2) . 7_656
O1 Ca3 O1 150.3(4) 1_566 7_656
Kr5 Ca3 Kr2 157(5) 7_667 6_556
K3 Ca3 Kr2 89.5(16) 7_667 6_556
Ca3 Ca3 Kr2 89.5(16) 7_667 6_556
Kr5 Ca3 Kr2 44(5) . 6_556
Kr1 Ca3 Kr2 12.2(7) . 6_556
Kr1 Ca3 Kr2 146.5(14) 7_667 6_556
O3 Ca3 Kr2 89.7(10) . 6_556
O1 Ca3 Kr2 78.5(8) 1_566 6_556
O1 Ca3 Kr2 101.2(8) 7_656 6_556
Kr5 Ca3 Kr2 157(5) 7_667 5_556
K3 Ca3 Kr2 89.5(16) 7_667 5_556
Ca3 Ca3 Kr2 89.5(16) 7_667 5_556
Kr5 Ca3 Kr2 44(5) . 5_556
Kr1 Ca3 Kr2 12.2(7) . 5_556
Kr1 Ca3 Kr2 146.5(14) 7_667 5_556
O3 Ca3 Kr2 89.7(10) . 5_556
O1 Ca3 Kr2 101.2(8) 1_566 5_556
O1 Ca3 Kr2 78.5(8) 7_656 5_556
Kr2 Ca3 Kr2 23.5(14) 6_556 5_556
Kr5 Ca3 O2 98(4) 7_667 2_556
K3 Ca3 O2 126.9(2) 7_667 2_556
Ca3 Ca3 O2 126.9(2) 7_667 2_556
Kr5 Ca3 O2 117(2) . 2_556
Kr1 Ca3 O2 95.2(7) . 2_556
Kr1 Ca3 O2 105.4(6) 7_667 2_556
O3 Ca3 O2 53.16(17) . 2_556
O1 Ca3 O2 51.87(5) 1_566 2_556
O1 Ca3 O2 157.7(4) 7_656 2_556
Kr2 Ca3 O2 83.9(8) 6_556 2_556
Kr2 Ca3 O2 102.7(9) 5_556 2_556
Kr5 Ca3 O2 98(4) 7_667 3_556
K3 Ca3 O2 126.9(2) 7_667 3_556
Ca3 Ca3 O2 126.9(2) 7_667 3_556
Kr5 Ca3 O2 117(2) . 3_556
Kr1 Ca3 O2 95.2(7) . 3_556
Kr1 Ca3 O2 105.4(6) 7_667 3_556
O3 Ca3 O2 53.16(17) . 3_556
O1 Ca3 O2 157.7(4) 1_566 3_556
O1 Ca3 O2 51.87(5) 7_656 3_556
Kr2 Ca3 O2 102.7(9) 6_556 3_556
Kr2 Ca3 O2 83.9(8) 5_556 3_556
O2 Ca3 O2 105.9(3) 2_556 3_556
Kr5 Ca3 OW1 149.2(14) 7_667 2_556
K3 Ca3 OW1 111.1(17) 7_667 2_556
Ca3 Ca3 OW1 111.1(17) 7_667 2_556
Kr5 Ca3 OW1 71(4) . 2_556
Kr1 Ca3 OW1 40.5(12) . 2_556
Kr1 Ca3 OW1 149.1(10) 7_667 2_556
O3 Ca3 OW1 68.2(11) . 2_556
O1 Ca3 OW1 66.7(10) 1_566 2_556
O1 Ca3 OW1 125.4(10) 7_656 2_556
Kr2 Ca3 OW1 29.8(12) 6_556 2_556
Kr2 Ca3 OW1 48.5(13) 5_556 2_556
O2 Ca3 OW1 54.7(10) 2_556 2_556
O2 Ca3 OW1 103.1(11) 3_556 2_556
Kr5 Ca3 OW1 149.3(14) 7_667 3_556
K3 Ca3 OW1 111.1(17) 7_667 3_556
Ca3 Ca3 OW1 111.1(17) 7_667 3_556
Kr5 Ca3 OW1 71(4) . 3_556
Kr1 Ca3 OW1 40.5(12) . 3_556
Kr1 Ca3 OW1 149.1(10) 7_667 3_556
O3 Ca3 OW1 68.2(11) . 3_556
O1 Ca3 OW1 125.4(10) 1_566 3_556
O1 Ca3 OW1 66.7(10) 7_656 3_556
Kr2 Ca3 OW1 48.5(13) 6_556 3_556
Kr2 Ca3 OW1 29.8(12) 5_556 3_556
O2 Ca3 OW1 103.1(11) 2_556 3_556
O2 Ca3 OW1 54.7(10) 3_556 3_556
OW1 Ca3 OW1 60.6(19) 2_556 3_556
Kr5 Ca3 Kr2 13(4) 7_667 11_666
K3 Ca3 Kr2 64.3(14) 7_667 11_666
Ca3 Ca3 Kr2 64.3(14) 7_667 11_666
Kr5 Ca3 Kr2 110(5) . 11_666
Kr1 Ca3 Kr2 148.5(14) . 11_666
Kr1 Ca3 Kr2 11.6(8) 7_667 11_666
O3 Ca3 Kr2 116.6(9) . 11_666
O1 Ca3 Kr2 73.2(7) 1_566 11_666
O1 Ca3 Kr2 93.8(8) 7_656 11_666
Kr2 Ca3 Kr2 145.3(10) 6_556 11_666
Kr2 Ca3 Kr2 153.8(6) 5_556 11_666
O2 Ca3 Kr2 93.9(8) 2_556 11_666
O2 Ca3 Kr2 111.2(7) 3_556 11_666
OW1 Ca3 Kr2 139.1(11) 2_556 11_666
OW1 Ca3 Kr2 160.2(11) 3_556 11_666
Kr5 Ca3 Kr2 13(4) 7_667 12_666
K3 Ca3 Kr2 64.3(14) 7_667 12_666
Ca3 Ca3 Kr2 64.3(14) 7_667 12_666
Kr5 Ca3 Kr2 110(5) . 12_666
Kr1 Ca3 Kr2 148.5(14) . 12_666
Kr1 Ca3 Kr2 11.6(8) 7_667 12_666
O3 Ca3 Kr2 116.6(9) . 12_666
O1 Ca3 Kr2 93.8(8) 1_566 12_666
O1 Ca3 Kr2 73.2(7) 7_656 12_666
Kr2 Ca3 Kr2 153.8(6) 6_556 12_666
Kr2 Ca3 Kr2 145.3(10) 5_556 12_666
O2 Ca3 Kr2 111.2(7) 2_556 12_666
O2 Ca3 Kr2 93.9(8) 3_556 12_666
OW1 Ca3 Kr2 160.2(11) 2_556 12_666
OW1 Ca3 Kr2 139.1(11) 3_556 12_666
Kr2 Ca3 Kr2 21.1(13) 11_666 12_666
Kr5 Ca3 Kr4 172(5) 7_667 1_556
K3 Ca3 Kr4 103(2) 7_667 1_556
Ca3 Ca3 Kr4 103(2) 7_667 1_556
Kr5 Ca3 Kr4 57(5) . 1_556
Kr1 Ca3 Kr4 18.0(19) . 1_556
Kr1 Ca3 Kr4 161(2) 7_667 1_556
O3 Ca3 Kr4 76(2) . 1_556
O1 Ca3 Kr4 87.9(19) 1_566 1_556
O1 Ca3 Kr4 99.0(11) 7_656 1_556
Kr2 Ca3 Kr4 15(2) 6_556 1_556
Kr2 Ca3 Kr4 22.3(11) 5_556 1_556
O2 Ca3 Kr4 80.3(8) 2_556 1_556
O2 Ca3 Kr4 90(2) 3_556 1_556
OW1 Ca3 Kr4 26.7(13) 2_556 1_556
OW1 Ca3 Kr4 38(2) 3_556 1_556
Kr2 Ca3 Kr4 159(2) 11_666 1_556
Kr2 Ca3 Kr4 166.5(15) 12_666 1_556
Kr5 Ca3 Kr4 172(5) 7_667 4_556
K3 Ca3 Kr4 103(2) 7_667 4_556
Ca3 Ca3 Kr4 103(2) 7_667 4_556
Kr5 Ca3 Kr4 57(5) . 4_556
Kr1 Ca3 Kr4 18.0(19) . 4_556
Kr1 Ca3 Kr4 161(2) 7_667 4_556
O3 Ca3 Kr4 76(2) . 4_556
O1 Ca3 Kr4 99.0(11) 1_566 4_556
O1 Ca3 Kr4 87.9(19) 7_656 4_556
Kr2 Ca3 Kr4 22.3(11) 6_556 4_556
Kr2 Ca3 Kr4 15(2) 5_556 4_556
O2 Ca3 Kr4 90(2) 2_556 4_556
O2 Ca3 Kr4 80.3(8) 3_556 4_556
OW1 Ca3 Kr4 38(2) 2_556 4_556
OW1 Ca3 Kr4 26.7(13) 3_556 4_556
Kr2 Ca3 Kr4 166.5(15) 11_666 4_556
Kr2 Ca3 Kr4 159(2) 12_666 4_556
Kr4 Ca3 Kr4 11(3) 1_556 4_556
Kr5 Ca3 Si1 109(6) 7_667 .
K3 Ca3 Si1 153.43(17) 7_667 .
Ca3 Ca3 Si1 153.43(17) 7_667 .
Kr5 Ca3 Si1 126(4) . .
Kr1 Ca3 Si1 90.9(10) . .
Kr1 Ca3 Si1 119.8(9) 7_667 .
O3 Ca3 Si1 26.51(9) . .
O1 Ca3 Si1 78.38(14) 1_566 .
O1 Ca3 Si1 131.3(3) 7_656 .
Kr2 Ca3 Si1 83.0(8) 6_556 .
Kr2 Ca3 Si1 93.4(10) 5_556 .
O2 Ca3 Si1 27.08(9) 2_556 .
O2 Ca3 Si1 79.7(3) 3_556 .
OW1 Ca3 Si1 54.7(11) 2_556 .
OW1 Ca3 Si1 82.6(11) 3_556 .
Kr2 Ca3 Si1 110.0(8) 11_666 .
Kr2 Ca3 Si1 120.4(8) 12_666 .
Kr4 Ca3 Si1 73.1(14) 1_556 .
Kr4 Ca3 Si1 78(2) 4_556 .
Kr5 Ca3 Si1 109(6) 7_667 4
K3 Ca3 Si1 153.43(17) 7_667 4
Ca3 Ca3 Si1 153.43(17) 7_667 4
Kr5 Ca3 Si1 126(4) . 4
Kr1 Ca3 Si1 90.9(10) . 4
Kr1 Ca3 Si1 119.8(9) 7_667 4
O3 Ca3 Si1 26.51(9) . 4
O1 Ca3 Si1 131.3(3) 1_566 4
O1 Ca3 Si1 78.38(14) 7_656 4
Kr2 Ca3 Si1 93.4(10) 6_556 4
Kr2 Ca3 Si1 83.0(8) 5_556 4
O2 Ca3 Si1 79.7(3) 2_556 4
O2 Ca3 Si1 27.08(9) 3_556 4
OW1 Ca3 Si1 82.6(11) 2_556 4
OW1 Ca3 Si1 54.7(11) 3_556 4
Kr2 Ca3 Si1 120.4(8) 11_666 4
Kr2 Ca3 Si1 110.0(8) 12_666 4
Kr4 Ca3 Si1 78(2) 1_556 4
Kr4 Ca3 Si1 73.1(14) 4_556 4
Si1 Ca3 Si1 52.91(17) . 4
Kr5 Ca3 Al1 109(6) 7_667 4
K3 Ca3 Al1 153.43(17) 7_667 4
Ca3 Ca3 Al1 153.43(17) 7_667 4
Kr5 Ca3 Al1 126(4) . 4
Kr1 Ca3 Al1 90.9(10) . 4
Kr1 Ca3 Al1 119.8(9) 7_667 4
O3 Ca3 Al1 26.51(9) . 4
O1 Ca3 Al1 131.3(3) 1_566 4
O1 Ca3 Al1 78.38(14) 7_656 4
Kr2 Ca3 Al1 93.4(10) 6_556 4
Kr2 Ca3 Al1 83.0(8) 5_556 4
O2 Ca3 Al1 79.7(3) 2_556 4
O2 Ca3 Al1 27.08(9) 3_556 4
OW1 Ca3 Al1 82.6(11) 2_556 4
OW1 Ca3 Al1 54.7(11) 3_556 4
Kr2 Ca3 Al1 120.4(8) 11_666 4
Kr2 Ca3 Al1 110.0(8) 12_666 4
Kr4 Ca3 Al1 78(2) 1_556 4
Kr4 Ca3 Al1 73.1(14) 4_556 4
Si1 Ca3 Al1 52.91(17) . 4
Si1 Ca3 Al1 0.000(12) 4 4
Kr5 Ca3 Si1 87.9(14) 7_667 12_666
K3 Ca3 Si1 100.8(2) 7_667 12_666
Ca3 Ca3 Si1 100.8(2) 7_667 12_666
Kr5 Ca3 Si1 101.8(5) . 12_666
Kr1 Ca3 Si1 96.6(3) . 12_666
Kr1 Ca3 Si1 90.5(4) 7_667 12_666
O3 Ca3 Si1 79.25(18) . 12_666
O1 Ca3 Si1 26.37(4) 1_566 12_666
O1 Ca3 Si1 172.9(6) 7_656 12_666
Kr2 Ca3 Si1 84.5(7) 6_556 12_666
Kr2 Ca3 Si1 107.5(8) 5_556 12_666
O2 Ca3 Si1 26.14(2) 2_556 12_666
O2 Ca3 Si1 131.4(4) 3_556 12_666
OW1 Ca3 Si1 61.4(9) 2_556 12_666
OW1 Ca3 Si1 120.4(10) 3_556 12_666
Kr2 Ca3 Si1 79.1(7) 11_666 12_666
Kr2 Ca3 Si1 99.8(7) 12_666 12_666
Kr4 Ca3 Si1 87.6(12) 1_556 12_666
Kr4 Ca3 Si1 98.8(18) 4_556 12_666
Si1 Ca3 Si1 53.19(10) . 12_666
Si1 Ca3 Si1 105.7(3) 4 12_666
Al1 Ca3 Si1 105.7(3) 4 12_666
Kr5 Ca3 Al1 87.9(14) 7_667 12_666
K3 Ca3 Al1 100.8(2) 7_667 12_666
Ca3 Ca3 Al1 100.8(2) 7_667 12_666
Kr5 Ca3 Al1 101.8(5) . 12_666
Kr1 Ca3 Al1 96.6(3) . 12_666
Kr1 Ca3 Al1 90.5(4) 7_667 12_666
O3 Ca3 Al1 79.25(18) . 12_666
O1 Ca3 Al1 26.37(4) 1_566 12_666
O1 Ca3 Al1 172.9(6) 7_656 12_666
Kr2 Ca3 Al1 84.5(7) 6_556 12_666
Kr2 Ca3 Al1 107.5(8) 5_556 12_666
O2 Ca3 Al1 26.14(2) 2_556 12_666
O2 Ca3 Al1 131.4(4) 3_556 12_666
OW1 Ca3 Al1 61.4(9) 2_556 12_666
OW1 Ca3 Al1 120.4(10) 3_556 12_666
Kr2 Ca3 Al1 79.1(7) 11_666 12_666
Kr2 Ca3 Al1 99.8(7) 12_666 12_666
Kr4 Ca3 Al1 87.6(12) 1_556 12_666
Kr4 Ca3 Al1 98.8(18) 4_556 12_666
Si1 Ca3 Al1 53.19(10) . 12_666
Si1 Ca3 Al1 105.7(3) 4 12_666
Al1 Ca3 Al1 105.7(3) 4 12_666
Si1 Ca3 Al1 0.000(8) 12_666 12_666
Kr5 Ca3 Si1 87.9(14) 7_667 11_666
K3 Ca3 Si1 100.8(2) 7_667 11_666
Ca3 Ca3 Si1 100.8(2) 7_667 11_666
Kr5 Ca3 Si1 101.8(5) . 11_666
Kr1 Ca3 Si1 96.6(3) . 11_666
Kr1 Ca3 Si1 90.5(4) 7_667 11_666
O3 Ca3 Si1 79.25(18) . 11_666
O1 Ca3 Si1 172.9(6) 1_566 11_666
O1 Ca3 Si1 26.37(4) 7_656 11_666
Kr2 Ca3 Si1 107.5(8) 6_556 11_666
Kr2 Ca3 Si1 84.5(7) 5_556 11_666
O2 Ca3 Si1 131.4(4) 2_556 11_666
O2 Ca3 Si1 26.14(2) 3_556 11_666
OW1 Ca3 Si1 120.4(10) 2_556 11_666
OW1 Ca3 Si1 61.4(9) 3_556 11_666
Kr2 Ca3 Si1 99.8(7) 11_666 11_666
Kr2 Ca3 Si1 79.1(7) 12_666 11_666
Kr4 Ca3 Si1 98.8(18) 1_556 11_666
Kr4 Ca3 Si1 87.6(12) 4_556 11_666
Si1 Ca3 Si1 105.7(3) . 11_666
Si1 Ca3 Si1 53.19(10) 4 11_666
Al1 Ca3 Si1 53.19(10) 4 11_666
Si1 Ca3 Si1 155.2(4) 12_666 11_666
Al1 Ca3 Si1 155.2(4) 12_666 11_666
Kr5 Ca3 Al1 87.9(14) 7_667 11_666
K3 Ca3 Al1 100.8(2) 7_667 11_666
Ca3 Ca3 Al1 100.8(2) 7_667 11_666
Kr5 Ca3 Al1 101.8(5) . 11_666
Kr1 Ca3 Al1 96.6(3) . 11_666
Kr1 Ca3 Al1 90.5(4) 7_667 11_666
O3 Ca3 Al1 79.25(18) . 11_666
O1 Ca3 Al1 172.9(6) 1_566 11_666
O1 Ca3 Al1 26.37(4) 7_656 11_666
Kr2 Ca3 Al1 107.5(8) 6_556 11_666
Kr2 Ca3 Al1 84.5(7) 5_556 11_666
O2 Ca3 Al1 131.4(4) 2_556 11_666
O2 Ca3 Al1 26.14(2) 3_556 11_666
OW1 Ca3 Al1 120.4(10) 2_556 11_666
OW1 Ca3 Al1 61.4(9) 3_556 11_666
Kr2 Ca3 Al1 99.8(7) 11_666 11_666
Kr2 Ca3 Al1 79.1(7) 12_666 11_666
Kr4 Ca3 Al1 98.8(18) 1_556 11_666
Kr4 Ca3 Al1 87.6(12) 4_556 11_666
Si1 Ca3 Al1 105.7(3) . 11_666
Si1 Ca3 Al1 53.19(10) 4 11_666
Al1 Ca3 Al1 53.19(10) 4 11_666
Si1 Ca3 Al1 155.2(4) 12_666 11_666
Al1 Ca3 Al1 155.2(4) 12_666 11_666
Si1 Ca3 Al1 0.000(8) 11_666 11_666
Kr5 Ca3 Kr3 178(7) 7_667 1_556
K3 Ca3 Kr3 111(3) 7_667 1_556
Ca3 Ca3 Kr3 111(3) 7_667 1_556
Kr5 Ca3 Kr3 64(6) . 1_556
Kr1 Ca3 Kr3 24(3) . 1_556
Kr1 Ca3 Kr3 170(3) 7_667 1_556
O3 Ca3 Kr3 68(3) . 1_556
O1 Ca3 Kr3 95.2(8) 1_566 1_556
O1 Ca3 Kr3 95.2(8) 7_656 1_556
Kr2 Ca3 Kr3 24(2) 6_556 1_556
Kr2 Ca3 Kr3 24(2) 5_556 1_556
O2 Ca3 Kr3 80.5(18) 2_556 1_556
O2 Ca3 Kr3 80.5(18) 3_556 1_556
OW1 Ca3 Kr3 30.5(10) 2_556 1_556
OW1 Ca3 Kr3 30.5(10) 3_556 1_556
Kr2 Ca3 Kr3 168.1(15) 11_666 1_556
Kr2 Ca3 Kr3 168.1(15) 12_666 1_556
Kr4 Ca3 Kr3 9.3(15) 1_556 1_556
Kr4 Ca3 Kr3 9.3(15) 4_556 1_556
Si1 Ca3 Kr3 69(3) . 1_556
Si1 Ca3 Kr3 69(3) 4 1_556
Al1 Ca3 Kr3 69(3) 4 1_556
Si1 Ca3 Kr3 91.7(7) 12_666 1_556
Al1 Ca3 Kr3 91.7(7) 12_666 1_556
Si1 Ca3 Kr3 91.7(7) 11_666 1_556
Al1 Ca3 Kr3 91.7(7) 11_666 1_556
Kr5 Ca3 Kr2 157(5) 7_667 1_556
K3 Ca3 Kr2 92.1(14) 7_667 1_556
Ca3 Ca3 Kr2 92.1(14) 7_667 1_556
Kr5 Ca3 Kr2 48(5) . 1_556
Kr1 Ca3 Kr2 16.3(7) . 1_556
Kr1 Ca3 Kr2 147.6(12) 7_667 1_556
O3 Ca3 Kr2 87.1(8) . 1_556
O1 Ca3 Kr2 75.8(7) 1_566 1_556
O1 Ca3 Kr2 105.2(7) 7_656 1_556
Kr2 Ca3 Kr2 4.3(6) 6_556 1_556
Kr2 Ca3 Kr2 27.1(12) 5_556 1_556
O2 Ca3 Kr2 79.6(6) 2_556 1_556
O2 Ca3 Kr2 103.8(8) 3_556 1_556
OW1 Ca3 Kr2 25.6(11) 2_556 1_556
OW1 Ca3 Kr2 50.4(12) 3_556 1_556
Kr2 Ca3 Kr2 144.9(9) 11_666 1_556
Kr2 Ca3 Kr2 156.1(4) 12_666 1_556
Kr4 Ca3 Kr2 15(2) 1_556 1_556
Kr4 Ca3 Kr2 23.8(11) 4_556 1_556
Si1 Ca3 Kr2 79.2(7) . 1_556
Si1 Ca3 Kr2 92.6(8) 4 1_556
Al1 Ca3 Kr2 92.6(8) 4 1_556
Si1 Ca3 Kr2 80.6(6) 12_666 1_556
Al1 Ca3 Kr2 80.6(6) 12_666 1_556
Si1 Ca3 Kr2 110.4(7) 11_666 1_556
Al1 Ca3 Kr2 110.4(7) 11_666 1_556
Kr3 Ca3 Kr2 24(2) 1_556 1_556
Kr5 Ca3 Kr2 157(5) 7_667 4_556
K3 Ca3 Kr2 92.1(14) 7_667 4_556
Ca3 Ca3 Kr2 92.1(14) 7_667 4_556
Kr5 Ca3 Kr2 48(5) . 4_556
Kr1 Ca3 Kr2 16.3(7) . 4_556
Kr1 Ca3 Kr2 147.6(12) 7_667 4_556
O3 Ca3 Kr2 87.1(8) . 4_556
O1 Ca3 Kr2 105.2(7) 1_566 4_556
O1 Ca3 Kr2 75.8(7) 7_656 4_556
Kr2 Ca3 Kr2 27.1(12) 6_556 4_556
Kr2 Ca3 Kr2 4.3(6) 5_556 4_556
O2 Ca3 Kr2 103.8(8) 2_556 4_556
O2 Ca3 Kr2 79.6(6) 3_556 4_556
OW1 Ca3 Kr2 50.4(12) 2_556 4_556
OW1 Ca3 Kr2 25.6(11) 3_556 4_556
Kr2 Ca3 Kr2 156.1(4) 11_666 4_556
Kr2 Ca3 Kr2 144.9(9) 12_666 4_556
Kr4 Ca3 Kr2 23.8(12) 1_556 4_556
Kr4 Ca3 Kr2 15(2) 4_556 4_556
Si1 Ca3 Kr2 92.6(8) . 4_556
Si1 Ca3 Kr2 79.2(7) 4 4_556
Al1 Ca3 Kr2 79.2(7) 4 4_556
Si1 Ca3 Kr2 110.4(7) 12_666 4_556
Al1 Ca3 Kr2 110.4(7) 12_666 4_556
Si1 Ca3 Kr2 80.6(6) 11_666 4_556
Al1 Ca3 Kr2 80.6(6) 11_666 4_556
Kr3 Ca3 Kr2 24(2) 1_556 4_556
Kr2 Ca3 Kr2 30.4(12) 1_556 4_556
Kr5 Ca3 OW1 36(5) 7_667 9_666
K3 Ca3 OW1 48.4(13) 7_667 9_666
Ca3 Ca3 OW1 48.4(13) 7_667 9_666
Kr5 Ca3 OW1 90(5) . 9_666
Kr1 Ca3 OW1 125.8(13) . 9_666
Kr1 Ca3 OW1 28.1(9) 7_667 9_666
O3 Ca3 OW1 132.4(9) . 9_666
O1 Ca3 OW1 55.9(8) 1_566 9_666
O1 Ca3 OW1 102.7(9) 7_656 9_666
Kr2 Ca3 OW1 121.8(12) 6_556 9_666
Kr2 Ca3 OW1 133.8(11) 5_556 9_666
O2 Ca3 OW1 92.5(8) 2_556 9_666
O2 Ca3 OW1 133.5(9) 3_556 9_666
OW1 Ca3 OW1 121.9(16) 2_556 9_666
OW1 Ca3 OW1 159.4(5) 3_556 9_666
Kr2 Ca3 OW1 23.5(9) 11_666 9_666
Kr2 Ca3 OW1 39.7(10) 12_666 9_666
Kr4 Ca3 OW1 136(2) 1_556 9_666
Kr4 Ca3 OW1 143.4(14) 4_556 9_666
Si1 Ca3 OW1 116.1(8) . 9_666
Si1 Ca3 OW1 143.1(9) 4 9_666
Al1 Ca3 OW1 143.1(9) 4 9_666
Si1 Ca3 OW1 70.5(8) 12_666 9_666
Al1 Ca3 OW1 70.5(8) 12_666 9_666
Si1 Ca3 OW1 117.0(9) 11_666 9_666
Al1 Ca3 OW1 117.0(9) 11_666 9_666
Kr3 Ca3 OW1 145(2) 1_556 9_666
Kr2 Ca3 OW1 121.6(10) 1_556 9_666
Kr2 Ca3 OW1 137.4(10) 4_556 9_666
Kr5 Ca3 OW1 36(5) 7_667 8_666
K3 Ca3 OW1 48.4(13) 7_667 8_666
Ca3 Ca3 OW1 48.4(13) 7_667 8_666
Kr5 Ca3 OW1 90(5) . 8_666
Kr1 Ca3 OW1 125.8(13) . 8_666
Kr1 Ca3 OW1 28.1(9) 7_667 8_666
O3 Ca3 OW1 132.4(9) . 8_666
O1 Ca3 OW1 102.7(9) 1_566 8_666
O1 Ca3 OW1 55.9(8) 7_656 8_666
Kr2 Ca3 OW1 133.8(11) 6_556 8_666
Kr2 Ca3 OW1 121.8(12) 5_556 8_666
O2 Ca3 OW1 133.5(9) 2_556 8_666
O2 Ca3 OW1 92.5(8) 3_556 8_666
OW1 Ca3 OW1 159.4(5) 2_556 8_666
OW1 Ca3 OW1 121.9(16) 3_556 8_666
Kr2 Ca3 OW1 39.7(10) 11_666 8_666
Kr2 Ca3 OW1 23.5(9) 12_666 8_666
Kr4 Ca3 OW1 143.4(14) 1_556 8_666
Kr4 Ca3 OW1 136(2) 4_556 8_666
Si1 Ca3 OW1 143.1(9) . 8_666
Si1 Ca3 OW1 116.1(8) 4 8_666
Al1 Ca3 OW1 116.1(8) 4 8_666
Si1 Ca3 OW1 117.0(9) 12_666 8_666
Al1 Ca3 OW1 117.0(9) 12_666 8_666
Si1 Ca3 OW1 70.5(8) 11_666 8_666
Al1 Ca3 OW1 70.5(8) 11_666 8_666
Kr3 Ca3 OW1 145(2) 1_556 8_666
Kr2 Ca3 OW1 137.4(10) 1_556 8_666
Kr2 Ca3 OW1 121.6(10) 4_556 8_666
OW1 Ca3 OW1 47.6(15) 9_666 8_666
Kr5 Ca3 Kr4 175(7) 7_667 2_556
K3 Ca3 Kr4 104(2) 7_667 2_556
Ca3 Ca3 Kr4 104(2) 7_667 2_556
Kr5 Ca3 Kr4 57(5) . 2_556
Kr1 Ca3 Kr4 17(2) . 2_556
Kr1 Ca3 Kr4 163(2) 7_667 2_556
O3 Ca3 Kr4 75.5(17) . 2_556
O1 Ca3 Kr4 93.5(5) 1_566 2_556
O1 Ca3 Kr4 93.5(5) 7_656 2_556
Kr2 Ca3 Kr4 18.3(11) 6_556 2_556
Kr2 Ca3 Kr4 18.3(11) 5_556 2_556
O2 Ca3 Kr4 84.8(11) 2_556 2_556
O2 Ca3 Kr4 84.8(10) 3_556 2_556
OW1 Ca3 Kr4 32.0(11) 2_556 2_556
OW1 Ca3 Kr4 32.0(11) 3_556 2_556
Kr2 Ca3 Kr4 163.7(13) 11_666 2_556
Kr2 Ca3 Kr4 163.7(14) 12_666 2_556
Kr4 Ca3 Kr4 5.7(15) 1_556 2_556
Kr4 Ca3 Kr4 5.7(15) 4_556 2_556
Si1 Ca3 Kr4 75.5(15) . 2_556
Si1 Ca3 Kr4 75.5(15) 4 2_556
Al1 Ca3 Kr4 75.5(15) 4 2_556
Si1 Ca3 Kr4 93.2(4) 12_666 2_556
Al1 Ca3 Kr4 93.2(4) 12_666 2_556
Si1 Ca3 Kr4 93.2(4) 11_666 2_556
Al1 Ca3 Kr4 93.2(4) 11_666 2_556
Kr3 Ca3 Kr4 7(2) 1_556 2_556
Kr2 Ca3 Kr4 19.0(9) 1_556 2_556
Kr2 Ca3 Kr4 19.0(9) 4_556 2_556
OW1 Ca3 Kr4 140.2(15) 9_666 2_556
OW1 Ca3 Kr4 140.2(15) 8_666 2_556
Kr5 Ca3 Kr2 15(2) 7_667 10_666
K3 Ca3 Kr2 66.3(14) 7_667 10_666
Ca3 Ca3 Kr2 66.3(14) 7_667 10_666
Kr5 Ca3 Kr2 111(5) . 10_666
Kr1 Ca3 Kr2 148.8(13) . 10_666
Kr1 Ca3 Kr2 15.4(8) 7_667 10_666
O3 Ca3 Kr2 114.6(8) . 10_666
O1 Ca3 Kr2 70.4(6) 1_566 10_666
O1 Ca3 Kr2 97.4(7) 7_656 10_666
Kr2 Ca3 Kr2 144.3(10) 6_556 10_666
Kr2 Ca3 Kr2 155.5(5) 5_556 10_666
O2 Ca3 Kr2 90.2(7) 2_556 10_666
O2 Ca3 Kr2 112.8(7) 3_556 10_666
OW1 Ca3 Kr2 135.8(11) 2_556 10_666
OW1 Ca3 Kr2 163.6(11) 3_556 10_666
Kr2 Ca3 Kr2 3.7(5) 11_666 10_666
Kr2 Ca3 Kr2 24.5(11) 12_666 10_666
Kr4 Ca3 Kr2 157(2) 1_556 10_666
Kr4 Ca3 Kr2 166.4(12) 4_556 10_666
Si1 Ca3 Kr2 106.8(7) . 10_666
Si1 Ca3 Kr2 120.2(7) 4 10_666
Al1 Ca3 Kr2 120.2(7) 4 10_666
Si1 Ca3 Kr2 75.5(6) 12_666 10_666
Al1 Ca3 Kr2 75.5(6) 12_666 10_666
Si1 Ca3 Kr2 102.7(6) 11_666 10_666
Al1 Ca3 Kr2 102.7(6) 11_666 10_666
Kr3 Ca3 Kr2 165.6(10) 1_556 10_666
Kr2 Ca3 Kr2 143.4(10) 1_556 10_666
Kr2 Ca3 Kr2 158.3(4) 4_556 10_666
OW1 Ca3 Kr2 23.1(9) 9_666 10_666
OW1 Ca3 Kr2 43.5(10) 8_666 10_666
Kr4 Ca3 Kr2 162.4(12) 2_556 10_666
Kr5 Ca3 Kr2 15(2) 7_667 7_666
K3 Ca3 Kr2 66.3(14) 7_667 7_666
Ca3 Ca3 Kr2 66.3(14) 7_667 7_666
Kr5 Ca3 Kr2 111(5) . 7_666
Kr1 Ca3 Kr2 148.8(13) . 7_666
Kr1 Ca3 Kr2 15.4(8) 7_667 7_666
O3 Ca3 Kr2 114.6(8) . 7_666
O1 Ca3 Kr2 97.4(7) 1_566 7_666
O1 Ca3 Kr2 70.4(6) 7_656 7_666
Kr2 Ca3 Kr2 155.5(5) 6_556 7_666
Kr2 Ca3 Kr2 144.3(10) 5_556 7_666
O2 Ca3 Kr2 112.8(6) 2_556 7_666
O2 Ca3 Kr2 90.2(7) 3_556 7_666
OW1 Ca3 Kr2 163.6(11) 2_556 7_666
OW1 Ca3 Kr2 135.8(11) 3_556 7_666
Kr2 Ca3 Kr2 24.5(11) 11_666 7_666
Kr2 Ca3 Kr2 3.7(5) 12_666 7_666
Kr4 Ca3 Kr2 166.4(12) 1_556 7_666
Kr4 Ca3 Kr2 157(2) 4_556 7_666
Si1 Ca3 Kr2 120.2(7) . 7_666
Si1 Ca3 Kr2 106.8(7) 4 7_666
Al1 Ca3 Kr2 106.8(7) 4 7_666
Si1 Ca3 Kr2 102.7(6) 12_666 7_666
Al1 Ca3 Kr2 102.7(6) 12_666 7_666
Si1 Ca3 Kr2 75.5(6) 11_666 7_666
Al1 Ca3 Kr2 75.5(6) 11_666 7_666
Kr3 Ca3 Kr2 165.6(10) 1_556 7_666
Kr2 Ca3 Kr2 158.3(4) 1_556 7_666
Kr2 Ca3 Kr2 143.4(10) 4_556 7_666
OW1 Ca3 Kr2 43.5(10) 9_666 7_666
OW1 Ca3 Kr2 23.1(9) 8_666 7_666
Kr4 Ca3 Kr2 162.4(12) 2_556 7_666
Kr2 Ca3 Kr2 27.8(11) 10_666 7_666
Kr5 Ca3 Kr4 16(6) 7_667 10_666
K3 Ca3 Kr4 55.7(19) 7_667 10_666
Ca3 Ca3 Kr4 55.7(19) 7_667 10_666
Kr5 Ca3 Kr4 102(5) . 10_666
Kr1 Ca3 Kr4 141.6(18) . 10_666
Kr1 Ca3 Kr4 5.9(9) 7_667 10_666
O3 Ca3 Kr4 125.2(16) . 10_666
O1 Ca3 Kr4 76.9(11) 1_566 10_666
O1 Ca3 Kr4 86.4(15) 7_656 10_666
Kr2 Ca3 Kr4 141.5(11) 6_556 10_666
Kr2 Ca3 Kr4 144.8(15) 5_556 10_666
O2 Ca3 Kr4 103.2(17) 2_556 10_666
O2 Ca3 Kr4 111.3(8) 3_556 10_666
OW1 Ca3 Kr4 143.6(14) 2_556 10_666
OW1 Ca3 Kr4 153.0(19) 3_556 10_666
Kr2 Ca3 Kr4 9.9(16) 11_666 10_666
Kr2 Ca3 Kr4 17.5(12) 12_666 10_666
Kr4 Ca3 Kr4 156.5(18) 1_556 10_666
Kr4 Ca3 Kr4 159.1(7) 4_556 10_666
Si1 Ca3 Kr4 120.0(18) . 10_666
Si1 Ca3 Kr4 125.1(10) 4 10_666
Al1 Ca3 Kr4 125.1(10) 4 10_666
Si1 Ca3 Kr4 86.5(15) 12_666 10_666
Al1 Ca3 Kr4 86.5(15) 12_666 10_666
Si1 Ca3 Kr4 96.0(11) 11_666 10_666
Al1 Ca3 Kr4 96.0(11) 11_666 10_666
Kr3 Ca3 Kr4 166(2) 1_556 10_666
Kr2 Ca3 Kr4 142.2(10) 1_556 10_666
Kr2 Ca3 Kr4 146.6(15) 4_556 10_666
OW1 Ca3 Kr4 22.3(10) 9_666 10_666
OW1 Ca3 Kr4 31.0(18) 8_666 10_666
Kr4 Ca3 Kr4 158.7(6) 2_556 10_666
Kr2 Ca3 Kr4 13.3(15) 10_666 10_666
Kr2 Ca3 Kr4 21.2(12) 7_666 10_666
Kr5 Ca3 Kr4 16(6) 7_667 7_666
K3 Ca3 Kr4 55.7(19) 7_667 7_666
Ca3 Ca3 Kr4 55.7(19) 7_667 7_666
Kr5 Ca3 Kr4 102(5) . 7_666
Kr1 Ca3 Kr4 141.6(18) . 7_666
Kr1 Ca3 Kr4 5.9(9) 7_667 7_666
O3 Ca3 Kr4 125.2(16) . 7_666
O1 Ca3 Kr4 86.4(15) 1_566 7_666
O1 Ca3 Kr4 76.9(11) 7_656 7_666
Kr2 Ca3 Kr4 144.8(15) 6_556 7_666
Kr2 Ca3 Kr4 141.5(11) 5_556 7_666
O2 Ca3 Kr4 111.3(8) 2_556 7_666
O2 Ca3 Kr4 103.2(17) 3_556 7_666
OW1 Ca3 Kr4 153.0(18) 2_556 7_666
OW1 Ca3 Kr4 143.6(14) 3_556 7_666
Kr2 Ca3 Kr4 17.5(12) 11_666 7_666
Kr2 Ca3 Kr4 9.9(16) 12_666 7_666
Kr4 Ca3 Kr4 159.1(7) 1_556 7_666
Kr4 Ca3 Kr4 156.5(18) 4_556 7_666
Si1 Ca3 Kr4 125.1(10) . 7_666
Si1 Ca3 Kr4 120.0(18) 4 7_666
Al1 Ca3 Kr4 120.0(18) 4 7_666
Si1 Ca3 Kr4 96.0(11) 12_666 7_666
Al1 Ca3 Kr4 96.0(11) 12_666 7_666
Si1 Ca3 Kr4 86.5(15) 11_666 7_666
Al1 Ca3 Kr4 86.5(15) 11_666 7_666
Kr3 Ca3 Kr4 166(2) 1_556 7_666
Kr2 Ca3 Kr4 146.6(15) 1_556 7_666
Kr2 Ca3 Kr4 142.2(10) 4_556 7_666
OW1 Ca3 Kr4 31.0(18) 9_666 7_666
OW1 Ca3 Kr4 22.3(10) 8_666 7_666
Kr4 Ca3 Kr4 158.7(6) 2_556 7_666
Kr2 Ca3 Kr4 21.2(12) 10_666 7_666
Kr2 Ca3 Kr4 13.3(15) 7_666 7_666
Kr4 Ca3 Kr4 10(3) 10_666 7_666
Kr5 Ca3 Ca2 155(6) 7_667 1_556
K3 Ca3 Ca2 134.0(15) 7_667 1_556
Ca3 Ca3 Ca2 134.0(15) 7_667 1_556
Kr5 Ca3 Ca2 87(5) . 1_556
Kr1 Ca3 Ca2 47.6(11) . 1_556
Kr1 Ca3 Ca2 167.2(10) 7_667 1_556
O3 Ca3 Ca2 45.2(3) . 1_556
O1 Ca3 Ca2 100.2(3) 1_566 1_556
O1 Ca3 Ca2 100.2(3) 7_656 1_556
Kr2 Ca3 Ca2 45.7(9) 6_556 1_556
Kr2 Ca3 Ca2 45.7(9) 5_556 1_556
O2 Ca3 Ca2 67.7(3) 2_556 1_556
O2 Ca3 Ca2 67.7(3) 3_556 1_556
OW1 Ca3 Ca2 35.4(10) 2_556 1_556
OW1 Ca3 Ca2 35.4(10) 3_556 1_556
Kr2 Ca3 Ca2 159.4(8) 11_666 1_556
Kr2 Ca3 Ca2 159.4(8) 12_666 1_556
Kr4 Ca3 Ca2 31(2) 1_556 1_556
Kr4 Ca3 Ca2 31(2) 4_556 1_556
Si1 Ca3 Ca2 49.47(19) . 1_556
Si1 Ca3 Ca2 49.47(19) 4 1_556
Al1 Ca3 Ca2 49.47(19) 4 1_556
Si1 Ca3 Ca2 86.8(2) 12_666 1_556
Al1 Ca3 Ca2 86.8(2) 12_666 1_556
Si1 Ca3 Ca2 86.8(2) 11_666 1_556
Al1 Ca3 Ca2 86.8(2) 11_666 1_556
Kr3 Ca3 Ca2 23(3) 1_556 1_556
Kr2 Ca3 Ca2 44.0(7) 1_556 1_556
Kr2 Ca3 Ca2 44.0(7) 4_556 1_556
OW1 Ca3 Ca2 156.0(8) 9_666 1_556
OW1 Ca3 Ca2 156.0(8) 8_666 1_556
Kr4 Ca3 Ca2 30.3(17) 2_556 1_556
Kr2 Ca3 Ca2 156.2(7) 10_666 1_556
Kr2 Ca3 Ca2 156.2(7) 7_666 1_556
Kr4 Ca3 Ca2 169.3(18) 10_666 1_556
Kr4 Ca3 Ca2 169.3(18) 7_666 1_556
Kr5 Ca3 Si1 85(3) 7_667 5_556
K3 Ca3 Si1 58.53(18) 7_667 5_556
Ca3 Ca3 Si1 58.53(18) 7_667 5_556
Kr5 Ca3 Si1 64.9(17) . 5_556
Kr1 Ca3 Si1 83.0(6) . 5_556
Kr1 Ca3 Si1 78.9(5) 7_667 5_556
O3 Ca3 Si1 121.38(15) . 5_556
O1 Ca3 Si1 17.51(9) 1_566 5_556
O1 Ca3 Si1 133.3(4) 7_656 5_556
Kr2 Ca3 Si1 74.6(8) 6_556 5_556
Kr2 Ca3 Si1 94.6(8) 5_556 5_556
O2 Ca3 Si1 68.98(4) 2_556 5_556
O2 Ca3 Si1 174.3(4) 3_556 5_556
OW1 Ca3 Si1 71.9(10) 2_556 5_556
OW1 Ca3 Si1 123.0(11) 3_556 5_556
Kr2 Ca3 Si1 72.3(6) 11_666 5_556
Kr2 Ca3 Si1 90.5(7) 12_666 5_556
Kr4 Ca3 Si1 87(2) 1_556 5_556
Kr4 Ca3 Si1 96.8(8) 4_556 5_556
Si1 Ca3 Si1 94.90(7) . 5_556
Si1 Ca3 Si1 147.3(3) 4 5_556
Al1 Ca3 Si1 147.3(3) 4 5_556
Si1 Ca3 Si1 43.86(5) 12_666 5_556
Al1 Ca3 Si1 43.86(5) 12_666 5_556
Si1 Ca3 Si1 159.4(3) 11_666 5_556
Al1 Ca3 Si1 159.4(3) 11_666 5_556
Kr3 Ca3 Si1 95.8(16) 1_556 5_556
Kr2 Ca3 Si1 73.1(7) 1_556 5_556
Kr2 Ca3 Si1 98.9(6) 4_556 5_556
OW1 Ca3 Si1 50.7(8) 9_666 5_556
OW1 Ca3 Si1 93.0(8) 8_666 5_556
Kr4 Ca3 Si1 92.1(9) 2_556 5_556
Kr2 Ca3 Si1 70.4(5) 10_666 5_556
Kr2 Ca3 Si1 94.2(7) 7_666 5_556
Kr4 Ca3 Si1 73.0(8) 10_666 5_556
Kr4 Ca3 Si1 81.4(17) 7_666 5_556
Ca2 Ca3 Si1 107.3(3) 1_556 5_556
Kr5 Ca3 Al1 85(3) 7_667 5_556
K3 Ca3 Al1 58.53(18) 7_667 5_556
Ca3 Ca3 Al1 58.53(18) 7_667 5_556
Kr5 Ca3 Al1 64.9(17) . 5_556
Kr1 Ca3 Al1 83.0(6) . 5_556
Kr1 Ca3 Al1 78.9(5) 7_667 5_556
O3 Ca3 Al1 121.38(15) . 5_556
O1 Ca3 Al1 17.51(9) 1_566 5_556
O1 Ca3 Al1 133.3(4) 7_656 5_556
Kr2 Ca3 Al1 74.6(8) 6_556 5_556
Kr2 Ca3 Al1 94.6(8) 5_556 5_556
O2 Ca3 Al1 68.98(4) 2_556 5_556
O2 Ca3 Al1 174.3(4) 3_556 5_556
OW1 Ca3 Al1 71.9(10) 2_556 5_556
OW1 Ca3 Al1 123.0(11) 3_556 5_556
Kr2 Ca3 Al1 72.3(6) 11_666 5_556
Kr2 Ca3 Al1 90.5(7) 12_666 5_556
Kr4 Ca3 Al1 87(2) 1_556 5_556
Kr4 Ca3 Al1 96.8(8) 4_556 5_556
Si1 Ca3 Al1 94.90(7) . 5_556
Si1 Ca3 Al1 147.3(3) 4 5_556
Al1 Ca3 Al1 147.3(3) 4 5_556
Si1 Ca3 Al1 43.86(5) 12_666 5_556
Al1 Ca3 Al1 43.86(5) 12_666 5_556
Si1 Ca3 Al1 159.4(3) 11_666 5_556
Al1 Ca3 Al1 159.4(3) 11_666 5_556
Kr3 Ca3 Al1 95.8(16) 1_556 5_556
Kr2 Ca3 Al1 73.1(7) 1_556 5_556
Kr2 Ca3 Al1 98.9(6) 4_556 5_556
OW1 Ca3 Al1 50.7(8) 9_666 5_556
OW1 Ca3 Al1 93.0(8) 8_666 5_556
Kr4 Ca3 Al1 92.1(9) 2_556 5_556
Kr2 Ca3 Al1 70.4(5) 10_666 5_556
Kr2 Ca3 Al1 94.2(7) 7_666 5_556
Kr4 Ca3 Al1 73.0(8) 10_666 5_556
Kr4 Ca3 Al1 81.4(17) 7_666 5_556
Ca2 Ca3 Al1 107.3(3) 1_556 5_556
Si1 Ca3 Al1 0.000(14) 5_556 5_556
Na1 Na1 Ca2 180(9) 7 .
Na1 Na1 O4 117.1(17) 7 2
Ca2 Na1 O4 62.9(17) . 2
Na1 Na1 O4 117.1(17) 7 .
Ca2 Na1 O4 62.9(17) . .
O4 Na1 O4 101(2) 2 .
Na1 Na1 O4 117.1(17) 7 3
Ca2 Na1 O4 62.9(17) . 3
O4 Na1 O4 101(2) 2 3
O4 Na1 O4 101(2) . 3
Na1 Na1 O4 51.9(13) 7 9
Ca2 Na1 O4 128.1(13) . 9
O4 Na1 O4 86.0(4) 2 9
O4 Na1 O4 86.0(4) . 9
O4 Na1 O4 169(3) 3 9
Na1 Na1 O4 51.9(13) 7 7
Ca2 Na1 O4 128.1(13) . 7
O4 Na1 O4 86.0(4) 2 7
O4 Na1 O4 169(3) . 7
O4 Na1 O4 86.0(4) 3 7
O4 Na1 O4 85.9(19) 9 7
Na1 Na1 O4 51.9(13) 7 8
Ca2 Na1 O4 128.1(13) . 8
O4 Na1 O4 169(3) 2 8
O4 Na1 O4 86.0(4) . 8
O4 Na1 O4 86.0(4) 3 8
O4 Na1 O4 85.9(19) 9 8
O4 Na1 O4 85.9(19) 7 8
Na1 Na1 Ca2 0(7) 7 7
Ca2 Na1 Ca2 180.0(18) . 7
O4 Na1 Ca2 117.1(17) 2 7
O4 Na1 Ca2 117.1(17) . 7
O4 Na1 Ca2 117.1(17) 3 7
O4 Na1 Ca2 51.9(13) 9 7
O4 Na1 Ca2 51.9(13) 7 7
O4 Na1 Ca2 51.9(13) 8 7
Na1 Na1 Al1 111.1(12) 7 6_455
Ca2 Na1 Al1 68.9(12) . 6_455
O4 Na1 Al1 27.8(2) 2 6_455
O4 Na1 Al1 80.8(11) . 6_455
O4 Na1 Al1 124(2) 3 6_455
O4 Na1 Al1 65.67(5) 9 6_455
O4 Na1 Al1 102.7(3) 7 6_455
O4 Na1 Al1 149.2(14) 8 6_455
Ca2 Na1 Al1 111.1(12) 7 6_455
Na1 Na1 Si1 111.1(12) 7 6_455
Ca2 Na1 Si1 68.9(12) . 6_455
O4 Na1 Si1 27.8(2) 2 6_455
O4 Na1 Si1 80.8(11) . 6_455
O4 Na1 Si1 124(2) 3 6_455
O4 Na1 Si1 65.67(5) 9 6_455
O4 Na1 Si1 102.7(3) 7 6_455
O4 Na1 Si1 149.2(14) 8 6_455
Ca2 Na1 Si1 111.1(12) 7 6_455
Al1 Na1 Si1 0.000(18) 6_455 6_455
Na1 Na1 Si1 111.1(12) 7 3_455
Ca2 Na1 Si1 68.9(12) . 3_455
O4 Na1 Si1 80.8(11) 2 3_455
O4 Na1 Si1 27.8(2) . 3_455
O4 Na1 Si1 124(2) 3 3_455
O4 Na1 Si1 65.67(5) 9 3_455
O4 Na1 Si1 149.2(14) 7 3_455
O4 Na1 Si1 102.7(3) 8 3_455
Ca2 Na1 Si1 111.1(12) 7 3_455
Al1 Na1 Si1 56.0(5) 6_455 3_455
Si1 Na1 Si1 56.0(5) 6_455 3_455
Kr2 Kr1 Kr2 79(5) 6_556 5_556
Kr2 Kr1 Kr5 131(5) 6_556 .
Kr2 Kr1 Kr5 131(5) 5_556 .
Kr2 Kr1 Kr4 38(4) 6_556 1_556
Kr2 Kr1 Kr4 60(5) 5_556 1_556
Kr5 Kr1 Kr4 167(4) . 1_556
Kr2 Kr1 Kr4 60(5) 6_556 4_556
Kr2 Kr1 Kr4 38(4) 5_556 4_556
Kr5 Kr1 Kr4 167(4) . 4_556
Kr4 Kr1 Kr4 27(8) 1_556 4_556
Kr2 Kr1 Kr2 4.5(15) 6_556 1_556
Kr2 Kr1 Kr2 75(4) 5_556 1_556
Kr5 Kr1 Kr2 135(4) . 1_556
Kr4 Kr1 Kr2 34(4) 1_556 1_556
Kr4 Kr1 Kr2 56(4) 4_556 1_556
Kr2 Kr1 Kr2 75(4) 6_556 4_556
Kr2 Kr1 Kr2 4.5(15) 5_556 4_556
Kr5 Kr1 Kr2 135(4) . 4_556
Kr4 Kr1 Kr2 56(4) 1_556 4_556
Kr4 Kr1 Kr2 34(4) 4_556 4_556
Kr2 Kr1 Kr2 71(3) 1_556 4_556
Kr2 Kr1 Kr3 55(4) 6_556 1_556
Kr2 Kr1 Kr3 55(4) 5_556 1_556
Kr5 Kr1 Kr3 171(8) . 1_556
Kr4 Kr1 Kr3 17(3) 1_556 1_556
Kr4 Kr1 Kr3 17(3) 4_556 1_556
Kr2 Kr1 Kr3 51(3) 1_556 1_556
Kr2 Kr1 Kr3 51(3) 4_556 1_556
Kr2 Kr1 Kr4 45(3) 6_556 2_556
Kr2 Kr1 Kr4 45(3) 5_556 2_556
Kr5 Kr1 Kr4 172(7) . 2_556
Kr4 Kr1 Kr4 15(4) 1_556 2_556
Kr4 Kr1 Kr4 15(4) 4_556 2_556
Kr2 Kr1 Kr4 41(2) 1_556 2_556
Kr2 Kr1 Kr4 41(2) 4_556 2_556
Kr3 Kr1 Kr4 18(3) 1_556 2_556
Kr2 Kr1 OW1 49(3) 6_556 2_556
Kr2 Kr1 OW1 109(4) 5_556 2_556
Kr5 Kr1 OW1 120(3) . 2_556
Kr4 Kr1 OW1 48(3) 1_556 2_556
Kr4 Kr1 OW1 72(5) 4_556 2_556
Kr2 Kr1 OW1 49.3(17) 1_556 2_556
Kr2 Kr1 OW1 104(3) 4_556 2_556
Kr3 Kr1 OW1 56(2) 1_556 2_556
Kr4 Kr1 OW1 64(3) 2_556 2_556
Kr2 Kr1 OW1 109(4) 6_556 3_556
Kr2 Kr1 OW1 49(3) 5_556 3_556
Kr5 Kr1 OW1 120(3) . 3_556
Kr4 Kr1 OW1 72(5) 1_556 3_556
Kr4 Kr1 OW1 48(3) 4_556 3_556
Kr2 Kr1 OW1 104(3) 1_556 3_556
Kr2 Kr1 OW1 49.3(17) 4_556 3_556
Kr3 Kr1 OW1 56(2) 1_556 3_556
Kr4 Kr1 OW1 64(3) 2_556 3_556
OW1 Kr1 OW1 101(4) 2_556 3_556
Kr2 Kr1 Ca3 139(3) 6_556 .
Kr2 Kr1 Ca3 139(3) 5_556 .
Kr5 Kr1 Ca3 45(5) . .
Kr4 Kr1 Ca3 134(4) 1_556 .
Kr4 Kr1 Ca3 134(4) 4_556 .
Kr2 Kr1 Ca3 141.7(18) 1_556 .
Kr2 Kr1 Ca3 141.7(18) 4_556 .
Kr3 Kr1 Ca3 126(5) 1_556 .
Kr4 Kr1 Ca3 143(5) 2_556 .
OW1 Kr1 Ca3 94.9(17) 2_556 .
OW1 Kr1 Ca3 94.9(17) 3_556 .
Kr2 Kr1 Kr2 32(3) 6_556 2_556
Kr2 Kr1 Kr2 48(3) 5_556 2_556
Kr5 Kr1 Kr2 151(6) . 2_556
Kr4 Kr1 Kr2 27(3) 1_556 2_556
Kr4 Kr1 Kr2 35(2) 4_556 2_556
Kr2 Kr1 Kr2 27(2) 1_556 2_556
Kr2 Kr1 Kr2 43.8(17) 4_556 2_556
Kr3 Kr1 Kr2 38(4) 1_556 2_556
Kr4 Kr1 Kr2 21(3) 2_556 2_556
OW1 Kr1 Kr2 68.2(19) 2_556 2_556
OW1 Kr1 Kr2 81.4(18) 3_556 2_556
Ca3 Kr1 Kr2 161(2) . 2_556
Kr2 Kr1 Kr2 48(3) 6_556 3_556
Kr2 Kr1 Kr2 32(3) 5_556 3_556
Kr5 Kr1 Kr2 151(6) . 3_556
Kr4 Kr1 Kr2 35(2) 1_556 3_556
Kr4 Kr1 Kr2 27(3) 4_556 3_556
Kr2 Kr1 Kr2 43.8(17) 1_556 3_556
Kr2 Kr1 Kr2 27(2) 4_556 3_556
Kr3 Kr1 Kr2 38(4) 1_556 3_556
Kr4 Kr1 Kr2 21(3) 2_556 3_556
OW1 Kr1 Kr2 81.4(18) 2_556 3_556
OW1 Kr1 Kr2 68.2(19) 3_556 3_556
Ca3 Kr1 Kr2 161(2) . 3_556
Kr2 Kr1 Kr2 16.4(19) 2_556 3_556
Kr2 Kr1 K3 136(3) 6_556 7_667
Kr2 Kr1 K3 136(3) 5_556 7_667
Kr5 Kr1 K3 10(5) . 7_667
Kr4 Kr1 K3 164(3) 1_556 7_667
Kr4 Kr1 K3 164(3) 4_556 7_667
Kr2 Kr1 K3 140(2) 1_556 7_667
Kr2 Kr1 K3 140(2) 4_556 7_667
Kr3 Kr1 K3 160(5) 1_556 7_667
Kr4 Kr1 K3 178(4) 2_556 7_667
OW1 Kr1 K3 115.3(17) 2_556 7_667
OW1 Kr1 K3 115.3(17) 3_556 7_667
Ca3 Kr1 K3 34.8(8) . 7_667
Kr2 Kr1 K3 160(2) 2_556 7_667
Kr2 Kr1 K3 160(2) 3_556 7_667
Kr2 Kr1 Ca3 136(3) 6_556 7_667
Kr2 Kr1 Ca3 136(3) 5_556 7_667
Kr5 Kr1 Ca3 10(5) . 7_667
Kr4 Kr1 Ca3 164(3) 1_556 7_667
Kr4 Kr1 Ca3 164(3) 4_556 7_667
Kr2 Kr1 Ca3 140(2) 1_556 7_667
Kr2 Kr1 Ca3 140(2) 4_556 7_667
Kr3 Kr1 Ca3 160(5) 1_556 7_667
Kr4 Kr1 Ca3 178(4) 2_556 7_667
OW1 Kr1 Ca3 115.3(17) 2_556 7_667
OW1 Kr1 Ca3 115.3(17) 3_556 7_667
Ca3 Kr1 Ca3 34.8(8) . 7_667
Kr2 Kr1 Ca3 160(2) 2_556 7_667
Kr2 Kr1 Ca3 160(2) 3_556 7_667
K3 Kr1 Ca3 0.0(6) 7_667 7_667
Kr2 Kr1 Kr1 11(3) 6_556 3_456
Kr2 Kr1 Kr1 70(3) 5_556 3_456
Kr5 Kr1 Kr1 141(3) . 3_456
Kr4 Kr1 Kr1 29(5) 1_556 3_456
Kr4 Kr1 Kr1 50(3) 4_556 3_456
Kr2 Kr1 Kr1 6.3(19) 1_556 3_456
Kr2 Kr1 Kr1 65.6(16) 4_556 3_456
Kr3 Kr1 Kr1 45(4) 1_556 3_456
Kr4 Kr1 Kr1 34.5(19) 2_556 3_456
OW1 Kr1 Kr1 50.8(15) 2_556 3_456
OW1 Kr1 Kr1 98.2(15) 3_556 3_456
Ca3 Kr1 Kr1 145.1(5) . 3_456
Kr2 Kr1 Kr1 21.9(10) 2_556 3_456
Kr2 Kr1 Kr1 38.3(10) 3_556 3_456
K3 Kr1 Kr1 146.4(4) 7_667 3_456
Ca3 Kr1 Kr1 146.4(4) 7_667 3_456
Kr2 Kr1 Kr1 70(3) 6_556 2_546
Kr2 Kr1 Kr1 11(3) 5_556 2_546
Kr5 Kr1 Kr1 141(3) . 2_546
Kr4 Kr1 Kr1 50(3) 1_556 2_546
Kr4 Kr1 Kr1 29(5) 4_556 2_546
Kr2 Kr1 Kr1 65.6(16) 1_556 2_546
Kr2 Kr1 Kr1 6.3(19) 4_556 2_546
Kr3 Kr1 Kr1 45(4) 1_556 2_546
Kr4 Kr1 Kr1 34.5(19) 2_556 2_546
OW1 Kr1 Kr1 98.2(15) 2_556 2_546
OW1 Kr1 Kr1 50.8(15) 3_556 2_546
Ca3 Kr1 Kr1 145.1(5) . 2_546
Kr2 Kr1 Kr1 38.3(10) 2_556 2_546
Kr2 Kr1 Kr1 21.9(10) 3_556 2_546
K3 Kr1 Kr1 146.4(4) 7_667 2_546
Ca3 Kr1 Kr1 146.4(4) 7_667 2_546
Kr1 Kr1 Kr1 60.000(5) 3_456 2_546
Kr2 Kr1 Ca2 73(4) 6_556 1_556
Kr2 Kr1 Ca2 73(4) 5_556 1_556
Kr5 Kr1 Ca2 145(6) . 1_556
Kr4 Kr1 Ca2 38(5) 1_556 1_556
Kr4 Kr1 Ca2 38(5) 4_556 1_556
Kr2 Kr1 Ca2 69(2) 1_556 1_556
Kr2 Kr1 Ca2 69(2) 4_556 1_556
Kr3 Kr1 Ca2 25(5) 1_556 1_556
Kr4 Kr1 Ca2 43(4) 2_556 1_556
OW1 Kr1 Ca2 50.7(18) 2_556 1_556
OW1 Kr1 Ca2 50.7(18) 3_556 1_556
Ca3 Kr1 Ca2 100.3(14) . 1_556
Kr2 Kr1 Ca2 63.2(15) 2_556 1_556
Kr2 Kr1 Ca2 63.2(15) 3_556 1_556
K3 Kr1 Ca2 135.0(16) 7_667 1_556
Ca3 Kr1 Ca2 135.0(16) 7_667 1_556
Kr1 Kr1 Ca2 65.1(7) 3_456 1_556
Kr1 Kr1 Ca2 65.1(7) 2_546 1_556
Kr2 Kr1 Kr5 140(3) 6_556 7_667
Kr2 Kr1 Kr5 140(3) 5_556 7_667
Kr5 Kr1 Kr5 37(7) . 7_667
Kr4 Kr1 Kr5 142(4) 1_556 7_667
Kr4 Kr1 Kr5 142(4) 4_556 7_667
Kr2 Kr1 Kr5 143.8(16) 1_556 7_667
Kr2 Kr1 Kr5 143.8(16) 4_556 7_667
Kr3 Kr1 Kr5 134(6) 1_556 7_667
Kr4 Kr1 Kr5 151(5) 2_556 7_667
OW1 Kr1 Kr5 100(2) 2_556 7_667
OW1 Kr1 Kr5 100(2) 3_556 7_667
Ca3 Kr1 Kr5 8(2) . 7_667
Kr2 Kr1 Kr5 168(2) 2_556 7_667
Kr2 Kr1 Kr5 168(2) 3_556 7_667
K3 Kr1 Kr5 27(2) 7_667 7_667
Ca3 Kr1 Kr5 27(2) 7_667 7_667
Kr1 Kr1 Kr5 148.3(7) 3_456 7_667
Kr1 Kr1 Kr5 148.3(7) 2_546 7_667
Ca2 Kr1 Kr5 108(3) 1_556 7_667
Kr2 Kr1 OW1 46(3) 6_556 1_556
Kr2 Kr1 OW1 46(3) 5_556 1_556
Kr5 Kr1 OW1 173(6) . 1_556
Kr4 Kr1 OW1 15(3) 1_556 1_556
Kr4 Kr1 OW1 15(3) 4_556 1_556
Kr2 Kr1 OW1 41(2) 1_556 1_556
Kr2 Kr1 OW1 41(2) 4_556 1_556
Kr3 Kr1 OW1 16(5) 1_556 1_556
Kr4 Kr1 OW1 1(4) 2_556 1_556
OW1 Kr1 OW1 63.0(17) 2_556 1_556
OW1 Kr1 OW1 63.0(17) 3_556 1_556
Ca3 Kr1 OW1 142.0(19) . 1_556
Kr2 Kr1 OW1 22.7(14) 2_556 1_556
Kr2 Kr1 OW1 22.7(14) 3_556 1_556
K3 Kr1 OW1 176.7(18) 7_667 1_556
Ca3 Kr1 OW1 176.7(18) 7_667 1_556
Kr1 Kr1 OW1 35.2(6) 3_456 1_556
Kr1 Kr1 OW1 35.2(6) 2_546 1_556
Ca2 Kr1 OW1 41.7(11) 1_556 1_556
Kr5 Kr1 OW1 150(3) 7_667 1_556
Kr2 Kr1 O3 112(4) 6_556 .
Kr2 Kr1 O3 112(4) 5_556 .
Kr5 Kr1 O3 94(6) . .
Kr4 Kr1 O3 87(4) 1_556 .
Kr4 Kr1 O3 87(4) 4_556 .
Kr2 Kr1 O3 111(2) 1_556 .
Kr2 Kr1 O3 111(2) 4_556 .
Kr3 Kr1 O3 77(5) 1_556 .
Kr4 Kr1 O3 94(4) 2_556 .
OW1 Kr1 O3 65.4(16) 2_556 .
OW1 Kr1 O3 65.4(16) 3_556 .
Ca3 Kr1 O3 48.8(9) . .
Kr2 Kr1 O3 114.1(19) 2_556 .
Kr2 Kr1 O3 114.1(19) 3_556 .
K3 Kr1 O3 83.6(11) 7_667 .
Ca3 Kr1 O3 83.6(11) 7_667 .
Kr1 Kr1 O3 109.3(6) 3_456 .
Kr1 Kr1 O3 109.3(6) 2_546 .
Ca2 Kr1 O3 51.4(6) 1_556 .
Kr5 Kr1 O3 57(2) 7_667 .
OW1 Kr1 O3 93.1(13) 1_556 .
Kr2 Kr1 O1 90(2) 6_556 1_566
Kr2 Kr1 O1 168(3) 5_556 1_566
Kr5 Kr1 O1 55.3(19) . 1_566
Kr4 Kr1 O1 112(3) 1_556 1_566
Kr4 Kr1 O1 137(5) 4_556 1_566
Kr2 Kr1 O1 93.8(14) 1_556 1_566
Kr2 Kr1 O1 164.8(19) 4_556 1_566
Kr3 Kr1 O1 121(2) 1_556 1_566
Kr4 Kr1 O1 127.2(12) 2_556 1_566
OW1 Kr1 O1 65.3(14) 2_556 1_566
OW1 Kr1 O1 141(2) 3_556 1_566
Ca3 Kr1 O1 53.0(6) . 1_566
Kr2 Kr1 O1 121.2(12) 2_556 1_566
Kr2 Kr1 O1 137.6(10) 3_556 1_566
K3 Kr1 O1 52.4(5) 7_667 1_566
Ca3 Kr1 O1 52.4(5) 7_667 1_566
Kr1 Kr1 O1 99.4(5) 3_456 1_566
Kr1 Kr1 O1 159.4(5) 2_546 1_566
Ca2 Kr1 O1 108.0(8) 1_556 1_566
Kr5 Kr1 O1 51.4(6) 7_667 1_566
OW1 Kr1 O1 126.8(6) 1_556 1_566
O3 Kr1 O1 76.0(7) . 1_566
Kr2 Kr1 O1 168(3) 6_556 7_656
Kr2 Kr1 O1 90(3) 5_556 7_656
Kr5 Kr1 O1 55.3(19) . 7_656
Kr4 Kr1 O1 137(5) 1_556 7_656
Kr4 Kr1 O1 112(3) 4_556 7_656
Kr2 Kr1 O1 164.8(19) 1_556 7_656
Kr2 Kr1 O1 93.8(14) 4_556 7_656
Kr3 Kr1 O1 121(2) 1_556 7_656
Kr4 Kr1 O1 127.2(12) 2_556 7_656
OW1 Kr1 O1 141(2) 2_556 7_656
OW1 Kr1 O1 65.3(14) 3_556 7_656
Ca3 Kr1 O1 53.0(6) . 7_656
Kr2 Kr1 O1 137.6(10) 2_556 7_656
Kr2 Kr1 O1 121.2(12) 3_556 7_656
K3 Kr1 O1 52.4(5) 7_667 7_656
Ca3 Kr1 O1 52.4(5) 7_667 7_656
Kr1 Kr1 O1 159.4(5) 3_456 7_656
Kr1 Kr1 O1 99.4(5) 2_546 7_656
Ca2 Kr1 O1 108.0(8) 1_556 7_656
Kr5 Kr1 O1 51.4(6) 7_667 7_656
OW1 Kr1 O1 126.8(6) 1_556 7_656
O3 Kr1 O1 76.0(7) . 7_656
O1 Kr1 O1 101.1(10) 1_566 7_656
Kr2 Kr1 Kr5 5(4) 6_556 3_456
Kr2 Kr1 Kr5 79(3) 5_556 3_456
Kr5 Kr1 Kr5 127(5) . 3_456
Kr4 Kr1 Kr5 42(5) 1_556 3_456
Kr4 Kr1 Kr5 63(3) 4_556 3_456
Kr2 Kr1 Kr5 8(2) 1_556 3_456
Kr2 Kr1 Kr5 75(2) 4_556 3_456
Kr3 Kr1 Kr5 59(4) 1_556 3_456
Kr4 Kr1 Kr5 48(2) 2_556 3_456
OW1 Kr1 Kr5 53(2) 2_556 3_456
OW1 Kr1 Kr5 112(2) 3_556 3_456
Ca3 Kr1 Kr5 140.4(11) . 3_456
Kr2 Kr1 Kr5 32.3(14) 2_556 3_456
Kr2 Kr1 Kr5 48.4(11) 3_556 3_456
K3 Kr1 Kr5 133.0(13) 7_667 3_456
Ca3 Kr1 Kr5 133.0(13) 7_667 3_456
Kr1 Kr1 Kr5 13.7(15) 3_456 3_456
Kr1 Kr1 Kr5 70.1(8) 2_546 3_456
Ca2 Kr1 Kr5 77(2) 1_556 3_456
Kr5 Kr1 Kr5 140.8(8) 7_667 3_456
OW1 Kr1 Kr5 48.7(14) 1_556 3_456
O3 Kr1 Kr5 116(2) . 3_456
O1 Kr1 Kr5 89.6(7) 1_566 3_456
O1 Kr1 Kr5 165.7(18) 7_656 3_456
Kr2 Kr1 Kr5 79(3) 6_556 2_546
Kr2 Kr1 Kr5 5(4) 5_556 2_546
Kr5 Kr1 Kr5 127(5) . 2_546
Kr4 Kr1 Kr5 63(3) 1_556 2_546
Kr4 Kr1 Kr5 42(5) 4_556 2_546
Kr2 Kr1 Kr5 75(2) 1_556 2_546
Kr2 Kr1 Kr5 8(2) 4_556 2_546
Kr3 Kr1 Kr5 59(4) 1_556 2_546
Kr4 Kr1 Kr5 48(2) 2_556 2_546
OW1 Kr1 Kr5 112(2) 2_556 2_546
OW1 Kr1 Kr5 53(2) 3_556 2_546
Ca3 Kr1 Kr5 140.4(11) . 2_546
Kr2 Kr1 Kr5 48.4(11) 2_556 2_546
Kr2 Kr1 Kr5 32.3(14) 3_556 2_546
K3 Kr1 Kr5 133.0(13) 7_667 2_546
Ca3 Kr1 Kr5 133.0(13) 7_667 2_546
Kr1 Kr1 Kr5 70.1(8) 3_456 2_546
Kr1 Kr1 Kr5 13.7(15) 2_546 2_546
Ca2 Kr1 Kr5 77(2) 1_556 2_546
Kr5 Kr1 Kr5 140.8(8) 7_667 2_546
OW1 Kr1 Kr5 48.7(14) 1_556 2_546
O3 Kr1 Kr5 116(2) . 2_546
O1 Kr1 Kr5 165.7(18) 1_566 2_546
O1 Kr1 Kr5 89.6(7) 7_656 2_546
Kr5 Kr1 Kr5 78.3(17) 3_456 2_546
Kr2 Kr1 O2 90(3) 6_556 2_556
Kr2 Kr1 O2 142(4) 5_556 2_556
Kr5 Kr1 O2 84(4) . 2_556
Kr4 Kr1 O2 89(2) 1_556 2_556
Kr4 Kr1 O2 105(5) 4_556 2_556
Kr2 Kr1 O2 91.6(16) 1_556 2_556
Kr2 Kr1 O2 139(3) 4_556 2_556
Kr3 Kr1 O2 89(4) 1_556 2_556
Kr4 Kr1 O2 103(3) 2_556 2_556
OW1 Kr1 O2 43.8(12) 2_556 2_556
OW1 Kr1 O2 104.1(19) 3_556 2_556
Ca3 Kr1 O2 51.2(7) . 2_556
Kr2 Kr1 O2 111.8(15) 2_556 2_556
Kr2 Kr1 O2 123.3(16) 3_556 2_556
K3 Kr1 O2 75.6(9) 7_667 2_556
Ca3 Kr1 O2 75.6(9) 7_667 2_556
Kr1 Kr1 O2 94.1(5) 3_456 2_556
Kr1 Kr1 O2 134.1(6) 2_546 2_556
Ca2 Kr1 O2 69.7(7) 1_556 2_556
Kr5 Kr1 O2 56.2(16) 7_667 2_556
OW1 Kr1 O2 101.9(11) 1_556 2_556
O3 Kr1 O2 40.2(4) . 2_556
O1 Kr1 O2 40.2(3) 1_566 2_556
O1 Kr1 O2 101.6(10) 7_656 2_556
Kr5 Kr1 O2 92.8(15) 3_456 2_556
Kr5 Kr1 O2 147(2) 2_546 2_556
Kr2 Kr1 O2 142(4) 6_556 3_556
Kr2 Kr1 O2 90(3) 5_556 3_556
Kr5 Kr1 O2 84(4) . 3_556
Kr4 Kr1 O2 105(5) 1_556 3_556
Kr4 Kr1 O2 89(2) 4_556 3_556
Kr2 Kr1 O2 139(3) 1_556 3_556
Kr2 Kr1 O2 91.6(16) 4_556 3_556
Kr3 Kr1 O2 89(4) 1_556 3_556
Kr4 Kr1 O2 103(3) 2_556 3_556
OW1 Kr1 O2 104.1(19) 2_556 3_556
OW1 Kr1 O2 43.8(12) 3_556 3_556
Ca3 Kr1 O2 51.2(7) . 3_556
Kr2 Kr1 O2 123.3(16) 2_556 3_556
Kr2 Kr1 O2 111.8(15) 3_556 3_556
K3 Kr1 O2 75.6(9) 7_667 3_556
Ca3 Kr1 O2 75.6(9) 7_667 3_556
Kr1 Kr1 O2 134.1(6) 3_456 3_556
Kr1 Kr1 O2 94.1(5) 2_546 3_556
Ca2 Kr1 O2 69.7(7) 1_556 3_556
Kr5 Kr1 O2 56.2(16) 7_667 3_556
OW1 Kr1 O2 101.9(11) 1_556 3_556
O3 Kr1 O2 40.2(4) . 3_556
O1 Kr1 O2 101.6(10) 1_566 3_556
O1 Kr1 O2 40.2(3) 7_656 3_556
Kr5 Kr1 O2 147(2) 3_456 3_556
Kr5 Kr1 O2 92.8(15) 2_546 3_556
O2 Kr1 O2 77.2(7) 2_556 3_556
Kr2 Kr1 Si1 93(3) 6_556 .
Kr2 Kr1 Si1 122(4) 5_556 .
Kr5 Kr1 Si1 98(5) . .
Kr4 Kr1 Si1 78(3) 1_556 .
Kr4 Kr1 Si1 88(5) 4_556 .
Kr2 Kr1 Si1 93(2) 1_556 .
Kr2 Kr1 Si1 119(3) 4_556 .
Kr3 Kr1 Si1 73(5) 1_556 .
Kr4 Kr1 Si1 90(4) 2_556 .
OW1 Kr1 Si1 44.6(14) 2_556 .
OW1 Kr1 Si1 82.2(18) 3_556 .
Ca3 Kr1 Si1 56.7(9) . .
Kr2 Kr1 Si1 104.6(17) 2_556 .
Kr2 Kr1 Si1 111.0(17) 3_556 .
K3 Kr1 Si1 88.6(11) 7_667 .
Ca3 Kr1 Si1 88.6(11) 7_667 .
Kr1 Kr1 Si1 93.1(5) 3_456 .
Kr1 Kr1 Si1 115.3(5) 2_546 .
Ca2 Kr1 Si1 50.3(6) 1_556 .
Kr5 Kr1 Si1 64(2) 7_667 .
OW1 Kr1 Si1 88.3(12) 1_556 .
O3 Kr1 Si1 22.4(2) . .
O1 Kr1 Si1 62.3(5) 1_566 .
O1 Kr1 Si1 96.3(9) 7_656 .
Kr5 Kr1 Si1 97.0(19) 3_456 .
Kr5 Kr1 Si1 126(2) 2_546 .
O2 Kr1 Si1 22.3(2) 2_556 .
O2 Kr1 Si1 62.6(6) 3_556 .
Kr2 Kr1 Si1 122(4) 6_556 4
Kr2 Kr1 Si1 93(3) 5_556 4
Kr5 Kr1 Si1 98(5) . 4
Kr4 Kr1 Si1 88(5) 1_556 4
Kr4 Kr1 Si1 78(3) 4_556 4
Kr2 Kr1 Si1 119(3) 1_556 4
Kr2 Kr1 Si1 93(2) 4_556 4
Kr3 Kr1 Si1 73(5) 1_556 4
Kr4 Kr1 Si1 90(4) 2_556 4
OW1 Kr1 Si1 82.2(18) 2_556 4
OW1 Kr1 Si1 44.6(14) 3_556 4
Ca3 Kr1 Si1 56.7(9) . 4
Kr2 Kr1 Si1 111.0(17) 2_556 4
Kr2 Kr1 Si1 104.6(17) 3_556 4
K3 Kr1 Si1 88.6(11) 7_667 4
Ca3 Kr1 Si1 88.6(11) 7_667 4
Kr1 Kr1 Si1 115.3(5) 3_456 4
Kr1 Kr1 Si1 93.1(5) 2_546 4
Ca2 Kr1 Si1 50.3(6) 1_556 4
Kr5 Kr1 Si1 64(2) 7_667 4
OW1 Kr1 Si1 88.3(12) 1_556 4
O3 Kr1 Si1 22.4(2) . 4
O1 Kr1 Si1 96.3(9) 1_566 4
O1 Kr1 Si1 62.3(5) 7_656 4
Kr5 Kr1 Si1 126(2) 3_456 4
Kr5 Kr1 Si1 97.0(19) 2_546 4
O2 Kr1 Si1 62.6(6) 2_556 4
O2 Kr1 Si1 22.3(2) 3_556 4
Si1 Kr1 Si1 43.7(4) . 4
Kr2 Kr1 Al1 122(4) 6_556 4
Kr2 Kr1 Al1 93(3) 5_556 4
Kr5 Kr1 Al1 98(5) . 4
Kr4 Kr1 Al1 88(5) 1_556 4
Kr4 Kr1 Al1 78(3) 4_556 4
Kr2 Kr1 Al1 119(3) 1_556 4
Kr2 Kr1 Al1 93(2) 4_556 4
Kr3 Kr1 Al1 73(5) 1_556 4
Kr4 Kr1 Al1 90(4) 2_556 4
OW1 Kr1 Al1 82.2(18) 2_556 4
OW1 Kr1 Al1 44.6(14) 3_556 4
Ca3 Kr1 Al1 56.7(9) . 4
Kr2 Kr1 Al1 111.0(17) 2_556 4
Kr2 Kr1 Al1 104.6(17) 3_556 4
K3 Kr1 Al1 88.6(11) 7_667 4
Ca3 Kr1 Al1 88.6(11) 7_667 4
Kr1 Kr1 Al1 115.3(5) 3_456 4
Kr1 Kr1 Al1 93.1(5) 2_546 4
Ca2 Kr1 Al1 50.3(6) 1_556 4
Kr5 Kr1 Al1 64(2) 7_667 4
OW1 Kr1 Al1 88.3(12) 1_556 4
O3 Kr1 Al1 22.4(2) . 4
O1 Kr1 Al1 96.3(9) 1_566 4
O1 Kr1 Al1 62.3(5) 7_656 4
Kr5 Kr1 Al1 126(2) 3_456 4
Kr5 Kr1 Al1 97.0(19) 2_546 4
O2 Kr1 Al1 62.6(6) 2_556 4
O2 Kr1 Al1 22.3(2) 3_556 4
Si1 Kr1 Al1 43.7(4) . 4
Si1 Kr1 Al1 0.000(13) 4 4
Kr2 Kr1 O4 74(4) 6_556 2_556
Kr2 Kr1 O4 104(4) 5_556 2_556
Kr5 Kr1 O4 120(5) . 2_556
Kr4 Kr1 O4 55(3) 1_556 2_556
Kr4 Kr1 O4 68(5) 4_556 2_556
Kr2 Kr1 O4 73(2) 1_556 2_556
Kr2 Kr1 O4 101(2) 4_556 2_556
Kr3 Kr1 O4 52(4) 1_556 2_556
Kr4 Kr1 O4 67(4) 2_556 2_556
OW1 Kr1 O4 30.2(16) 2_556 2_556
OW1 Kr1 O4 77.0(19) 3_556 2_556
Ca3 Kr1 O4 79.5(11) . 2_556
Kr2 Kr1 O4 81.8(15) 2_556 2_556
Kr2 Kr1 O4 88.6(16) 3_556 2_556
K3 Kr1 O4 111.1(12) 7_667 2_556
Ca3 Kr1 O4 111.1(12) 7_667 2_556
Kr1 Kr1 O4 72.2(5) 3_456 2_556
Kr1 Kr1 O4 96.1(5) 2_546 2_556
Ca2 Kr1 O4 32.3(3) 1_556 2_556
Kr5 Kr1 O4 87(2) 7_667 2_556
OW1 Kr1 O4 66.0(11) 1_556 2_556
O3 Kr1 O4 37.7(4) . 2_556
O1 Kr1 O4 75.7(5) 1_566 2_556
O1 Kr1 O4 113.1(10) 7_656 2_556
Kr5 Kr1 O4 79(2) 3_456 2_556
Kr5 Kr1 O4 109(2) 2_546 2_556
O2 Kr1 O4 38.0(3) 2_556 2_556
O2 Kr1 O4 74.2(7) 3_556 2_556
Si1 Kr1 O4 22.8(2) . 2_556
Si1 Kr1 O4 52.1(5) 4 2_556
Al1 Kr1 O4 52.1(5) 4 2_556
Kr2 Kr1 O4 104(4) 6_556 3_556
Kr2 Kr1 O4 74(4) 5_556 3_556
Kr5 Kr1 O4 120(5) . 3_556
Kr4 Kr1 O4 68(5) 1_556 3_556
Kr4 Kr1 O4 55(3) 4_556 3_556
Kr2 Kr1 O4 101(2) 1_556 3_556
Kr2 Kr1 O4 73(2) 4_556 3_556
Kr3 Kr1 O4 52(4) 1_556 3_556
Kr4 Kr1 O4 67(4) 2_556 3_556
OW1 Kr1 O4 77.0(19) 2_556 3_556
OW1 Kr1 O4 30.2(16) 3_556 3_556
Ca3 Kr1 O4 79.5(11) . 3_556
Kr2 Kr1 O4 88.6(16) 2_556 3_556
Kr2 Kr1 O4 81.8(15) 3_556 3_556
K3 Kr1 O4 111.1(12) 7_667 3_556
Ca3 Kr1 O4 111.1(12) 7_667 3_556
Kr1 Kr1 O4 96.1(5) 3_456 3_556
Kr1 Kr1 O4 72.2(5) 2_546 3_556
Ca2 Kr1 O4 32.3(3) 1_556 3_556
Kr5 Kr1 O4 87(2) 7_667 3_556
OW1 Kr1 O4 66.0(11) 1_556 3_556
O3 Kr1 O4 37.7(4) . 3_556
O1 Kr1 O4 113.1(10) 1_566 3_556
O1 Kr1 O4 75.7(5) 7_656 3_556
Kr5 Kr1 O4 109(2) 3_456 3_556
Kr5 Kr1 O4 79(2) 2_546 3_556
O2 Kr1 O4 74.2(7) 2_556 3_556
O2 Kr1 O4 38.0(3) 3_556 3_556
Si1 Kr1 O4 52.1(5) . 3_556
Si1 Kr1 O4 22.8(2) 4 3_556
Al1 Kr1 O4 22.8(2) 4 3_556
O4 Kr1 O4 48.8(4) 2_556 3_556
Kr2 Kr1 Si1 85(2) 6_556 12_666
Kr2 Kr1 Si1 158(4) 5_556 12_666
Kr5 Kr1 Si1 72(3) . 12_666
Kr4 Kr1 Si1 98(2) 1_556 12_666
Kr4 Kr1 Si1 120(5) 4_556 12_666
Kr2 Kr1 Si1 88.6(14) 1_556 12_666
Kr2 Kr1 Si1 153(2) 4_556 12_666
Kr3 Kr1 Si1 103(3) 1_556 12_666
Kr4 Kr1 Si1 113(2) 2_556 12_666
OW1 Kr1 Si1 49.2(13) 2_556 12_666
OW1 Kr1 Si1 125(2) 3_556 12_666
Ca3 Kr1 Si1 53.5(5) . 12_666
Kr2 Kr1 Si1 114.1(12) 2_556 12_666
Kr2 Kr1 Si1 129.4(12) 3_556 12_666
K3 Kr1 Si1 66.1(6) 7_667 12_666
Ca3 Kr1 Si1 66.1(6) 7_667 12_666
Kr1 Kr1 Si1 93.0(5) 3_456 12_666
Kr1 Kr1 Si1 147.3(5) 2_546 12_666
Ca2 Kr1 Si1 87.8(7) 1_556 12_666
Kr5 Kr1 Si1 55.3(8) 7_667 12_666
OW1 Kr1 Si1 112.2(8) 1_556 12_666
O3 Kr1 Si1 59.9(5) . 12_666
O1 Kr1 Si1 20.24(17) 1_566 12_666
O1 Kr1 Si1 106.4(10) 7_656 12_666
Kr5 Kr1 Si1 86.9(10) 3_456 12_666
Kr5 Kr1 Si1 160.9(15) 2_546 12_666
O2 Kr1 Si1 20.84(13) 2_556 12_666
O2 Kr1 Si1 93.0(8) 3_556 12_666
Si1 Kr1 Si1 43.1(3) . 12_666
Si1 Kr1 Si1 81.9(7) 4 12_666
Al1 Kr1 Si1 81.9(7) 4 12_666
O4 Kr1 Si1 55.6(4) 2_556 12_666
O4 Kr1 Si1 95.0(8) 3_556 12_666
Kr2 Kr1 Al1 85(2) 6_556 12_666
Kr2 Kr1 Al1 158(4) 5_556 12_666
Kr5 Kr1 Al1 72(3) . 12_666
Kr4 Kr1 Al1 98(2) 1_556 12_666
Kr4 Kr1 Al1 120(5) 4_556 12_666
Kr2 Kr1 Al1 88.6(14) 1_556 12_666
Kr2 Kr1 Al1 153(2) 4_556 12_666
Kr3 Kr1 Al1 103(3) 1_556 12_666
Kr4 Kr1 Al1 113(2) 2_556 12_666
OW1 Kr1 Al1 49.2(13) 2_556 12_666
OW1 Kr1 Al1 125(2) 3_556 12_666
Ca3 Kr1 Al1 53.5(5) . 12_666
Kr2 Kr1 Al1 114.1(12) 2_556 12_666
Kr2 Kr1 Al1 129.4(12) 3_556 12_666
K3 Kr1 Al1 66.1(6) 7_667 12_666
Ca3 Kr1 Al1 66.1(6) 7_667 12_666
Kr1 Kr1 Al1 93.0(5) 3_456 12_666
Kr1 Kr1 Al1 147.3(5) 2_546 12_666
Ca2 Kr1 Al1 87.8(7) 1_556 12_666
Kr5 Kr1 Al1 55.3(8) 7_667 12_666
OW1 Kr1 Al1 112.2(8) 1_556 12_666
O3 Kr1 Al1 59.9(5) . 12_666
O1 Kr1 Al1 20.24(17) 1_566 12_666
O1 Kr1 Al1 106.4(10) 7_656 12_666
Kr5 Kr1 Al1 86.9(10) 3_456 12_666
Kr5 Kr1 Al1 160.9(15) 2_546 12_666
O2 Kr1 Al1 20.84(13) 2_556 12_666
O2 Kr1 Al1 93.0(8) 3_556 12_666
Si1 Kr1 Al1 43.1(3) . 12_666
Si1 Kr1 Al1 81.9(7) 4 12_666
Al1 Kr1 Al1 81.9(7) 4 12_666
O4 Kr1 Al1 55.6(4) 2_556 12_666
O4 Kr1 Al1 95.0(8) 3_556 12_666
Si1 Kr1 Al1 0.000(9) 12_666 12_666
Kr2 Kr1 Al1 158(4) 6_556 11_666
Kr2 Kr1 Al1 85(2) 5_556 11_666
Kr5 Kr1 Al1 72(3) . 11_666
Kr4 Kr1 Al1 120(5) 1_556 11_666
Kr4 Kr1 Al1 98(2) 4_556 11_666
Kr2 Kr1 Al1 153(2) 1_556 11_666
Kr2 Kr1 Al1 88.6(14) 4_556 11_666
Kr3 Kr1 Al1 103(3) 1_556 11_666
Kr4 Kr1 Al1 113(2) 2_556 11_666
OW1 Kr1 Al1 125(2) 2_556 11_666
OW1 Kr1 Al1 49.2(13) 3_556 11_666
Ca3 Kr1 Al1 53.5(5) . 11_666
Kr2 Kr1 Al1 129.4(12) 2_556 11_666
Kr2 Kr1 Al1 114.1(12) 3_556 11_666
K3 Kr1 Al1 66.1(6) 7_667 11_666
Ca3 Kr1 Al1 66.1(6) 7_667 11_666
Kr1 Kr1 Al1 147.3(5) 3_456 11_666
Kr1 Kr1 Al1 93.0(5) 2_546 11_666
Ca2 Kr1 Al1 87.8(7) 1_556 11_666
Kr5 Kr1 Al1 55.3(8) 7_667 11_666
OW1 Kr1 Al1 112.2(8) 1_556 11_666
O3 Kr1 Al1 59.9(5) . 11_666
O1 Kr1 Al1 106.4(10) 1_566 11_666
O1 Kr1 Al1 20.24(17) 7_656 11_666
Kr5 Kr1 Al1 160.9(15) 3_456 11_666
Kr5 Kr1 Al1 86.9(10) 2_546 11_666
O2 Kr1 Al1 93.0(8) 2_556 11_666
O2 Kr1 Al1 20.84(13) 3_556 11_666
Si1 Kr1 Al1 81.9(7) . 11_666
Si1 Kr1 Al1 43.1(3) 4 11_666
Al1 Kr1 Al1 43.1(3) 4 11_666
O4 Kr1 Al1 95.0(8) 2_556 11_666
O4 Kr1 Al1 55.6(4) 3_556 11_666
Si1 Kr1 Al1 104.5(9) 12_666 11_666
Al1 Kr1 Al1 104.5(9) 12_666 11_666
Kr2 Kr1 Si1 158(4) 6_556 11_666
Kr2 Kr1 Si1 85(2) 5_556 11_666
Kr5 Kr1 Si1 72(3) . 11_666
Kr4 Kr1 Si1 120(5) 1_556 11_666
Kr4 Kr1 Si1 98(2) 4_556 11_666
Kr2 Kr1 Si1 153(2) 1_556 11_666
Kr2 Kr1 Si1 88.6(14) 4_556 11_666
Kr3 Kr1 Si1 103(3) 1_556 11_666
Kr4 Kr1 Si1 113(2) 2_556 11_666
OW1 Kr1 Si1 125(2) 2_556 11_666
OW1 Kr1 Si1 49.2(13) 3_556 11_666
Ca3 Kr1 Si1 53.5(5) . 11_666
Kr2 Kr1 Si1 129.4(12) 2_556 11_666
Kr2 Kr1 Si1 114.1(12) 3_556 11_666
K3 Kr1 Si1 66.1(6) 7_667 11_666
Ca3 Kr1 Si1 66.1(6) 7_667 11_666
Kr1 Kr1 Si1 147.3(5) 3_456 11_666
Kr1 Kr1 Si1 93.0(5) 2_546 11_666
Ca2 Kr1 Si1 87.8(7) 1_556 11_666
Kr5 Kr1 Si1 55.3(8) 7_667 11_666
OW1 Kr1 Si1 112.2(8) 1_556 11_666
O3 Kr1 Si1 59.9(5) . 11_666
O1 Kr1 Si1 106.4(10) 1_566 11_666
O1 Kr1 Si1 20.24(17) 7_656 11_666
Kr5 Kr1 Si1 160.9(15) 3_456 11_666
Kr5 Kr1 Si1 86.9(10) 2_546 11_666
O2 Kr1 Si1 93.0(8) 2_556 11_666
O2 Kr1 Si1 20.84(13) 3_556 11_666
Si1 Kr1 Si1 81.9(7) . 11_666
Si1 Kr1 Si1 43.1(3) 4 11_666
Al1 Kr1 Si1 43.1(3) 4 11_666
O4 Kr1 Si1 95.0(8) 2_556 11_666
O4 Kr1 Si1 55.6(4) 3_556 11_666
Si1 Kr1 Si1 104.5(9) 12_666 11_666
Al1 Kr1 Si1 104.5(9) 12_666 11_666
Al1 Kr1 Si1 0.000(12) 11_666 11_666
Kr2 Kr1 Si1 83(3) 6_556 5_556
Kr2 Kr1 Si1 151(4) 5_556 5_556
Kr5 Kr1 Si1 52.3(6) . 5_556
Kr4 Kr1 Si1 114(4) 1_556 5_556
Kr4 Kr1 Si1 141(4) 4_556 5_556
Kr2 Kr1 Si1 87.0(16) 1_556 5_556
Kr2 Kr1 Si1 150(2) 4_556 5_556
Kr3 Kr1 Si1 127.9(5) 1_556 5_556
Kr4 Kr1 Si1 126.6(9) 2_556 5_556
OW1 Kr1 Si1 74.0(16) 2_556 5_556
OW1 Kr1 Si1 161(2) 3_556 5_556
Ca3 Kr1 Si1 67.3(7) . 5_556
Kr2 Kr1 Si1 113.0(13) 2_556 5_556
Kr2 Kr1 Si1 128.0(11) 3_556 5_556
K3 Kr1 Si1 53.8(4) 7_667 5_556
Ca3 Kr1 Si1 53.8(4) 7_667 5_556
Kr1 Kr1 Si1 93.2(5) 3_456 5_556
Kr1 Kr1 Si1 147.6(5) 2_546 5_556
Ca2 Kr1 Si1 122.7(6) 1_556 5_556
Kr5 Kr1 Si1 63.3(12) 7_667 5_556
OW1 Kr1 Si1 126.8(5) 1_556 5_556
O3 Kr1 Si1 96.1(7) . 5_556
O1 Kr1 Si1 20.10(16) 1_566 5_556
O1 Kr1 Si1 106.2(10) 7_656 5_556
Kr5 Kr1 Si1 80.9(8) 3_456 5_556
Kr5 Kr1 Si1 147(2) 2_546 5_556
O2 Kr1 Si1 59.3(3) 2_556 5_556
O2 Kr1 Si1 118.2(10) 3_556 5_556
Si1 Kr1 Si1 81.5(5) . 5_556
Si1 Kr1 Si1 116.1(9) 4 5_556
Al1 Kr1 Si1 116.1(9) 4 5_556
O4 Kr1 Si1 91.8(4) 2_556 5_556
O4 Kr1 Si1 133.0(9) 3_556 5_556
Si1 Kr1 Si1 38.5(2) 12_666 5_556
Al1 Kr1 Si1 38.5(2) 12_666 5_556
Al1 Kr1 Si1 117.6(9) 11_666 5_556
Si1 Kr1 Si1 117.6(9) 11_666 5_556
Kr2 Kr2 Kr4 68(4) 6 .
Kr2 Kr2 Kr1 169(3) 6 3_455
Kr4 Kr2 Kr1 102(5) . 3_455
Kr2 Kr2 Kr2 120.000(12) 6 2
Kr4 Kr2 Kr2 73(4) . 2
Kr1 Kr2 Kr2 50(3) 3_455 2
Kr2 Kr2 Kr4 90(4) 6 2
Kr4 Kr2 Kr4 30(8) . 2
Kr1 Kr2 Kr4 80(6) 3_455 2
Kr2 Kr2 Kr4 43(6) 2 2
Kr2 Kr2 Kr4 62(3) 6 4
Kr4 Kr2 Kr4 20(5) . 4
Kr1 Kr2 Kr4 107(4) 3_455 4
Kr2 Kr2 Kr4 65.4(18) 2 4
Kr4 Kr2 Kr4 28(6) 2 4
Kr2 Kr2 Kr3 77(2) 6 .
Kr4 Kr2 Kr3 9(3) . .
Kr1 Kr2 Kr3 94(4) 3_455 .
Kr2 Kr2 Kr3 66(3) 2 .
Kr4 Kr2 Kr3 23(4) 2 .
Kr4 Kr2 Kr3 23(3) 4 .
Kr2 Kr2 OW1 77.3(16) 6 2
Kr4 Kr2 OW1 70(5) . 2
Kr1 Kr2 OW1 104(4) 3_455 2
Kr2 Kr2 OW1 128(2) 2 2
Kr4 Kr2 OW1 94(5) 2 2
Kr4 Kr2 OW1 88(4) 4 2
Kr3 Kr2 OW1 73(4) . 2
Kr2 Kr2 Kr1 6.3(19) 6 1_554
Kr4 Kr2 Kr1 63(5) . 1_554
Kr1 Kr2 Kr1 163(5) 3_455 1_554
Kr2 Kr2 Kr1 114.4(16) 2 1_554
Kr4 Kr2 Kr1 83(3) 2 1_554
Kr4 Kr2 Kr1 56(4) 4 1_554
Kr3 Kr2 Kr1 71(3) . 1_554
OW1 Kr2 Kr1 79(3) 2 1_554
Kr2 Kr2 Kr2 39(2) 6 5
Kr4 Kr2 Kr2 50(4) . 5
Kr1 Kr2 Kr2 131(4) 3_455 5
Kr2 Kr2 Kr2 81(2) 2 5
Kr4 Kr2 Kr2 57(2) 2 5
Kr4 Kr2 Kr2 33(5) 4 5
Kr3 Kr2 Kr2 56(4) . 5
OW1 Kr2 Kr2 101(3) 2 5
Kr1 Kr2 Kr2 34(2) 1_554 5
Kr2 Kr2 Kr2 99(2) 6 3
Kr4 Kr2 Kr2 61(4) . 3
Kr1 Kr2 Kr2 71(4) 3_455 3
Kr2 Kr2 Kr2 21(2) 2 3
Kr4 Kr2 Kr2 33(6) 2 3
Kr4 Kr2 Kr2 48.2(17) 4 3
Kr3 Kr2 Kr2 56(4) . 3
OW1 Kr2 Kr2 127(2) 2 3
Kr1 Kr2 Kr2 93(2) 1_554 3
Kr2 Kr2 Kr2 60.000(5) 5 3
Kr2 Kr2 Kr2 60.000(2) 6 4
Kr4 Kr2 Kr2 48(4) . 4
Kr1 Kr2 Kr2 110(3) 3_455 4
Kr2 Kr2 Kr2 60.000(5) 2 4
Kr4 Kr2 Kr2 43(3) 2 4
Kr4 Kr2 Kr2 28(5) 4 4
Kr3 Kr2 Kr2 50(5) . 4
OW1 Kr2 Kr2 113(2) 2 4
Kr1 Kr2 Kr2 54.4(16) 1_554 4
Kr2 Kr2 Kr2 21(2) 5 4
Kr2 Kr2 Kr2 39(2) 3 4
Kr2 Kr2 Kr5 160(3) 6 3_455
Kr4 Kr2 Kr5 131(5) . 3_455
Kr1 Kr2 Kr5 30(4) 3_455 3_455
Kr2 Kr2 Kr5 73.7(14) 2 3_455
Kr4 Kr2 Kr5 109(5) 2 3_455
Kr4 Kr2 Kr5 136(3) 4 3_455
Kr3 Kr2 Kr5 123(4) . 3_455
OW1 Kr2 Kr5 106(4) 2 3_455
Kr1 Kr2 Kr5 166(4) 1_554 3_455
Kr2 Kr2 Kr5 150(3) 5 3_455
Kr2 Kr2 Kr5 94(3) 3 3_455
Kr2 Kr2 Kr5 131.4(17) 4 3_455
Kr2 Kr2 Kr1 81.8(10) 6 2_545
Kr4 Kr2 Kr1 51(4) . 2_545
Kr1 Kr2 Kr1 88(3) 3_455 2_545
Kr2 Kr2 Kr1 38.3(10) 2 2_545
Kr4 Kr2 Kr1 31(5) 2 2_545
Kr4 Kr2 Kr1 35(3) 4 2_545
Kr3 Kr2 Kr1 49(5) . 2_545
OW1 Kr2 Kr1 121(3) 2 2_545
Kr1 Kr2 Kr1 76.1(17) 1_554 2_545
Kr2 Kr2 Kr1 42.7(15) 5 2_545
Kr2 Kr2 Kr1 17.4(15) 3 2_545
Kr2 Kr2 Kr1 21.9(10) 4 2_545
Kr5 Kr2 Kr1 111.1(18) 3_455 2_545
Kr2 Kr2 OW1 119.3(13) 6 .
Kr4 Kr2 OW1 54(4) . .
Kr1 Kr2 OW1 50(3) 3_455 .
Kr2 Kr2 OW1 29.7(15) 2 .
Kr4 Kr2 OW1 30(4) 2 .
Kr4 Kr2 OW1 57(3) 4 .
Kr3 Kr2 OW1 45.8(17) . .
OW1 Kr2 OW1 98(4) 2 .
Kr1 Kr2 OW1 113(3) 1_554 .
Kr2 Kr2 OW1 85.7(17) 5 .
Kr2 Kr2 OW1 37.9(17) 3 .
Kr2 Kr2 OW1 67.7(10) 4 .
Kr5 Kr2 OW1 80(2) 3_455 .
Kr1 Kr2 OW1 48.8(11) 2_545 .
Kr2 Kr2 Kr5 15(2) 6 1_554
Kr4 Kr2 Kr5 83(5) . 1_554
Kr1 Kr2 Kr5 174(5) 3_455 1_554
Kr2 Kr2 Kr5 128.9(13) 2 1_554
Kr4 Kr2 Kr5 104(4) 2 1_554
Kr4 Kr2 Kr5 76(4) 4 1_554
Kr3 Kr2 Kr5 92(3) . 1_554
OW1 Kr2 Kr5 81(3) 2 1_554
Kr1 Kr2 Kr5 21(2) 1_554 1_554
Kr2 Kr2 Kr5 50(3) 5 1_554
Kr2 Kr2 Kr5 109(3) 3 1_554
Kr2 Kr2 Kr5 70.2(12) 4 1_554
Kr5 Kr2 Kr5 146(5) 3_455 1_554
Kr1 Kr2 Kr5 92.0(16) 2_545 1_554
OW1 Kr2 Kr5 134(2) . 1_554
Kr2 Kr2 OW1 48.8(10) 6 3
Kr4 Kr2 OW1 25(4) . 3
Kr1 Kr2 OW1 121(4) 3_455 3
Kr2 Kr2 OW1 77.9(8) 2 3
Kr4 Kr2 OW1 41(4) 2 3
Kr4 Kr2 OW1 14(3) 4 3
Kr3 Kr2 OW1 32(4) . 3
OW1 Kr2 OW1 83(3) 2 3
Kr1 Kr2 OW1 42.6(17) 1_554 3
Kr2 Kr2 OW1 25.4(13) 5 3
Kr2 Kr2 OW1 59.3(16) 3 3
Kr2 Kr2 OW1 29.8(11) 4 3
Kr5 Kr2 OW1 150(2) 3_455 3
Kr1 Kr2 OW1 43.7(11) 2_545 3
OW1 Kr2 OW1 70.5(17) . 3
Kr5 Kr2 OW1 63(2) 1_554 3
Kr2 Kr2 Ca2 83.2(8) 6 .
Kr4 Kr2 Ca2 23(3) . .
Kr1 Kr2 Ca2 89(4) 3_455 .
Kr2 Kr2 Ca2 78.0(7) 2 .
Kr4 Kr2 Ca2 40(5) 2 .
Kr4 Kr2 Ca2 43(5) 4 .
Kr3 Kr2 Ca2 21(5) . .
OW1 Kr2 Ca2 54(2) 2 .
Kr1 Kr2 Ca2 79(2) 1_554 .
Kr2 Kr2 Ca2 73.3(6) 5 .
Kr2 Kr2 Ca2 73.3(6) 3 .
Kr2 Kr2 Ca2 70.9(7) 4 .
Kr5 Kr2 Ca2 115(3) 3_455 .
Kr1 Kr2 Ca2 69.3(16) 2_545 .
OW1 Kr2 Ca2 51.1(15) . .
Kr5 Kr2 Ca2 97(3) 1_554 .
OW1 Kr2 Ca2 47.9(13) 3 .
Kr2 Kr2 K3 156.7(7) 6 3_455
Kr4 Kr2 K3 108(4) . 3_455
Kr1 Kr2 K3 29(2) 3_455 3_455
Kr2 Kr2 K3 78.2(7) 2 3_455
Kr4 Kr2 K3 97(3) 2 3_455
Kr4 Kr2 K3 122(5) 4 3_455
Kr3 Kr2 K3 101(3) . 3_455
OW1 Kr2 K3 79.8(15) 2 3_455
Kr1 Kr2 K3 158(3) 1_554 3_455
Kr2 Kr2 K3 154(2) 5 3_455
Kr2 Kr2 K3 98(3) 3 3_455
Kr2 Kr2 K3 135.6(8) 4 3_455
Kr5 Kr2 K3 30(3) 3_455 3_455
Kr1 Kr2 K3 114.5(15) 2_545 3_455
OW1 Kr2 K3 68.5(11) . 3_455
Kr5 Kr2 K3 152.8(18) 1_554 3_455
OW1 Kr2 K3 132.6(18) 3 3_455
Ca2 Kr2 K3 87.2(11) . 3_455
Kr2 Kr2 Ca3 156.7(7) 6 3_455
Kr4 Kr2 Ca3 108(4) . 3_455
Kr1 Kr2 Ca3 29(2) 3_455 3_455
Kr2 Kr2 Ca3 78.2(7) 2 3_455
Kr4 Kr2 Ca3 97(3) 2 3_455
Kr4 Kr2 Ca3 122(5) 4 3_455
Kr3 Kr2 Ca3 101(3) . 3_455
OW1 Kr2 Ca3 79.8(15) 2 3_455
Kr1 Kr2 Ca3 158(3) 1_554 3_455
Kr2 Kr2 Ca3 154(2) 5 3_455
Kr2 Kr2 Ca3 98(3) 3 3_455
Kr2 Kr2 Ca3 135.6(8) 4 3_455
Kr5 Kr2 Ca3 30(3) 3_455 3_455
Kr1 Kr2 Ca3 114.5(15) 2_545 3_455
OW1 Kr2 Ca3 68.5(11) . 3_455
Kr5 Kr2 Ca3 152.8(18) 1_554 3_455
OW1 Kr2 Ca3 132.6(18) 3 3_455
Ca2 Kr2 Ca3 87.2(11) . 3_455
K3 Kr2 Ca3 0.0(2) 3_455 3_455
Kr2 Kr2 K3 158.0(7) 6 9_666
Kr4 Kr2 K3 132(4) . 9_666
Kr1 Kr2 K3 33(3) 3_455 9_666
Kr2 Kr2 K3 79.4(6) 2 9_666
Kr4 Kr2 K3 112(4) 2 9_666
Kr4 Kr2 K3 140(3) 4 9_666
Kr3 Kr2 K3 124(3) . 9_666
OW1 Kr2 K3 99.4(19) 2 9_666
Kr1 Kr2 K3 164(3) 1_554 9_666
Kr2 Kr2 K3 157(2) 5 9_666
Kr2 Kr2 K3 100(3) 3 9_666
Kr2 Kr2 K3 138.0(6) 4 9_666
Kr5 Kr2 K3 7(2) 3_455 9_666
Kr1 Kr2 K3 117.3(14) 2_545 9_666
OW1 Kr2 K3 82.7(13) . 9_666
Kr5 Kr2 K3 144(2) 1_554 9_666
OW1 Kr2 K3 153.1(16) 3 9_666
Ca2 Kr2 K3 112.8(13) . 9_666
K3 Kr2 K3 26.2(6) 3_455 9_666
Ca3 Kr2 K3 26.2(6) 3_455 9_666
Kr2 Kr2 Ca3 158.0(7) 6 9_666
Kr4 Kr2 Ca3 132(4) . 9_666
Kr1 Kr2 Ca3 33(3) 3_455 9_666
Kr2 Kr2 Ca3 79.4(6) 2 9_666
Kr4 Kr2 Ca3 112(4) 2 9_666
Kr4 Kr2 Ca3 140(3) 4 9_666
Kr3 Kr2 Ca3 124(3) . 9_666
OW1 Kr2 Ca3 99.4(19) 2 9_666
Kr1 Kr2 Ca3 164(3) 1_554 9_666
Kr2 Kr2 Ca3 157(2) 5 9_666
Kr2 Kr2 Ca3 100(3) 3 9_666
Kr2 Kr2 Ca3 138.0(6) 4 9_666
Kr5 Kr2 Ca3 7(2) 3_455 9_666
Kr1 Kr2 Ca3 117.3(14) 2_545 9_666
OW1 Kr2 Ca3 82.7(13) . 9_666
Kr5 Kr2 Ca3 144(2) 1_554 9_666
OW1 Kr2 Ca3 153.1(16) 3 9_666
Ca2 Kr2 Ca3 112.8(13) . 9_666
K3 Kr2 Ca3 26.2(6) 3_455 9_666
Ca3 Kr2 Ca3 26.2(6) 3_455 9_666
K3 Kr2 Ca3 0.0(4) 9_666 9_666
Kr2 Kr2 K3 19.0(6) 6 1_554
Kr4 Kr2 K3 68(4) . 1_554
Kr1 Kr2 K3 162(4) 3_455 1_554
Kr2 Kr2 K3 133.1(6) 2 1_554
Kr4 Kr2 K3 95(5) 2 1_554
Kr4 Kr2 K3 69(2) 4 1_554
Kr3 Kr2 K3 76.3(16) . 1_554
OW1 Kr2 K3 58.8(15) 2 1_554
Kr1 Kr2 K3 22.1(13) 1_554 1_554
Kr2 Kr2 K3 54(2) 5 1_554
Kr2 Kr2 K3 113(2) 3 1_554
Kr2 Kr2 K3 74.8(6) 4 1_554
Kr5 Kr2 K3 153.2(18) 3_455 1_554
Kr1 Kr2 K3 95.6(13) 2_545 1_554
OW1 Kr2 K3 122.1(19) . 1_554
Kr5 Kr2 K3 24(3) 1_554 1_554
OW1 Kr2 K3 55.7(8) 3 1_554
Ca2 Kr2 K3 76.0(10) . 1_554
K3 Kr2 K3 137.7(11) 3_455 1_554
Ca3 Kr2 K3 137.7(11) 3_455 1_554
K3 Kr2 K3 147.1(11) 9_666 1_554
Ca3 Kr2 K3 147.1(11) 9_666 1_554
Kr2 Kr2 Ca3 19.0(6) 6 1_554
Kr4 Kr2 Ca3 68(4) . 1_554
Kr1 Kr2 Ca3 162(4) 3_455 1_554
Kr2 Kr2 Ca3 133.1(6) 2 1_554
Kr4 Kr2 Ca3 95(5) 2 1_554
Kr4 Kr2 Ca3 69(2) 4 1_554
Kr3 Kr2 Ca3 76.3(16) . 1_554
OW1 Kr2 Ca3 58.8(15) 2 1_554
Kr1 Kr2 Ca3 22.1(13) 1_554 1_554
Kr2 Kr2 Ca3 54(2) 5 1_554
Kr2 Kr2 Ca3 113(2) 3 1_554
Kr2 Kr2 Ca3 74.8(6) 4 1_554
Kr5 Kr2 Ca3 153.2(18) 3_455 1_554
Kr1 Kr2 Ca3 95.6(13) 2_545 1_554
OW1 Kr2 Ca3 122.1(19) . 1_554
Kr5 Kr2 Ca3 24(3) 1_554 1_554
OW1 Kr2 Ca3 55.7(8) 3 1_554
Ca2 Kr2 Ca3 76.0(10) . 1_554
K3 Kr2 Ca3 137.7(11) 3_455 1_554
Ca3 Kr2 Ca3 137.7(11) 3_455 1_554
K3 Kr2 Ca3 147.1(11) 9_666 1_554
Ca3 Kr2 Ca3 147.1(11) 9_666 1_554
K3 Kr2 Ca3 0.0(2) 1_554 1_554
Kr2 Kr2 Kr5 84.7(7) 6 2_545
Kr4 Kr2 Kr5 62(4) . 2_545
Kr1 Kr2 Kr5 86(3) 3_455 2_545
Kr2 Kr2 Kr5 36.3(8) 2 2_545
Kr4 Kr2 Kr5 41(5) 2 2_545
Kr4 Kr2 Kr5 45(4) 4 2_545
Kr3 Kr2 Kr5 60(5) . 2_545
OW1 Kr2 Kr5 132(3) 2 2_545
Kr1 Kr2 Kr5 79.5(15) 1_554 2_545
Kr2 Kr2 Kr5 46.1(18) 5 2_545
Kr2 Kr2 Kr5 16.7(19) 3 2_545
Kr2 Kr2 Kr5 25.9(9) 4 2_545
Kr5 Kr2 Kr5 105(2) 3_455 2_545
Kr1 Kr2 Kr5 11(2) 2_545 2_545
OW1 Kr2 Kr5 53.7(18) . 2_545
Kr5 Kr2 Kr5 92.7(18) 1_554 2_545
OW1 Kr2 Kr5 52.3(16) 3 2_545
Ca2 Kr2 Kr5 80(2) . 2_545
K3 Kr2 Kr5 114.5(12) 3_455 2_545
Ca3 Kr2 Kr5 114.5(12) 3_455 2_545
K3 Kr2 Kr5 112.1(12) 9_666 2_545
Ca3 Kr2 Kr5 112.1(12) 9_666 2_545
K3 Kr2 Kr5 100.5(11) 1_554 2_545
Ca3 Kr2 Kr5 100.5(11) 1_554 2_545
Kr2 Kr2 O1 114.4(6) 6 9_565
Kr4 Kr2 O1 130(4) . 9_565
Kr1 Kr2 O1 75(3) 3_455 9_565
Kr2 Kr2 O1 125.6(6) 2 9_565
Kr4 Kr2 O1 140(3) 2 9_565
Kr4 Kr2 O1 150(4) 4 9_565
Kr3 Kr2 O1 129(5) . 9_565
OW1 Kr2 O1 63(2) 2 9_565
Kr1 Kr2 O1 120(2) 1_554 9_565
Kr2 Kr2 O1 153(3) 5 9_565
Kr2 Kr2 O1 147(3) 3 9_565
Kr2 Kr2 O1 174.2(6) 4 9_565
Kr5 Kr2 O1 54.3(16) 3_455 9_565
Kr1 Kr2 O1 163.6(16) 2_545 9_565
OW1 Kr2 O1 116.4(14) . 9_565
Kr5 Kr2 O1 104.5(14) 1_554 9_565
OW1 Kr2 O1 146.0(14) 3 9_565
Ca2 Kr2 O1 108.1(10) . 9_565
K3 Kr2 O1 49.2(6) 3_455 9_565
Ca3 Kr2 O1 49.2(6) 3_455 9_565
K3 Kr2 O1 47.7(6) 9_666 9_565
Ca3 Kr2 O1 47.7(6) 9_666 9_565
K3 Kr2 O1 99.4(9) 1_554 9_565
Ca3 Kr2 O1 99.4(9) 1_554 9_565
Kr5 Kr2 O1 159.8(15) 2_545 9_565
Kr2 Kr2 K3 18.3(6) 6 7_666
Kr4 Kr2 K3 85(5) . 7_666
Kr1 Kr2 K3 172(4) 3_455 7_666
Kr2 Kr2 K3 135.2(5) 2 7_666
Kr4 Kr2 K3 108(4) 2 7_666
Kr4 Kr2 K3 80(4) 4 7_666
Kr3 Kr2 K3 94(2) . 7_666
OW1 Kr2 K3 76.0(17) 2 7_666
Kr1 Kr2 K3 24.5(15) 1_554 7_666
Kr2 Kr2 K3 55(3) 5 7_666
Kr2 Kr2 K3 115(3) 3 7_666
Kr2 Kr2 K3 76.1(6) 4 7_666
Kr5 Kr2 K3 143(3) 3_455 7_666
Kr1 Kr2 K3 97.9(12) 2_545 7_666
OW1 Kr2 K3 137.5(18) . 7_666
Kr5 Kr2 K3 6.3(13) 1_554 7_666
OW1 Kr2 K3 67.0(10) 3 7_666
Ca2 Kr2 K3 96.9(12) . 7_666
K3 Kr2 K3 146.5(11) 3_455 7_666
Ca3 Kr2 K3 146.5(11) 3_455 7_666
K3 Kr2 K3 139.7(13) 9_666 7_666
Ca3 Kr2 K3 139.7(13) 9_666 7_666
K3 Kr2 K3 21.7(4) 1_554 7_666
Ca3 Kr2 K3 21.7(4) 1_554 7_666
Kr5 Kr2 K3 98.9(10) 2_545 7_666
O1 Kr2 K3 98.5(9) 9_565 7_666
Kr2 Kr2 Ca3 18.3(6) 6 7_666
Kr4 Kr2 Ca3 85(5) . 7_666
Kr1 Kr2 Ca3 172(4) 3_455 7_666
Kr2 Kr2 Ca3 135.2(5) 2 7_666
Kr4 Kr2 Ca3 108(4) 2 7_666
Kr4 Kr2 Ca3 80(4) 4 7_666
Kr3 Kr2 Ca3 94(2) . 7_666
OW1 Kr2 Ca3 76.0(17) 2 7_666
Kr1 Kr2 Ca3 24.5(15) 1_554 7_666
Kr2 Kr2 Ca3 55(3) 5 7_666
Kr2 Kr2 Ca3 115(3) 3 7_666
Kr2 Kr2 Ca3 76.1(6) 4 7_666
Kr5 Kr2 Ca3 143(3) 3_455 7_666
Kr1 Kr2 Ca3 97.9(12) 2_545 7_666
OW1 Kr2 Ca3 137.5(18) . 7_666
Kr5 Kr2 Ca3 6.3(13) 1_554 7_666
OW1 Kr2 Ca3 67.0(10) 3 7_666
Ca2 Kr2 Ca3 96.9(12) . 7_666
K3 Kr2 Ca3 146.5(11) 3_455 7_666
Ca3 Kr2 Ca3 146.5(11) 3_455 7_666
K3 Kr2 Ca3 139.7(13) 9_666 7_666
Ca3 Kr2 Ca3 139.7(13) 9_666 7_666
K3 Kr2 Ca3 21.7(4) 1_554 7_666
Ca3 Kr2 Ca3 21.7(4) 1_554 7_666
Kr5 Kr2 Ca3 98.9(10) 2_545 7_666
O1 Kr2 Ca3 98.5(9) 9_565 7_666
K3 Kr2 Ca3 0.0(5) 7_666 7_666
Kr2 Kr2 O3 121.9(6) 6 3_455
Kr4 Kr2 O3 69(4) . 3_455
Kr1 Kr2 O3 55(3) 3_455 3_455
Kr2 Kr2 O3 81.2(5) 2 3_455
Kr4 Kr2 O3 70(3) 2 3_455
Kr4 Kr2 O3 87(5) 4 3_455
Kr3 Kr2 O3 64(4) . 3_455
OW1 Kr2 O3 51.9(16) 2 3_455
Kr1 Kr2 O3 120(3) 1_554 3_455
Kr2 Kr2 O3 119.4(7) 5 3_455
Kr2 Kr2 O3 92.5(16) 3 3_455
Kr2 Kr2 O3 112.1(6) 4 3_455
Kr5 Kr2 O3 72(4) 3_455 3_455
Kr1 Kr2 O3 100.1(16) 2_545 3_455
OW1 Kr2 O3 54.7(12) . 3_455
Kr5 Kr2 O3 131(3) 1_554 3_455
OW1 Kr2 O3 94.1(15) 3 3_455
Ca2 Kr2 O3 46.4(6) . 3_455
K3 Kr2 O3 41.9(5) 3_455 3_455
Ca3 Kr2 O3 41.9(5) 3_455 3_455
K3 Kr2 O3 68.1(8) 9_666 3_455
Ca3 Kr2 O3 68.1(8) 9_666 3_455
K3 Kr2 O3 106.6(10) 1_554 3_455
Ca3 Kr2 O3 106.6(10) 1_554 3_455
Kr5 Kr2 O3 107.4(19) 2_545 3_455
O1 Kr2 O3 69.3(6) 9_565 3_455
K3 Kr2 O3 126.8(10) 7_666 3_455
Ca3 Kr2 O3 126.8(10) 7_666 3_455
Kr2 Kr2 O1 56.7(6) 6 1_565
Kr4 Kr2 O1 104(4) . 1_565
Kr1 Kr2 O1 133(3) 3_455 1_565
Kr2 Kr2 O1 176.5(7) 2 1_565
Kr4 Kr2 O1 134(5) 2 1_565
Kr4 Kr2 O1 111(2) 4 1_565
Kr3 Kr2 O1 111(3) . 1_565
OW1 Kr2 O1 52(2) 2 1_565
Kr1 Kr2 O1 62.3(16) 1_554 1_565
Kr2 Kr2 O1 96(3) 5 1_565
Kr2 Kr2 O1 156(3) 3 1_565
Kr2 Kr2 O1 116.7(6) 4 1_565
Kr5 Kr2 O1 109.8(17) 3_455 1_565
Kr1 Kr2 O1 138.3(15) 2_545 1_565
OW1 Kr2 O1 149.4(18) . 1_565
Kr5 Kr2 O1 48.2(12) 1_554 1_565
OW1 Kr2 O1 98.6(11) 3 1_565
Ca2 Kr2 O1 100.1(10) . 1_565
K3 Kr2 O1 104.6(10) 3_455 1_565
Ca3 Kr2 O1 104.6(10) 3_455 1_565
K3 Kr2 O1 104.0(10) 9_666 1_565
Ca3 Kr2 O1 104.0(10) 9_666 1_565
K3 Kr2 O1 43.4(4) 1_554 1_565
Ca3 Kr2 O1 43.4(4) 1_554 1_565
Kr5 Kr2 O1 140.8(13) 2_545 1_565
O1 Kr2 O1 57.7(5) 9_565 1_565
K3 Kr2 O1 41.9(4) 7_666 1_565
Ca3 Kr2 O1 41.9(4) 7_666 1_565
O3 Kr2 O1 99.5(7) 3_455 1_565
Kr2 Kr2 O4 85.1(6) 6 2
Kr4 Kr2 O4 53(4) . 2
Kr1 Kr2 O4 93(4) 3_455 2
Kr2 Kr2 O4 106.2(5) 2 2
Kr4 Kr2 O4 74(5) 2 2
Kr4 Kr2 O4 73(4) 4 2
Kr3 Kr2 O4 54(4) . 2
OW1 Kr2 O4 22(2) 2 2
Kr1 Kr2 O4 84(2) 1_554 2
Kr2 Kr2 O4 96.0(11) 5 2
Kr2 Kr2 O4 106.4(5) 3 2
Kr2 Kr2 O4 101.1(6) 4 2
Kr5 Kr2 O4 105(4) 3_455 2
Kr1 Kr2 O4 103.0(18) 2_545 2
OW1 Kr2 O4 76.5(16) . 2
Kr5 Kr2 O4 93(3) 1_554 2
OW1 Kr2 O4 73.0(14) 3 2
Ca2 Kr2 O4 33.9(4) . 2
K3 Kr2 O4 75.2(8) 3_455 2
Ca3 Kr2 O4 75.2(8) 3_455 2
K3 Kr2 O4 99.9(9) 9_666 2
Ca3 Kr2 O4 99.9(9) 9_666 2
K3 Kr2 O4 69.2(7) 1_554 2
Ca3 Kr2 O4 69.2(7) 1_554 2
Kr5 Kr2 O4 114(2) 2_545 2
O1 Kr2 O4 76.5(6) 9_565 2
K3 Kr2 O4 89.8(9) 7_666 2
Ca3 Kr2 O4 89.8(9) 7_666 2
O3 Kr2 O4 37.4(4) 3_455 2
O1 Kr2 O4 72.9(6) 1_565 2
Kr2 Kr2 O2 107.5(6) 6 8_565
Kr4 Kr2 O2 91(4) . 8_565
Kr1 Kr2 O2 77(3) 3_455 8_565
Kr2 Kr2 O2 117.2(6) 2 8_565
Kr4 Kr2 O2 105(4) 2 8_565
Kr4 Kr2 O2 111(5) 4 8_565
Kr3 Kr2 O2 90(5) . 8_565
OW1 Kr2 O2 32.0(13) 2 8_565
Kr1 Kr2 O2 110(2) 1_554 8_565
Kr2 Kr2 O2 132.5(17) 5 8_565
Kr2 Kr2 O2 130.2(17) 3 8_565
Kr2 Kr2 O2 139.3(6) 4 8_565
Kr5 Kr2 O2 74(3) 3_455 8_565
Kr1 Kr2 O2 135.7(19) 2_545 8_565
OW1 Kr2 O2 92.4(13) . 8_565
Kr5 Kr2 O2 107(2) 1_554 8_565
OW1 Kr2 O2 111.2(15) 3 8_565
Ca2 Kr2 O2 69.1(7) . 8_565
K3 Kr2 O2 49.2(5) 3_455 8_565
Ca3 Kr2 O2 49.2(5) 3_455 8_565
K3 Kr2 O2 67.4(7) 9_666 8_565
Ca3 Kr2 O2 67.4(7) 9_666 8_565
K3 Kr2 O2 88.5(8) 1_554 8_565
Ca3 Kr2 O2 88.5(8) 1_554 8_565
Kr5 Kr2 O2 145(2) 2_545 8_565
O1 Kr2 O2 39.0(3) 9_565 8_565
K3 Kr2 O2 101.4(8) 7_666 8_565
Ca3 Kr2 O2 101.4(8) 7_666 8_565
O3 Kr2 O2 37.7(3) 3_455 8_565
O1 Kr2 O2 64.3(5) 1_565 8_565
O4 Kr2 O2 38.4(3) 2 8_565
Kr2 Kr2 Kr5 156.5(9) 6 9_666
Kr4 Kr2 Kr5 114(4) . 9_666
Kr1 Kr2 Kr5 31(2) 3_455 9_666
Kr2 Kr2 Kr5 81.5(6) 2 9_666
Kr4 Kr2 Kr5 103(3) 2 9_666
Kr4 Kr2 Kr5 128(5) 4 9_666
Kr3 Kr2 Kr5 107(4) . 9_666
OW1 Kr2 Kr5 82(2) 2 9_666
Kr1 Kr2 Kr5 160(2) 1_554 9_666
Kr2 Kr2 Kr5 160(3) 5 9_666
Kr2 Kr2 Kr5 102(3) 3 9_666
Kr2 Kr2 Kr5 140.3(7) 4 9_666
Kr5 Kr2 Kr5 26(5) 3_455 9_666
Kr1 Kr2 Kr5 118.7(14) 2_545 9_666
OW1 Kr2 Kr5 74.1(15) . 9_666
Kr5 Kr2 Kr5 149.3(14) 1_554 9_666
OW1 Kr2 Kr5 139(2) 3 9_666
Ca2 Kr2 Kr5 93(2) . 9_666
K3 Kr2 Kr5 6.4(16) 3_455 9_666
Ca3 Kr2 Kr5 6.4(16) 3_455 9_666
K3 Kr2 Kr5 20.9(18) 9_666 9_666
Ca3 Kr2 Kr5 20.9(18) 9_666 9_666
K3 Kr2 Kr5 138.0(13) 1_554 9_666
Ca3 Kr2 Kr5 138.0(13) 1_554 9_666
Kr5 Kr2 Kr5 117.7(12) 2_545 9_666
O1 Kr2 Kr5 44.8(6) 9_565 9_666
K3 Kr2 Kr5 143.2(10) 7_666 9_666
Ca3 Kr2 Kr5 143.2(10) 7_666 9_666
O3 Kr2 Kr5 47.6(19) 3_455 9_666
O1 Kr2 Kr5 101.6(8) 1_565 9_666
O4 Kr2 Kr5 79.4(19) 2 9_666
O2 Kr2 Kr5 50.3(13) 8_565 9_666
Kr2 Kr2 O3 85.3(6) 6 2
Kr4 Kr2 O3 141(4) . 2
Kr1 Kr2 O3 106(3) 3_455 2
Kr2 Kr2 O3 145.7(6) 2 2
Kr4 Kr2 O3 171(6) 2 2
Kr4 Kr2 O3 147(3) 4 2
Kr3 Kr2 O3 148(3) . 2
OW1 Kr2 O3 77(2) 2 2
Kr1 Kr2 O3 92(2) 1_554 2
Kr2 Kr2 O3 120(3) 5 2
Kr2 Kr2 O3 155.1(7) 3 2
Kr2 Kr2 O3 138.0(5) 4 2
Kr5 Kr2 O3 76.9(18) 3_455 2
Kr1 Kr2 O3 153.9(18) 2_545 2
OW1 Kr2 O3 153.8(16) . 2
Kr5 Kr2 O3 71.8(14) 1_554 2
OW1 Kr2 O3 133.2(13) 3 2
Ca2 Kr2 O3 131.5(11) . 2
K3 Kr2 O3 85.3(9) 3_455 2
Ca3 Kr2 O3 85.3(9) 3_455 2
K3 Kr2 O3 72.8(8) 9_666 2
Ca3 Kr2 O3 72.8(8) 9_666 2
K3 Kr2 O3 78.0(7) 1_554 2
Ca3 Kr2 O3 78.0(7) 1_554 2
Kr5 Kr2 O3 145(2) 2_545 2
O1 Kr2 O3 38.6(4) 9_565 2
K3 Kr2 O3 67.1(6) 7_666 2
Ca3 Kr2 O3 67.1(6) 7_666 2
O3 Kr2 O3 106.0(8) 3_455 2
O1 Kr2 O3 37.5(3) 1_565 2
O4 Kr2 O3 98.3(7) 2 2
O2 Kr2 O3 70.0(6) 8_565 2
Kr5 Kr2 O3 79.8(12) 9_666 2
Kr2 Kr2 Si1 105.8(6) 6 6_455
Kr4 Kr2 Si1 71(4) . 6_455
Kr1 Kr2 Si1 74(3) 3_455 6_455
Kr2 Kr2 Si1 102.5(5) 2 6_455
Kr4 Kr2 Si1 83(4) 2 6_455
Kr4 Kr2 Si1 91(5) 4 6_455
Kr3 Kr2 Si1 69(5) . 6_455
OW1 Kr2 Si1 30.7(14) 2 6_455
Kr1 Kr2 Si1 106(2) 1_554 6_455
Kr2 Kr2 Si1 117.9(9) 5 6_455
Kr2 Kr2 Si1 111.1(12) 3 6_455
Kr2 Kr2 Si1 119.3(6) 4 6_455
Kr5 Kr2 Si1 83(3) 3_455 6_455
Kr1 Kr2 Si1 114.4(18) 2_545 6_455
OW1 Kr2 Si1 74.5(14) . 6_455
Kr5 Kr2 Si1 111(3) 1_554 6_455
OW1 Kr2 Si1 93.7(15) 3 6_455
Ca2 Kr2 Si1 48.4(5) . 6_455
K3 Kr2 Si1 53.1(6) 3_455 6_455
Ca3 Kr2 Si1 53.1(6) 3_455 6_455
K3 Kr2 Si1 77.3(8) 9_666 6_455
Ca3 Kr2 Si1 77.3(8) 9_666 6_455
K3 Kr2 Si1 88.3(8) 1_554 6_455
Ca3 Kr2 Si1 88.3(8) 1_554 6_455
Kr5 Kr2 Si1 124(2) 2_545 6_455
O1 Kr2 Si1 59.8(5) 9_565 6_455
K3 Kr2 Si1 106.7(9) 7_666 6_455
Ca3 Kr2 Si1 106.7(9) 7_666 6_455
O3 Kr2 Si1 21.8(2) 3_455 6_455
O1 Kr2 Si1 78.0(6) 1_565 6_455
O4 Kr2 Si1 22.6(2) 2 6_455
O2 Kr2 Si1 21.47(19) 8_565 6_455
Kr5 Kr2 Si1 56.9(18) 9_666 6_455
O3 Kr2 Si1 90.9(7) 2 6_455
Kr2 Kr2 Al1 105.8(6) 6 6_455
Kr4 Kr2 Al1 71(4) . 6_455
Kr1 Kr2 Al1 74(3) 3_455 6_455
Kr2 Kr2 Al1 102.5(5) 2 6_455
Kr4 Kr2 Al1 83(4) 2 6_455
Kr4 Kr2 Al1 91(5) 4 6_455
Kr3 Kr2 Al1 69(5) . 6_455
OW1 Kr2 Al1 30.7(14) 2 6_455
Kr1 Kr2 Al1 106(2) 1_554 6_455
Kr2 Kr2 Al1 117.9(9) 5 6_455
Kr2 Kr2 Al1 111.1(12) 3 6_455
Kr2 Kr2 Al1 119.3(6) 4 6_455
Kr5 Kr2 Al1 83(3) 3_455 6_455
Kr1 Kr2 Al1 114.4(18) 2_545 6_455
OW1 Kr2 Al1 74.5(14) . 6_455
Kr5 Kr2 Al1 111(3) 1_554 6_455
OW1 Kr2 Al1 93.7(15) 3 6_455
Ca2 Kr2 Al1 48.4(5) . 6_455
K3 Kr2 Al1 53.1(6) 3_455 6_455
Ca3 Kr2 Al1 53.1(6) 3_455 6_455
K3 Kr2 Al1 77.3(8) 9_666 6_455
Ca3 Kr2 Al1 77.3(8) 9_666 6_455
K3 Kr2 Al1 88.3(8) 1_554 6_455
Ca3 Kr2 Al1 88.3(8) 1_554 6_455
Kr5 Kr2 Al1 124(2) 2_545 6_455
O1 Kr2 Al1 59.8(5) 9_565 6_455
K3 Kr2 Al1 106.7(9) 7_666 6_455
Ca3 Kr2 Al1 106.7(9) 7_666 6_455
O3 Kr2 Al1 21.8(2) 3_455 6_455
O1 Kr2 Al1 78.0(6) 1_565 6_455
O4 Kr2 Al1 22.6(2) 2 6_455
O2 Kr2 Al1 21.47(19) 8_565 6_455
Kr5 Kr2 Al1 56.9(18) 9_666 6_455
O3 Kr2 Al1 90.9(7) 2 6_455
Si1 Kr2 Al1 0.000(11) 6_455 6_455
Kr2 Kr2 O2 63.7(6) 6 2
Kr4 Kr2 O2 75(4) . 2
Kr1 Kr2 O2 120(3) 3_455 2
Kr2 Kr2 O2 142.5(6) 2 2
Kr4 Kr2 O2 104(6) 2 2
Kr4 Kr2 O2 90(3) 4 2
Kr3 Kr2 O2 80(3) . 2
OW1 Kr2 O2 17.0(16) 2 2
Kr1 Kr2 O2 66.1(18) 1_554 2
Kr2 Kr2 O2 94(2) 5 2
Kr2 Kr2 O2 136.2(14) 3 2
Kr2 Kr2 O2 110.5(6) 4 2
Kr5 Kr2 O2 115(3) 3_455 2
Kr1 Kr2 O2 124.7(18) 2_545 2
OW1 Kr2 O2 113.2(17) . 2
Kr5 Kr2 O2 65(2) 1_554 2
OW1 Kr2 O2 82.1(11) 3 2
Ca2 Kr2 O2 65.1(7) . 2
K3 Kr2 O2 92.9(8) 3_455 2
Ca3 Kr2 O2 92.9(8) 3_455 2
K3 Kr2 O2 108.1(9) 9_666 2
Ca3 Kr2 O2 108.1(9) 9_666 2
K3 Kr2 O2 44.7(5) 1_554 2
Ca3 Kr2 O2 44.7(5) 1_554 2
Kr5 Kr2 O2 134.3(18) 2_545 2
O1 Kr2 O2 64.4(5) 9_565 2
K3 Kr2 O2 59.8(6) 7_666 2
Ca3 Kr2 O2 59.8(6) 7_666 2
O3 Kr2 O2 68.8(6) 3_455 2
O1 Kr2 O2 36.2(3) 1_565 2
O4 Kr2 O2 36.9(3) 2 2
O2 Kr2 O2 43.8(4) 8_565 2
Kr5 Kr2 O2 93.7(13) 9_666 2
O3 Kr2 O2 67.5(5) 2 2
Si1 Kr2 O2 47.4(4) 6_455 2
Al1 Kr2 O2 47.4(4) 6_455 2
Kr2 Kr2 Si1 105.7(5) 6 2
Kr4 Kr2 Si1 147(4) . 2
Kr1 Kr2 Si1 85(3) 3_455 2
Kr2 Kr2 Si1 130.8(5) 2 2
Kr4 Kr2 Si1 160(3) 2 2
Kr4 Kr2 Si1 163(2) 4 2
Kr3 Kr2 Si1 148(5) . 2
OW1 Kr2 Si1 77(2) 2 2
Kr1 Kr2 Si1 112(2) 1_554 2
Kr2 Kr2 Si1 142(3) 5 2
Kr2 Kr2 Si1 149(2) 3 2
Kr2 Kr2 Si1 157.5(5) 4 2
Kr5 Kr2 Si1 57.7(14) 3_455 2
Kr1 Kr2 Si1 161.8(19) 2_545 2
OW1 Kr2 Si1 132.6(15) . 2
Kr5 Kr2 Si1 92.8(14) 1_554 2
OW1 Kr2 Si1 151.3(12) 3 2
Ca2 Kr2 Si1 127.5(10) . 2
K3 Kr2 Si1 64.2(8) 3_455 2
Ca3 Kr2 Si1 64.2(8) 3_455 2
K3 Kr2 Si1 52.8(6) 9_666 2
Ca3 Kr2 Si1 52.8(6) 9_666 2
K3 Kr2 Si1 95.9(8) 1_554 2
Ca3 Kr2 Si1 95.9(8) 1_554 2
Kr5 Kr2 Si1 151(2) 2_545 2
O1 Kr2 Si1 20.9(2) 9_565 2
K3 Kr2 Si1 87.8(8) 7_666 2
Ca3 Kr2 Si1 87.8(8) 7_666 2
O3 Kr2 Si1 90.1(7) 3_455 2
O1 Kr2 Si1 52.7(5) 1_565 2
O4 Kr2 Si1 94.3(7) 2 2
O2 Kr2 Si1 58.7(5) 8_565 2
Kr5 Kr2 Si1 58.5(11) 9_666 2
O3 Kr2 Si1 21.2(2) 2 2
Si1 Kr2 Si1 80.0(6) 6_455 2
Al1 Kr2 Si1 80.0(6) 6_455 2
O2 Kr2 Si1 73.0(5) 2 2
Kr2 Kr2 Al1 105.7(5) 6 2
Kr4 Kr2 Al1 147(4) . 2
Kr1 Kr2 Al1 85(3) 3_455 2
Kr2 Kr2 Al1 130.8(5) 2 2
Kr4 Kr2 Al1 160(3) 2 2
Kr4 Kr2 Al1 163(2) 4 2
Kr3 Kr2 Al1 148(5) . 2
OW1 Kr2 Al1 77(2) 2 2
Kr1 Kr2 Al1 112(2) 1_554 2
Kr2 Kr2 Al1 142(3) 5 2
Kr2 Kr2 Al1 149(2) 3 2
Kr2 Kr2 Al1 157.5(5) 4 2
Kr5 Kr2 Al1 57.7(14) 3_455 2
Kr1 Kr2 Al1 161.8(19) 2_545 2
OW1 Kr2 Al1 132.6(15) . 2
Kr5 Kr2 Al1 92.8(14) 1_554 2
OW1 Kr2 Al1 151.3(12) 3 2
Ca2 Kr2 Al1 127.5(10) . 2
K3 Kr2 Al1 64.2(8) 3_455 2
Ca3 Kr2 Al1 64.2(8) 3_455 2
K3 Kr2 Al1 52.8(6) 9_666 2
Ca3 Kr2 Al1 52.8(6) 9_666 2
K3 Kr2 Al1 95.9(8) 1_554 2
Ca3 Kr2 Al1 95.9(8) 1_554 2
Kr5 Kr2 Al1 151(2) 2_545 2
O1 Kr2 Al1 20.9(2) 9_565 2
K3 Kr2 Al1 87.8(8) 7_666 2
Ca3 Kr2 Al1 87.8(8) 7_666 2
O3 Kr2 Al1 90.1(7) 3_455 2
O1 Kr2 Al1 52.7(5) 1_565 2
O4 Kr2 Al1 94.3(7) 2 2
O2 Kr2 Al1 58.7(5) 8_565 2
Kr5 Kr2 Al1 58.5(11) 9_666 2
O3 Kr2 Al1 21.2(2) 2 2
Si1 Kr2 Al1 80.0(6) 6_455 2
Al1 Kr2 Al1 80.0(6) 6_455 2
O2 Kr2 Al1 73.0(5) 2 2
Si1 Kr2 Al1 0.000(9) 2 2
Kr2 Kr2 O3 50.5(5) 6 1_554
Kr4 Kr2 O3 42(4) . 1_554
Kr1 Kr2 O3 126(4) 3_455 1_554
Kr2 Kr2 O3 114.8(5) 2 1_554
Kr4 Kr2 O3 72(6) 2 1_554
Kr4 Kr2 O3 55(2) 4 1_554
Kr3 Kr2 O3 49(3) . 1_554
OW1 Kr2 O3 36.4(17) 2 1_554
Kr1 Kr2 O3 49(2) 1_554 1_554
Kr2 Kr2 O3 65.1(16) 5 1_554
Kr2 Kr2 O3 102.5(15) 3 1_554
Kr2 Kr2 O3 77.5(5) 4 1_554
Kr5 Kr2 O3 140(3) 3_455 1_554
Kr1 Kr2 O3 90.0(16) 2_545 1_554
OW1 Kr2 O3 91.2(17) . 1_554
Kr5 Kr2 O3 61(3) 1_554 1_554
OW1 Kr2 O3 48.0(10) 3 1_554
Ca2 Kr2 O3 40.7(6) . 1_554
K3 Kr2 O3 110.4(10) 3_455 1_554
Ca3 Kr2 O3 110.4(10) 3_455 1_554
K3 Kr2 O3 134.1(10) 9_666 1_554
Ca3 Kr2 O3 134.1(10) 9_666 1_554
K3 Kr2 O3 37.3(5) 1_554 1_554
Ca3 Kr2 O3 37.3(5) 1_554 1_554
Kr5 Kr2 O3 99.7(18) 2_545 1_554
O1 Kr2 O3 98.0(7) 9_565 1_554
K3 Kr2 O3 59.0(6) 7_666 1_554
Ca3 Kr2 O3 59.0(6) 7_666 1_554
O3 Kr2 O3 71.4(7) 3_455 1_554
O1 Kr2 O3 62.5(6) 1_565 1_554
O4 Kr2 O3 35.2(4) 2 1_554
O2 Kr2 O3 67.5(6) 8_565 1_554
Kr5 Kr2 O3 114.2(19) 9_666 1_554
O3 Kr2 O3 99.1(7) 2 1_554
Si1 Kr2 O3 57.4(5) 6_455 1_554
Al1 Kr2 O3 57.4(5) 6_455 1_554
O2 Kr2 O3 34.8(3) 2 1_554
Si1 Kr2 O3 107.7(7) 2 1_554
Al1 Kr2 O3 107.7(7) 2 1_554
Kr4 Kr3 Kr4 69(10) 2 .
Kr4 Kr3 Kr4 69(10) 2 4
Kr4 Kr3 Kr4 69(10) . 4
Kr4 Kr3 Kr2 75(10) 2 6
Kr4 Kr3 Kr2 14(3) . 6
Kr4 Kr3 Kr2 59(10) 4 6
Kr4 Kr3 Kr2 14(3) 2 2
Kr4 Kr3 Kr2 59(10) . 2
Kr4 Kr3 Kr2 75(10) 4 2
Kr2 Kr3 Kr2 68(8) 6 2
Kr4 Kr3 Kr2 59(10) 2 .
Kr4 Kr3 Kr2 14(3) . .
Kr4 Kr3 Kr2 75(10) 4 .
Kr2 Kr3 Kr2 27(4) 6 .
Kr2 Kr3 Kr2 48(5) 2 .
Kr4 Kr3 Kr2 75(10) 2 5
Kr4 Kr3 Kr2 59(10) . 5
Kr4 Kr3 Kr2 14(3) 4 5
Kr2 Kr3 Kr2 48(5) 6 5
Kr2 Kr3 Kr2 79(9) 2 5
Kr2 Kr3 Kr2 68(8) . 5
Kr4 Kr3 Kr2 14(3) 2 3
Kr4 Kr3 Kr2 75(10) . 3
Kr4 Kr3 Kr2 59(10) 4 3
Kr2 Kr3 Kr2 79(9) 6 3
Kr2 Kr3 Kr2 27(4) 2 3
Kr2 Kr3 Kr2 68(8) . 3
Kr2 Kr3 Kr2 68(8) 5 3
Kr4 Kr3 Kr2 59(10) 2 4
Kr4 Kr3 Kr2 75(10) . 4
Kr4 Kr3 Kr2 14(3) 4 4
Kr2 Kr3 Kr2 68(8) 6 4
Kr2 Kr3 Kr2 68(8) 2 4
Kr2 Kr3 Kr2 79(9) . 4
Kr2 Kr3 Kr2 27(4) 5 4
Kr2 Kr3 Kr2 48(5) 3 4
Kr4 Kr3 Ca2 139(10) 2 .
Kr4 Kr3 Ca2 139(10) . .
Kr4 Kr3 Ca2 139(10) 4 .
Kr2 Kr3 Ca2 140(5) 6 .
Kr2 Kr3 Ca2 140(5) 2 .
Kr2 Kr3 Ca2 140(5) . .
Kr2 Kr3 Ca2 140(5) 5 .
Kr2 Kr3 Ca2 140(5) 3 .
Kr2 Kr3 Ca2 140(5) 4 .
Kr4 Kr3 OW1 111(9) 2 2
Kr4 Kr3 OW1 52(7) . 2
Kr4 Kr3 OW1 111(9) 4 2
Kr2 Kr3 OW1 56(3) 6 2
Kr2 Kr3 OW1 98(5) 2 2
Kr2 Kr3 OW1 56(3) . 2
Kr2 Kr3 OW1 98(5) 5 2
Kr2 Kr3 OW1 123(9) 3 2
Kr2 Kr3 OW1 123(9) 4 2
Ca2 Kr3 OW1 87(6) . 2
Kr4 Kr3 OW1 52(7) 2 .
Kr4 Kr3 OW1 111(9) . .
Kr4 Kr3 OW1 111(9) 4 .
Kr2 Kr3 OW1 123(9) 6 .
Kr2 Kr3 OW1 56(3) 2 .
Kr2 Kr3 OW1 98(5) . .
Kr2 Kr3 OW1 123(9) 5 .
Kr2 Kr3 OW1 56(3) 3 .
Kr2 Kr3 OW1 98(5) 4 .
Ca2 Kr3 OW1 87(6) . .
OW1 Kr3 OW1 119.8(11) 2 .
Kr4 Kr3 OW1 111(9) 2 3
Kr4 Kr3 OW1 111(9) . 3
Kr4 Kr3 OW1 52(7) 4 3
Kr2 Kr3 OW1 98(5) 6 3
Kr2 Kr3 OW1 123(9) 2 3
Kr2 Kr3 OW1 123(9) . 3
Kr2 Kr3 OW1 56(3) 5 3
Kr2 Kr3 OW1 98(5) 3 3
Kr2 Kr3 OW1 56(3) 4 3
Ca2 Kr3 OW1 87(6) . 3
OW1 Kr3 OW1 119.8(11) 2 3
OW1 Kr3 OW1 119.8(11) . 3
Kr4 Kr3 Kr1 45(4) 2 3_455
Kr4 Kr3 Kr1 45(4) . 3_455
Kr4 Kr3 Kr1 95(10) 4 3_455
Kr2 Kr3 Kr1 58(5) 6 3_455
Kr2 Kr3 Kr1 32(3) 2 3_455
Kr2 Kr3 Kr1 32(3) . 3_455
Kr2 Kr3 Kr1 93(9) 5 3_455
Kr2 Kr3 Kr1 58(5) 3 3_455
Kr2 Kr3 Kr1 93(9) 4 3_455
Ca2 Kr3 Kr1 126(5) . 3_455
OW1 Kr3 Kr1 68(2) 2 3_455
OW1 Kr3 Kr1 68(2) . 3_455
OW1 Kr3 Kr1 147(10) 3 3_455
Kr4 Kr3 Kr1 95(10) 2 1_554
Kr4 Kr3 Kr1 45(4) . 1_554
Kr4 Kr3 Kr1 45(4) 4 1_554
Kr2 Kr3 Kr1 32(3) 6 1_554
Kr2 Kr3 Kr1 93(9) 2 1_554
Kr2 Kr3 Kr1 58(5) . 1_554
Kr2 Kr3 Kr1 32(3) 5 1_554
Kr2 Kr3 Kr1 93(9) 3 1_554
Kr2 Kr3 Kr1 58(5) 4 1_554
Ca2 Kr3 Kr1 126(5) . 1_554
OW1 Kr3 Kr1 68(2) 2 1_554
OW1 Kr3 Kr1 147(10) . 1_554
OW1 Kr3 Kr1 68(2) 3 1_554
Kr1 Kr3 Kr1 89(7) 3_455 1_554
Kr4 Kr3 Kr1 45(4) 2 2_545
Kr4 Kr3 Kr1 95(10) . 2_545
Kr4 Kr3 Kr1 45(4) 4 2_545
Kr2 Kr3 Kr1 93(9) 6 2_545
Kr2 Kr3 Kr1 58(5) 2 2_545
Kr2 Kr3 Kr1 93(9) . 2_545
Kr2 Kr3 Kr1 58(5) 5 2_545
Kr2 Kr3 Kr1 32(3) 3 2_545
Kr2 Kr3 Kr1 32(3) 4 2_545
Ca2 Kr3 Kr1 126(5) . 2_545
OW1 Kr3 Kr1 147(10) 2 2_545
OW1 Kr3 Kr1 68(2) . 2_545
OW1 Kr3 Kr1 68(2) 3 2_545
Kr1 Kr3 Kr1 89(7) 3_455 2_545
Kr1 Kr3 Kr1 89(7) 1_554 2_545
Kr4 Kr3 Kr5 48(3) 2 3_455
Kr4 Kr3 Kr5 48(3) . 3_455
Kr4 Kr3 Kr5 99(10) 4 3_455
Kr2 Kr3 Kr5 61(4) 6 3_455
Kr2 Kr3 Kr5 34(2) 2 3_455
Kr2 Kr3 Kr5 34(2) . 3_455
Kr2 Kr3 Kr5 97(8) 5 3_455
Kr2 Kr3 Kr5 61(4) 3 3_455
Kr2 Kr3 Kr5 97(8) 4 3_455
Ca2 Kr3 Kr5 122(4) . 3_455
OW1 Kr3 Kr5 66(3) 2 3_455
OW1 Kr3 Kr5 66(3) . 3_455
OW1 Kr3 Kr5 151(9) 3 3_455
Kr1 Kr3 Kr5 4(3) 3_455 3_455
Kr1 Kr3 Kr5 92(6) 1_554 3_455
Kr1 Kr3 Kr5 92(6) 2_545 3_455
Kr4 Kr3 Kr5 99(10) 2 1_554
Kr4 Kr3 Kr5 48(3) . 1_554
Kr4 Kr3 Kr5 48(3) 4 1_554
Kr2 Kr3 Kr5 34(2) 6 1_554
Kr2 Kr3 Kr5 97(8) 2 1_554
Kr2 Kr3 Kr5 61(4) . 1_554
Kr2 Kr3 Kr5 34(2) 5 1_554
Kr2 Kr3 Kr5 97(8) 3 1_554
Kr2 Kr3 Kr5 61(4) 4 1_554
Ca2 Kr3 Kr5 122(4) . 1_554
OW1 Kr3 Kr5 66(3) 2 1_554
OW1 Kr3 Kr5 151(9) . 1_554
OW1 Kr3 Kr5 66(3) 3 1_554
Kr1 Kr3 Kr5 92(6) 3_455 1_554
Kr1 Kr3 Kr5 4(3) 1_554 1_554
Kr1 Kr3 Kr5 92(6) 2_545 1_554
Kr5 Kr3 Kr5 95(5) 3_455 1_554
Kr4 Kr3 Kr5 48(3) 2 2_545
Kr4 Kr3 Kr5 99(10) . 2_545
Kr4 Kr3 Kr5 48(3) 4 2_545
Kr2 Kr3 Kr5 97(8) 6 2_545
Kr2 Kr3 Kr5 61(4) 2 2_545
Kr2 Kr3 Kr5 97(8) . 2_545
Kr2 Kr3 Kr5 61(4) 5 2_545
Kr2 Kr3 Kr5 34(2) 3 2_545
Kr2 Kr3 Kr5 34(2) 4 2_545
Ca2 Kr3 Kr5 122(4) . 2_545
OW1 Kr3 Kr5 151(9) 2 2_545
OW1 Kr3 Kr5 66(3) . 2_545
OW1 Kr3 Kr5 66(3) 3 2_545
Kr1 Kr3 Kr5 92(6) 3_455 2_545
Kr1 Kr3 Kr5 92(6) 1_554 2_545
Kr1 Kr3 Kr5 4(3) 2_545 2_545
Kr5 Kr3 Kr5 95(5) 3_455 2_545
Kr5 Kr3 Kr5 95(5) 1_554 2_545
Kr4 Kr3 O4 144(6) 2 2
Kr4 Kr3 O4 103(10) . 2
Kr4 Kr3 O4 144(6) 4 2
Kr2 Kr3 O4 105(3) 6 2
Kr2 Kr3 O4 133(3) 2 2
Kr2 Kr3 O4 105(3) . 2
Kr2 Kr3 O4 133(3) 5 2
Kr2 Kr3 O4 156(2) 3 2
Kr2 Kr3 O4 156(2) 4 2
Ca2 Kr3 O4 36.3(19) . 2
OW1 Kr3 O4 51(4) 2 2
OW1 Kr3 O4 105(6) . 2
OW1 Kr3 O4 105(6) 3 2
Kr1 Kr3 O4 103(3) 3_455 2
Kr1 Kr3 O4 103(3) 1_554 2
Kr1 Kr3 O4 162(7) 2_545 2
Kr5 Kr3 O4 100(2) 3_455 2
Kr5 Kr3 O4 100(2) 1_554 2
Kr5 Kr3 O4 158(5) 2_545 2
Kr4 Kr3 O4 103(10) 2 .
Kr4 Kr3 O4 144(6) . .
Kr4 Kr3 O4 144(6) 4 .
Kr2 Kr3 O4 156(2) 6 .
Kr2 Kr3 O4 105(3) 2 .
Kr2 Kr3 O4 133(3) . .
Kr2 Kr3 O4 156(2) 5 .
Kr2 Kr3 O4 105(3) 3 .
Kr2 Kr3 O4 133(3) 4 .
Ca2 Kr3 O4 36.3(19) . .
OW1 Kr3 O4 105(6) 2 .
OW1 Kr3 O4 51(4) . .
OW1 Kr3 O4 105(6) 3 .
Kr1 Kr3 O4 103(3) 3_455 .
Kr1 Kr3 O4 162(7) 1_554 .
Kr1 Kr3 O4 103(3) 2_545 .
Kr5 Kr3 O4 100(2) 3_455 .
Kr5 Kr3 O4 158(5) 1_554 .
Kr5 Kr3 O4 100(2) 2_545 .
O4 Kr3 O4 62(3) 2 .
Kr4 Kr3 O4 144(6) 2 3
Kr4 Kr3 O4 144(6) . 3
Kr4 Kr3 O4 103(10) 4 3
Kr2 Kr3 O4 133(3) 6 3
Kr2 Kr3 O4 156(2) 2 3
Kr2 Kr3 O4 156(2) . 3
Kr2 Kr3 O4 105(3) 5 3
Kr2 Kr3 O4 133(3) 3 3
Kr2 Kr3 O4 105(3) 4 3
Ca2 Kr3 O4 36.3(19) . 3
OW1 Kr3 O4 105(6) 2 3
OW1 Kr3 O4 105(6) . 3
OW1 Kr3 O4 51(4) 3 3
Kr1 Kr3 O4 162(7) 3_455 3
Kr1 Kr3 O4 103(3) 1_554 3
Kr1 Kr3 O4 103(3) 2_545 3
Kr5 Kr3 O4 158(5) 3_455 3
Kr5 Kr3 O4 100(2) 1_554 3
Kr5 Kr3 O4 100(2) 2_545 3
O4 Kr3 O4 62(3) 2 3
O4 Kr3 O4 62(3) . 3
Kr4 Kr3 K3 66(2) 2 3_455
Kr4 Kr3 K3 66(2) . 3_455
Kr4 Kr3 K3 125(10) 4 3_455
Kr2 Kr3 K3 80(3) 6 3_455
Kr2 Kr3 K3 55.0(16) 2 3_455
Kr2 Kr3 K3 55.0(16) . 3_455
Kr2 Kr3 K3 122(7) 5 3_455
Kr2 Kr3 K3 80(3) 3 3_455
Kr2 Kr3 K3 122(7) 4 3_455
Ca2 Kr3 K3 96(3) . 3_455
OW1 Kr3 K3 60.5(6) 2 3_455
OW1 Kr3 K3 60.5(6) . 3_455
OW1 Kr3 K3 177(9) 3 3_455
Kr1 Kr3 K3 30(2) 3_455 3_455
Kr1 Kr3 K3 110(4) 1_554 3_455
Kr1 Kr3 K3 110(4) 2_545 3_455
Kr5 Kr3 K3 26(2) 3_455 3_455
Kr5 Kr3 K3 112(3) 1_554 3_455
Kr5 Kr3 K3 112(3) 2_545 3_455
O4 Kr3 K3 77.6(17) 2 3_455
O4 Kr3 K3 77.6(17) . 3_455
O4 Kr3 K3 132(5) 3 3_455
Kr4 Kr3 Ca3 66(2) 2 3_455
Kr4 Kr3 Ca3 66(2) . 3_455
Kr4 Kr3 Ca3 125(10) 4 3_455
Kr2 Kr3 Ca3 80(3) 6 3_455
Kr2 Kr3 Ca3 55.0(16) 2 3_455
Kr2 Kr3 Ca3 55.0(16) . 3_455
Kr2 Kr3 Ca3 122(7) 5 3_455
Kr2 Kr3 Ca3 80(3) 3 3_455
Kr2 Kr3 Ca3 122(7) 4 3_455
Ca2 Kr3 Ca3 96(3) . 3_455
OW1 Kr3 Ca3 60.5(6) 2 3_455
OW1 Kr3 Ca3 60.5(6) . 3_455
OW1 Kr3 Ca3 177(9) 3 3_455
Kr1 Kr3 Ca3 30(2) 3_455 3_455
Kr1 Kr3 Ca3 110(4) 1_554 3_455
Kr1 Kr3 Ca3 110(4) 2_545 3_455
Kr5 Kr3 Ca3 26(2) 3_455 3_455
Kr5 Kr3 Ca3 112(3) 1_554 3_455
Kr5 Kr3 Ca3 112(3) 2_545 3_455
O4 Kr3 Ca3 77.6(17) 2 3_455
O4 Kr3 Ca3 77.6(17) . 3_455
O4 Kr3 Ca3 132(5) 3 3_455
K3 Kr3 Ca3 0.0(3) 3_455 3_455
Kr4 Kr3 K3 125(10) 2 1_554
Kr4 Kr3 K3 66(2) . 1_554
Kr4 Kr3 K3 66(2) 4 1_554
Kr2 Kr3 K3 55.0(16) 6 1_554
Kr2 Kr3 K3 122(7) 2 1_554
Kr2 Kr3 K3 80(3) . 1_554
Kr2 Kr3 K3 55.0(16) 5 1_554
Kr2 Kr3 K3 122(7) 3 1_554
Kr2 Kr3 K3 80(3) 4 1_554
Ca2 Kr3 K3 96(3) . 1_554
OW1 Kr3 K3 60.5(6) 2 1_554
OW1 Kr3 K3 177(9) . 1_554
OW1 Kr3 K3 60.5(6) 3 1_554
Kr1 Kr3 K3 110(4) 3_455 1_554
Kr1 Kr3 K3 30(2) 1_554 1_554
Kr1 Kr3 K3 110(4) 2_545 1_554
Kr5 Kr3 K3 112(3) 3_455 1_554
Kr5 Kr3 K3 26(2) 1_554 1_554
Kr5 Kr3 K3 112(3) 2_545 1_554
O4 Kr3 K3 77.6(17) 2 1_554
O4 Kr3 K3 132(5) . 1_554
O4 Kr3 K3 77.6(17) 3 1_554
K3 Kr3 K3 119.0(10) 3_455 1_554
Ca3 Kr3 K3 119.0(10) 3_455 1_554
Kr4 Kr3 Ca3 125(10) 2 1_554
Kr4 Kr3 Ca3 66(2) . 1_554
Kr4 Kr3 Ca3 66(2) 4 1_554
Kr2 Kr3 Ca3 55.0(16) 6 1_554
Kr2 Kr3 Ca3 122(7) 2 1_554
Kr2 Kr3 Ca3 80(3) . 1_554
Kr2 Kr3 Ca3 55.0(16) 5 1_554
Kr2 Kr3 Ca3 122(7) 3 1_554
Kr2 Kr3 Ca3 80(3) 4 1_554
Ca2 Kr3 Ca3 96(3) . 1_554
OW1 Kr3 Ca3 60.5(6) 2 1_554
OW1 Kr3 Ca3 177(9) . 1_554
OW1 Kr3 Ca3 60.5(6) 3 1_554
Kr1 Kr3 Ca3 110(4) 3_455 1_554
Kr1 Kr3 Ca3 30(2) 1_554 1_554
Kr1 Kr3 Ca3 110(4) 2_545 1_554
Kr5 Kr3 Ca3 112(3) 3_455 1_554
Kr5 Kr3 Ca3 26(2) 1_554 1_554
Kr5 Kr3 Ca3 112(3) 2_545 1_554
O4 Kr3 Ca3 77.6(17) 2 1_554
O4 Kr3 Ca3 132(5) . 1_554
O4 Kr3 Ca3 77.6(17) 3 1_554
K3 Kr3 Ca3 119.0(10) 3_455 1_554
Ca3 Kr3 Ca3 119.0(10) 3_455 1_554
K3 Kr3 Ca3 0.0(5) 1_554 1_554
Kr4 Kr3 K3 66(2) 2 2_545
Kr4 Kr3 K3 125(10) . 2_545
Kr4 Kr3 K3 66(2) 4 2_545
Kr2 Kr3 K3 122(7) 6 2_545
Kr2 Kr3 K3 80(3) 2 2_545
Kr2 Kr3 K3 122(7) . 2_545
Kr2 Kr3 K3 80(3) 5 2_545
Kr2 Kr3 K3 55.0(16) 3 2_545
Kr2 Kr3 K3 55.0(16) 4 2_545
Ca2 Kr3 K3 96(3) . 2_545
OW1 Kr3 K3 177(9) 2 2_545
OW1 Kr3 K3 60.5(6) . 2_545
OW1 Kr3 K3 60.5(6) 3 2_545
Kr1 Kr3 K3 110(4) 3_455 2_545
Kr1 Kr3 K3 110(4) 1_554 2_545
Kr1 Kr3 K3 30(2) 2_545 2_545
Kr5 Kr3 K3 112(3) 3_455 2_545
Kr5 Kr3 K3 112(3) 1_554 2_545
Kr5 Kr3 K3 26(2) 2_545 2_545
O4 Kr3 K3 132(5) 2 2_545
O4 Kr3 K3 77.6(17) . 2_545
O4 Kr3 K3 77.6(17) 3 2_545
K3 Kr3 K3 119.0(10) 3_455 2_545
Ca3 Kr3 K3 119.0(10) 3_455 2_545
K3 Kr3 K3 119.0(10) 1_554 2_545
Ca3 Kr3 K3 119.0(10) 1_554 2_545
Kr4 Kr3 Ca3 66(2) 2 2_545
Kr4 Kr3 Ca3 125(10) . 2_545
Kr4 Kr3 Ca3 66(2) 4 2_545
Kr2 Kr3 Ca3 122(7) 6 2_545
Kr2 Kr3 Ca3 80(3) 2 2_545
Kr2 Kr3 Ca3 122(7) . 2_545
Kr2 Kr3 Ca3 80(3) 5 2_545
Kr2 Kr3 Ca3 55.0(16) 3 2_545
Kr2 Kr3 Ca3 55.0(16) 4 2_545
Ca2 Kr3 Ca3 96(3) . 2_545
OW1 Kr3 Ca3 177(9) 2 2_545
OW1 Kr3 Ca3 60.5(6) . 2_545
OW1 Kr3 Ca3 60.5(6) 3 2_545
Kr1 Kr3 Ca3 110(4) 3_455 2_545
Kr1 Kr3 Ca3 110(4) 1_554 2_545
Kr1 Kr3 Ca3 30(2) 2_545 2_545
Kr5 Kr3 Ca3 112(3) 3_455 2_545
Kr5 Kr3 Ca3 112(3) 1_554 2_545
Kr5 Kr3 Ca3 26(2) 2_545 2_545
O4 Kr3 Ca3 132(5) 2 2_545
O4 Kr3 Ca3 77.6(17) . 2_545
O4 Kr3 Ca3 77.6(17) 3 2_545
K3 Kr3 Ca3 119.0(10) 3_455 2_545
Ca3 Kr3 Ca3 119.0(10) 3_455 2_545
K3 Kr3 Ca3 119.0(10) 1_554 2_545
Ca3 Kr3 Ca3 119.0(10) 1_554 2_545
K3 Kr3 Ca3 0.0(5) 2_545 2_545
Kr4 Kr3 O3 102(7) 2 3_455
Kr4 Kr3 O3 102(7) . 3_455
Kr4 Kr3 O3 169(10) 4 3_455
Kr2 Kr3 O3 112.9(16) 6 3_455
Kr2 Kr3 O3 94(2) 2 3_455
Kr2 Kr3 O3 94(2) . 3_455
Kr2 Kr3 O3 161(4) 5 3_455
Kr2 Kr3 O3 112.9(16) 3 3_455
Kr2 Kr3 O3 161(4) 4 3_455
Ca2 Kr3 O3 52(2) . 3_455
OW1 Kr3 O3 65(3) 2 3_455
OW1 Kr3 O3 65(3) . 3_455
OW1 Kr3 O3 139(8) 3 3_455
Kr1 Kr3 O3 74(3) 3_455 3_455
Kr1 Kr3 O3 132.7(12) 1_554 3_455
Kr1 Kr3 O3 132.7(12) 2_545 3_455
Kr5 Kr3 O3 70(2) 3_455 3_455
Kr5 Kr3 O3 131.1(12) 1_554 3_455
Kr5 Kr3 O3 131.1(12) 2_545 3_455
O4 Kr3 O3 43.2(17) 2 3_455
O4 Kr3 O3 43.2(17) . 3_455
O4 Kr3 O3 88(4) 3 3_455
K3 Kr3 O3 43.6(7) 3_455 3_455
Ca3 Kr3 O3 43.6(7) 3_455 3_455
K3 Kr3 O3 117(3) 1_554 3_455
Ca3 Kr3 O3 117(3) 1_554 3_455
K3 Kr3 O3 117(3) 2_545 3_455
Ca3 Kr3 O3 117(3) 2_545 3_455
Kr4 Kr3 O3 169(10) 2 1_554
Kr4 Kr3 O3 102(7) . 1_554
Kr4 Kr3 O3 102(7) 4 1_554
Kr2 Kr3 O3 94(2) 6 1_554
Kr2 Kr3 O3 161(4) 2 1_554
Kr2 Kr3 O3 112.9(16) . 1_554
Kr2 Kr3 O3 94(2) 5 1_554
Kr2 Kr3 O3 161(4) 3 1_554
Kr2 Kr3 O3 112.9(16) 4 1_554
Ca2 Kr3 O3 52(2) . 1_554
OW1 Kr3 O3 65(3) 2 1_554
OW1 Kr3 O3 139(8) . 1_554
OW1 Kr3 O3 65(3) 3 1_554
Kr1 Kr3 O3 132.7(12) 3_455 1_554
Kr1 Kr3 O3 74(3) 1_554 1_554
Kr1 Kr3 O3 132.7(12) 2_545 1_554
Kr5 Kr3 O3 131.1(12) 3_455 1_554
Kr5 Kr3 O3 70(2) 1_554 1_554
Kr5 Kr3 O3 131.1(12) 2_545 1_554
O4 Kr3 O3 43.2(17) 2 1_554
O4 Kr3 O3 88(4) . 1_554
O4 Kr3 O3 43.2(17) 3 1_554
K3 Kr3 O3 117(3) 3_455 1_554
Ca3 Kr3 O3 117(3) 3_455 1_554
K3 Kr3 O3 43.6(7) 1_554 1_554
Ca3 Kr3 O3 43.6(7) 1_554 1_554
K3 Kr3 O3 117(3) 2_545 1_554
Ca3 Kr3 O3 117(3) 2_545 1_554
O3 Kr3 O3 86(3) 3_455 1_554
Kr4 Kr3 O3 102(7) 2 2_545
Kr4 Kr3 O3 169(10) . 2_545
Kr4 Kr3 O3 102(7) 4 2_545
Kr2 Kr3 O3 161(4) 6 2_545
Kr2 Kr3 O3 112.9(16) 2 2_545
Kr2 Kr3 O3 161(4) . 2_545
Kr2 Kr3 O3 112.9(16) 5 2_545
Kr2 Kr3 O3 94(2) 3 2_545
Kr2 Kr3 O3 94(2) 4 2_545
Ca2 Kr3 O3 52(2) . 2_545
OW1 Kr3 O3 139(8) 2 2_545
OW1 Kr3 O3 65(3) . 2_545
OW1 Kr3 O3 65(3) 3 2_545
Kr1 Kr3 O3 132.7(12) 3_455 2_545
Kr1 Kr3 O3 132.7(12) 1_554 2_545
Kr1 Kr3 O3 74(3) 2_545 2_545
Kr5 Kr3 O3 131.1(12) 3_455 2_545
Kr5 Kr3 O3 131.1(12) 1_554 2_545
Kr5 Kr3 O3 70(2) 2_545 2_545
O4 Kr3 O3 88(4) 2 2_545
O4 Kr3 O3 43.2(17) . 2_545
O4 Kr3 O3 43.2(17) 3 2_545
K3 Kr3 O3 117(3) 3_455 2_545
Ca3 Kr3 O3 117(3) 3_455 2_545
K3 Kr3 O3 117(3) 1_554 2_545
Ca3 Kr3 O3 117(3) 1_554 2_545
K3 Kr3 O3 43.6(7) 2_545 2_545
Ca3 Kr3 O3 43.6(7) 2_545 2_545
O3 Kr3 O3 86(3) 3_455 2_545
O3 Kr3 O3 86(3) 1_554 2_545
Kr4 Kr3 Na1 139(10) 2 .
Kr4 Kr3 Na1 139(10) . .
Kr4 Kr3 Na1 139(10) 4 .
Kr2 Kr3 Na1 140(5) 6 .
Kr2 Kr3 Na1 140(5) 2 .
Kr2 Kr3 Na1 140(5) . .
Kr2 Kr3 Na1 140(5) 5 .
Kr2 Kr3 Na1 140(5) 3 .
Kr2 Kr3 Na1 140(5) 4 .
Ca2 Kr3 Na1 0.0(19) . .
OW1 Kr3 Na1 87(6) 2 .
OW1 Kr3 Na1 87(6) . .
OW1 Kr3 Na1 87(6) 3 .
Kr1 Kr3 Na1 126(5) 3_455 .
Kr1 Kr3 Na1 126(5) 1_554 .
Kr1 Kr3 Na1 126(5) 2_545 .
Kr5 Kr3 Na1 122(4) 3_455 .
Kr5 Kr3 Na1 122(4) 1_554 .
Kr5 Kr3 Na1 122(4) 2_545 .
O4 Kr3 Na1 36.3(19) 2 .
O4 Kr3 Na1 36.3(19) . .
O4 Kr3 Na1 36.3(19) 3 .
K3 Kr3 Na1 96(3) 3_455 .
Ca3 Kr3 Na1 96(3) 3_455 .
K3 Kr3 Na1 96(3) 1_554 .
Ca3 Kr3 Na1 96(3) 1_554 .
K3 Kr3 Na1 96(3) 2_545 .
Ca3 Kr3 Na1 96(3) 2_545 .
O3 Kr3 Na1 52(2) 3_455 .
O3 Kr3 Na1 52(2) 1_554 .
O3 Kr3 Na1 52(2) 2_545 .
Kr4 Kr3 Si1 120(5) 2 6_455
Kr4 Kr3 Si1 93(10) . 6_455
Kr4 Kr3 Si1 157(4) 4 6_455
Kr2 Kr3 Si1 100(2) 6 6_455
Kr2 Kr3 Si1 109(2) 2 6_455
Kr2 Kr3 Si1 90(3) . 6_455
Kr2 Kr3 Si1 143.4(17) 5 6_455
Kr2 Kr3 Si1 132.2(15) 3 6_455
Kr2 Kr3 Si1 168(6) 4 6_455
Ca2 Kr3 Si1 50(2) . 6_455
OW1 Kr3 Si1 46(4) 2 6_455
OW1 Kr3 Si1 88(4) . 6_455
OW1 Kr3 Si1 129(7) 3 6_455
Kr1 Kr3 Si1 81(3) 3_455 6_455
Kr1 Kr3 Si1 112.0(19) 1_554 6_455
Kr1 Kr3 Si1 156.2(18) 2_545 6_455
Kr5 Kr3 Si1 77(2) 3_455 6_455
Kr5 Kr3 Si1 109.6(15) 1_554 6_455
Kr5 Kr3 Si1 155(2) 2_545 6_455
O4 Kr3 Si1 24.1(7) 2 6_455
O4 Kr3 Si1 59(2) . 6_455
O4 Kr3 Si1 82(4) 3 6_455
K3 Kr3 Si1 53.7(10) 3_455 6_455
Ca3 Kr3 Si1 53.7(10) 3_455 6_455
K3 Kr3 Si1 93.5(18) 1_554 6_455
Ca3 Kr3 Si1 93.5(18) 1_554 6_455
K3 Kr3 Si1 136(4) 2_545 6_455
Ca3 Kr3 Si1 136(4) 2_545 6_455
O3 Kr3 Si1 23.5(8) 3_455 6_455
O3 Kr3 Si1 66(2) 1_554 6_455
O3 Kr3 Si1 97(4) 2_545 6_455
Na1 Kr3 Si1 50(2) . 6_455
Kr4 Kr3 Al1 120(5) 2 6_455
Kr4 Kr3 Al1 93(10) . 6_455
Kr4 Kr3 Al1 157(4) 4 6_455
Kr2 Kr3 Al1 100(2) 6 6_455
Kr2 Kr3 Al1 109(2) 2 6_455
Kr2 Kr3 Al1 90(3) . 6_455
Kr2 Kr3 Al1 143.4(17) 5 6_455
Kr2 Kr3 Al1 132.2(15) 3 6_455
Kr2 Kr3 Al1 168(6) 4 6_455
Ca2 Kr3 Al1 50(2) . 6_455
OW1 Kr3 Al1 46(4) 2 6_455
OW1 Kr3 Al1 88(4) . 6_455
OW1 Kr3 Al1 129(7) 3 6_455
Kr1 Kr3 Al1 81(3) 3_455 6_455
Kr1 Kr3 Al1 112.0(19) 1_554 6_455
Kr1 Kr3 Al1 156.2(18) 2_545 6_455
Kr5 Kr3 Al1 77(2) 3_455 6_455
Kr5 Kr3 Al1 109.6(15) 1_554 6_455
Kr5 Kr3 Al1 155(2) 2_545 6_455
O4 Kr3 Al1 24.1(7) 2 6_455
O4 Kr3 Al1 59(2) . 6_455
O4 Kr3 Al1 82(4) 3 6_455
K3 Kr3 Al1 53.7(10) 3_455 6_455
Ca3 Kr3 Al1 53.7(10) 3_455 6_455
K3 Kr3 Al1 93.5(18) 1_554 6_455
Ca3 Kr3 Al1 93.5(18) 1_554 6_455
K3 Kr3 Al1 136(4) 2_545 6_455
Ca3 Kr3 Al1 136(4) 2_545 6_455
O3 Kr3 Al1 23.5(8) 3_455 6_455
O3 Kr3 Al1 66(2) 1_554 6_455
O3 Kr3 Al1 97(4) 2_545 6_455
Na1 Kr3 Al1 50(2) . 6_455
Si1 Kr3 Al1 0.000(5) 6_455 6_455
Kr4 Kr3 Si1 93(10) 2 3_455
Kr4 Kr3 Si1 120(5) . 3_455
Kr4 Kr3 Si1 157(4) 4 3_455
Kr2 Kr3 Si1 132.2(15) 6 3_455
Kr2 Kr3 Si1 90(3) 2 3_455
Kr2 Kr3 Si1 109(2) . 3_455
Kr2 Kr3 Si1 168(6) 5 3_455
Kr2 Kr3 Si1 100(2) 3 3_455
Kr2 Kr3 Si1 143.4(17) 4 3_455
Ca2 Kr3 Si1 50(2) . 3_455
OW1 Kr3 Si1 88(4) 2 3_455
OW1 Kr3 Si1 46(4) . 3_455
OW1 Kr3 Si1 129(7) 3 3_455
Kr1 Kr3 Si1 81(3) 3_455 3_455
Kr1 Kr3 Si1 156.2(18) 1_554 3_455
Kr1 Kr3 Si1 112.0(19) 2_545 3_455
Kr5 Kr3 Si1 77(2) 3_455 3_455
Kr5 Kr3 Si1 155(2) 1_554 3_455
Kr5 Kr3 Si1 109.6(15) 2_545 3_455
O4 Kr3 Si1 59(2) 2 3_455
O4 Kr3 Si1 24.1(7) . 3_455
O4 Kr3 Si1 82(4) 3 3_455
K3 Kr3 Si1 53.7(10) 3_455 3_455
Ca3 Kr3 Si1 53.7(10) 3_455 3_455
K3 Kr3 Si1 136(4) 1_554 3_455
Ca3 Kr3 Si1 136(4) 1_554 3_455
K3 Kr3 Si1 93.5(18) 2_545 3_455
Ca3 Kr3 Si1 93.5(18) 2_545 3_455
O3 Kr3 Si1 23.5(8) 3_455 3_455
O3 Kr3 Si1 97(4) 1_554 3_455
O3 Kr3 Si1 66(2) 2_545 3_455
Na1 Kr3 Si1 50(2) . 3_455
Si1 Kr3 Si1 45.2(15) 6_455 3_455
Al1 Kr3 Si1 45.2(15) 6_455 3_455
Kr4 Kr3 Al1 93(10) 2 3_455
Kr4 Kr3 Al1 120(5) . 3_455
Kr4 Kr3 Al1 157(4) 4 3_455
Kr2 Kr3 Al1 132.2(15) 6 3_455
Kr2 Kr3 Al1 90(3) 2 3_455
Kr2 Kr3 Al1 109(2) . 3_455
Kr2 Kr3 Al1 168(6) 5 3_455
Kr2 Kr3 Al1 100(2) 3 3_455
Kr2 Kr3 Al1 143.4(17) 4 3_455
Ca2 Kr3 Al1 50(2) . 3_455
OW1 Kr3 Al1 88(4) 2 3_455
OW1 Kr3 Al1 46(4) . 3_455
OW1 Kr3 Al1 129(7) 3 3_455
Kr1 Kr3 Al1 81(3) 3_455 3_455
Kr1 Kr3 Al1 156.2(18) 1_554 3_455
Kr1 Kr3 Al1 112.0(19) 2_545 3_455
Kr5 Kr3 Al1 77(2) 3_455 3_455
Kr5 Kr3 Al1 155(2) 1_554 3_455
Kr5 Kr3 Al1 109.6(15) 2_545 3_455
O4 Kr3 Al1 59(2) 2 3_455
O4 Kr3 Al1 24.1(7) . 3_455
O4 Kr3 Al1 82(4) 3 3_455
K3 Kr3 Al1 53.7(10) 3_455 3_455
Ca3 Kr3 Al1 53.7(10) 3_455 3_455
K3 Kr3 Al1 136(4) 1_554 3_455
Ca3 Kr3 Al1 136(4) 1_554 3_455
K3 Kr3 Al1 93.5(18) 2_545 3_455
Ca3 Kr3 Al1 93.5(18) 2_545 3_455
O3 Kr3 Al1 23.5(8) 3_455 3_455
O3 Kr3 Al1 97(4) 1_554 3_455
O3 Kr3 Al1 66(2) 2_545 3_455
Na1 Kr3 Al1 50(2) . 3_455
Si1 Kr3 Al1 45.2(15) 6_455 3_455
Al1 Kr3 Al1 45.2(15) 6_455 3_455
Si1 Kr3 Al1 0.000(10) 3_455 3_455
Kr4 Kr3 Si1 157(4) 2 1_554
Kr4 Kr3 Si1 93(10) . 1_554
Kr4 Kr3 Si1 120(5) 4 1_554
Kr2 Kr3 Si1 90(3) 6 1_554
Kr2 Kr3 Si1 143.4(17) 2 1_554
Kr2 Kr3 Si1 100(2) . 1_554
Kr2 Kr3 Si1 109(2) 5 1_554
Kr2 Kr3 Si1 168(6) 3 1_554
Kr2 Kr3 Si1 132.2(15) 4 1_554
Ca2 Kr3 Si1 50(2) . 1_554
OW1 Kr3 Si1 46(4) 2 1_554
OW1 Kr3 Si1 129(7) . 1_554
OW1 Kr3 Si1 88(4) 3 1_554
Kr1 Kr3 Si1 112.0(19) 3_455 1_554
Kr1 Kr3 Si1 81(3) 1_554 1_554
Kr1 Kr3 Si1 156.2(18) 2_545 1_554
Kr5 Kr3 Si1 109.6(15) 3_455 1_554
Kr5 Kr3 Si1 77(2) 1_554 1_554
Kr5 Kr3 Si1 155(2) 2_545 1_554
O4 Kr3 Si1 24.1(7) 2 1_554
O4 Kr3 Si1 82(4) . 1_554
O4 Kr3 Si1 59(2) 3 1_554
K3 Kr3 Si1 93.5(18) 3_455 1_554
Ca3 Kr3 Si1 93.5(18) 3_455 1_554
K3 Kr3 Si1 53.7(10) 1_554 1_554
Ca3 Kr3 Si1 53.7(10) 1_554 1_554
K3 Kr3 Si1 136(4) 2_545 1_554
Ca3 Kr3 Si1 136(4) 2_545 1_554
O3 Kr3 Si1 66(2) 3_455 1_554
O3 Kr3 Si1 23.5(8) 1_554 1_554
O3 Kr3 Si1 97(4) 2_545 1_554
Na1 Kr3 Si1 50(2) . 1_554
Si1 Kr3 Si1 44.5(14) 6_455 1_554
Al1 Kr3 Si1 44.5(14) 6_455 1_554
Si1 Kr3 Si1 83(3) 3_455 1_554
Al1 Kr3 Si1 83(3) 3_455 1_554
Kr4 Kr3 Al1 157(4) 2 1_554
Kr4 Kr3 Al1 93(10) . 1_554
Kr4 Kr3 Al1 120(5) 4 1_554
Kr2 Kr3 Al1 90(3) 6 1_554
Kr2 Kr3 Al1 143.4(17) 2 1_554
Kr2 Kr3 Al1 100(2) . 1_554
Kr2 Kr3 Al1 109(2) 5 1_554
Kr2 Kr3 Al1 168(6) 3 1_554
Kr2 Kr3 Al1 132.2(15) 4 1_554
Ca2 Kr3 Al1 50(2) . 1_554
OW1 Kr3 Al1 46(4) 2 1_554
OW1 Kr3 Al1 129(7) . 1_554
OW1 Kr3 Al1 88(4) 3 1_554
Kr1 Kr3 Al1 112.0(19) 3_455 1_554
Kr1 Kr3 Al1 81(3) 1_554 1_554
Kr1 Kr3 Al1 156.2(18) 2_545 1_554
Kr5 Kr3 Al1 109.6(15) 3_455 1_554
Kr5 Kr3 Al1 77(2) 1_554 1_554
Kr5 Kr3 Al1 155(2) 2_545 1_554
O4 Kr3 Al1 24.1(7) 2 1_554
O4 Kr3 Al1 82(4) . 1_554
O4 Kr3 Al1 59(2) 3 1_554
K3 Kr3 Al1 93.5(18) 3_455 1_554
Ca3 Kr3 Al1 93.5(18) 3_455 1_554
K3 Kr3 Al1 53.7(10) 1_554 1_554
Ca3 Kr3 Al1 53.7(10) 1_554 1_554
K3 Kr3 Al1 136(4) 2_545 1_554
Ca3 Kr3 Al1 136(4) 2_545 1_554
O3 Kr3 Al1 66(2) 3_455 1_554
O3 Kr3 Al1 23.5(8) 1_554 1_554
O3 Kr3 Al1 97(4) 2_545 1_554
Na1 Kr3 Al1 50(2) . 1_554
Si1 Kr3 Al1 44.5(14) 6_455 1_554
Al1 Kr3 Al1 44.5(14) 6_455 1_554
Si1 Kr3 Al1 83(3) 3_455 1_554
Al1 Kr3 Al1 83(3) 3_455 1_554
Si1 Kr3 Al1 0.000(14) 1_554 1_554
Kr4 Kr3 Si1 157(4) 2 4_554
Kr4 Kr3 Si1 120(5) . 4_554
Kr4 Kr3 Si1 93(10) 4 4_554
Kr2 Kr3 Si1 109(2) 6 4_554
Kr2 Kr3 Si1 168(6) 2 4_554
Kr2 Kr3 Si1 132.2(15) . 4_554
Kr2 Kr3 Si1 90(3) 5 4_554
Kr2 Kr3 Si1 143.4(17) 3 4_554
Kr2 Kr3 Si1 100(2) 4 4_554
Ca2 Kr3 Si1 50(2) . 4_554
OW1 Kr3 Si1 88(4) 2 4_554
OW1 Kr3 Si1 129(7) . 4_554
OW1 Kr3 Si1 46(4) 3 4_554
Kr1 Kr3 Si1 156.2(18) 3_455 4_554
Kr1 Kr3 Si1 81(3) 1_554 4_554
Kr1 Kr3 Si1 112.0(19) 2_545 4_554
Kr5 Kr3 Si1 155(2) 3_455 4_554
Kr5 Kr3 Si1 77(2) 1_554 4_554
Kr5 Kr3 Si1 109.6(15) 2_545 4_554
O4 Kr3 Si1 59(2) 2 4_554
O4 Kr3 Si1 82(4) . 4_554
O4 Kr3 Si1 24.1(7) 3 4_554
K3 Kr3 Si1 136(4) 3_455 4_554
Ca3 Kr3 Si1 136(4) 3_455 4_554
K3 Kr3 Si1 53.7(10) 1_554 4_554
Ca3 Kr3 Si1 53.7(10) 1_554 4_554
K3 Kr3 Si1 93.5(18) 2_545 4_554
Ca3 Kr3 Si1 93.5(18) 2_545 4_554
O3 Kr3 Si1 97(4) 3_455 4_554
O3 Kr3 Si1 23.5(8) 1_554 4_554
O3 Kr3 Si1 66(2) 2_545 4_554
Na1 Kr3 Si1 50(2) . 4_554
Si1 Kr3 Si1 83(3) 6_455 4_554
Al1 Kr3 Si1 83(3) 6_455 4_554
Si1 Kr3 Si1 99(4) 3_455 4_554
Al1 Kr3 Si1 99(4) 3_455 4_554
Si1 Kr3 Si1 45.2(15) 1_554 4_554
Al1 Kr3 Si1 45.2(15) 1_554 4_554
Kr4 Kr3 Al1 157(4) 2 4_554
Kr4 Kr3 Al1 120(5) . 4_554
Kr4 Kr3 Al1 93(10) 4 4_554
Kr2 Kr3 Al1 109(2) 6 4_554
Kr2 Kr3 Al1 168(6) 2 4_554
Kr2 Kr3 Al1 132.2(15) . 4_554
Kr2 Kr3 Al1 90(3) 5 4_554
Kr2 Kr3 Al1 143.4(17) 3 4_554
Kr2 Kr3 Al1 100(2) 4 4_554
Ca2 Kr3 Al1 50(2) . 4_554
OW1 Kr3 Al1 88(4) 2 4_554
OW1 Kr3 Al1 129(7) . 4_554
OW1 Kr3 Al1 46(4) 3 4_554
Kr1 Kr3 Al1 156.2(18) 3_455 4_554
Kr1 Kr3 Al1 81(3) 1_554 4_554
Kr1 Kr3 Al1 112.0(19) 2_545 4_554
Kr5 Kr3 Al1 155(2) 3_455 4_554
Kr5 Kr3 Al1 77(2) 1_554 4_554
Kr5 Kr3 Al1 109.6(15) 2_545 4_554
O4 Kr3 Al1 59(2) 2 4_554
O4 Kr3 Al1 82(4) . 4_554
O4 Kr3 Al1 24.1(7) 3 4_554
K3 Kr3 Al1 136(4) 3_455 4_554
Ca3 Kr3 Al1 136(4) 3_455 4_554
K3 Kr3 Al1 53.7(10) 1_554 4_554
Ca3 Kr3 Al1 53.7(10) 1_554 4_554
K3 Kr3 Al1 93.5(18) 2_545 4_554
Ca3 Kr3 Al1 93.5(18) 2_545 4_554
O3 Kr3 Al1 97(4) 3_455 4_554
O3 Kr3 Al1 23.5(8) 1_554 4_554
O3 Kr3 Al1 66(2) 2_545 4_554
Na1 Kr3 Al1 50(2) . 4_554
Si1 Kr3 Al1 83(3) 6_455 4_554
Al1 Kr3 Al1 83(3) 6_455 4_554
Si1 Kr3 Al1 99(4) 3_455 4_554
Al1 Kr3 Al1 99(4) 3_455 4_554
Si1 Kr3 Al1 45.2(15) 1_554 4_554
Al1 Kr3 Al1 45.2(15) 1_554 4_554
Si1 Kr3 Al1 0.000(11) 4_554 4_554
Kr3 Kr4 Kr4 56(10) . 2
Kr3 Kr4 Kr4 56(10) . 4
Kr4 Kr4 Kr4 60.00(2) 2 4
Kr3 Kr4 Kr2 158(6) . 6
Kr4 Kr4 Kr2 132(4) 2 6
Kr4 Kr4 Kr2 107(4) 4 6
Kr3 Kr4 Kr2 158(6) . .
Kr4 Kr4 Kr2 107(4) 2 .
Kr4 Kr4 Kr2 132(4) 4 .
Kr2 Kr4 Kr2 44(8) 6 .
Kr3 Kr4 Kr2 97(10) . 2
Kr4 Kr4 Kr2 43(6) 2 2
Kr4 Kr4 Kr2 90(4) 4 2
Kr2 Kr4 Kr2 96(9) 6 2
Kr2 Kr4 Kr2 64(5) . 2
Kr3 Kr4 Kr2 97(10) . 5
Kr4 Kr4 Kr2 90(4) 2 5
Kr4 Kr4 Kr2 43(6) 4 5
Kr2 Kr4 Kr2 64(5) 6 5
Kr2 Kr4 Kr2 96(9) . 5
Kr2 Kr4 Kr2 95(5) 2 5
Kr3 Kr4 Kr2 81(10) . 3
Kr4 Kr4 Kr2 28(5) 2 3
Kr4 Kr4 Kr2 62(3) 4 3
Kr2 Kr4 Kr2 104(8) 6 3
Kr2 Kr4 Kr2 86(5) . 3
Kr2 Kr4 Kr2 28(4) 2 3
Kr2 Kr4 Kr2 74(3) 5 3
Kr3 Kr4 Kr2 81(10) . 4
Kr4 Kr4 Kr2 62(3) 2 4
Kr4 Kr4 Kr2 28(5) 4 4
Kr2 Kr4 Kr2 86(5) 6 4
Kr2 Kr4 Kr2 104(8) . 4
Kr2 Kr4 Kr2 74(3) 2 4
Kr2 Kr4 Kr2 28(4) 5 4
Kr2 Kr4 Kr2 49(4) 3 4
Kr3 Kr4 Kr1 118(6) . 3_455
Kr4 Kr4 Kr1 77(4) 2 3_455
Kr4 Kr4 Kr1 130(3) 4 3_455
Kr2 Kr4 Kr1 83(9) 6 3_455
Kr2 Kr4 Kr1 40(3) . 3_455
Kr2 Kr4 Kr1 40(2) 2 3_455
Kr2 Kr4 Kr1 122(7) 5 3_455
Kr2 Kr4 Kr1 68(3) 3 3_455
Kr2 Kr4 Kr1 111(4) 4 3_455
Kr3 Kr4 Kr1 118(6) . 1_554
Kr4 Kr4 Kr1 130(3) 2 1_554
Kr4 Kr4 Kr1 77(4) 4 1_554
Kr2 Kr4 Kr1 40(3) 6 1_554
Kr2 Kr4 Kr1 83(9) . 1_554
Kr2 Kr4 Kr1 122(7) 2 1_554
Kr2 Kr4 Kr1 40(2) 5 1_554
Kr2 Kr4 Kr1 111(4) 3 1_554
Kr2 Kr4 Kr1 68(3) 4 1_554
Kr1 Kr4 Kr1 123(10) 3_455 1_554
Kr3 Kr4 OW1 110(10) . 2
Kr4 Kr4 OW1 144(3) 2 2
Kr4 Kr4 OW1 144(3) 4 2
Kr2 Kr4 OW1 75(7) 6 2
Kr2 Kr4 OW1 75(7) . 2
Kr2 Kr4 OW1 126(5) 2 2
Kr2 Kr4 OW1 126(5) 5 2
Kr2 Kr4 OW1 154(5) 3 2
Kr2 Kr4 OW1 154(5) 4 2
Kr1 Kr4 OW1 86(4) 3_455 2
Kr1 Kr4 OW1 86(4) 1_554 2
Kr3 Kr4 Kr1 67(10) . 2_545
Kr4 Kr4 Kr1 34.5(19) 2 2_545
Kr4 Kr4 Kr1 34.5(19) 4 2_545
Kr2 Kr4 Kr1 107(5) 6 2_545
Kr2 Kr4 Kr1 107(5) . 2_545
Kr2 Kr4 Kr1 56(3) 2 2_545
Kr2 Kr4 Kr1 56(3) 5 2_545
Kr2 Kr4 Kr1 28(2) 3 2_545
Kr2 Kr4 Kr1 28(2) 4 2_545
Kr1 Kr4 Kr1 96(2) 3_455 2_545
Kr1 Kr4 Kr1 96(2) 1_554 2_545
OW1 Kr4 Kr1 177(9) 2 2_545
Kr3 Kr4 Ca2 30(10) . .
Kr4 Kr4 Ca2 80.7(19) 2 .
Kr4 Kr4 Ca2 80.7(18) 4 .
Kr2 Kr4 Ca2 147(4) 6 .
Kr2 Kr4 Ca2 147(4) . .
Kr2 Kr4 Ca2 116(6) 2 .
Kr2 Kr4 Ca2 116(6) 5 .
Kr2 Kr4 Ca2 108(7) 3 .
Kr2 Kr4 Ca2 108(7) 4 .
Kr1 Kr4 Ca2 117(4) 3_455 .
Kr1 Kr4 Ca2 117(4) 1_554 .
OW1 Kr4 Ca2 80(4) 2 .
Kr1 Kr4 Ca2 97(6) 2_545 .
Kr3 Kr4 OW1 53(7) . .
Kr4 Kr4 OW1 25.2(15) 2 .
Kr4 Kr4 OW1 80.8(19) 4 .
Kr2 Kr4 OW1 144(7) 6 .
Kr2 Kr4 OW1 105(3) . .
Kr2 Kr4 OW1 48(3) 2 .
Kr2 Kr4 OW1 115(5) 5 .
Kr2 Kr4 OW1 48(3) 3 .
Kr2 Kr4 OW1 87(4) 4 .
Kr1 Kr4 OW1 66(2) 3_455 .
Kr1 Kr4 OW1 155(4) 1_554 .
OW1 Kr4 OW1 119(4) 2 .
Kr1 Kr4 OW1 60(3) 2_545 .
Ca2 Kr4 OW1 68(4) . .
Kr3 Kr4 OW1 53(7) . 3
Kr4 Kr4 OW1 80.8(19) 2 3
Kr4 Kr4 OW1 25.2(14) 4 3
Kr2 Kr4 OW1 105(3) 6 3
Kr2 Kr4 OW1 144(7) . 3
Kr2 Kr4 OW1 115(5) 2 3
Kr2 Kr4 OW1 48(3) 5 3
Kr2 Kr4 OW1 87(4) 3 3
Kr2 Kr4 OW1 48(3) 4 3
Kr1 Kr4 OW1 155(4) 3_455 3
Kr1 Kr4 OW1 66(2) 1_554 3
OW1 Kr4 OW1 119(4) 2 3
Kr1 Kr4 OW1 60(3) 2_545 3
Ca2 Kr4 OW1 68(4) . 3
OW1 Kr4 OW1 96(5) . 3
Kr3 Kr4 Kr5 124(3) . 3_455
Kr4 Kr4 Kr5 83.2(19) 2 3_455
Kr4 Kr4 Kr5 135.7(18) 4 3_455
Kr2 Kr4 Kr5 78(6) 6 3_455
Kr2 Kr4 Kr5 35(3) . 3_455
Kr2 Kr4 Kr5 46(3) 2 3_455
Kr2 Kr4 Kr5 122(7) 5 3_455
Kr2 Kr4 Kr5 74(3) 3 3_455
Kr2 Kr4 Kr5 114(5) 4 3_455
Kr1 Kr4 Kr5 7(2) 3_455 3_455
Kr1 Kr4 Kr5 118(8) 1_554 3_455
OW1 Kr4 Kr5 80(4) 2 3_455
Kr1 Kr4 Kr5 101(2) 2_545 3_455
Ca2 Kr4 Kr5 119(3) . 3_455
OW1 Kr4 Kr5 72.7(17) . 3_455
OW1 Kr4 Kr5 161(3) 3 3_455
Kr3 Kr4 Kr5 124(3) . 1_554
Kr4 Kr4 Kr5 135.6(18) 2 1_554
Kr4 Kr4 Kr5 83.2(19) 4 1_554
Kr2 Kr4 Kr5 35(3) 6 1_554
Kr2 Kr4 Kr5 78(6) . 1_554
Kr2 Kr4 Kr5 122(7) 2 1_554
Kr2 Kr4 Kr5 46(3) 5 1_554
Kr2 Kr4 Kr5 114(5) 3 1_554
Kr2 Kr4 Kr5 74(3) 4 1_554
Kr1 Kr4 Kr5 118(8) 3_455 1_554
Kr1 Kr4 Kr5 7(2) 1_554 1_554
OW1 Kr4 Kr5 80(4) 2 1_554
Kr1 Kr4 Kr5 101(2) 2_545 1_554
Ca2 Kr4 Kr5 119(3) . 1_554
OW1 Kr4 Kr5 161(3) . 1_554
OW1 Kr4 Kr5 72.7(17) 3 1_554
Kr5 Kr4 Kr5 113(6) 3_455 1_554
Kr3 Kr4 Kr5 71(10) . 2_545
Kr4 Kr4 Kr5 36.3(17) 2 2_545
Kr4 Kr4 Kr5 36.3(17) 4 2_545
Kr2 Kr4 Kr5 104(5) 6 2_545
Kr2 Kr4 Kr5 104(5) . 2_545
Kr2 Kr4 Kr5 54(3) 2 2_545
Kr2 Kr4 Kr5 54(3) 5 2_545
Kr2 Kr4 Kr5 26(2) 3 2_545
Kr2 Kr4 Kr5 26(2) 4 2_545
Kr1 Kr4 Kr5 94(2) 3_455 2_545
Kr1 Kr4 Kr5 94(2) 1_554 2_545
OW1 Kr4 Kr5 179(8) 2 2_545
Kr1 Kr4 Kr5 3(3) 2_545 2_545
Ca2 Kr4 Kr5 101(5) . 2_545
OW1 Kr4 Kr5 61(2) . 2_545
OW1 Kr4 Kr5 61(2) 3 2_545
Kr5 Kr4 Kr5 99(3) 3_455 2_545
Kr5 Kr4 Kr5 99(3) 1_554 2_545
Kr3 Kr4 K3 104(3) . 3_455
Kr4 Kr4 K3 84.3(15) 2 3_455
Kr4 Kr4 K3 144.2(15) 4 3_455
Kr2 Kr4 K3 98(6) 6 3_455
Kr2 Kr4 K3 57(3) . 3_455
Kr2 Kr4 K3 61(2) 2 3_455
Kr2 Kr4 K3 149(6) 5 3_455
Kr2 Kr4 K3 87.4(19) 3 3_455
Kr2 Kr4 K3 135(3) 4 3_455
Kr1 Kr4 K3 28(2) 3_455 3_455
Kr1 Kr4 K3 136(7) 1_554 3_455
OW1 Kr4 K3 66.8(14) 2 3_455
Kr1 Kr4 K3 113.6(8) 2_545 3_455
Ca2 Kr4 K3 92.7(16) . 3_455
OW1 Kr4 K3 64.3(5) . 3_455
OW1 Kr4 K3 158(6) 3 3_455
Kr5 Kr4 K3 27(3) 3_455 3_455
Kr5 Kr4 K3 129(4) 1_554 3_455
Kr5 Kr4 K3 113.2(9) 2_545 3_455
Kr3 Kr4 Ca3 104(3) . 3_455
Kr4 Kr4 Ca3 84.3(15) 2 3_455
Kr4 Kr4 Ca3 144.2(15) 4 3_455
Kr2 Kr4 Ca3 98(6) 6 3_455
Kr2 Kr4 Ca3 57(3) . 3_455
Kr2 Kr4 Ca3 61(2) 2 3_455
Kr2 Kr4 Ca3 149(6) 5 3_455
Kr2 Kr4 Ca3 87.4(19) 3 3_455
Kr2 Kr4 Ca3 135(3) 4 3_455
Kr1 Kr4 Ca3 28(2) 3_455 3_455
Kr1 Kr4 Ca3 136(7) 1_554 3_455
OW1 Kr4 Ca3 66.8(14) 2 3_455
Kr1 Kr4 Ca3 113.6(8) 2_545 3_455
Ca2 Kr4 Ca3 92.7(16) . 3_455
OW1 Kr4 Ca3 64.3(5) . 3_455
OW1 Kr4 Ca3 158(6) 3 3_455
Kr5 Kr4 Ca3 27(3) 3_455 3_455
Kr5 Kr4 Ca3 129(4) 1_554 3_455
Kr5 Kr4 Ca3 113.2(9) 2_545 3_455
K3 Kr4 Ca3 0.0(3) 3_455 3_455
Kr3 Kr4 K3 104(3) . 1_554
Kr4 Kr4 K3 144.2(15) 2 1_554
Kr4 Kr4 K3 84.3(15) 4 1_554
Kr2 Kr4 K3 57(3) 6 1_554
Kr2 Kr4 K3 98(6) . 1_554
Kr2 Kr4 K3 149(6) 2 1_554
Kr2 Kr4 K3 61(2) 5 1_554
Kr2 Kr4 K3 135(3) 3 1_554
Kr2 Kr4 K3 87.4(19) 4 1_554
Kr1 Kr4 K3 136(7) 3_455 1_554
Kr1 Kr4 K3 28(2) 1_554 1_554
OW1 Kr4 K3 66.8(14) 2 1_554
Kr1 Kr4 K3 113.6(8) 2_545 1_554
Ca2 Kr4 K3 92.7(16) . 1_554
OW1 Kr4 K3 158(6) . 1_554
OW1 Kr4 K3 64.3(5) 3 1_554
Kr5 Kr4 K3 129(4) 3_455 1_554
Kr5 Kr4 K3 27(3) 1_554 1_554
Kr5 Kr4 K3 113.1(9) 2_545 1_554
K3 Kr4 K3 131(3) 3_455 1_554
Ca3 Kr4 K3 131(3) 3_455 1_554
Kr3 Kr4 Ca3 104(3) . 1_554
Kr4 Kr4 Ca3 144.2(15) 2 1_554
Kr4 Kr4 Ca3 84.3(15) 4 1_554
Kr2 Kr4 Ca3 57(3) 6 1_554
Kr2 Kr4 Ca3 98(6) . 1_554
Kr2 Kr4 Ca3 149(6) 2 1_554
Kr2 Kr4 Ca3 61(2) 5 1_554
Kr2 Kr4 Ca3 135(3) 3 1_554
Kr2 Kr4 Ca3 87.4(19) 4 1_554
Kr1 Kr4 Ca3 136(7) 3_455 1_554
Kr1 Kr4 Ca3 28(2) 1_554 1_554
OW1 Kr4 Ca3 66.8(14) 2 1_554
Kr1 Kr4 Ca3 113.6(8) 2_545 1_554
Ca2 Kr4 Ca3 92.7(16) . 1_554
OW1 Kr4 Ca3 158(6) . 1_554
OW1 Kr4 Ca3 64.3(5) 3 1_554
Kr5 Kr4 Ca3 129(4) 3_455 1_554
Kr5 Kr4 Ca3 27(3) 1_554 1_554
Kr5 Kr4 Ca3 113.1(9) 2_545 1_554
K3 Kr4 Ca3 131(3) 3_455 1_554
Ca3 Kr4 Ca3 131(3) 3_455 1_554
K3 Kr4 Ca3 0.0(5) 1_554 1_554
Kr3 Kr4 O4 67(10) . 2
Kr4 Kr4 O4 113.0(17) 2 2
Kr4 Kr4 O4 113.0(18) 4 2
Kr2 Kr4 O4 115(4) 6 2
Kr2 Kr4 O4 115(4) . 2
Kr2 Kr4 O4 132(4) 2 2
Kr2 Kr4 O4 132(4) 5 2
Kr2 Kr4 O4 140(6) 3 2
Kr2 Kr4 O4 140(6) 4 2
Kr1 Kr4 O4 105(3) 3_455 2
Kr1 Kr4 O4 105(3) 1_554 2
OW1 Kr4 O4 42(4) 2 2
Kr1 Kr4 O4 135(6) 2_545 2
Ca2 Kr4 O4 37.6(9) . 2
OW1 Kr4 O4 93(4) . 2
OW1 Kr4 O4 93(4) 3 2
Kr5 Kr4 O4 103(3) 3_455 2
Kr5 Kr4 O4 103(3) 1_554 2
Kr5 Kr4 O4 138(5) 2_545 2
K3 Kr4 O4 77.8(9) 3_455 2
Ca3 Kr4 O4 77.8(9) 3_455 2
K3 Kr4 O4 77.8(9) 1_554 2
Ca3 Kr4 O4 77.8(9) 1_554 2
Kr3 Kr4 O3 69(7) . 3_455
Kr4 Kr4 O3 84.8(12) 2 3_455
Kr4 Kr4 O3 124(2) 4 3_455
Kr2 Kr4 O3 128(5) 6 3_455
Kr2 Kr4 O3 98(3) . 3_455
Kr2 Kr4 O3 91(3) 2 3_455
Kr2 Kr4 O3 166(8) 5 3_455
Kr2 Kr4 O3 106(3) 3 3_455
Kr2 Kr4 O3 145(6) 4 3_455
Kr1 Kr4 O3 70(3) 3_455 3_455
Kr1 Kr4 O3 143(3) 1_554 3_455
OW1 Kr4 O3 60(3) 2 3_455
Kr1 Kr4 O3 119(4) 2_545 3_455
Ca2 Kr4 O3 49.8(11) . 3_455
OW1 Kr4 O3 60.0(19) . 3_455
OW1 Kr4 O3 118(5) 3 3_455
Kr5 Kr4 O3 71(3) 3_455 3_455
Kr5 Kr4 O3 139(3) 1_554 3_455
Kr5 Kr4 O3 121(3) 2_545 3_455
K3 Kr4 O3 43.4(5) 3_455 3_455
Ca3 Kr4 O3 43.4(5) 3_455 3_455
K3 Kr4 O3 117.4(14) 1_554 3_455
Ca3 Kr4 O3 117.4(14) 1_554 3_455
O4 Kr4 O3 41.0(8) 2 3_455
Kr3 Kr4 O3 69(7) . 1_554
Kr4 Kr4 O3 124(2) 2 1_554
Kr4 Kr4 O3 84.8(12) 4 1_554
Kr2 Kr4 O3 98(3) 6 1_554
Kr2 Kr4 O3 128(5) . 1_554
Kr2 Kr4 O3 166(8) 2 1_554
Kr2 Kr4 O3 91(3) 5 1_554
Kr2 Kr4 O3 145(6) 3 1_554
Kr2 Kr4 O3 106(3) 4 1_554
Kr1 Kr4 O3 143(3) 3_455 1_554
Kr1 Kr4 O3 70(3) 1_554 1_554
OW1 Kr4 O3 60(3) 2 1_554
Kr1 Kr4 O3 119(4) 2_545 1_554
Ca2 Kr4 O3 49.8(11) . 1_554
OW1 Kr4 O3 118(5) . 1_554
OW1 Kr4 O3 60.0(19) 3 1_554
Kr5 Kr4 O3 139(3) 3_455 1_554
Kr5 Kr4 O3 71(3) 1_554 1_554
Kr5 Kr4 O3 121(3) 2_545 1_554
K3 Kr4 O3 117.4(15) 3_455 1_554
Ca3 Kr4 O3 117.4(15) 3_455 1_554
K3 Kr4 O3 43.4(5) 1_554 1_554
Ca3 Kr4 O3 43.4(5) 1_554 1_554
O4 Kr4 O3 41.0(8) 2 1_554
O3 Kr4 O3 81.3(17) 3_455 1_554
Kr3 Kr4 O4 31(5) . .
Kr4 Kr4 O4 57.8(7) 2 .
Kr4 Kr4 O4 85.0(11) 4 .
Kr2 Kr4 O4 167(5) 6 .
Kr2 Kr4 O4 130(3) . .
Kr2 Kr4 O4 88(5) 2 .
Kr2 Kr4 O4 128(7) 5 .
Kr2 Kr4 O4 85(5) 3 .
Kr2 Kr4 O4 107(6) 4 .
Kr1 Kr4 O4 92(4) 3_455 .
Kr1 Kr4 O4 145(6) 1_554 .
OW1 Kr4 O4 92(5) 2 .
Kr1 Kr4 O4 85(4) 2_545 .
Ca2 Kr4 O4 29.3(13) . .
OW1 Kr4 O4 40(3) . .
OW1 Kr4 O4 84(4) 3 .
Kr5 Kr4 O4 96(3) 3_455 .
Kr5 Kr4 O4 148(4) 1_554 .
Kr5 Kr4 O4 88(3) 2_545 .
K3 Kr4 O4 73.5(13) 3_455 .
Ca3 Kr4 O4 73.5(13) 3_455 .
K3 Kr4 O4 122(3) 1_554 .
Ca3 Kr4 O4 122(3) 1_554 .
O4 Kr4 O4 55.3(16) 2 .
O3 Kr4 O4 39.3(10) 3_455 .
O3 Kr4 O4 79(2) 1_554 .
Kr3 Kr4 O4 31(5) . 3
Kr4 Kr4 O4 85.0(11) 2 3
Kr4 Kr4 O4 57.8(7) 4 3
Kr2 Kr4 O4 130(3) 6 3
Kr2 Kr4 O4 167(5) . 3
Kr2 Kr4 O4 128(7) 2 3
Kr2 Kr4 O4 88(5) 5 3
Kr2 Kr4 O4 107(6) 3 3
Kr2 Kr4 O4 85(5) 4 3
Kr1 Kr4 O4 145(6) 3_455 3
Kr1 Kr4 O4 92(4) 1_554 3
OW1 Kr4 O4 92(5) 2 3
Kr1 Kr4 O4 85(4) 2_545 3
Ca2 Kr4 O4 29.3(13) . 3
OW1 Kr4 O4 84(4) . 3
OW1 Kr4 O4 40(3) 3 3
Kr5 Kr4 O4 148(4) 3_455 3
Kr5 Kr4 O4 96(3) 1_554 3
Kr5 Kr4 O4 88(3) 2_545 3
K3 Kr4 O4 122(3) 3_455 3
Ca3 Kr4 O4 122(3) 3_455 3
K3 Kr4 O4 73.5(13) 1_554 3
Ca3 Kr4 O4 73.5(13) 1_554 3
O4 Kr4 O4 55.3(16) 2 3
O3 Kr4 O4 79(2) 3_455 3
O3 Kr4 O4 39.3(10) 1_554 3
O4 Kr4 O4 53.0(18) . 3
Kr3 Kr4 K3 48(10) . 2_545
Kr4 Kr4 K3 30.03(7) 2 2_545
Kr4 Kr4 K3 30.03(7) 4 2_545
Kr2 Kr4 K3 125(4) 6 2_545
Kr2 Kr4 K3 125(4) . 2_545
Kr2 Kr4 K3 66(4) 2 2_545
Kr2 Kr4 K3 66(4) 5 2_545
Kr2 Kr4 K3 40(4) 3 2_545
Kr2 Kr4 K3 40(4) 4 2_545
Kr1 Kr4 K3 104(3) 3_455 2_545
Kr1 Kr4 K3 104(3) 1_554 2_545
OW1 Kr4 K3 158(7) 2 2_545
Kr1 Kr4 K3 19(3) 2_545 2_545
Ca2 Kr4 K3 78(3) . 2_545
OW1 Kr4 K3 52(2) . 2_545
OW1 Kr4 K3 52(2) 3 2_545
Kr5 Kr4 K3 110.8(13) 3_455 2_545
Kr5 Kr4 K3 110.8(13) 1_554 2_545
Kr5 Kr4 K3 23(2) 2_545 2_545
K3 Kr4 K3 114.2(16) 3_455 2_545
Ca3 Kr4 K3 114.2(16) 3_455 2_545
K3 Kr4 K3 114.2(16) 1_554 2_545
Ca3 Kr4 K3 114.2(16) 1_554 2_545
O4 Kr4 K3 115(4) 2 2_545
O3 Kr4 K3 105(3) 3_455 2_545
O3 Kr4 K3 105(3) 1_554 2_545
O4 Kr4 K3 68(2) . 2_545
O4 Kr4 K3 68(2) 3 2_545
Kr3 Kr4 Ca3 48(10) . 2_545
Kr4 Kr4 Ca3 30.03(7) 2 2_545
Kr4 Kr4 Ca3 30.03(7) 4 2_545
Kr2 Kr4 Ca3 125(4) 6 2_545
Kr2 Kr4 Ca3 125(4) . 2_545
Kr2 Kr4 Ca3 66(4) 2 2_545
Kr2 Kr4 Ca3 66(4) 5 2_545
Kr2 Kr4 Ca3 40(4) 3 2_545
Kr2 Kr4 Ca3 40(4) 4 2_545
Kr1 Kr4 Ca3 104(3) 3_455 2_545
Kr1 Kr4 Ca3 104(3) 1_554 2_545
OW1 Kr4 Ca3 158(7) 2 2_545
Kr1 Kr4 Ca3 19(3) 2_545 2_545
Ca2 Kr4 Ca3 78(3) . 2_545
OW1 Kr4 Ca3 52(2) . 2_545
OW1 Kr4 Ca3 52(2) 3 2_545
Kr5 Kr4 Ca3 110.8(13) 3_455 2_545
Kr5 Kr4 Ca3 110.8(13) 1_554 2_545
Kr5 Kr4 Ca3 23(2) 2_545 2_545
K3 Kr4 Ca3 114.2(16) 3_455 2_545
Ca3 Kr4 Ca3 114.2(16) 3_455 2_545
K3 Kr4 Ca3 114.2(16) 1_554 2_545
Ca3 Kr4 Ca3 114.2(16) 1_554 2_545
O4 Kr4 Ca3 115(4) 2 2_545
O3 Kr4 Ca3 105(3) 3_455 2_545
O3 Kr4 Ca3 105(3) 1_554 2_545
O4 Kr4 Ca3 68(2) . 2_545
O4 Kr4 Ca3 68(2) 3 2_545
K3 Kr4 Ca3 0.0(3) 2_545 2_545
Kr3 Kr4 K3 120.6(13) . 9_666
Kr4 Kr4 K3 85.1(13) 2 9_666
Kr4 Kr4 K3 140.5(8) 4 9_666
Kr2 Kr4 K3 82(6) 6 9_666
Kr2 Kr4 K3 38(3) . 9_666
Kr2 Kr4 K3 50(3) 2 9_666
Kr2 Kr4 K3 128(6) 5 9_666
Kr2 Kr4 K3 78(3) 3 9_666
Kr2 Kr4 K3 121(4) 4 9_666
Kr1 Kr4 K3 10.3(18) 3_455 9_666
Kr1 Kr4 K3 121(7) 1_554 9_666
OW1 Kr4 K3 75(3) 2 9_666
Kr1 Kr4 K3 106.0(17) 2_545 9_666
Ca2 Kr4 K3 113.4(12) . 9_666
OW1 Kr4 K3 72.0(14) . 9_666
OW1 Kr4 K3 165(2) 3 9_666
Kr5 Kr4 K3 7(3) 3_455 9_666
Kr5 Kr4 K3 116(4) 1_554 9_666
Kr5 Kr4 K3 104.4(15) 2_545 9_666
K3 Kr4 K3 20.9(7) 3_455 9_666
Ca3 Kr4 K3 20.9(7) 3_455 9_666
K3 Kr4 K3 129(3) 1_554 9_666
Ca3 Kr4 K3 129(3) 1_554 9_666
O4 Kr4 K3 96.6(9) 2 9_666
O3 Kr4 K3 64.3(5) 3_455 9_666
O3 Kr4 K3 133.1(14) 1_554 9_666
O4 Kr4 K3 91.7(8) . 9_666
O4 Kr4 K3 143(2) 3 9_666
K3 Kr4 K3 113.9(8) 2_545 9_666
Ca3 Kr4 K3 113.9(8) 2_545 9_666
Kr3 Kr4 Ca3 120.6(13) . 9_666
Kr4 Kr4 Ca3 85.1(13) 2 9_666
Kr4 Kr4 Ca3 140.5(8) 4 9_666
Kr2 Kr4 Ca3 82(6) 6 9_666
Kr2 Kr4 Ca3 38(3) . 9_666
Kr2 Kr4 Ca3 50(3) 2 9_666
Kr2 Kr4 Ca3 128(6) 5 9_666
Kr2 Kr4 Ca3 78(3) 3 9_666
Kr2 Kr4 Ca3 121(4) 4 9_666
Kr1 Kr4 Ca3 10.3(18) 3_455 9_666
Kr1 Kr4 Ca3 121(7) 1_554 9_666
OW1 Kr4 Ca3 75(3) 2 9_666
Kr1 Kr4 Ca3 106.0(17) 2_545 9_666
Ca2 Kr4 Ca3 113.4(12) . 9_666
OW1 Kr4 Ca3 72.0(14) . 9_666
OW1 Kr4 Ca3 165(2) 3 9_666
Kr5 Kr4 Ca3 7(3) 3_455 9_666
Kr5 Kr4 Ca3 116(4) 1_554 9_666
Kr5 Kr4 Ca3 104.4(15) 2_545 9_666
K3 Kr4 Ca3 20.9(7) 3_455 9_666
Ca3 Kr4 Ca3 20.9(7) 3_455 9_666
K3 Kr4 Ca3 129(3) 1_554 9_666
Ca3 Kr4 Ca3 129(3) 1_554 9_666
O4 Kr4 Ca3 96.6(9) 2 9_666
O3 Kr4 Ca3 64.3(5) 3_455 9_666
O3 Kr4 Ca3 133.1(14) 1_554 9_666
O4 Kr4 Ca3 91.7(8) . 9_666
O4 Kr4 Ca3 143(2) 3 9_666
K3 Kr4 Ca3 113.9(8) 2_545 9_666
Ca3 Kr4 Ca3 113.9(8) 2_545 9_666
K3 Kr4 Ca3 0.0(4) 9_666 9_666
Kr3 Kr4 K3 120.6(13) . 7_666
Kr4 Kr4 K3 140.5(8) 2 7_666
Kr4 Kr4 K3 85.1(13) 4 7_666
Kr2 Kr4 K3 38(3) 6 7_666
Kr2 Kr4 K3 82(6) . 7_666
Kr2 Kr4 K3 128(6) 2 7_666
Kr2 Kr4 K3 50(3) 5 7_666
Kr2 Kr4 K3 121(4) 3 7_666
Kr2 Kr4 K3 78(3) 4 7_666
Kr1 Kr4 K3 121(7) 3_455 7_666
Kr1 Kr4 K3 10.3(18) 1_554 7_666
OW1 Kr4 K3 75(3) 2 7_666
Kr1 Kr4 K3 106.0(17) 2_545 7_666
Ca2 Kr4 K3 113.4(12) . 7_666
OW1 Kr4 K3 165(2) . 7_666
OW1 Kr4 K3 72.0(14) 3 7_666
Kr5 Kr4 K3 116(4) 3_455 7_666
Kr5 Kr4 K3 7(3) 1_554 7_666
Kr5 Kr4 K3 104.4(15) 2_545 7_666
K3 Kr4 K3 129(4) 3_455 7_666
Ca3 Kr4 K3 129(4) 3_455 7_666
K3 Kr4 K3 20.9(7) 1_554 7_666
Ca3 Kr4 K3 20.9(7) 1_554 7_666
O4 Kr4 K3 96.6(9) 2 7_666
O3 Kr4 K3 133.1(14) 3_455 7_666
O3 Kr4 K3 64.3(5) 1_554 7_666
O4 Kr4 K3 143(2) . 7_666
O4 Kr4 K3 91.7(8) 3 7_666
K3 Kr4 K3 113.9(8) 2_545 7_666
Ca3 Kr4 K3 113.9(8) 2_545 7_666
K3 Kr4 K3 118(3) 9_666 7_666
Ca3 Kr4 K3 118(3) 9_666 7_666
Kr3 Kr4 Ca3 120.6(13) . 7_666
Kr4 Kr4 Ca3 140.5(8) 2 7_666
Kr4 Kr4 Ca3 85.1(13) 4 7_666
Kr2 Kr4 Ca3 38(3) 6 7_666
Kr2 Kr4 Ca3 82(6) . 7_666
Kr2 Kr4 Ca3 128(6) 2 7_666
Kr2 Kr4 Ca3 50(3) 5 7_666
Kr2 Kr4 Ca3 121(4) 3 7_666
Kr2 Kr4 Ca3 78(3) 4 7_666
Kr1 Kr4 Ca3 121(7) 3_455 7_666
Kr1 Kr4 Ca3 10.3(18) 1_554 7_666
OW1 Kr4 Ca3 75(3) 2 7_666
Kr1 Kr4 Ca3 106.0(17) 2_545 7_666
Ca2 Kr4 Ca3 113.4(12) . 7_666
OW1 Kr4 Ca3 165(2) . 7_666
OW1 Kr4 Ca3 72.0(14) 3 7_666
Kr5 Kr4 Ca3 116(4) 3_455 7_666
Kr5 Kr4 Ca3 7(3) 1_554 7_666
Kr5 Kr4 Ca3 104.4(15) 2_545 7_666
K3 Kr4 Ca3 129(4) 3_455 7_666
Ca3 Kr4 Ca3 129(4) 3_455 7_666
K3 Kr4 Ca3 20.9(7) 1_554 7_666
Ca3 Kr4 Ca3 20.9(7) 1_554 7_666
O4 Kr4 Ca3 96.6(9) 2 7_666
O3 Kr4 Ca3 133.1(14) 3_455 7_666
O3 Kr4 Ca3 64.3(5) 1_554 7_666
O4 Kr4 Ca3 143(2) . 7_666
O4 Kr4 Ca3 91.7(8) 3 7_666
K3 Kr4 Ca3 113.9(8) 2_545 7_666
Ca3 Kr4 Ca3 113.9(8) 2_545 7_666
K3 Kr4 Ca3 118(3) 9_666 7_666
Ca3 Kr4 Ca3 118(3) 9_666 7_666
K3 Kr4 Ca3 0.0(5) 7_666 7_666
Kr3 Kr4 Si1 78(10) . 6_455
Kr4 Kr4 Si1 107.1(13) 2 6_455
Kr4 Kr4 Si1 131.7(19) 4 6_455
Kr2 Kr4 Si1 113(5) 6 6_455
Kr2 Kr4 Si1 96(4) . 6_455
Kr2 Kr4 Si1 111(3) 2 6_455
Kr2 Kr4 Si1 154(3) 5 6_455
Kr2 Kr4 Si1 129(3) 3 6_455
Kr2 Kr4 Si1 159(7) 4 6_455
Kr1 Kr4 Si1 81(2) 3_455 6_455
Kr1 Kr4 Si1 120(3) 1_554 6_455
OW1 Kr4 Si1 38(3) 2 6_455
Kr1 Kr4 Si1 139(5) 2_545 6_455
Ca2 Kr4 Si1 51.0(10) . 6_455
OW1 Kr4 Si1 83(2) . 6_455
OW1 Kr4 Si1 115(4) 3 6_455
Kr5 Kr4 Si1 80(3) 3_455 6_455
Kr5 Kr4 Si1 116(2) 1_554 6_455
Kr5 Kr4 Si1 142(4) 2_545 6_455
K3 Kr4 Si1 54.0(6) 3_455 6_455
Ca3 Kr4 Si1 54.0(6) 3_455 6_455
K3 Kr4 Si1 95.1(11) 1_554 6_455
Ca3 Kr4 Si1 95.1(11) 1_554 6_455
O4 Kr4 Si1 23.8(3) 2 6_455
O3 Kr4 Si1 23.0(3) 3_455 6_455
O3 Kr4 Si1 64.1(11) 1_554 6_455
O4 Kr4 Si1 54.6(12) . 6_455
O4 Kr4 Si1 75.7(19) 3 6_455
K3 Kr4 Si1 122(3) 2_545 6_455
Ca3 Kr4 Si1 122(3) 2_545 6_455
K3 Kr4 Si1 73.0(7) 9_666 6_455
Ca3 Kr4 Si1 73.0(7) 9_666 6_455
K3 Kr4 Si1 110.1(13) 7_666 6_455
Ca3 Kr4 Si1 110.1(13) 7_666 6_455
Kr3 Kr4 Al1 78(10) . 6_455
Kr4 Kr4 Al1 107.1(13) 2 6_455
Kr4 Kr4 Al1 131.7(19) 4 6_455
Kr2 Kr4 Al1 113(5) 6 6_455
Kr2 Kr4 Al1 96(4) . 6_455
Kr2 Kr4 Al1 111(3) 2 6_455
Kr2 Kr4 Al1 154(3) 5 6_455
Kr2 Kr4 Al1 129(3) 3 6_455
Kr2 Kr4 Al1 159(7) 4 6_455
Kr1 Kr4 Al1 81(2) 3_455 6_455
Kr1 Kr4 Al1 120(3) 1_554 6_455
OW1 Kr4 Al1 38(3) 2 6_455
Kr1 Kr4 Al1 139(5) 2_545 6_455
Ca2 Kr4 Al1 51.0(10) . 6_455
OW1 Kr4 Al1 83(2) . 6_455
OW1 Kr4 Al1 115(4) 3 6_455
Kr5 Kr4 Al1 80(3) 3_455 6_455
Kr5 Kr4 Al1 116(2) 1_554 6_455
Kr5 Kr4 Al1 142(4) 2_545 6_455
K3 Kr4 Al1 54.0(6) 3_455 6_455
Ca3 Kr4 Al1 54.0(6) 3_455 6_455
K3 Kr4 Al1 95.1(11) 1_554 6_455
Ca3 Kr4 Al1 95.1(11) 1_554 6_455
O4 Kr4 Al1 23.8(3) 2 6_455
O3 Kr4 Al1 23.0(3) 3_455 6_455
O3 Kr4 Al1 64.1(11) 1_554 6_455
O4 Kr4 Al1 54.6(12) . 6_455
O4 Kr4 Al1 75.7(19) 3 6_455
K3 Kr4 Al1 122(3) 2_545 6_455
Ca3 Kr4 Al1 122(3) 2_545 6_455
K3 Kr4 Al1 73.0(7) 9_666 6_455
Ca3 Kr4 Al1 73.0(7) 9_666 6_455
K3 Kr4 Al1 110.1(13) 7_666 6_455
Ca3 Kr4 Al1 110.1(13) 7_666 6_455
Si1 Kr4 Al1 0.000(5) 6_455 6_455
Kr3 Kr4 Al1 78(10) . 1_554
Kr4 Kr4 Al1 131.7(19) 2 1_554
Kr4 Kr4 Al1 107.1(13) 4 1_554
Kr2 Kr4 Al1 96(4) 6 1_554
Kr2 Kr4 Al1 113(5) . 1_554
Kr2 Kr4 Al1 154(3) 2 1_554
Kr2 Kr4 Al1 111(3) 5 1_554
Kr2 Kr4 Al1 159(7) 3 1_554
Kr2 Kr4 Al1 129(3) 4 1_554
Kr1 Kr4 Al1 120(3) 3_455 1_554
Kr1 Kr4 Al1 81(2) 1_554 1_554
OW1 Kr4 Al1 38(3) 2 1_554
Kr1 Kr4 Al1 139(5) 2_545 1_554
Ca2 Kr4 Al1 51.0(10) . 1_554
OW1 Kr4 Al1 115(4) . 1_554
OW1 Kr4 Al1 83(2) 3 1_554
Kr5 Kr4 Al1 116(2) 3_455 1_554
Kr5 Kr4 Al1 80(3) 1_554 1_554
Kr5 Kr4 Al1 142(4) 2_545 1_554
K3 Kr4 Al1 95.1(11) 3_455 1_554
Ca3 Kr4 Al1 95.1(11) 3_455 1_554
K3 Kr4 Al1 54.0(6) 1_554 1_554
Ca3 Kr4 Al1 54.0(6) 1_554 1_554
O4 Kr4 Al1 23.8(3) 2 1_554
O3 Kr4 Al1 64.1(11) 3_455 1_554
O3 Kr4 Al1 23.0(3) 1_554 1_554
O4 Kr4 Al1 75.7(19) . 1_554
O4 Kr4 Al1 54.6(12) 3 1_554
K3 Kr4 Al1 122(3) 2_545 1_554
Ca3 Kr4 Al1 122(3) 2_545 1_554
K3 Kr4 Al1 110.1(13) 9_666 1_554
Ca3 Kr4 Al1 110.1(13) 9_666 1_554
K3 Kr4 Al1 73.0(7) 7_666 1_554
Ca3 Kr4 Al1 73.0(7) 7_666 1_554
Si1 Kr4 Al1 43.6(6) 6_455 1_554
Al1 Kr4 Al1 43.6(6) 6_455 1_554
Kr3 Kr4 Si1 78(10) . 1_554
Kr4 Kr4 Si1 131.7(19) 2 1_554
Kr4 Kr4 Si1 107.1(13) 4 1_554
Kr2 Kr4 Si1 96(4) 6 1_554
Kr2 Kr4 Si1 113(5) . 1_554
Kr2 Kr4 Si1 154(3) 2 1_554
Kr2 Kr4 Si1 111(3) 5 1_554
Kr2 Kr4 Si1 159(7) 3 1_554
Kr2 Kr4 Si1 129(3) 4 1_554
Kr1 Kr4 Si1 120(3) 3_455 1_554
Kr1 Kr4 Si1 81(2) 1_554 1_554
OW1 Kr4 Si1 38(3) 2 1_554
Kr1 Kr4 Si1 139(5) 2_545 1_554
Ca2 Kr4 Si1 51.0(10) . 1_554
OW1 Kr4 Si1 115(4) . 1_554
OW1 Kr4 Si1 83(2) 3 1_554
Kr5 Kr4 Si1 116(2) 3_455 1_554
Kr5 Kr4 Si1 80(3) 1_554 1_554
Kr5 Kr4 Si1 142(4) 2_545 1_554
K3 Kr4 Si1 95.1(11) 3_455 1_554
Ca3 Kr4 Si1 95.1(11) 3_455 1_554
K3 Kr4 Si1 54.0(6) 1_554 1_554
Ca3 Kr4 Si1 54.0(6) 1_554 1_554
O4 Kr4 Si1 23.8(3) 2 1_554
O3 Kr4 Si1 64.1(11) 3_455 1_554
O3 Kr4 Si1 23.0(3) 1_554 1_554
O4 Kr4 Si1 75.7(19) . 1_554
O4 Kr4 Si1 54.6(12) 3 1_554
K3 Kr4 Si1 122(3) 2_545 1_554
Ca3 Kr4 Si1 122(3) 2_545 1_554
K3 Kr4 Si1 110.1(13) 9_666 1_554
Ca3 Kr4 Si1 110.1(13) 9_666 1_554
K3 Kr4 Si1 73.0(7) 7_666 1_554
Ca3 Kr4 Si1 73.0(7) 7_666 1_554
Si1 Kr4 Si1 43.6(6) 6_455 1_554
Al1 Kr4 Si1 43.6(6) 6_455 1_554
Al1 Kr4 Si1 0.000(10) 1_554 1_554
Kr3 Kr4 O3 10(10) . 2_545
Kr4 Kr4 O3 48.1(6) 2 2_545
Kr4 Kr4 O3 48.1(6) 4 2_545
Kr2 Kr4 O3 154(4) 6 2_545
Kr2 Kr4 O3 154(4) . 2_545
Kr2 Kr4 O3 91(6) 2 2_545
Kr2 Kr4 O3 91(6) 5 2_545
Kr2 Kr4 O3 72(5) 3 2_545
Kr2 Kr4 O3 72(5) 4 2_545
Kr1 Kr4 O3 117(5) 3_455 2_545
Kr1 Kr4 O3 117(5) 1_554 2_545
OW1 Kr4 O3 119(6) 2 2_545
Kr1 Kr4 O3 58(4) 2_545 2_545
Ca2 Kr4 O3 40(2) . 2_545
OW1 Kr4 O3 50(3) . 2_545
OW1 Kr4 O3 50(3) 3 2_545
Kr5 Kr4 O3 123(3) 3_455 2_545
Kr5 Kr4 O3 123(3) 1_554 2_545
Kr5 Kr4 O3 61(3) 2_545 2_545
K3 Kr4 O3 107(2) 3_455 2_545
Ca3 Kr4 O3 107(2) 3_455 2_545
K3 Kr4 O3 107(2) 1_554 2_545
Ca3 Kr4 O3 107(2) 1_554 2_545
O4 Kr4 O3 77(3) 2 2_545
O3 Kr4 O3 76(2) 3_455 2_545
O3 Kr4 O3 76(2) 1_554 2_545
O4 Kr4 O3 37.0(13) . 2_545
O4 Kr4 O3 37.0(13) 3 2_545
K3 Kr4 O3 38.1(12) 2_545 2_545
Ca3 Kr4 O3 38.1(12) 2_545 2_545
K3 Kr4 O3 121.0(17) 9_666 2_545
Ca3 Kr4 O3 121.0(17) 9_666 2_545
K3 Kr4 O3 121.0(17) 7_666 2_545
Ca3 Kr4 O3 121.0(17) 7_666 2_545
Si1 Kr4 O3 87(2) 6_455 2_545
Al1 Kr4 O3 87(2) 6_455 2_545
Al1 Kr4 O3 87(2) 1_554 2_545
Si1 Kr4 O3 87(2) 1_554 2_545
Kr3 Kr4 O2 100(10) . 8_565
Kr4 Kr4 O2 120.6(11) 2 8_565
Kr4 Kr4 O2 152.0(17) 4 8_565
Kr2 Kr4 O2 92(5) 6 8_565
Kr2 Kr4 O2 76(4) . 8_565
Kr2 Kr4 O2 108(3) 2 8_565
Kr2 Kr4 O2 149(5) 5 8_565
Kr2 Kr4 O2 133.4(17) 3 8_565
Kr2 Kr4 O2 177(4) 4 8_565
Kr1 Kr4 O2 71(2) 3_455 8_565
Kr1 Kr4 O2 109(3) 1_554 8_565
OW1 Kr4 O2 23.7(13) 2 8_565
Kr1 Kr4 O2 155(3) 2_545 8_565
Ca2 Kr4 O2 72.3(13) . 8_565
OW1 Kr4 O2 95.5(15) . 8_565
OW1 Kr4 O2 131(3) 3 8_565
Kr5 Kr4 O2 67(2) 3_455 8_565
Kr5 Kr4 O2 104(3) 1_554 8_565
Kr5 Kr4 O2 156.5(18) 2_545 8_565
K3 Kr4 O2 46.7(6) 3_455 8_565
Ca3 Kr4 O2 46.7(6) 3_455 8_565
K3 Kr4 O2 89.9(12) 1_554 8_565
Ca3 Kr4 O2 89.9(12) 1_554 8_565
O4 Kr4 O2 39.2(5) 2 8_565
O3 Kr4 O2 37.8(4) 3_455 8_565
O3 Kr4 O2 72.4(9) 1_554 8_565
O4 Kr4 O2 75.0(12) . 8_565
O4 Kr4 O2 94.4(18) 3 8_565
K3 Kr4 O2 142(3) 2_545 8_565
Ca3 Kr4 O2 142(3) 2_545 8_565
K3 Kr4 O2 60.8(9) 9_666 8_565
Ca3 Kr4 O2 60.8(9) 9_666 8_565
K3 Kr4 O2 98.9(17) 7_666 8_565
Ca3 Kr4 O2 98.9(17) 7_666 8_565
Si1 Kr4 O2 21.8(2) 6_455 8_565
Al1 Kr4 O2 21.8(2) 6_455 8_565
Al1 Kr4 O2 49.4(6) 1_554 8_565
Si1 Kr4 O2 49.4(6) 1_554 8_565
O3 Kr4 O2 109(2) 2_545 8_565
K3 Kr5 Ca3 0.0(10) 7_667 7_667
K3 Kr5 Kr1 158(10) 7_667 .
Ca3 Kr5 Kr1 158(10) 7_667 .
K3 Kr5 Ca3 62(6) 7_667 .
Ca3 Kr5 Ca3 62(6) 7_667 .
Kr1 Kr5 Ca3 95(8) . .
K3 Kr5 Kr2 160(5) 7_667 6_556
Ca3 Kr5 Kr2 160(5) 7_667 6_556
Kr1 Kr5 Kr2 20(2) . 6_556
Ca3 Kr5 Kr2 105(6) . 6_556
K3 Kr5 Kr2 160(5) 7_667 5_556
Ca3 Kr5 Kr2 160(5) 7_667 5_556
Kr1 Kr5 Kr2 20(2) . 5_556
Ca3 Kr5 Kr2 105(6) . 5_556
Kr2 Kr5 Kr2 33(3) 6_556 5_556
K3 Kr5 Kr5 36(4) 7_667 7_667
Ca3 Kr5 Kr5 36(4) 7_667 7_667
Kr1 Kr5 Kr5 122(10) . 7_667
Ca3 Kr5 Kr5 27(3) . 7_667
Kr2 Kr5 Kr5 131(8) 6_556 7_667
Kr2 Kr5 Kr5 131(8) 5_556 7_667
K3 Kr5 Kr2 159(3) 7_667 1_556
Ca3 Kr5 Kr2 159(3) 7_667 1_556
Kr1 Kr5 Kr2 24(2) . 1_556
Ca3 Kr5 Kr2 108(6) . 1_556
Kr2 Kr5 Kr2 4.7(8) 6_556 1_556
Kr2 Kr5 Kr2 36(3) 5_556 1_556
Kr5 Kr5 Kr2 133(7) 7_667 1_556
K3 Kr5 Kr2 159(3) 7_667 4_556
Ca3 Kr5 Kr2 159(3) 7_667 4_556
Kr1 Kr5 Kr2 24(2) . 4_556
Ca3 Kr5 Kr2 108(6) . 4_556
Kr2 Kr5 Kr2 36(3) 6_556 4_556
Kr2 Kr5 Kr2 4.7(8) 5_556 4_556
Kr5 Kr5 Kr2 133(7) 7_667 4_556
Kr2 Kr5 Kr2 39(2) 1_556 4_556
K3 Kr5 Kr4 157(8) 7_667 4_556
Ca3 Kr5 Kr4 157(8) 7_667 4_556
Kr1 Kr5 Kr4 7(2) . 4_556
Ca3 Kr5 Kr4 96(6) . 4_556
Kr2 Kr5 Kr4 25(2) 6_556 4_556
Kr2 Kr5 Kr4 14(2) 5_556 4_556
Kr5 Kr5 Kr4 122(8) 7_667 4_556
Kr2 Kr5 Kr4 30(2) 1_556 4_556
Kr2 Kr5 Kr4 19(2) 4_556 4_556
K3 Kr5 Kr4 157(8) 7_667 1_556
Ca3 Kr5 Kr4 157(8) 7_667 1_556
Kr1 Kr5 Kr4 7(2) . 1_556
Ca3 Kr5 Kr4 96(6) . 1_556
Kr2 Kr5 Kr4 14(2) 6_556 1_556
Kr2 Kr5 Kr4 25(2) 5_556 1_556
Kr5 Kr5 Kr4 122(8) 7_667 1_556
Kr2 Kr5 Kr4 19(2) 1_556 1_556
Kr2 Kr5 Kr4 30(2) 4_556 1_556
Kr4 Kr5 Kr4 14(4) 4_556 1_556
K3 Kr5 OW1 131(6) 7_667 2_556
Ca3 Kr5 OW1 131(6) 7_667 2_556
Kr1 Kr5 OW1 36(2) . 2_556
Ca3 Kr5 OW1 79(5) . 2_556
Kr2 Kr5 OW1 30.2(18) 6_556 2_556
Kr2 Kr5 OW1 55(3) 5_556 2_556
Kr5 Kr5 OW1 102(6) 7_667 2_556
Kr2 Kr5 OW1 31.1(16) 1_556 2_556
Kr2 Kr5 OW1 60(3) 4_556 2_556
Kr4 Kr5 OW1 42(3) 4_556 2_556
Kr4 Kr5 OW1 30.0(19) 1_556 2_556
K3 Kr5 OW1 131(6) 7_667 3_556
Ca3 Kr5 OW1 131(6) 7_667 3_556
Kr1 Kr5 OW1 36(2) . 3_556
Ca3 Kr5 OW1 79(5) . 3_556
Kr2 Kr5 OW1 55(3) 6_556 3_556
Kr2 Kr5 OW1 30.2(18) 5_556 3_556
Kr5 Kr5 OW1 102(6) 7_667 3_556
Kr2 Kr5 OW1 60(3) 1_556 3_556
Kr2 Kr5 OW1 31.1(16) 4_556 3_556
Kr4 Kr5 OW1 30.0(19) 4_556 3_556
Kr4 Kr5 OW1 42(3) 1_556 3_556
OW1 Kr5 OW1 63(3) 2_556 3_556
K3 Kr5 O1 71(3) 7_667 1_566
Ca3 Kr5 O1 71(3) 7_667 1_566
Kr1 Kr5 O1 102(3) . 1_566
Ca3 Kr5 O1 69(2) . 1_566
Kr2 Kr5 O1 90(2) 6_556 1_566
Kr2 Kr5 O1 121(4) 5_556 1_566
Kr5 Kr5 O1 67(2) 7_667 1_566
Kr2 Kr5 O1 87.5(18) 1_556 1_566
Kr2 Kr5 O1 125(4) 4_556 1_566
Kr4 Kr5 O1 109(4) 4_556 1_566
Kr4 Kr5 O1 96(3) 1_556 1_566
OW1 Kr5 O1 66.4(17) 2_556 1_566
OW1 Kr5 O1 124(4) 3_556 1_566
K3 Kr5 O1 71(3) 7_667 7_656
Ca3 Kr5 O1 71(3) 7_667 7_656
Kr1 Kr5 O1 102(3) . 7_656
Ca3 Kr5 O1 69(2) . 7_656
Kr2 Kr5 O1 121(4) 6_556 7_656
Kr2 Kr5 O1 90(2) 5_556 7_656
Kr5 Kr5 O1 67(2) 7_667 7_656
Kr2 Kr5 O1 125(4) 1_556 7_656
Kr2 Kr5 O1 87.6(18) 4_556 7_656
Kr4 Kr5 O1 96(3) 4_556 7_656
Kr4 Kr5 O1 109(4) 1_556 7_656
OW1 Kr5 O1 124(4) 2_556 7_656
OW1 Kr5 O1 66.5(17) 3_556 7_656
O1 Kr5 O1 134(4) 1_566 7_656
K3 Kr5 Kr3 152(9) 7_667 1_556
Ca3 Kr5 Kr3 152(9) 7_667 1_556
Kr1 Kr5 Kr3 5(4) . 1_556
Ca3 Kr5 Kr3 90(6) . 1_556
Kr2 Kr5 Kr3 23(2) 6_556 1_556
Kr2 Kr5 Kr3 23(2) 5_556 1_556
Kr5 Kr5 Kr3 116(8) 7_667 1_556
Kr2 Kr5 Kr3 28(2) 1_556 1_556
Kr2 Kr5 Kr3 28(2) 4_556 1_556
Kr4 Kr5 Kr3 8.9(15) 4_556 1_556
Kr4 Kr5 Kr3 8.9(15) 1_556 1_556
OW1 Kr5 Kr3 33.7(19) 2_556 1_556
OW1 Kr5 Kr3 33.7(19) 3_556 1_556
O1 Kr5 Kr3 100(3) 1_566 1_556
O1 Kr5 Kr3 100(3) 7_656 1_556
K3 Kr5 O3 50(5) 7_667 7_667
Ca3 Kr5 O3 50(5) 7_667 7_667
Kr1 Kr5 O3 152(7) . 7_667
Ca3 Kr5 O3 112(6) . 7_667
Kr2 Kr5 O3 139(5) 6_556 7_667
Kr2 Kr5 O3 139(5) 5_556 7_667
Kr5 Kr5 O3 86(7) 7_667 7_667
Kr2 Kr5 O3 134(4) 1_556 7_667
Kr2 Kr5 O3 134(4) 4_556 7_667
Kr4 Kr5 O3 151(5) 4_556 7_667
Kr4 Kr5 O3 151(5) 1_556 7_667
OW1 Kr5 O3 147(2) 2_556 7_667
OW1 Kr5 O3 147(2) 3_556 7_667
O1 Kr5 O3 88(3) 1_566 7_667
O1 Kr5 O3 88(3) 7_656 7_667
Kr3 Kr5 O3 158(5) 1_556 7_667
K3 Kr5 Kr1 15(4) 7_667 7_667
Ca3 Kr5 Kr1 15(4) 7_667 7_667
Kr1 Kr5 Kr1 143(7) . 7_667
Ca3 Kr5 Kr1 48(4) . 7_667
Kr2 Kr5 Kr1 149(5) 6_556 7_667
Kr2 Kr5 Kr1 150(5) 5_556 7_667
Kr5 Kr5 Kr1 21(4) 7_667 7_667
Kr2 Kr5 Kr1 150(4) 1_556 7_667
Kr2 Kr5 Kr1 150(4) 4_556 7_667
Kr4 Kr5 Kr1 143(5) 4_556 7_667
Kr4 Kr5 Kr1 143(5) 1_556 7_667
OW1 Kr5 Kr1 119(4) 2_556 7_667
OW1 Kr5 Kr1 119(4) 3_556 7_667
O1 Kr5 Kr1 68(2) 1_566 7_667
O1 Kr5 Kr1 68(2) 7_656 7_667
Kr3 Kr5 Kr1 138(5) 1_556 7_667
O3 Kr5 Kr1 65(3) 7_667 7_667
K3 Kr5 Kr4 162(9) 7_667 2_556
Ca3 Kr5 Kr4 162(9) 7_667 2_556
Kr1 Kr5 Kr4 5(4) . 2_556
Ca3 Kr5 Kr4 100(6) . 2_556
Kr2 Kr5 Kr4 17.4(15) 6_556 2_556
Kr2 Kr5 Kr4 17.4(15) 5_556 2_556
Kr5 Kr5 Kr4 127(8) 7_667 2_556
Kr2 Kr5 Kr4 21.9(13) 1_556 2_556
Kr2 Kr5 Kr4 21.9(13) 4_556 2_556
Kr4 Kr5 Kr4 8(2) 4_556 2_556
Kr4 Kr5 Kr4 8(2) 1_556 2_556
OW1 Kr5 Kr4 38(2) 2_556 2_556
OW1 Kr5 Kr4 38(2) 3_556 2_556
O1 Kr5 Kr4 104(3) 1_566 2_556
O1 Kr5 Kr4 104(3) 7_656 2_556
Kr3 Kr5 Kr4 10.1(18) 1_556 2_556
O3 Kr5 Kr4 148(5) 7_667 2_556
Kr1 Kr5 Kr4 148(5) 7_667 2_556
K3 Kr5 O2 62(4) 7_667 9_666
Ca3 Kr5 O2 62(4) 7_667 9_666
Kr1 Kr5 O2 130(3) . 9_666
Ca3 Kr5 O2 104(4) . 9_666
Kr2 Kr5 O2 110(2) 6_556 9_666
Kr2 Kr5 O2 138(4) 5_556 9_666
Kr5 Kr5 O2 85(5) 7_667 9_666
Kr2 Kr5 O2 105.7(19) 1_556 9_666
Kr2 Kr5 O2 139(4) 4_556 9_666
Kr4 Kr5 O2 136(3) 4_556 9_666
Kr4 Kr5 O2 123(3) 1_556 9_666
OW1 Kr5 O2 102.9(11) 2_556 9_666
OW1 Kr5 O2 165(3) 3_556 9_666
O1 Kr5 O2 46.8(10) 1_566 9_666
O1 Kr5 O2 128(4) 7_656 9_666
Kr3 Kr5 O2 131(2) 1_556 9_666
O3 Kr5 O2 45.3(15) 7_667 9_666
Kr1 Kr5 O2 71(2) 7_667 9_666
Kr4 Kr5 O2 128(3) 2_556 9_666
K3 Kr5 O2 62(4) 7_667 8_666
Ca3 Kr5 O2 62(4) 7_667 8_666
Kr1 Kr5 O2 130(3) . 8_666
Ca3 Kr5 O2 104(4) . 8_666
Kr2 Kr5 O2 138(4) 6_556 8_666
Kr2 Kr5 O2 110(2) 5_556 8_666
Kr5 Kr5 O2 85(5) 7_667 8_666
Kr2 Kr5 O2 139(4) 1_556 8_666
Kr2 Kr5 O2 105.7(19) 4_556 8_666
Kr4 Kr5 O2 123(3) 4_556 8_666
Kr4 Kr5 O2 136(3) 1_556 8_666
OW1 Kr5 O2 165(3) 2_556 8_666
OW1 Kr5 O2 102.9(11) 3_556 8_666
O1 Kr5 O2 128(4) 1_566 8_666
O1 Kr5 O2 46.8(10) 7_656 8_666
Kr3 Kr5 O2 131(2) 1_556 8_666
O3 Kr5 O2 45.3(15) 7_667 8_666
Kr1 Kr5 O2 71(2) 7_667 8_666
Kr4 Kr5 O2 128(3) 2_556 8_666
O2 Kr5 O2 90(3) 9_666 8_666
K3 Kr5 Kr2 173(5) 7_667 3_556
Ca3 Kr5 Kr2 173(5) 7_667 3_556
Kr1 Kr5 Kr2 19(4) . 3_556
Ca3 Kr5 Kr2 113(6) . 3_556
Kr2 Kr5 Kr2 22.7(17) 6_556 3_556
Kr2 Kr5 Kr2 12.8(15) 5_556 3_556
Kr5 Kr5 Kr2 139(8) 7_667 3_556
Kr2 Kr5 Kr2 25.3(16) 1_556 3_556
Kr2 Kr5 Kr2 14.8(12) 4_556 3_556
Kr4 Kr5 Kr2 17.2(18) 4_556 3_556
Kr4 Kr5 Kr2 21.1(15) 1_556 3_556
OW1 Kr5 Kr2 50(2) 2_556 3_556
OW1 Kr5 Kr2 42.3(19) 3_556 3_556
O1 Kr5 Kr2 113(3) 1_566 3_556
O1 Kr5 Kr2 102(2) 7_656 3_556
Kr3 Kr5 Kr2 24(3) 1_556 3_556
O3 Kr5 Kr2 134(4) 7_667 3_556
Kr1 Kr5 Kr2 160(4) 7_667 3_556
Kr4 Kr5 Kr2 14(2) 2_556 3_556
O2 Kr5 Kr2 125(3) 9_666 3_556
O2 Kr5 Kr2 117(2) 8_666 3_556
K3 Kr5 Kr2 173(5) 7_667 2_556
Ca3 Kr5 Kr2 173(5) 7_667 2_556
Kr1 Kr5 Kr2 19(4) . 2_556
Ca3 Kr5 Kr2 113(6) . 2_556
Kr2 Kr5 Kr2 12.9(15) 6_556 2_556
Kr2 Kr5 Kr2 22.7(17) 5_556 2_556
Kr5 Kr5 Kr2 139(8) 7_667 2_556
Kr2 Kr5 Kr2 14.8(12) 1_556 2_556
Kr2 Kr5 Kr2 25.3(16) 4_556 2_556
Kr4 Kr5 Kr2 21.1(15) 4_556 2_556
Kr4 Kr5 Kr2 17.2(18) 1_556 2_556
OW1 Kr5 Kr2 42.3(19) 2_556 2_556
OW1 Kr5 Kr2 50(2) 3_556 2_556
O1 Kr5 Kr2 102(2) 1_566 2_556
O1 Kr5 Kr2 113(3) 7_656 2_556
Kr3 Kr5 Kr2 24(3) 1_556 2_556
O3 Kr5 Kr2 134(4) 7_667 2_556
Kr1 Kr5 Kr2 160(4) 7_667 2_556
Kr4 Kr5 Kr2 14(2) 2_556 2_556
O2 Kr5 Kr2 117(2) 9_666 2_556
O2 Kr5 Kr2 125(3) 8_666 2_556
Kr2 Kr5 Kr2 10.7(14) 3_556 2_556
K3 Kr5 Al1 73(2) 7_667 5_556
Ca3 Kr5 Al1 73(2) 7_667 5_556
Kr1 Kr5 Al1 110(2) . 5_556
Ca3 Kr5 Al1 93(3) . 5_556
Kr2 Kr5 Al1 92.7(15) 6_556 5_556
Kr2 Kr5 Al1 125(3) 5_556 5_556
Kr5 Kr5 Al1 83(3) 7_667 5_556
Kr2 Kr5 Al1 88.8(13) 1_556 5_556
Kr2 Kr5 Al1 128(3) 4_556 5_556
Kr4 Kr5 Al1 117(3) 4_556 5_556
Kr4 Kr5 Al1 103(3) 1_556 5_556
OW1 Kr5 Al1 79.0(11) 2_556 5_556
OW1 Kr5 Al1 142(3) 3_556 5_556
O1 Kr5 Al1 25.1(5) 1_566 5_556
O1 Kr5 Al1 145(4) 7_656 5_556
Kr3 Kr5 Al1 110.5(19) 1_556 5_556
O3 Kr5 Al1 70.1(19) 7_667 5_556
Kr1 Kr5 Al1 77(2) 7_667 5_556
Kr4 Kr5 Al1 109.7(19) 2_556 5_556
O2 Kr5 Al1 24.9(4) 9_666 5_556
O2 Kr5 Al1 115(3) 8_666 5_556
Kr2 Kr5 Al1 113(2) 3_556 5_556
Kr2 Kr5 Al1 102.5(18) 2_556 5_556
K3 Kr5 Si1 73(2) 7_667 5_556
Ca3 Kr5 Si1 73(2) 7_667 5_556
Kr1 Kr5 Si1 110(2) . 5_556
Ca3 Kr5 Si1 93(3) . 5_556
Kr2 Kr5 Si1 92.7(15) 6_556 5_556
Kr2 Kr5 Si1 125(3) 5_556 5_556
Kr5 Kr5 Si1 83(3) 7_667 5_556
Kr2 Kr5 Si1 88.8(13) 1_556 5_556
Kr2 Kr5 Si1 128(3) 4_556 5_556
Kr4 Kr5 Si1 117(3) 4_556 5_556
Kr4 Kr5 Si1 103(3) 1_556 5_556
OW1 Kr5 Si1 79.0(11) 2_556 5_556
OW1 Kr5 Si1 142(3) 3_556 5_556
O1 Kr5 Si1 25.1(5) 1_566 5_556
O1 Kr5 Si1 145(4) 7_656 5_556
Kr3 Kr5 Si1 110.5(19) 1_556 5_556
O3 Kr5 Si1 70.1(19) 7_667 5_556
Kr1 Kr5 Si1 77(2) 7_667 5_556
Kr4 Kr5 Si1 109.7(19) 2_556 5_556
O2 Kr5 Si1 24.9(4) 9_666 5_556
O2 Kr5 Si1 115(3) 8_666 5_556
Kr2 Kr5 Si1 113(2) 3_556 5_556
Kr2 Kr5 Si1 102.5(18) 2_556 5_556
Al1 Kr5 Si1 0.000(10) 5_556 5_556
K3 Kr5 Si1 73(2) 7_667 6_556
Ca3 Kr5 Si1 73(2) 7_667 6_556
Kr1 Kr5 Si1 110(2) . 6_556
Ca3 Kr5 Si1 93(3) . 6_556
Kr2 Kr5 Si1 125(3) 6_556 6_556
Kr2 Kr5 Si1 92.7(15) 5_556 6_556
Kr5 Kr5 Si1 83(3) 7_667 6_556
Kr2 Kr5 Si1 128(3) 1_556 6_556
Kr2 Kr5 Si1 88.9(13) 4_556 6_556
Kr4 Kr5 Si1 103(3) 4_556 6_556
Kr4 Kr5 Si1 117(3) 1_556 6_556
OW1 Kr5 Si1 142(3) 2_556 6_556
OW1 Kr5 Si1 79.1(11) 3_556 6_556
O1 Kr5 Si1 145(4) 1_566 6_556
O1 Kr5 Si1 25.1(5) 7_656 6_556
Kr3 Kr5 Si1 110.5(19) 1_556 6_556
O3 Kr5 Si1 70.1(19) 7_667 6_556
Kr1 Kr5 Si1 77(2) 7_667 6_556
Kr4 Kr5 Si1 109.7(19) 2_556 6_556
O2 Kr5 Si1 115(3) 9_666 6_556
O2 Kr5 Si1 24.9(4) 8_666 6_556
Kr2 Kr5 Si1 102.5(18) 3_556 6_556
Kr2 Kr5 Si1 113(2) 2_556 6_556
Al1 Kr5 Si1 139(4) 5_556 6_556
Si1 Kr5 Si1 139(4) 5_556 6_556
K3 Kr5 Al1 73(2) 7_667 6_556
Ca3 Kr5 Al1 73(2) 7_667 6_556
Kr1 Kr5 Al1 110(2) . 6_556
Ca3 Kr5 Al1 93(3) . 6_556
Kr2 Kr5 Al1 125(3) 6_556 6_556
Kr2 Kr5 Al1 92.7(15) 5_556 6_556
Kr5 Kr5 Al1 83(3) 7_667 6_556
Kr2 Kr5 Al1 128(3) 1_556 6_556
Kr2 Kr5 Al1 88.9(13) 4_556 6_556
Kr4 Kr5 Al1 103(3) 4_556 6_556
Kr4 Kr5 Al1 117(3) 1_556 6_556
OW1 Kr5 Al1 142(3) 2_556 6_556
OW1 Kr5 Al1 79.1(11) 3_556 6_556
O1 Kr5 Al1 145(4) 1_566 6_556
O1 Kr5 Al1 25.1(5) 7_656 6_556
Kr3 Kr5 Al1 110.5(19) 1_556 6_556
O3 Kr5 Al1 70.1(19) 7_667 6_556
Kr1 Kr5 Al1 77(2) 7_667 6_556
Kr4 Kr5 Al1 109.7(19) 2_556 6_556
O2 Kr5 Al1 115(3) 9_666 6_556
O2 Kr5 Al1 24.9(4) 8_666 6_556
Kr2 Kr5 Al1 102.5(18) 3_556 6_556
Kr2 Kr5 Al1 113(2) 2_556 6_556
Al1 Kr5 Al1 139(4) 5_556 6_556
Si1 Kr5 Al1 139(4) 5_556 6_556
Si1 Kr5 Al1 0.000(16) 6_556 6_556
K3 Kr5 Kr1 159(2) 7_667 3_456
Ca3 Kr5 Kr1 159(2) 7_667 3_456
Kr1 Kr5 Kr1 25(2) . 3_456
Ca3 Kr5 Kr1 110(6) . 3_456
Kr2 Kr5 Kr1 6.0(18) 6_556 3_456
Kr2 Kr5 Kr1 36.6(19) 5_556 3_456
Kr5 Kr5 Kr1 134(7) 7_667 3_456
Kr2 Kr5 Kr1 1.6(13) 1_556 3_456
Kr2 Kr5 Kr1 39.7(18) 4_556 3_456
Kr4 Kr5 Kr1 30.8(17) 4_556 3_456
Kr4 Kr5 Kr1 20(3) 1_556 3_456
OW1 Kr5 Kr1 32.5(16) 2_556 3_456
OW1 Kr5 Kr1 61(2) 3_556 3_456
O1 Kr5 Kr1 87.8(18) 1_566 3_456
O1 Kr5 Kr1 126(3) 7_656 3_456
Kr3 Kr5 Kr1 29(2) 1_556 3_456
O3 Kr5 Kr1 133(3) 7_667 3_456
Kr1 Kr5 Kr1 151(3) 7_667 3_456
Kr4 Kr5 Kr1 22.8(14) 2_556 3_456
O2 Kr5 Kr1 104.8(17) 9_666 3_456
O2 Kr5 Kr1 138(3) 8_666 3_456
Kr2 Kr5 Kr1 25.3(13) 3_556 3_456
Kr2 Kr5 Kr1 14.7(8) 2_556 3_456
Al1 Kr5 Kr1 88.4(14) 5_556 3_456
Si1 Kr5 Kr1 88.4(14) 5_556 3_456
Si1 Kr5 Kr1 128(3) 6_556 3_456
Al1 Kr5 Kr1 128(3) 6_556 3_456
K3 Kr5 Kr1 159(3) 7_667 2_546
Ca3 Kr5 Kr1 159(3) 7_667 2_546
Kr1 Kr5 Kr1 25(2) . 2_546
Ca3 Kr5 Kr1 110(6) . 2_546
Kr2 Kr5 Kr1 36.6(19) 6_556 2_546
Kr2 Kr5 Kr1 6.0(18) 5_556 2_546
Kr5 Kr5 Kr1 134(7) 7_667 2_546
Kr2 Kr5 Kr1 39.7(18) 1_556 2_546
Kr2 Kr5 Kr1 1.6(13) 4_556 2_546
Kr4 Kr5 Kr1 20(3) 4_556 2_546
Kr4 Kr5 Kr1 30.8(17) 1_556 2_546
OW1 Kr5 Kr1 61(2) 2_556 2_546
OW1 Kr5 Kr1 32.5(16) 3_556 2_546
O1 Kr5 Kr1 126(3) 1_566 2_546
O1 Kr5 Kr1 87.8(18) 7_656 2_546
Kr3 Kr5 Kr1 29(2) 1_556 2_546
O3 Kr5 Kr1 133(3) 7_667 2_546
Kr1 Kr5 Kr1 151(3) 7_667 2_546
Kr4 Kr5 Kr1 22.8(14) 2_556 2_546
O2 Kr5 Kr1 138(3) 9_666 2_546
O2 Kr5 Kr1 104.8(17) 8_666 2_546
Kr2 Kr5 Kr1 14.7(8) 3_556 2_546
Kr2 Kr5 Kr1 25.3(13) 2_556 2_546
Al1 Kr5 Kr1 128(3) 5_556 2_546
Si1 Kr5 Kr1 128(3) 5_556 2_546
Si1 Kr5 Kr1 88.5(14) 6_556 2_546
Al1 Kr5 Kr1 88.5(14) 6_556 2_546
Kr1 Kr5 Kr1 39.8(16) 3_456 2_546
K3 Kr5 O3 93(7) 7_667 .
Ca3 Kr5 O3 93(7) 7_667 .
Kr1 Kr5 O3 65(5) . .
Ca3 Kr5 O3 30(3) . .
Kr2 Kr5 O3 76(4) 6_556 .
Kr2 Kr5 O3 76(4) 5_556 .
Kr5 Kr5 O3 57(6) 7_667 .
Kr2 Kr5 O3 80(3) 1_556 .
Kr2 Kr5 O3 80(3) 4_556 .
Kr4 Kr5 O3 66(3) 4_556 .
Kr4 Kr5 O3 66(3) 1_556 .
OW1 Kr5 O3 55(2) 2_556 .
OW1 Kr5 O3 55(2) 3_556 .
O1 Kr5 O3 78(2) 1_566 .
O1 Kr5 O3 78(2) 7_656 .
Kr3 Kr5 O3 60(4) 1_556 .
O3 Kr5 O3 143(4) 7_667 .
Kr1 Kr5 O3 78(3) 7_667 .
Kr4 Kr5 O3 70(3) 2_556 .
O2 Kr5 O3 123(2) 9_666 .
O2 Kr5 O3 123(2) 8_666 .
Kr2 Kr5 O3 83(3) 3_556 .
Kr2 Kr5 O3 83(3) 2_556 .
Al1 Kr5 O3 102(2) 5_556 .
Si1 Kr5 O3 102(2) 5_556 .
Si1 Kr5 O3 102(2) 6_556 .
Al1 Kr5 O3 102(2) 6_556 .
Kr1 Kr5 O3 82(3) 3_456 .
Kr1 Kr5 O3 82(3) 2_546 .
K3 Kr5 Si1 54(5) 7_667 10_667
Ca3 Kr5 Si1 54(5) 7_667 10_667
Kr1 Kr5 Si1 144(5) . 10_667
Ca3 Kr5 Si1 111(5) . 10_667
Kr2 Kr5 Si1 125(3) 6_556 10_667
Kr2 Kr5 Si1 142(5) 5_556 10_667
Kr5 Kr5 Si1 87(6) 7_667 10_667
Kr2 Kr5 Si1 121(3) 1_556 10_667
Kr2 Kr5 Si1 140(4) 4_556 10_667
Kr4 Kr5 Si1 148(4) 4_556 10_667
Kr4 Kr5 Si1 139(4) 1_556 10_667
OW1 Kr5 Si1 124.9(14) 2_556 10_667
OW1 Kr5 Si1 167(4) 3_556 10_667
O1 Kr5 Si1 68.1(19) 1_566 10_667
O1 Kr5 Si1 109(3) 7_656 10_667
Kr3 Kr5 Si1 148(3) 1_556 10_667
O3 Kr5 Si1 22.5(7) 7_667 10_667
Kr1 Kr5 Si1 68(2) 7_667 10_667
Kr4 Kr5 Si1 141(4) 2_556 10_667
O2 Kr5 Si1 22.9(8) 9_666 10_667
O2 Kr5 Si1 68(2) 8_666 10_667
Kr2 Kr5 Si1 132(3) 3_556 10_667
Kr2 Kr5 Si1 127(3) 2_556 10_667
Al1 Kr5 Si1 47.8(12) 5_556 10_667
Si1 Kr5 Si1 47.8(12) 5_556 10_667
Si1 Kr5 Si1 93(3) 6_556 10_667
Al1 Kr5 Si1 93(3) 6_556 10_667
Kr1 Kr5 Si1 119(2) 3_456 10_667
Kr1 Kr5 Si1 139(4) 2_546 10_667
O3 Kr5 Si1 138(3) . 10_667
K3 Kr5 Al1 54(5) 7_667 10_667
Ca3 Kr5 Al1 54(5) 7_667 10_667
Kr1 Kr5 Al1 144(5) . 10_667
Ca3 Kr5 Al1 111(5) . 10_667
Kr2 Kr5 Al1 125(3) 6_556 10_667
Kr2 Kr5 Al1 142(5) 5_556 10_667
Kr5 Kr5 Al1 87(6) 7_667 10_667
Kr2 Kr5 Al1 121(3) 1_556 10_667
Kr2 Kr5 Al1 140(4) 4_556 10_667
Kr4 Kr5 Al1 148(4) 4_556 10_667
Kr4 Kr5 Al1 139(4) 1_556 10_667
OW1 Kr5 Al1 124.9(14) 2_556 10_667
OW1 Kr5 Al1 167(4) 3_556 10_667
O1 Kr5 Al1 68.1(19) 1_566 10_667
O1 Kr5 Al1 109(3) 7_656 10_667
Kr3 Kr5 Al1 148(3) 1_556 10_667
O3 Kr5 Al1 22.5(7) 7_667 10_667
Kr1 Kr5 Al1 68(2) 7_667 10_667
Kr4 Kr5 Al1 141(4) 2_556 10_667
O2 Kr5 Al1 22.9(8) 9_666 10_667
O2 Kr5 Al1 68(2) 8_666 10_667
Kr2 Kr5 Al1 132(3) 3_556 10_667
Kr2 Kr5 Al1 127(3) 2_556 10_667
Al1 Kr5 Al1 47.8(12) 5_556 10_667
Si1 Kr5 Al1 47.8(12) 5_556 10_667
Si1 Kr5 Al1 93(3) 6_556 10_667
Al1 Kr5 Al1 93(3) 6_556 10_667
Kr1 Kr5 Al1 119(2) 3_456 10_667
Kr1 Kr5 Al1 139(4) 2_546 10_667
O3 Kr5 Al1 138(3) . 10_667
Si1 Kr5 Al1 0.000(4) 10_667 10_667
K3 Kr5 Si1 54(5) 7_667 7_667
Ca3 Kr5 Si1 54(5) 7_667 7_667
Kr1 Kr5 Si1 144(5) . 7_667
Ca3 Kr5 Si1 111(5) . 7_667
Kr2 Kr5 Si1 142(5) 6_556 7_667
Kr2 Kr5 Si1 125(3) 5_556 7_667
Kr5 Kr5 Si1 87(6) 7_667 7_667
Kr2 Kr5 Si1 140(4) 1_556 7_667
Kr2 Kr5 Si1 121(3) 4_556 7_667
Kr4 Kr5 Si1 139(4) 4_556 7_667
Kr4 Kr5 Si1 148(4) 1_556 7_667
OW1 Kr5 Si1 167(4) 2_556 7_667
OW1 Kr5 Si1 125.0(14) 3_556 7_667
O1 Kr5 Si1 109(3) 1_566 7_667
O1 Kr5 Si1 68.1(19) 7_656 7_667
Kr3 Kr5 Si1 148(3) 1_556 7_667
O3 Kr5 Si1 22.6(7) 7_667 7_667
Kr1 Kr5 Si1 68(2) 7_667 7_667
Kr4 Kr5 Si1 141(4) 2_556 7_667
O2 Kr5 Si1 68(2) 9_666 7_667
O2 Kr5 Si1 22.9(8) 8_666 7_667
Kr2 Kr5 Si1 127(3) 3_556 7_667
Kr2 Kr5 Si1 132(3) 2_556 7_667
Al1 Kr5 Si1 93(3) 5_556 7_667
Si1 Kr5 Si1 93(3) 5_556 7_667
Si1 Kr5 Si1 47.8(12) 6_556 7_667
Al1 Kr5 Si1 47.8(12) 6_556 7_667
Kr1 Kr5 Si1 139(4) 3_456 7_667
Kr1 Kr5 Si1 119(2) 2_546 7_667
O3 Kr5 Si1 138(3) . 7_667
Si1 Kr5 Si1 45.1(14) 10_667 7_667
Al1 Kr5 Si1 45.1(14) 10_667 7_667
K3 Kr5 Al1 54(5) 7_667 7_667
Ca3 Kr5 Al1 54(5) 7_667 7_667
Kr1 Kr5 Al1 144(5) . 7_667
Ca3 Kr5 Al1 111(5) . 7_667
Kr2 Kr5 Al1 142(5) 6_556 7_667
Kr2 Kr5 Al1 125(3) 5_556 7_667
Kr5 Kr5 Al1 87(6) 7_667 7_667
Kr2 Kr5 Al1 140(4) 1_556 7_667
Kr2 Kr5 Al1 121(3) 4_556 7_667
Kr4 Kr5 Al1 139(4) 4_556 7_667
Kr4 Kr5 Al1 148(4) 1_556 7_667
OW1 Kr5 Al1 167(4) 2_556 7_667
OW1 Kr5 Al1 125.0(14) 3_556 7_667
O1 Kr5 Al1 109(3) 1_566 7_667
O1 Kr5 Al1 68.1(19) 7_656 7_667
Kr3 Kr5 Al1 148(3) 1_556 7_667
O3 Kr5 Al1 22.6(7) 7_667 7_667
Kr1 Kr5 Al1 68(2) 7_667 7_667
Kr4 Kr5 Al1 141(4) 2_556 7_667
O2 Kr5 Al1 68(2) 9_666 7_667
O2 Kr5 Al1 22.9(8) 8_666 7_667
Kr2 Kr5 Al1 127(3) 3_556 7_667
Kr2 Kr5 Al1 132(3) 2_556 7_667
Al1 Kr5 Al1 93(3) 5_556 7_667
Si1 Kr5 Al1 93(3) 5_556 7_667
Si1 Kr5 Al1 47.8(12) 6_556 7_667
Al1 Kr5 Al1 47.8(12) 6_556 7_667
Kr1 Kr5 Al1 139(4) 3_456 7_667
Kr1 Kr5 Al1 119(2) 2_546 7_667
O3 Kr5 Al1 138(3) . 7_667
Si1 Kr5 Al1 45.1(14) 10_667 7_667
Al1 Kr5 Al1 45.1(14) 10_667 7_667
Si1 Kr5 Al1 0.000(4) 7_667 7_667
K3 Kr5 O2 86(5) 7_667 2_556
Ca3 Kr5 O2 86(5) 7_667 2_556
Kr1 Kr5 O2 76(4) . 2_556
Ca3 Kr5 O2 43(2) . 2_556
Kr2 Kr5 O2 75(3) 6_556 2_556
Kr2 Kr5 O2 95(4) 5_556 2_556
Kr5 Kr5 O2 59(4) 7_667 2_556
Kr2 Kr5 O2 76(2) 1_556 2_556
Kr2 Kr5 O2 99(3) 4_556 2_556
Kr4 Kr5 O2 81(4) 4_556 2_556
Kr4 Kr5 O2 72(3) 1_556 2_556
OW1 Kr5 O2 44.8(17) 2_556 2_556
OW1 Kr5 O2 86(3) 3_556 2_556
O1 Kr5 O2 40.2(13) 1_566 2_556
O1 Kr5 O2 111(3) 7_656 2_556
Kr3 Kr5 O2 72(3) 1_556 2_556
O3 Kr5 O2 124(3) 7_667 2_556
Kr1 Kr5 O2 75(2) 7_667 2_556
Kr4 Kr5 O2 80(3) 2_556 2_556
O2 Kr5 O2 86.9(12) 9_666 2_556
O2 Kr5 O2 144(4) 8_666 2_556
Kr2 Kr5 O2 93(3) 3_556 2_556
Kr2 Kr5 O2 87(2) 2_556 2_556
Al1 Kr5 O2 64.5(9) 5_556 2_556
Si1 Kr5 O2 64.5(9) 5_556 2_556
Si1 Kr5 O2 135(3) 6_556 2_556
Al1 Kr5 O2 135(3) 6_556 2_556
Kr1 Kr5 O2 76.9(19) 3_456 2_556
Kr1 Kr5 O2 101(3) 2_546 2_556
O3 Kr5 O2 38.2(11) . 2_556
Si1 Kr5 O2 107.0(16) 10_667 2_556
Al1 Kr5 O2 107.0(16) 10_667 2_556
Si1 Kr5 O2 139(3) 7_667 2_556
Al1 Kr5 O2 139(3) 7_667 2_556
K3 Kr5 O2 86(5) 7_667 3_556
Ca3 Kr5 O2 86(5) 7_667 3_556
Kr1 Kr5 O2 76(4) . 3_556
Ca3 Kr5 O2 43(2) . 3_556
Kr2 Kr5 O2 95(4) 6_556 3_556
Kr2 Kr5 O2 75(3) 5_556 3_556
Kr5 Kr5 O2 59(4) 7_667 3_556
Kr2 Kr5 O2 99(3) 1_556 3_556
Kr2 Kr5 O2 76(2) 4_556 3_556
Kr4 Kr5 O2 72(3) 4_556 3_556
Kr4 Kr5 O2 81(4) 1_556 3_556
OW1 Kr5 O2 86(3) 2_556 3_556
OW1 Kr5 O2 44.8(17) 3_556 3_556
O1 Kr5 O2 111(3) 1_566 3_556
O1 Kr5 O2 40.2(13) 7_656 3_556
Kr3 Kr5 O2 72(3) 1_556 3_556
O3 Kr5 O2 124(3) 7_667 3_556
Kr1 Kr5 O2 75(2) 7_667 3_556
Kr4 Kr5 O2 80(3) 2_556 3_556
O2 Kr5 O2 144(4) 9_666 3_556
O2 Kr5 O2 86.9(12) 8_666 3_556
Kr2 Kr5 O2 87(2) 3_556 3_556
Kr2 Kr5 O2 93(3) 2_556 3_556
Al1 Kr5 O2 135(3) 5_556 3_556
Si1 Kr5 O2 135(3) 5_556 3_556
Si1 Kr5 O2 64.5(9) 6_556 3_556
Al1 Kr5 O2 64.5(9) 6_556 3_556
Kr1 Kr5 O2 101(3) 3_456 3_556
Kr1 Kr5 O2 76.9(19) 2_546 3_556
O3 Kr5 O2 38.2(11) . 3_556
Si1 Kr5 O2 139(3) 10_667 3_556
Al1 Kr5 O2 139(3) 10_667 3_556
Si1 Kr5 O2 107.0(16) 7_667 3_556
Al1 Kr5 O2 107.0(16) 7_667 3_556
O2 Kr5 O2 75(2) 2_556 3_556
K3 Kr5 Kr2 16(4) 7_667 11_666
Ca3 Kr5 Kr2 16(4) 7_667 11_666
Kr1 Kr5 Kr2 143(7) . 11_666
Ca3 Kr5 Kr2 49(4) . 11_666
Kr2 Kr5 Kr2 145(4) 6_556 11_666
Kr2 Kr5 Kr2 154(5) 5_556 11_666
Kr5 Kr5 Kr2 23(4) 7_667 11_666
Kr2 Kr5 Kr2 144(3) 1_556 11_666
Kr2 Kr5 Kr2 156(4) 4_556 11_666
Kr4 Kr5 Kr2 144(5) 4_556 11_666
Kr4 Kr5 Kr2 141(4) 1_556 11_666
OW1 Kr5 Kr2 115(3) 2_556 11_666
OW1 Kr5 Kr2 125(4) 3_556 11_666
O1 Kr5 Kr2 60(2) 1_566 11_666
O1 Kr5 Kr2 77(3) 7_656 11_666
Kr3 Kr5 Kr2 138(5) 1_556 11_666
O3 Kr5 Kr2 64(2) 7_667 11_666
Kr1 Kr5 Kr2 8.5(6) 7_667 11_666
Kr4 Kr5 Kr2 148(4) 2_556 11_666
O2 Kr5 Kr2 64(2) 9_666 11_666
O2 Kr5 Kr2 77(2) 8_666 11_666
Kr2 Kr5 Kr2 161(4) 3_556 11_666
Kr2 Kr5 Kr2 157(3) 2_556 11_666
Al1 Kr5 Kr2 68.4(18) 5_556 11_666
Si1 Kr5 Kr2 68.4(18) 5_556 11_666
Si1 Kr5 Kr2 85(2) 6_556 11_666
Al1 Kr5 Kr2 85(2) 6_556 11_666
Kr1 Kr5 Kr2 145(2) 3_456 11_666
Kr1 Kr5 Kr2 157(3) 2_546 11_666
O3 Kr5 Kr2 79(2) . 11_666
Si1 Kr5 Kr2 63.4(19) 10_667 11_666
Al1 Kr5 Kr2 63.4(19) 10_667 11_666
Si1 Kr5 Kr2 70(2) 7_667 11_666
Al1 Kr5 Kr2 70(2) 7_667 11_666
O2 Kr5 Kr2 70.0(19) 2_556 11_666
O2 Kr5 Kr2 81(2) 3_556 11_666
K3 Kr5 Kr2 16(4) 7_667 12_666
Ca3 Kr5 Kr2 16(4) 7_667 12_666
Kr1 Kr5 Kr2 143(7) . 12_666
Ca3 Kr5 Kr2 49(4) . 12_666
Kr2 Kr5 Kr2 154(5) 6_556 12_666
Kr2 Kr5 Kr2 145(4) 5_556 12_666
Kr5 Kr5 Kr2 23(4) 7_667 12_666
Kr2 Kr5 Kr2 156(4) 1_556 12_666
Kr2 Kr5 Kr2 144(3) 4_556 12_666
Kr4 Kr5 Kr2 141(4) 4_556 12_666
Kr4 Kr5 Kr2 144(5) 1_556 12_666
OW1 Kr5 Kr2 125(4) 2_556 12_666
OW1 Kr5 Kr2 115(3) 3_556 12_666
O1 Kr5 Kr2 77(3) 1_566 12_666
O1 Kr5 Kr2 60(2) 7_656 12_666
Kr3 Kr5 Kr2 138(5) 1_556 12_666
O3 Kr5 Kr2 64(2) 7_667 12_666
Kr1 Kr5 Kr2 8.5(6) 7_667 12_666
Kr4 Kr5 Kr2 148(4) 2_556 12_666
O2 Kr5 Kr2 77(2) 9_666 12_666
O2 Kr5 Kr2 64(2) 8_666 12_666
Kr2 Kr5 Kr2 157(3) 3_556 12_666
Kr2 Kr5 Kr2 161(4) 2_556 12_666
Al1 Kr5 Kr2 85(2) 5_556 12_666
Si1 Kr5 Kr2 85(2) 5_556 12_666
Si1 Kr5 Kr2 68.4(18) 6_556 12_666
Al1 Kr5 Kr2 68.4(18) 6_556 12_666
Kr1 Kr5 Kr2 157(3) 3_456 12_666
Kr1 Kr5 Kr2 145(2) 2_546 12_666
O3 Kr5 Kr2 79(2) . 12_666
Si1 Kr5 Kr2 70(2) 10_667 12_666
Al1 Kr5 Kr2 70(2) 10_667 12_666
Si1 Kr5 Kr2 63.4(19) 7_667 12_666
Al1 Kr5 Kr2 63.4(19) 7_667 12_666
O2 Kr5 Kr2 81(2) 2_556 12_666
O2 Kr5 Kr2 70.0(19) 3_556 12_666
Kr2 Kr5 Kr2 17.0(11) 11_666 12_666
K3 Kr5 Al1 78(4) 7_667 12_666
Ca3 Kr5 Al1 78(4) 7_667 12_666
Kr1 Kr5 Al1 90(3) . 12_666
Ca3 Kr5 Al1 56.6(15) . 12_666
Kr2 Kr5 Al1 82(2) 6_556 12_666
Kr2 Kr5 Al1 109(4) 5_556 12_666
Kr5 Kr5 Al1 62(2) 7_667 12_666
Kr2 Kr5 Al1 80.9(17) 1_556 12_666
Kr2 Kr5 Al1 114(3) 4_556 12_666
Kr4 Kr5 Al1 96(3) 4_556 12_666
Kr4 Kr5 Al1 84(2) 1_556 12_666
OW1 Kr5 Al1 54.2(15) 2_556 12_666
OW1 Kr5 Al1 107(3) 3_556 12_666
O1 Kr5 Al1 18.3(9) 1_566 12_666
O1 Kr5 Al1 126(4) 7_656 12_666
Kr3 Kr5 Al1 87(3) 1_556 12_666
O3 Kr5 Al1 105(2) 7_667 12_666
Kr1 Kr5 Al1 70.8(18) 7_667 12_666
Kr4 Kr5 Al1 92(3) 2_556 12_666
O2 Kr5 Al1 65.1(8) 9_666 12_666
O2 Kr5 Al1 140(4) 8_666 12_666
Kr2 Kr5 Al1 104(2) 3_556 12_666
Kr2 Kr5 Al1 95(2) 2_556 12_666
Al1 Kr5 Al1 42.7(5) 5_556 12_666
Si1 Kr5 Al1 42.7(5) 5_556 12_666
Si1 Kr5 Al1 146(4) 6_556 12_666
Al1 Kr5 Al1 146(4) 6_556 12_666
Kr1 Kr5 Al1 81.6(16) 3_456 12_666
Kr1 Kr5 Al1 115(3) 2_546 12_666
O3 Kr5 Al1 59.8(16) . 12_666
Si1 Kr5 Al1 85.9(14) 10_667 12_666
Al1 Kr5 Al1 85.9(14) 10_667 12_666
Si1 Kr5 Al1 125(3) 7_667 12_666
Al1 Kr5 Al1 125(3) 7_667 12_666
O2 Kr5 Al1 21.9(4) 2_556 12_666
O2 Kr5 Al1 95(3) 3_556 12_666
Kr2 Kr5 Al1 63.8(16) 11_666 12_666
Kr2 Kr5 Al1 79(2) 12_666 12_666
Kr4 OW1 Kr2 35(4) 2 2
Kr4 OW1 Kr2 35(4) 2 3
Kr2 OW1 Kr2 25(3) 2 3
Kr4 OW1 Kr3 18(4) 2 .
Kr2 OW1 Kr3 52(6) 2 .
Kr2 OW1 Kr3 52(6) 3 .
Kr4 OW1 Kr1 46(3) 2 3_455
Kr2 OW1 Kr1 27.1(17) 2 3_455
Kr2 OW1 Kr1 52(3) 3 3_455
Kr3 OW1 Kr1 56(4) . 3_455
Kr4 OW1 Kr1 46(3) 2 2_545
Kr2 OW1 Kr1 52(3) 2 2_545
Kr2 OW1 Kr1 27.1(17) 3 2_545
Kr3 OW1 Kr1 56(4) . 2_545
Kr1 OW1 Kr1 78(3) 3_455 2_545
Kr4 OW1 Kr4 11(3) 2 .
Kr2 OW1 Kr4 38(3) 2 .
Kr2 OW1 Kr4 44(2) 3 .
Kr3 OW1 Kr4 15(3) . .
Kr1 OW1 Kr4 41(3) 3_455 .
Kr1 OW1 Kr4 57(2) 2_545 .
Kr4 OW1 Kr4 11(3) 2 4
Kr2 OW1 Kr4 44(2) 2 4
Kr2 OW1 Kr4 38(3) 3 4
Kr3 OW1 Kr4 15(3) . 4
Kr1 OW1 Kr4 57(2) 3_455 4
Kr1 OW1 Kr4 41(3) 2_545 4
Kr4 OW1 Kr4 18(4) . 4
Kr4 OW1 Ca2 61(5) 2 .
Kr2 OW1 Ca2 93(3) 2 .
Kr2 OW1 Ca2 93(3) 3 .
Kr3 OW1 Ca2 43(6) . .
Kr1 OW1 Ca2 87.6(19) 3_455 .
Kr1 OW1 Ca2 87.6(19) 2_545 .
Kr4 OW1 Ca2 56(3) . .
Kr4 OW1 Ca2 56(3) 4 .
Kr4 OW1 Kr2 25(2) 2 .
Kr2 OW1 Kr2 22.5(17) 2 .
Kr2 OW1 Kr2 41(2) 3 .
Kr3 OW1 Kr2 36(4) . .
Kr1 OW1 Kr2 21.1(14) 3_455 .
Kr1 OW1 Kr2 63(2) 2_545 .
Kr4 OW1 Kr2 21(3) . .
Kr4 OW1 Kr2 35.6(18) 4 .
Ca2 OW1 Kr2 73.3(17) . .
Kr4 OW1 Kr2 25(2) 2 4
Kr2 OW1 Kr2 41(2) 2 4
Kr2 OW1 Kr2 22.5(17) 3 4
Kr3 OW1 Kr2 36(4) . 4
Kr1 OW1 Kr2 63(2) 3_455 4
Kr1 OW1 Kr2 21.1(14) 2_545 4
Kr4 OW1 Kr2 35.6(18) . 4
Kr4 OW1 Kr2 21(3) 4 4
Ca2 OW1 Kr2 73.3(17) . 4
Kr2 OW1 Kr2 45(2) . 4
Kr4 OW1 Kr2 13.0(19) 2 6
Kr2 OW1 Kr2 27.1(17) 2 6
Kr2 OW1 Kr2 37(2) 3 6
Kr3 OW1 Kr2 26(5) . 6
Kr1 OW1 Kr2 33.0(17) 3_455 6
Kr1 OW1 Kr2 55.0(16) 2_545 6
Kr4 OW1 Kr2 11(3) . 6
Kr4 OW1 Kr2 23.7(16) 4 6
Ca2 OW1 Kr2 66.1(15) . 6
Kr2 OW1 Kr2 11.9(15) . 6
Kr2 OW1 Kr2 34.9(12) 4 6

loop_
_geom_bond_atom_site_label_1
_geom_bond_atom_site_label_2
_geom_bond_distance
_geom_bond_site_symmetry_2
Si1 O2 1.6063(4) 2_556
Si1 O3 1.6300(7) .
Si1 O1 1.6491(9) 3_556
Si1 O4 1.6894(9) 2_556
Si1 Ca2 3.276(2) 1_556
Si1 Na1 3.34(3) 1_556
Si1 K1 3.4558(5) 1_556
Si1 Ca1 3.4558(5) 1_556
Si1 Ca3 3.528(11) .
Si1 K3 3.639(3) 9_666
Si1 Ca3 3.639(3) 9_666
O1 Al1 1.6491(9) 5_545
O1 Si1 1.6491(9) 5_545
O1 Al1 1.6491(9) 12_655
O1 Si1 1.6491(9) 12_655
O1 K3 2.934(4) 7_656
O1 Ca3 2.934(4) 7_656
O1 K3 2.934(4) 1_544
O1 Ca3 2.934(4) 1_544
O1 Kr5 3.09(5) 7_656
O1 Kr5 3.09(5) 1_544
O1 Kr1 3.67(3) 7_656
O1 Kr1 3.67(3) 1_544
O2 Al1 1.6063(4) 9_656
O2 Si1 1.6063(4) 9_656
O2 Al1 1.6063(4) 2_545
O2 Si1 1.6063(4) 2_545
O2 K3 3.175(7) 9_656
O2 Ca3 3.175(7) 9_656
O2 K3 3.175(7) 2_545
O2 Ca3 3.175(7) 2_545
O2 Kr5 3.57(9) 8_666
O2 Kr5 3.57(9) 3_445
O2 Kr1 4.06(3) 2_545
O2 Kr1 4.06(3) 9_656
O3 Al1 1.6300(7) 4
O3 Si1 1.6300(7) 4
O3 Ca3 2.735(12) .
O3 Ca2 2.969(3) 1_556
O3 Kr5 3.36(14) 7_667
O3 Ca1 3.451(2) 1_556
O3 Kr1 3.63(4) .
O3 Kr3 3.68(12) 1_556
O3 Kr4 3.86(7) 1_556
O4 Al1 1.6894(9) 3_455
O4 Si1 1.6894(9) 3_455
O4 Al1 1.6894(9) 2_545
O4 Si1 1.6894(9) 2_545
O4 Na1 2.31(3) .
O4 Ca2 2.353(4) .
O4 Ca1 2.4466(19) .
O4 Na1 2.61(5) 7
O4 Kr3 3.47(16) .
O4 Kr4 3.66(8) 2
O4 Kr4 3.98(13) 4
Ca1 Na1 0.28(8) 7
Ca1 O4 2.4466(19) 9
Ca1 O4 2.4466(19) 2
Ca1 O4 2.4466(19) 7
Ca1 O4 2.4466(19) 8
Ca1 O4 2.4466(19) 3
Ca1 Ca2 2.480(6) .
Ca1 Ca2 2.480(6) 7
Ca1 O3 3.451(2) 8_565
Ca1 O3 3.451(2) 3_455
Ca1 O3 3.451(2) 7_556
Ca1 O3 3.451(2) 1_554
Ca1 O3 3.451(2) 2_545
Ca1 O3 3.451(2) 9_655
Ca1 Al1 3.4558(5) 6_455
Ca1 Si1 3.4558(5) 6_455
Ca1 Si1 3.4558(5) 3_455
Ca1 Si1 3.4558(5) 11_565
Ca1 Al1 3.4558(5) 11_565
Ca1 Al1 3.4558(5) 3_455
Ca1 Si1 3.4558(5) 1_554
Ca1 Si1 3.4558(5) 8_565
Ca1 Al1 3.4558(5) 1_554
Ca1 Al1 3.4558(5) 8_565
Ca1 Si1 3.4558(5) 10_556
Ca1 Al1 3.4558(5) 10_556
Ca1 Si1 3.4558(5) 4_554
Ca1 Al1 3.4558(5) 4_554
Ca1 Si1 3.4558(5) 9_655
Ca1 Al1 3.4558(5) 9_655
Ca1 Al1 3.4558(5) 7_556
Ca1 Si1 3.4558(5) 2_545
Ca1 Si1 3.4558(5) 7_556
Ca1 Al1 3.4558(5) 2_545
Ca1 Al1 3.4558(5) 5_545
Ca1 Si1 3.4558(5) 5_545
Ca1 Al1 3.4558(5) 12_655
Ca1 Si1 3.4558(5) 12_655
Ca1 O1 3.839(2) 7
Ca2 Kr3 1.65(19) .
Ca2 Kr4 2.15(13) 2
Ca2 Kr4 2.15(13) .
Ca2 Kr4 2.15(13) 4
Ca2 Na1 2.20(8) .
Ca2 O4 2.353(4) 2
Ca2 O4 2.353(4) 3
Ca2 OW1 2.43(6) 2
Ca2 OW1 2.43(6) .
Ca2 OW1 2.43(6) 3
Ca2 Na1 2.76(8) 7
Ca2 O3 2.969(3) 3_455
Ca2 O3 2.969(3) 1_554
Ca2 O3 2.969(3) 2_545
Ca2 Kr2 2.99(5) 6
Ca2 Kr2 2.99(5) 2
Ca2 Kr2 2.99(5) .
Ca2 Kr2 2.99(5) 5
Ca2 Kr2 2.99(5) 4
Ca2 Kr2 2.99(5) 3
Ca2 Kr1 3.13(4) 3_455
Ca2 Kr1 3.13(4) 1_554
Ca2 Kr1 3.13(4) 2_545
Ca2 Al1 3.276(2) 6_455
Ca2 Si1 3.276(2) 6_455
Ca2 Si1 3.276(2) 3_455
Ca2 Al1 3.276(2) 3_455
Ca2 Si1 3.276(2) 1_554
Ca2 Al1 3.276(2) 1_554
Ca2 Si1 3.276(2) 4_554
Ca2 Al1 3.276(2) 4_554
Ca2 Al1 3.276(2) 2_545
Ca2 Si1 3.276(2) 2_545
Ca2 Si1 3.276(2) 5_545
Ca2 Al1 3.276(2) 5_545
Ca2 K3 4.175(16) 3_455
Ca2 Ca3 4.175(16) 3_455
Ca3 Kr5 1.23(13) 7_667
Ca3 K3 1.50(2) 7_667
Ca3 Ca3 1.50(2) 7_667
Ca3 Kr5 1.60(13) .
Ca3 Kr1 2.26(5) .
Ca3 Kr1 2.63(5) 7_667
Ca3 O1 2.934(4) 1_566
Ca3 O1 2.934(4) 7_656
Ca3 Kr2 3.06(5) 6_556
Ca3 Kr2 3.06(5) 5_556
Ca3 O2 3.175(7) 2_556
Ca3 O2 3.175(7) 3_556
Ca3 OW1 3.201(17) 2_556
Ca3 OW1 3.201(17) 3_556
Ca3 Kr2 3.40(5) 11_666
Ca3 Kr2 3.40(5) 12_666
Ca3 Kr4 3.48(4) 1_556
Ca3 Kr4 3.48(4) 4_556
Ca3 Si1 3.528(11) 4
Ca3 Al1 3.528(11) 4
Ca3 Si1 3.639(3) 12_666
Ca3 Al1 3.639(3) 12_666
Ca3 Si1 3.639(3) 11_666
Ca3 Al1 3.639(3) 11_666
Ca3 Kr3 3.68(3) 1_556
Ca3 Kr2 3.72(5) 1_556
Ca3 Kr2 3.72(5) 4_556
Ca3 OW1 4.00(3) 9_666
Ca3 OW1 4.00(3) 8_666
Ca3 Kr4 4.06(10) 2_556
Ca3 Kr2 4.07(5) 10_666
Ca3 Kr2 4.07(5) 7_666
Ca3 Kr4 4.09(8) 10_666
Ca3 Kr4 4.09(8) 7_666
Ca3 Ca2 4.175(16) 1_556
Ca3 Si1 4.191(6) 5_556
Ca3 Al1 4.191(6) 5_556
Na1 Na1 0.56(15) 7
Na1 O4 2.31(3) 2
Na1 O4 2.31(3) 3
Na1 O4 2.61(5) 9
Na1 O4 2.61(5) 7
Na1 O4 2.61(5) 8
Na1 Ca2 2.76(8) 7
Na1 Al1 3.34(3) 6_455
Na1 Si1 3.34(3) 6_455
Na1 Si1 3.34(3) 3_455
Kr1 Kr2 0.98(4) 6_556
Kr1 Kr2 0.98(4) 5_556
Kr1 Kr5 1.45(14) .
Kr1 Kr4 1.50(8) 1_556
Kr1 Kr4 1.50(8) 4_556
Kr1 Kr2 1.68(7) 1_556
Kr1 Kr2 1.68(7) 4_556
Kr1 Kr3 1.87(12) 1_556
Kr1 Kr4 2.02(8) 2_556
Kr1 OW1 2.09(5) 2_556
Kr1 OW1 2.09(5) 3_556
Kr1 Kr2 2.47(6) 2_556
Kr1 Kr2 2.47(6) 3_556
Kr1 K3 2.63(5) 7_667
Kr1 Ca3 2.63(5) 7_667
Kr1 Kr1 2.63(7) 3_456
Kr1 Kr1 2.63(7) 2_546
Kr1 Ca2 3.13(4) 1_556
Kr1 Kr5 3.43(14) 7_667
Kr1 OW1 3.59(7) 1_556
Kr1 O1 3.67(3) 1_566
Kr1 O1 3.67(3) 7_656
Kr1 Kr5 3.87(13) 3_456
Kr1 Kr5 3.87(13) 2_546
Kr1 O2 4.06(3) 2_556
Kr1 O2 4.06(3) 3_556
Kr1 Si1 4.22(4) 4
Kr1 Al1 4.22(4) 4
Kr1 O4 4.30(4) 2_556
Kr1 O4 4.30(4) 3_556
Kr1 Si1 4.50(3) 12_666
Kr1 Al1 4.50(3) 12_666
Kr1 Al1 4.50(3) 11_666
Kr1 Si1 4.50(3) 11_666
Kr1 Si1 4.51(3) 5_556
Kr2 Kr2 0.71(9) 6
Kr2 Kr4 0.95(11) .
Kr2 Kr1 0.98(4) 3_455
Kr2 Kr2 1.25(8) 2
Kr2 Kr4 1.33(5) 2
Kr2 Kr4 1.50(7) 4
Kr2 Kr3 1.53(13) .
Kr2 OW1 1.61(6) 2
Kr2 Kr1 1.68(7) 1_554
Kr2 Kr2 1.72(7) 5
Kr2 Kr2 1.72(7) 3
Kr2 Kr2 1.96(8) 4
Kr2 Kr5 2.22(14) 3_455
Kr2 Kr1 2.47(6) 2_545
Kr2 OW1 2.58(7) .
Kr2 Kr5 2.90(13) 1_554
Kr2 OW1 2.99(7) 3
Kr2 K3 3.06(5) 3_455
Kr2 Ca3 3.06(5) 3_455
Kr2 K3 3.40(5) 9_666
Kr2 Ca3 3.40(5) 9_666
Kr2 K3 3.72(5) 1_554
Kr2 Ca3 3.72(5) 1_554
Kr2 Kr5 3.81(14) 2_545
Kr2 O1 3.80(4) 9_565
Kr2 K3 4.07(5) 7_666
Kr2 Ca3 4.07(5) 7_666
Kr2 O3 4.09(4) 3_455
Kr2 O1 4.14(4) 1_565
Kr2 O4 4.14(4) 2
Kr2 O2 4.17(4) 8_565
Kr2 Kr5 4.23(13) 9_666
Kr2 O3 4.28(4) 2
Kr2 Si1 4.38(4) 6_455
Kr2 Al1 4.38(4) 6_455
Kr2 O2 4.44(4) 2
Kr2 Si1 4.49(4) 2
Kr2 Al1 4.49(4) 2
Kr2 O3 4.51(4) 1_554
Kr3 Kr4 0.62(9) 2
Kr3 Kr4 0.62(9) .
Kr3 Kr4 0.62(9) 4
Kr3 Kr2 1.53(13) 6
Kr3 Kr2 1.53(13) 2
Kr3 Kr2 1.53(13) 5
Kr3 Kr2 1.53(13) 3
Kr3 Kr2 1.53(13) 4
Kr3 OW1 1.87(5) 2
Kr3 OW1 1.87(5) .
Kr3 OW1 1.87(5) 3
Kr3 Kr1 1.87(12) 3_455
Kr3 Kr1 1.87(12) 1_554
Kr3 Kr1 1.87(12) 2_545
Kr3 Kr5 3.31(17) 3_455
Kr3 Kr5 3.31(17) 1_554
Kr3 Kr5 3.31(17) 2_545
Kr3 O4 3.47(16) 2
Kr3 O4 3.47(16) 3
Kr3 K3 3.68(3) 3_455
Kr3 Ca3 3.68(3) 3_455
Kr3 K3 3.68(3) 1_554
Kr3 Ca3 3.68(3) 1_554
Kr3 K3 3.68(3) 2_545
Kr3 Ca3 3.68(3) 2_545
Kr3 O3 3.68(12) 3_455
Kr3 O3 3.68(12) 1_554
Kr3 O3 3.68(12) 2_545
Kr3 Si1 4.09(12) 6_455
Kr3 Al1 4.09(12) 6_455
Kr3 Si1 4.09(12) 3_455
Kr3 Al1 4.09(12) 3_455
Kr3 Si1 4.09(12) 1_554
Kr3 Al1 4.09(12) 1_554
Kr3 Si1 4.09(12) 4_554
Kr3 Al1 4.09(12) 4_554
Kr4 Kr4 0.69(17) 2
Kr4 Kr4 0.69(17) 4
Kr4 Kr2 0.95(11) 6
Kr4 Kr2 1.33(5) 2
Kr4 Kr2 1.33(5) 5
Kr4 Kr2 1.50(7) 3
Kr4 Kr2 1.50(7) 4
Kr4 Kr1 1.50(8) 3_455
Kr4 Kr1 1.50(8) 1_554
Kr4 OW1 1.57(8) 2
Kr4 Kr1 2.02(8) 2_545
Kr4 OW1 2.17(10) .
Kr4 OW1 2.17(10) 3
Kr4 Kr5 2.93(15) 3_455
Kr4 Kr5 2.93(16) 1_554
Kr4 Kr5 3.46(15) 2_545
Kr4 K3 3.48(4) 3_455
Kr4 Ca3 3.48(4) 3_455
Kr4 K3 3.48(4) 1_554
Kr4 Ca3 3.48(4) 1_554
Kr4 O4 3.66(8) 2
Kr4 O3 3.86(7) 3_455
Kr4 O3 3.86(7) 1_554
Kr4 O4 3.98(13) 3
Kr4 K3 4.06(10) 2_545
Kr4 Ca3 4.06(10) 2_545
Kr4 K3 4.09(8) 9_666
Kr4 Ca3 4.09(8) 9_666
Kr4 K3 4.09(8) 7_666
Kr4 Ca3 4.09(8) 7_666
Kr4 Si1 4.17(6) 6_455
Kr4 Al1 4.17(6) 6_455
Kr4 Al1 4.17(6) 1_554
Kr4 Si1 4.17(6) 1_554
Kr4 O3 4.29(14) 2_545
Kr4 O2 4.30(5) 8_565
Kr5 K3 1.23(13) 7_667
Kr5 Ca3 1.23(13) 7_667
Kr5 Kr2 2.22(14) 6_556
Kr5 Kr2 2.22(14) 5_556
Kr5 Kr5 2.4(3) 7_667
Kr5 Kr2 2.90(13) 1_556
Kr5 Kr2 2.89(13) 4_556
Kr5 Kr4 2.93(16) 4_556
Kr5 Kr4 2.93(16) 1_556
Kr5 OW1 3.08(12) 2_556
Kr5 OW1 3.08(12) 3_556
Kr5 O1 3.09(5) 1_566
Kr5 O1 3.09(5) 7_656
Kr5 Kr3 3.31(17) 1_556
Kr5 O3 3.36(13) 7_667
Kr5 Kr1 3.43(14) 7_667
Kr5 Kr4 3.46(15) 2_556
Kr5 O2 3.57(9) 9_666
Kr5 O2 3.57(9) 8_666
Kr5 Kr2 3.81(14) 3_556
Kr5 Kr2 3.81(14) 2_556
Kr5 Al1 3.80(5) 5_556
Kr5 Si1 3.80(5) 5_556
Kr5 Si1 3.80(5) 6_556
Kr5 Al1 3.80(5) 6_556
Kr5 Kr1 3.87(13) 3_456
Kr5 Kr1 3.87(13) 2_546
Kr5 Si1 4.10(12) 10_667
Kr5 Al1 4.10(12) 10_667
Kr5 Si1 4.10(12) 7_667
Kr5 Al1 4.10(12) 7_667
Kr5 O2 4.15(10) 2_556
Kr5 O2 4.15(10) 3_556
Kr5 Kr2 4.23(13) 11_666
Kr5 Kr2 4.23(13) 12_666
Kr5 Al1 4.27(7) 12_666
OW1 Kr4 1.57(8) 2
OW1 Kr2 1.61(6) 2
OW1 Kr2 1.61(6) 3
OW1 Kr1 2.09(5) 3_455
OW1 Kr1 2.09(5) 2_545
OW1 Kr4 2.17(10) 4
OW1 Kr2 2.58(7) 4
OW1 Kr2 2.99(7) 6
